data_1575695
loop_
_publ_author_name
'Gu, Yuming'
'Gu, Yating'
'Yang, Maochen'
'Tang, Shisi'
'Chen, Jiawei'
'Liang, Xinyi'
'Zheng, Dong'
'Li, Zekun'
'Song, Fengqi'
'Gao, Yang'
'Zhu, Yan'
'Shi, Yinghuan'
'Ma, Jing'

_publ_section_title
;
 High-throughput design of bimetallic materials <i>via</i> multimodal
 machine learning and the accessibility index.
;
_journal_issue 42
_journal_name_full 'Chemical science'
_journal_page_first 19644
_journal_page_last 19657
_journal_paper_doi 10.1039/d5sc04386g
_journal_volume 16
_journal_year 2025
_chemical_formula_sum 'C600 H180 Ag71 Au74 Cl18 F360'
_chemical_formula_weight 37099.82
_space_group_crystal_system triclinic
_space_group_IT_number 2
_space_group_name_Hall '-P 1'
_space_group_name_H-M_alt 'P -1'
_atom_sites_solution_hydrogens geom
_atom_sites_solution_primary direct
_audit_creation_method
;
FinalCif V88 by Daniel Kratzert, Freiburg 2022,
https://github.com/dkratzert/FinalCif
;
_audit_update_record
;
2025-04-03 deposited with the CCDC.	2025-09-11 downloaded from the CCDC.
;
_cell_angle_alpha 107.602(3)
_cell_angle_beta 97.397(3)
_cell_angle_gamma 90.050(3)
_cell_formula_units_Z 2
_cell_length_a 23.0613(11)
_cell_length_b 40.0796(19)
_cell_length_c 47.019(3)
_cell_measurement_reflns_used 9926
_cell_measurement_temperature 193(2)
_cell_measurement_theta_max 64.615
_cell_measurement_theta_min 2.5805
_cell_volume 41043(4)
_computing_cell_refinement 'SAINT V8.40C'
_computing_data_collection 'Bruker BIS V6.2.15/2021-03-15 && APEX4 2021.4-0'
_computing_data_reduction 'SAINT V8.40C'
_computing_structure_refinement 'SHELXL-2019/1 (Sheldrick, 2019)'
_computing_structure_solution 'SHELXT (G. Sheldrick)'
_diffrn_ambient_environment N~2~
_diffrn_ambient_temperature 193(2)
_diffrn_detector CPAD
_diffrn_detector_area_resol_mean 7.41
_diffrn_detector_type 'Bruker PHOTON III'
_diffrn_measured_fraction_theta_full 0.991
_diffrn_measured_fraction_theta_max 0.991
_diffrn_measurement_device 'three-circle diffractometer'
_diffrn_measurement_device_type 'Bruker D8 VENTURE dual wavelength Mo/Cu'
_diffrn_measurement_method '\w and \f scans'
_diffrn_measurement_specimen_support 'MiTeGen micromount'
_diffrn_radiation_monochromator 'mirror optics'
_diffrn_radiation_probe x-ray
_diffrn_radiation_type CuK\a
_diffrn_radiation_wavelength 1.54178
_diffrn_reflns_av_R_equivalents 0.1283
_diffrn_reflns_av_unetI/netI 0.0918
_diffrn_reflns_Laue_measured_fraction_full 0.991
_diffrn_reflns_Laue_measured_fraction_max 0.991
_diffrn_reflns_limit_h_max 27
_diffrn_reflns_limit_h_min -27
_diffrn_reflns_limit_k_max 47
_diffrn_reflns_limit_k_min -47
_diffrn_reflns_limit_l_max 55
_diffrn_reflns_limit_l_min -55
_diffrn_reflns_number 480770
_diffrn_reflns_point_group_measured_fraction_full 0.991
_diffrn_reflns_point_group_measured_fraction_max 0.991
_diffrn_reflns_theta_full 66.624
_diffrn_reflns_theta_max 66.624
_diffrn_reflns_theta_min 1.933
_diffrn_source 'microfocus sealed X-ray tube'
_diffrn_source_current 1.1
_diffrn_source_type 'Incoatec I\ms'
_diffrn_source_voltage 50.0
_exptl_absorpt_coefficient_mu 39.025
_exptl_absorpt_correction_T_max 0.1636
_exptl_absorpt_correction_T_min 0.0297
_exptl_absorpt_correction_type multi-scan
_exptl_absorpt_process_details
;
SADABS-2016/2 - Bruker AXS area detector scaling and absorption correction:
Krause, L., Herbst-Irmer, R., Sheldrick G.M. & Stalke D., J. Appl. Cryst. 48
(2015) 3-10
;
_exptl_crystal_colour colourless
_exptl_crystal_density_diffrn 3.002
_exptl_crystal_description block
_exptl_crystal_F_000 33018
_exptl_crystal_size_max 0.1
_exptl_crystal_size_mid 0.1
_exptl_crystal_size_min 0.08
_refine_diff_density_max 4.837
_refine_diff_density_min -4.033
_refine_diff_density_rms 0.416
_refine_ls_extinction_method none
_refine_ls_goodness_of_fit_ref 1.478
_refine_ls_hydrogen_treatment constr
_refine_ls_matrix_type fullcycle
_refine_ls_number_parameters 10084
_refine_ls_number_reflns 143823
_refine_ls_number_restraints 231816
_refine_ls_restrained_S_all 0.953
_refine_ls_R_factor_all 0.1882
_refine_ls_R_factor_gt 0.1375
_refine_ls_shift/su_max 0.001
_refine_ls_shift/su_mean 0.000
_refine_ls_structure_factor_coef Fsqd
_refine_ls_weighting_details 'w=1/[\s^2^(Fo^2^)+(0.0800P)^2^+620.0000P] where P=(Fo^2^+2Fc^2^)/3'
_refine_ls_weighting_scheme calc
_refine_ls_wR_factor_gt 0.3209
_refine_ls_wR_factor_ref 0.3418
_reflns_Friedel_coverage 0.000
_reflns_number_gt 72066
_reflns_number_total 143823
_reflns_threshold_expression 'I > 2\s(I)'
_cod_data_source_file d5sc04386g2.cif
_cod_data_source_block P-1_sq
_cod_depositor_comments 'Adding full bibliography for 1575695--1575696.cif.'
_cod_database_code 1575695
_shelx_shelxl_version_number 2019/1
_shelx_space_group_comment
;
The symmetry employed for this shelxl refinement is uniquely defined
by the following loop, which should always be used as a source of
symmetry information in preference to the above space-group names.
They are only intended as comments.
;
_olex2_diffrn_ambient_temperature_device 'Oxford Cryostream 800'

loop_
_space_group_symop_operation_xyz
'x, y, z'
'-x, -y, -z'

loop_
_atom_site_label
_atom_site_type_symbol
_atom_site_fract_x
_atom_site_fract_y
_atom_site_fract_z
_atom_site_U_iso_or_equiv
_atom_site_adp_type
_atom_site_occupancy
_atom_site_site_symmetry_order
_atom_site_calc_flag
_atom_site_refinement_flags_posn
_atom_site_refinement_flags_adp
_atom_site_refinement_flags_occupancy
_atom_site_disorder_assembly
_atom_site_disorder_group
Au21 Au 1.461975 0.735266 0.355957 0.1177(8) Uani 1 1 d . . . . .
Cl18 Cl 1.255157 0.632630 0.114016 0.160(4) Uani 1 1 d . U . . .
Au01 Au 0.997264 0.213355 0.186222 0.0768(4) Uani 1 1 d . . . . .
Au02 Au 0.863218 0.192017 0.217041 0.0767(4) Uani 1 1 d . . . . .
Au03 Au 0.942326 0.247305 0.242843 0.0775(4) Uani 1 1 d . . . . .
Au04 Au 0.988835 0.178922 0.226232 0.0780(4) Uani 1 1 d . . . . .
Au05 Au 0.888553 0.235952 0.179485 0.0794(4) Uani 1 1 d . . . . .
Au06 Au 0.843013 0.288063 0.218871 0.0794(4) Uani 1 1 d . . . . .
Au07 Au 0.828490 0.255626 0.260198 0.0788(4) Uani 1 1 d . . . . .
Au08 Au 0.977412 0.138551 0.168156 0.0835(4) Uani 1 1 d . . . . .
Au09 Au 0.752138 0.193393 0.240168 0.0821(4) Uani 1 1 d . . . . .
Au0A Au 0.918157 0.258747 0.304027 0.0829(4) Uani 1 1 d . . . . .
Au0B Au 0.731618 0.253604 0.220608 0.0808(4) Uani 1 1 d . . . . .
Au0C Au 0.770008 0.246045 0.167248 0.0823(4) Uani 1 1 d . . . . .
Au0D Au 0.899760 0.121049 0.208621 0.0822(4) Uani 1 1 d . . . . .
Au0E Au 1.006406 0.215775 0.285231 0.0826(4) Uani 1 1 d . . . . .
Au0F Au 0.841559 0.154526 0.260813 0.0839(4) Uani 1 1 d . . . . .
Au0G Au 0.783095 0.134807 0.194646 0.0854(5) Uani 1 1 d . . . . .
Au0H Au 0.812654 0.218188 0.298682 0.0845(4) Uani 1 1 d . . . . .
Au0I Au 0.965514 0.143913 0.264604 0.0837(4) Uani 1 1 d . . . . .
Au0J Au 0.709366 0.186044 0.180495 0.0874(5) Uani 1 1 d . . . . .
Au0K Au 0.914974 0.175868 0.136041 0.0812(4) Uani 1 1 d . . . . .
Au0L Au 0.860797 0.118810 0.149852 0.0869(5) Uani 1 1 d . . . . .
Au0M Au 0.857423 0.360529 0.226657 0.0868(5) Uani 1 1 d . U . . .
Au0N Au 0.920196 0.191332 0.311508 0.0862(5) Uani 1 1 d . . . . .
Au0O Au 1.090131 0.247072 0.168085 0.0865(5) Uani 1 1 d . U . . .
Au0P Au 0.806262 0.178835 0.153919 0.0861(5) Uani 1 1 d . . . . .
Au0Q Au 0.634930 0.300685 0.226966 0.0893(5) Uani 1 1 d . U . . .
Au0R Au 1.042523 0.097848 0.288676 0.0976(5) Uani 1 1 d . U . . .
Au0S Au 1.066001 0.093770 0.143166 0.0956(5) Uani 1 1 d . U . . .
Au0T Au 0.739076 0.244580 0.345917 0.0959(5) Uani 1 1 d . U . . .
Au0U Au 1.243872 0.719948 0.267131 0.1016(6) Uani 1 1 d . . . . .
Au0V Au 1.123789 0.241220 0.315042 0.0980(5) Uani 1 1 d . U . . .
Au0W Au 1.267360 0.651042 0.260822 0.1018(6) Uani 1 1 d . . . . .
Au0X Au 0.950871 0.319414 0.357556 0.0996(5) Uani 1 1 d . U . . .
Au0Y Au 1.336250 0.632867 0.304587 0.1026(6) Uani 1 1 d . . . . .
Au0Z Au 1.286260 0.772033 0.317079 0.1060(7) Uani 1 1 d . . . . .
Au31 Au 1.269383 0.697961 0.321042 0.1030(6) Uani 1 1 d . . . . .
Au32 Au 1.382047 0.627864 0.253718 0.1064(7) Uani 1 1 d . . . . .
Au33 Au 0.939489 0.161529 0.075316 0.1017(6) Uani 1 1 d . U . . .
Au34 Au 1.470410 0.674247 0.254045 0.1112(7) Uani 1 1 d . . . . .
Au35 Au 1.458699 0.662336 0.310109 0.1094(7) Uani 1 1 d . . . . .
Au36 Au 1.254615 0.735314 0.213996 0.1107(7) Uani 1 1 d . . . . .
Au37 Au 1.380141 0.684554 0.354660 0.1067(7) Uani 1 1 d . . . . .
Au38 Au 1.332953 0.768227 0.265911 0.1096(7) Uani 1 1 d . . . . .
Au18 Au 1.310417 0.563804 0.315308 0.1068(6) Uani 1 1 d . U . . .
Au19 Au 0.718123 0.271912 0.120301 0.1064(6) Uani 1 1 d . U . . .
Au1A Au 1.217160 0.669190 0.210978 0.1086(7) Uani 1 1 d . . . . .
Au1B Au 1.298833 0.618430 0.202639 0.1124(7) Uani 1 1 d . . . . .
Au1C Au 0.970972 0.203334 0.375400 0.1078(6) Uani 1 1 d . U . . .
Au1D Au 1.444270 0.745310 0.259953 0.1192(8) Uani 1 1 d . . . . .
Au1E Au 1.148080 0.686625 0.334655 0.1103(7) Uani 1 1 d . U . . .
Au1F Au 1.349056 0.753209 0.361986 0.1109(7) Uani 1 1 d . . . . .
Au1G Au 1.155174 0.774019 0.194218 0.1167(7) Uani 1 1 d . U . . .
Au1H Au 1.416078 0.629552 0.199481 0.1182(8) Uani 1 1 d . . . . .
Au1I Au 1.413799 0.778964 0.320099 0.1178(8) Uani 1 1 d . . . . .
Au1J Au 0.592718 0.162716 0.140873 0.1145(7) Uani 1 1 d . U . . .
Au1K Au 1.508756 0.727622 0.304687 0.1164(8) Uani 1 1 d . . . . .
Ag1P Ag 1.022260 0.109316 0.213710 0.0683(6) Uani 1 1 d . U . . .
Ag1Z Ag 0.819804 0.084351 0.229063 0.0874(8) Uani 1 1 d . U . . .
Ag23 Ag 0.716025 0.256379 0.279483 0.0835(8) Uani 1 1 d . U . . .
Ag24 Ag 1.064744 0.238754 0.243163 0.0853(8) Uani 1 1 d . U . . .
Ag27 Ag 1.037125 0.170955 0.130844 0.0847(8) Uani 1 1 d . U . . .
Ag28 Ag 0.770271 0.320212 0.263382 0.0923(8) Uani 1 1 d . . . . .
Ag29 Ag 0.837276 0.222470 0.117702 0.0964(9) Uani 1 1 d . U . . .
Ag2A Ag 0.739341 0.315473 0.194610 0.0917(8) Uani 1 1 d . U . . .
Ag2B Ag 0.635676 0.212168 0.224903 0.0972(9) Uani 1 1 d . U . . .
Ag2C Ag 1.089311 0.164244 0.264266 0.0981(9) Uani 1 1 d . U . . .
Ag2D Ag 0.855923 0.297879 0.163183 0.0958(9) Uani 1 1 d . U . . .
Ag2E Ag 1.345262 0.690684 0.233951 0.1023(11) Uani 1 1 d . . . . .
Ag2F Ag 0.967956 0.242271 0.138097 0.0926(9) Uani 1 1 d . . . . .
Ag2G Ag 0.940945 0.102942 0.105915 0.0962(9) Uani 1 1 d . . . . .
Ag2H Ag 0.909819 0.314308 0.276166 0.1016(10) Uani 1 1 d . U . . .
Ag2I Ag 0.942457 0.069962 0.237015 0.1022(10) Uani 1 1 d . U . . .
Ag2J Ag 1.040895 0.173894 0.323856 0.0975(9) Uani 1 1 d . U . . .
Ag2K Ag 0.718295 0.127663 0.240680 0.1010(10) Uani 1 1 d . U . . .
Ag2L Ag 1.091654 0.172000 0.192962 0.0964(9) Uani 1 1 d . U . . .
Ag2M Ag 0.645670 0.243189 0.168984 0.0991(9) Uani 1 1 d . . . . .
Ag2N Ag 0.875260 0.249238 0.356731 0.0994(9) Uani 1 1 d . U . . .
Ag2O Ag 1.011629 0.252463 0.347721 0.0974(9) Uani 1 1 d . U . . .
Ag2P Ag 1.024294 0.289623 0.297171 0.0996(9) Uani 1 1 d . U . . .
Ag2Q Ag 0.979387 0.287922 0.210265 0.0966(9) Uani 1 1 d . U . . .
Ag2R Ag 0.941076 0.067946 0.159387 0.1026(10) Uani 1 1 d . U . . .
Ag2S Ag 0.700965 0.184849 0.291406 0.1036(10) Uani 1 1 d . U . . .
Ag2T Ag 0.818445 0.297019 0.320424 0.1038(10) Uani 1 1 d . U . . .
Ag2U Ag 1.217302 0.790985 0.268808 0.1111(12) Uani 1 1 d . U . . .
Ag2V Ag 0.818496 0.136754 0.094895 0.1031(10) Uani 1 1 d . U . . .
Ag2W Ag 1.138539 0.725124 0.228518 0.1084(11) Uani 1 1 d . U . . .
Ag2X Ag 1.151779 0.672773 0.261670 0.1108(11) Uani 1 1 d . U . . .
Ag2Y Ag 1.287481 0.578941 0.250017 0.1101(11) Uani 1 1 d . U . . .
Ag2Z Ag 0.701321 0.193231 0.119888 0.1082(10) Uani 1 1 d . U . . .
Ag30 Ag 1.207930 0.624566 0.298847 0.1099(11) Uani 1 1 d . U . . .
Ag31 Ag 1.414940 0.577012 0.280614 0.1153(12) Uani 1 1 d . U . . .
Ag32 Ag 0.731765 0.117175 0.133006 0.1110(11) Uani 1 1 d . U . . .
Ag33 Ag 1.261078 0.683275 0.119768 0.1252(14) Uani 1 1 d . U . . .
Ag34 Ag 1.490870 0.602167 0.241310 0.1215(13) Uani 1 1 d . U . . .
Ag35 Ag 1.283860 0.708841 0.386398 0.1162(12) Uani 1 1 d . . . . .
Ag36 Ag 0.816291 0.164409 0.325337 0.1199(13) Uani 1 1 d . . . . .
Ag37 Ag 0.813832 0.064695 0.165243 0.1229(14) Uani 1 1 d . U . . .
Ag38 Ag 1.419454 0.612999 0.345428 0.1163(12) Uani 1 1 d . U . . .
Ag39 Ag 1.379651 0.563067 0.203577 0.1241(13) Uani 1 1 d . . . . .
Ag3A Ag 1.228389 0.766954 0.366029 0.1214(13) Uani 1 1 d . U . . .
Ag3B Ag 1.290957 0.634793 0.357203 0.1157(12) Uani 1 1 d . . . . .
Ag3C Ag 1.164331 0.750066 0.305947 0.1206(13) Uani 1 1 d . U . . .
Ag3D Ag 1.183691 0.603122 0.214546 0.1197(12) Uani 1 1 d . U . . .
Ag3E Ag 1.499787 0.675963 0.373856 0.1223(13) Uani 1 1 d . U . . .
Ag3F Ag 1.371672 0.707217 0.295161 0.1175(13) Uani 1 1 d . . . . .
Ag3G Ag 1.575745 0.663673 0.286902 0.1267(13) Uani 1 1 d . U . . .
Ag3H Ag 1.323863 0.827243 0.369674 0.1256(13) Uani 1 1 d . U . . .
Ag3I Ag 1.419351 0.737954 0.411186 0.1248(13) Uani 1 1 d . U . . .
Ag3J Ag 1.559732 0.720862 0.250489 0.1336(17) Uani 1 1 d . . . . .
Ag3K Ag 0.905507 0.114258 0.297328 0.1222(14) Uani 1 1 d . U . . .
Ag3L Ag 1.294946 0.807079 0.224351 0.1307(16) Uani 1 1 d . . . . .
Ag3M Ag 0.660082 0.124822 0.183872 0.1270(13) Uani 1 1 d . U . . .
Ag3N Ag 1.420277 0.812898 0.258629 0.1391(16) Uani 1 1 d . U . . .
Ag3O Ag 1.536558 0.646600 0.204115 0.1314(15) Uani 1 1 d . U . . .
Ag3P Ag 1.172045 0.697755 0.164094 0.1268(14) Uani 1 1 d . . . . .
Ag3Q Ag 1.333679 0.835353 0.307120 0.1311(15) Uani 1 1 d . . . . .
Ag3R Ag 1.490863 0.767705 0.213274 0.154(2) Uani 1 1 d . . . . .
Ag3S Ag 1.579991 0.711484 0.351203 0.1374(17) Uani 1 1 d . . . . .
Ag3T Ag 1.276208 0.752232 0.162687 0.1404(16) Uani 1 1 d . U . . .
Ag3U Ag 1.533244 0.793274 0.293108 0.1542(19) Uani 1 1 d . U . . .
Ag3V Ag 1.342512 0.585345 0.147139 0.1536(18) Uani 1 1 d . U . . .
Ag3W Ag 1.436852 0.809335 0.384950 0.1377(16) Uani 1 1 d . . . . .
Ag3X Ag 1.542520 0.789812 0.354461 0.1514(18) Uani 1 1 d . U . . .
Ag3Y Ag 1.414748 0.722163 0.153914 0.164(2) Uani 1 1 d . . . . .
Ag3Z Ag 1.322422 0.672968 0.172552 0.1458(17) Uani 1 1 d . . . . .
Ag40 Ag 1.213283 0.616841 0.153725 0.1544(17) Uani 1 1 d . U . . .
Ag41 Ag 1.449310 0.644311 0.148188 0.190(3) Uani 1 1 d . . . . .
Au1 Au 1.387246 0.803112 0.177384 0.1831(16) Uani 1 1 d . U . . .
Au2 Au 1.446608 0.697070 0.202924 0.1312(9) Uani 1 1 d . . . . .
Au3 Au 1.369142 0.750335 0.209224 0.1266(9) Uani 1 1 d . . . . .
Au4 Au 1.544385 0.604938 0.310924 0.1190(7) Uani 1 1 d . U . . .
Au5 Au 1.543237 0.709338 0.171444 0.1628(13) Uani 1 1 d . U . . .
Au6 Au 1.205696 0.831553 0.340560 0.1175(7) Uani 1 1 d . U . . .
Au7 Au 0.698854 0.057617 0.189304 0.1325(9) Uani 1 1 d . U . . .
Au8 Au 0.750305 0.100293 0.287772 0.1454(10) Uani 1 1 d . U . . .
Au9 Au 0.827777 0.053298 0.101531 0.1360(9) Uani 1 1 d . U . . .
Au10 Au 1.461027 0.853725 0.330618 0.1532(11) Uani 1 1 d . U . . .
Au11 Au 1.636760 0.751872 0.317678 0.1463(10) Uani 1 1 d . U . . .
Au12 Au 1.530195 0.782227 0.415107 0.1388(9) Uani 1 1 d . U . . .
Au13 Au 1.421384 0.656470 0.409186 0.1186(7) Uani 1 1 d . U . . .
Au14 Au 1.306975 0.781106 0.423888 0.1254(8) Uani 1 1 d . U . . .
Au15 Au 1.476544 0.575608 0.156347 0.1456(10) Uani 1 1 d . U . . .
Au16 Au 1.097939 0.642170 0.179538 0.1296(8) Uani 1 1 d . U . . .
Au17 Au 1.259894 0.545196 0.168967 0.1277(8) Uani 1 1 d . U . . .
C1_1 C 1.083079 0.077040 0.177988 0.088(4) Uani 1 1 d D U . . .
C2_1 C 1.099074 0.069438 0.200692 0.101(3) Uani 1 1 d D U . . .
C3_1 C 1.131564 0.058225 0.225226 0.115(4) Uani 1 1 d DG U . . .
C4_1 C 1.186564 0.073265 0.238618 0.117(4) Uani 1 1 d DG U . . .
H4_1 H 1.203360 0.090790 0.232009 0.140 Uiso 1 1 calc R U . . .
C5_1 C 1.216991 0.062663 0.261681 0.127(4) Uani 1 1 d DG U . . .
C6_1 C 1.192417 0.037021 0.271352 0.124(4) Uani 1 1 d DG U . . .
H6_1 H 1.213212 0.029775 0.287114 0.149 Uiso 1 1 calc R U . . .
C7_1 C 1.137417 0.021981 0.257960 0.124(4) Uani 1 1 d DG U . . .
C8_1 C 1.106990 0.032583 0.234897 0.118(4) Uani 1 1 d DG U . . .
H8_1 H 1.069400 0.022304 0.225744 0.141 Uiso 1 1 calc R U . . .
C9_1 C 1.276257 0.078901 0.276110 0.141(5) Uani 1 1 d D U . . .
C10_1 C 1.110898 -0.005599 0.268293 0.127(4) Uani 1 1 d D U . . .
F1_1 F 1.283582 0.085835 0.305882 0.150(6) Uani 1 1 d D U . . .
F2_1 F 1.288868 0.109047 0.271434 0.147(6) Uani 1 1 d D U . . .
F3_1 F 1.319123 0.058055 0.266530 0.153(6) Uani 1 1 d D U . . .
F4_1 F 1.065519 -0.023819 0.249766 0.136(5) Uani 1 1 d D U . . .
F5_1 F 1.148480 -0.029301 0.272600 0.139(5) Uani 1 1 d D U . . .
F6_1 F 1.091395 0.008225 0.294598 0.137(5) Uani 1 1 d D U . . .
Cl1 Cl 1.038276 0.325604 0.262777 0.091(3) Uani 1 1 d . . . . .
Cl2 Cl 0.767790 0.352965 0.317915 0.088(3) Uani 1 1 d . . . . .
Cl3 Cl 0.599617 0.190983 0.263722 0.113(3) Uani 1 1 d . U . . .
Cl4 Cl 0.859164 0.109976 0.339775 0.130(3) Uani 1 1 d . U . . .
Cl5 Cl 0.907662 0.284251 0.116431 0.103(3) Uani 1 1 d . . . . .
Cl6 Cl 1.168344 0.162770 0.231055 0.101(3) Uani 1 1 d . U . . .
Cl7 Cl 0.931963 0.022999 0.188158 0.128(3) Uani 1 1 d . U . . .
Cl8 Cl 1.168254 0.568534 0.249951 0.115(4) Uani 1 1 d . . . . .
Cl9 Cl 1.070679 0.728139 0.268494 0.099(3) Uani 1 1 d . . . . .
Cl10 Cl 1.451333 0.533051 0.233349 0.116(4) Uani 1 1 d . . . . .
Cl11 Cl 1.631247 0.665419 0.238693 0.123(4) Uani 1 1 d . . . . .
Cl12 Cl 1.256509 0.854991 0.264294 0.128(5) Uani 1 1 d . . . . .
Cl13 Cl 1.609553 0.678484 0.388417 0.137(5) Uani 1 1 d . . . . .
Cl14 Cl 1.240695 0.660016 0.403622 0.123(4) Uani 1 1 d . . . . .
Cl15 Cl 1.396436 0.870434 0.409362 0.146(5) Uani 1 1 d . . . . .
Cl16 Cl 0.715124 0.145098 0.073953 0.136(4) Uani 1 1 d . U . . .
Cl17 Cl 1.538602 0.826270 0.253980 0.206(11) Uani 1 1 d . . . . .
C1_2 C 1.057227 0.107264 0.106451 0.126(5) Uani 1 1 d D U . . .
C2_2 C 1.054796 0.110810 0.081754 0.147(5) Uani 1 1 d D U . . .
C3_2 C 1.055478 0.116271 0.052094 0.155(5) Uani 1 1 d DG U . . .
C4_2 C 1.097383 0.138981 0.048358 0.158(5) Uani 1 1 d DG U . . .
H4_2 H 1.125614 0.151006 0.064881 0.189 Uiso 1 1 calc R U . . .
C5_2 C 1.097981 0.144096 0.020445 0.163(5) Uani 1 1 d DG U . . .
C6_2 C 1.056674 0.126502 -0.003732 0.162(5) Uani 1 1 d DG U . . .
H6_2 H 1.057083 0.129998 -0.022809 0.195 Uiso 1 1 calc R U . . .
C7_2 C 1.014769 0.103792 0.000004 0.164(5) Uani 1 1 d DG U . . .
C8_2 C 1.014170 0.098677 0.027917 0.157(5) Uani 1 1 d DG U . . .
H8_2 H 0.985530 0.083156 0.030470 0.189 Uiso 1 1 calc R U . . .
C9_2 C 1.143141 0.168539 0.016443 0.167(6) Uani 1 1 d D U . . .
C10_2 C 0.970833 0.085223 -0.026381 0.172(6) Uani 1 1 d D U . . .
F1_2 F 1.173091 0.153512 -0.006125 0.178(7) Uani 1 1 d D U . . .
F2_2 F 1.183462 0.182656 0.040047 0.179(7) Uani 1 1 d D U . . .
F3_2 F 1.118098 0.195436 0.009567 0.175(6) Uani 1 1 d D U . . .
F4_2 F 0.924630 0.069465 -0.020961 0.183(7) Uani 1 1 d D U . . .
F5_2 F 0.949027 0.106826 -0.041266 0.183(7) Uani 1 1 d D U . . .
F6_2 F 0.995652 0.060419 -0.046242 0.186(7) Uani 1 1 d D U . . .
C1_3 C 1.033082 0.320590 0.348846 0.121(4) Uani 1 1 d D U . . .
C2_3 C 1.084458 0.322673 0.346582 0.154(5) Uani 1 1 d D U . . .
C3_3 C 1.148731 0.325783 0.348938 0.166(5) Uani 1 1 d D U . . .
C4_3 C 1.183909 0.317200 0.371841 0.170(5) Uani 1 1 d D U . . .
H4_3 H 1.166537 0.309314 0.386042 0.204 Uiso 1 1 calc R U . . .
C5_3 C 1.244364 0.320160 0.373936 0.176(5) Uani 1 1 d D U . . .
C6_3 C 1.271564 0.331605 0.353679 0.173(5) Uani 1 1 d D U . . .
H6_3 H 1.312974 0.333617 0.355180 0.208 Uiso 1 1 calc R U . . .
C7_3 C 1.235461 0.339888 0.331308 0.171(5) Uani 1 1 d D U . . .
C8_3 C 1.174652 0.337300 0.328318 0.167(5) Uani 1 1 d D U . . .
H8_3 H 1.151379 0.343280 0.312520 0.200 Uiso 1 1 calc R U . . .
C9_3 C 1.281881 0.310886 0.398717 0.181(6) Uani 1 1 d D U . . .
C10_3 C 1.263718 0.352299 0.309137 0.172(5) Uani 1 1 d D U . . .
F1_3 F 1.337698 0.307406 0.394365 0.195(7) Uani 1 1 d D U . . .
F2_3 F 1.266438 0.281924 0.404580 0.194(7) Uani 1 1 d D U . . .
F3_3 F 1.282400 0.336547 0.424551 0.197(7) Uani 1 1 d D U . . .
F4_3 F 1.229083 0.368765 0.293387 0.174(7) Uani 1 1 d D U . . .
F5_3 F 1.308742 0.374620 0.322654 0.175(7) Uani 1 1 d D U . . .
F6_3 F 1.285605 0.326467 0.288732 0.180(7) Uani 1 1 d D U . . .
C1_4 C 0.684316 0.343625 0.237215 0.103(4) Uani 1 1 d D U . . .
C2_4 C 0.711281 0.371378 0.243879 0.130(5) Uani 1 1 d D U . . .
C3_4 C 0.741172 0.406186 0.251262 0.140(5) Uani 1 1 d D U . . .
C4_4 C 0.766782 0.423123 0.280519 0.141(5) Uani 1 1 d D U . . .
H4_4 H 0.765294 0.412475 0.295939 0.169 Uiso 1 1 calc R U . . .
C5_4 C 0.794530 0.455732 0.286958 0.145(5) Uani 1 1 d D U . . .
C6_4 C 0.797946 0.472290 0.265153 0.144(5) Uani 1 1 d D U . . .
H6_4 H 0.817202 0.494632 0.269823 0.173 Uiso 1 1 calc R U . . .
C7_4 C 0.772171 0.454781 0.236625 0.147(5) Uani 1 1 d D U . . .
C8_4 C 0.743724 0.422028 0.229006 0.142(4) Uani 1 1 d D U . . .
H8_4 H 0.726358 0.410727 0.208900 0.170 Uiso 1 1 calc R U . . .
C9_4 C 0.821391 0.472672 0.318937 0.149(5) Uani 1 1 d D U . . .
C10_4 C 0.772915 0.470071 0.211248 0.153(5) Uani 1 1 d D U . . .
F1_4 F 0.820038 0.507356 0.326694 0.158(6) Uani 1 1 d D U . . .
F2_4 F 0.877067 0.465825 0.325596 0.157(6) Uani 1 1 d D U . . .
F3_4 F 0.793105 0.463356 0.338455 0.160(6) Uani 1 1 d D U . . .
F4_4 F 0.748650 0.449536 0.184449 0.169(6) Uani 1 1 d D U . . .
F5_4 F 0.744810 0.499758 0.215734 0.167(6) Uani 1 1 d D U . . .
F6_4 F 0.826806 0.477995 0.207496 0.170(6) Uani 1 1 d D U . . .
C1_5 C 0.686191 0.269108 0.323473 0.100(4) Uani 1 1 d D U . . .
C2_5 C 0.648567 0.285567 0.314451 0.111(4) Uani 1 1 d D U . . .
C3_5 C 0.600331 0.304251 0.303343 0.123(4) Uani 1 1 d D U . . .
C4_5 C 0.544482 0.288134 0.293914 0.127(4) Uani 1 1 d D U . . .
H4_5 H 0.537362 0.265069 0.294625 0.152 Uiso 1 1 calc R U . . .
C5_5 C 0.499701 0.306147 0.283537 0.132(4) Uani 1 1 d D U . . .
C6_5 C 0.507258 0.339943 0.281941 0.131(4) Uani 1 1 d D U . . .
H6_5 H 0.476009 0.351970 0.274748 0.157 Uiso 1 1 calc R U . . .
C7_5 C 0.562949 0.354828 0.291459 0.130(4) Uani 1 1 d D U . . .
C8_5 C 0.609471 0.337985 0.302055 0.124(4) Uani 1 1 d D U . . .
H8_5 H 0.647146 0.349383 0.308358 0.149 Uiso 1 1 calc R U . . .
C9_5 C 0.439800 0.288689 0.273453 0.137(4) Uani 1 1 d D U . . .
C10_5 C 0.573748 0.391245 0.290239 0.133(4) Uani 1 1 d D U . . .
F1_5 F 0.405438 0.305446 0.257796 0.147(6) Uani 1 1 d D U . . .
F2_5 F 0.410043 0.286098 0.295189 0.150(6) Uani 1 1 d D U . . .
F3_5 F 0.440768 0.256139 0.255146 0.153(6) Uani 1 1 d D U . . .
F4_5 F 0.627806 0.404505 0.301070 0.137(5) Uani 1 1 d D U . . .
F5_5 F 0.565071 0.392569 0.262060 0.144(5) Uani 1 1 d D U . . .
F6_5 F 0.538721 0.414665 0.304982 0.142(6) Uani 1 1 d D U . . .
C1_6 C 0.669539 0.300510 0.148720 0.116(4) Uani 1 1 d D U . . .
C2_6 C 0.633614 0.319835 0.160325 0.142(5) Uani 1 1 d D U . . .
C3_6 C 0.582688 0.339403 0.171619 0.150(5) Uani 1 1 d D U . . .
C4_6 C 0.532641 0.321007 0.173443 0.152(5) Uani 1 1 d D U . . .
H4_6 H 0.530968 0.296129 0.167527 0.183 Uiso 1 1 calc R U . . .
C5_6 C 0.485569 0.339792 0.184048 0.156(5) Uani 1 1 d D U . . .
C6_6 C 0.486925 0.376225 0.192863 0.154(5) Uani 1 1 d D U . . .
H6_6 H 0.454157 0.388748 0.200106 0.185 Uiso 1 1 calc R U . . .
C7_6 C 0.536893 0.393675 0.190833 0.155(5) Uani 1 1 d D U . . .
C8_6 C 0.585378 0.375919 0.180280 0.152(5) Uani 1 1 d D U . . .
H8_6 H 0.619527 0.388370 0.179001 0.182 Uiso 1 1 calc R U . . .
C9_6 C 0.431790 0.319959 0.185996 0.161(5) Uani 1 1 d D U . . .
C10_6 C 0.539472 0.432967 0.200159 0.158(5) Uani 1 1 d D U . . .
F1_6 F 0.444397 0.295102 0.198959 0.169(6) Uani 1 1 d D U . . .
F2_6 F 0.398830 0.303840 0.160004 0.172(6) Uani 1 1 d D U . . .
F3_6 F 0.395911 0.340596 0.202875 0.174(6) Uani 1 1 d D U . . .
F4_6 F 0.591133 0.447281 0.199376 0.166(6) Uani 1 1 d D U . . .
F5_6 F 0.501172 0.445662 0.182776 0.170(6) Uani 1 1 d D U . . .
F6_6 F 0.527419 0.447616 0.228045 0.168(6) Uani 1 1 d D U . . .
C1_7 C 0.869944 0.318798 0.368247 0.122(4) Uani 1 1 d D U . . .
C2_7 C 0.830130 0.322912 0.383268 0.151(5) Uani 1 1 d D U . . .
C3_7 C 0.772770 0.325091 0.394458 0.163(5) Uani 1 1 d D U . . .
C4_7 C 0.757674 0.302163 0.409621 0.164(5) Uani 1 1 d D U . . .
H4_7 H 0.783974 0.285034 0.412858 0.197 Uiso 1 1 calc R U . . .
C5_7 C 0.703773 0.304655 0.419932 0.169(5) Uani 1 1 d D U . . .
C6_7 C 0.663876 0.329199 0.415702 0.170(5) Uani 1 1 d D U . . .
H6_7 H 0.626987 0.330590 0.422859 0.204 Uiso 1 1 calc R U . . .
C7_7 C 0.680414 0.351347 0.400663 0.171(5) Uani 1 1 d D U . . .
C8_7 C 0.733970 0.350025 0.389824 0.166(5) Uani 1 1 d D U . . .
H8_7 H 0.743801 0.365816 0.379484 0.199 Uiso 1 1 calc R U . . .
C9_7 C 0.687689 0.279845 0.436224 0.171(5) Uani 1 1 d D U . . .
C10_7 C 0.638717 0.378314 0.395591 0.176(5) Uani 1 1 d D U . . .
F1_7 F 0.631272 0.280365 0.439660 0.181(7) Uani 1 1 d D U . . .
F2_7 F 0.716474 0.284420 0.463560 0.179(7) Uani 1 1 d D U . . .
F3_7 F 0.696457 0.246975 0.420637 0.179(7) Uani 1 1 d D U . . .
F4_7 F 0.660092 0.401177 0.383800 0.188(7) Uani 1 1 d D U . . .
F5_7 F 0.590263 0.364202 0.377214 0.190(7) Uani 1 1 d D U . . .
F6_7 F 0.620626 0.397571 0.420983 0.188(7) Uani 1 1 d D U . . .
C1_9 C 0.758236 0.240542 0.090301 0.116(4) Uani 1 1 d D U . . .
C2_9 C 0.786660 0.229288 0.069707 0.134(4) Uani 1 1 d D U . . .
C3_9 C 0.813829 0.209598 0.043049 0.152(5) Uani 1 1 d D U . . .
C4_9 C 0.868094 0.220928 0.038665 0.153(5) Uani 1 1 d D U . . .
H4_9 H 0.888008 0.241224 0.052633 0.184 Uiso 1 1 calc R U . . .
C5_9 C 0.892465 0.202019 0.013533 0.161(5) Uani 1 1 d D U . . .
C6_9 C 0.864948 0.172161 -0.007481 0.160(5) Uani 1 1 d D U . . .
H6_9 H 0.882497 0.159534 -0.024552 0.192 Uiso 1 1 calc R U . . .
C7_9 C 0.811258 0.161607 -0.002580 0.162(5) Uani 1 1 d D U . . .
C8_9 C 0.785200 0.179860 0.022466 0.155(5) Uani 1 1 d D U . . .
H8_9 H 0.748200 0.172025 0.025424 0.186 Uiso 1 1 calc R U . . .
C9_9 C 0.950975 0.214422 0.009024 0.163(5) Uani 1 1 d D U . . .
C10_9 C 0.780028 0.129479 -0.024656 0.167(5) Uani 1 1 d D U . . .
F1_9 F 0.993741 0.195252 0.016755 0.178(6) Uani 1 1 d D U . . .
F2_9 F 0.967791 0.247427 0.024244 0.174(6) Uani 1 1 d D U . . .
F3_9 F 0.953990 0.211456 -0.019697 0.177(6) Uani 1 1 d D U . . .
F4_9 F 0.725658 0.123127 -0.020407 0.183(7) Uani 1 1 d D U . . .
F5_9 F 0.776221 0.127705 -0.053583 0.180(6) Uani 1 1 d D U . . .
F6_9 F 0.809098 0.101423 -0.022506 0.181(6) Uani 1 1 d D U . . .
C1_10 C 0.790200 0.222171 0.371854 0.140(5) Uani 1 1 d D U . . .
C2_10 C 0.804096 0.199716 0.383376 0.171(5) Uani 1 1 d D U . . .
C3_10 C 0.827593 0.174526 0.398775 0.182(6) Uani 1 1 d D U . . .
C4_10 C 0.795997 0.143389 0.394672 0.185(6) Uani 1 1 d D U . . .
H4_10 H 0.759481 0.138438 0.382001 0.222 Uiso 1 1 calc R U . . .
C5_10 C 0.817795 0.119698 0.409044 0.189(6) Uani 1 1 d D U . . .
C6_10 C 0.871158 0.126073 0.427785 0.188(6) Uani 1 1 d D U . . .
H6_10 H 0.886161 0.109794 0.437647 0.225 Uiso 1 1 calc R U . . .
C7_10 C 0.901057 0.157052 0.431319 0.189(6) Uani 1 1 d D U . . .
C8_10 C 0.880806 0.181658 0.417274 0.184(6) Uani 1 1 d D U . . .
H8_10 H 0.902902 0.202754 0.420306 0.221 Uiso 1 1 calc R U . . .
C9_10 C 0.782665 0.086462 0.404114 0.192(6) Uani 1 1 d D U . . .
C10_10 C 0.958885 0.165696 0.451077 0.193(6) Uani 1 1 d D U . . .
F1_10 F 0.816671 0.059091 0.398172 0.201(7) Uani 1 1 d D U . . .
F2_10 F 0.738608 0.078658 0.381633 0.201(7) Uani 1 1 d D U . . .
F3_10 F 0.758990 0.085541 0.428232 0.203(7) Uani 1 1 d D U . . .
F4_10 F 0.985593 0.196432 0.454658 0.206(7) Uani 1 1 d D U . . .
F5_10 F 0.958376 0.163926 0.478826 0.202(7) Uani 1 1 d D U . . .
F6_10 F 0.995909 0.141756 0.438862 0.207(7) Uani 1 1 d D U . . .
C1_11 C 0.977511 0.061626 0.282062 0.117(4) Uani 1 1 d D U . . .
C2_11 C 0.943746 0.042629 0.288351 0.150(5) Uani 1 1 d D U . . .
C3_11 C 0.911336 0.012167 0.291081 0.161(5) Uani 1 1 d D U . . .
C4_11 C 0.857473 0.016538 0.301845 0.163(5) Uani 1 1 d D U . . .
H4_11 H 0.841301 0.039015 0.307464 0.196 Uiso 1 1 calc R U . . .
C5_11 C 0.827821 -0.012315 0.304245 0.167(5) Uani 1 1 d D U . . .
C6_11 C 0.849340 -0.045773 0.296341 0.166(5) Uani 1 1 d D U . . .
H6_11 H 0.828455 -0.065332 0.298111 0.200 Uiso 1 1 calc R U . . .
C7_11 C 0.902621 -0.048930 0.285809 0.166(5) Uani 1 1 d D U . . .
C8_11 C 0.934289 -0.020814 0.282961 0.162(5) Uani 1 1 d D U . . .
H8_11 H 0.970993 -0.024163 0.275582 0.195 Uiso 1 1 calc R U . . .
C9_11 C 0.769800 -0.008149 0.315757 0.172(5) Uani 1 1 d D U . . .
C10_11 C 0.927745 -0.084569 0.277005 0.170(5) Uani 1 1 d D U . . .
F1_11 F 0.737108 -0.037761 0.304736 0.183(7) Uani 1 1 d D U . . .
F2_11 F 0.736937 0.016292 0.308952 0.181(6) Uani 1 1 d D U . . .
F3_11 F 0.773991 -0.000621 0.345539 0.185(6) Uani 1 1 d D U . . .
F4_11 F 0.982246 -0.084978 0.270544 0.179(6) Uani 1 1 d D U . . .
F5_11 F 0.929043 -0.100251 0.298302 0.177(6) Uani 1 1 d D U . . .
F6_11 F 0.896678 -0.106547 0.252747 0.184(7) Uani 1 1 d D U . . .
C1_12 C 1.049809 0.292326 0.177118 0.097(4) Uani 1 1 d D U . . .
C2_12 C 1.026754 0.320113 0.180952 0.110(4) Uani 1 1 d D U . . .
C3_12 C 1.004851 0.355685 0.185819 0.120(4) Uani 1 1 d D U . . .
C4_12 C 0.980941 0.366370 0.161460 0.122(4) Uani 1 1 d D U . . .
H4_12 H 0.978696 0.350735 0.141577 0.147 Uiso 1 1 calc R U . . .
C5_12 C 0.960527 0.399606 0.166164 0.129(4) Uani 1 1 d D U . . .
C6_12 C 0.963160 0.423187 0.194866 0.126(4) Uani 1 1 d D U . . .
H6_12 H 0.949080 0.446105 0.197928 0.152 Uiso 1 1 calc R U . . .
C7_12 C 0.986775 0.412260 0.218631 0.126(4) Uani 1 1 d D U . . .
C8_12 C 1.007853 0.378874 0.214682 0.121(4) Uani 1 1 d D U . . .
H8_12 H 1.024132 0.372033 0.231580 0.145 Uiso 1 1 calc R U . . .
C9_12 C 0.934701 0.411501 0.140107 0.133(4) Uani 1 1 d D U . . .
C10_12 C 0.990084 0.437348 0.249859 0.129(4) Uani 1 1 d D U . . .
F1_12 F 0.880477 0.422389 0.142235 0.152(6) Uani 1 1 d D U . . .
F2_12 F 0.932012 0.388491 0.112753 0.149(6) Uani 1 1 d D U . . .
F3_12 F 0.965725 0.439042 0.139110 0.149(5) Uani 1 1 d D U . . .
F4_12 F 1.013751 0.425227 0.271928 0.138(5) Uani 1 1 d D U . . .
F5_12 F 1.021059 0.466757 0.253376 0.132(5) Uani 1 1 d D U . . .
F6_12 F 0.937570 0.447785 0.256854 0.140(5) Uani 1 1 d D U . . .
C1_13 C 0.895149 0.372374 0.267136 0.108(5) Uani 1 1 d D U . . .
C2_13 C 0.912437 0.375703 0.293542 0.126(4) Uani 1 1 d D U . . .
C3_13 C 0.940057 0.394037 0.324537 0.143(5) Uani 1 1 d D U . . .
C4_13 C 0.999101 0.404421 0.329906 0.145(4) Uani 1 1 d D U . . .
H4_13 H 1.021833 0.399809 0.313768 0.175 Uiso 1 1 calc R U . . .
C5_13 C 1.024134 0.421517 0.359023 0.152(5) Uani 1 1 d D U . . .
C6_13 C 0.992827 0.428903 0.383408 0.152(5) Uani 1 1 d D U . . .
H6_13 H 1.010647 0.440713 0.403326 0.183 Uiso 1 1 calc R U . . .
C7_13 C 0.934800 0.418217 0.377160 0.154(5) Uani 1 1 d D U . . .
C8_13 C 0.907193 0.400921 0.348319 0.146(4) Uani 1 1 d D U . . .
H8_13 H 0.866863 0.393978 0.344946 0.175 Uiso 1 1 calc R U . . .
C9_13 C 1.087747 0.432682 0.364719 0.156(5) Uani 1 1 d D U . . .
C10_13 C 0.900086 0.425908 0.403086 0.158(5) Uani 1 1 d D U . . .
F1_13 F 1.108308 0.441507 0.393854 0.166(6) Uani 1 1 d D U . . .
F2_13 F 1.101517 0.459968 0.355991 0.165(6) Uani 1 1 d D U . . .
F3_13 F 1.120860 0.407178 0.351221 0.168(6) Uani 1 1 d D U . . .
F4_13 F 0.852689 0.405501 0.399695 0.172(6) Uani 1 1 d D U . . .
F5_13 F 0.931164 0.425166 0.428744 0.177(6) Uani 1 1 d D U . . .
F6_13 F 0.881146 0.458287 0.408664 0.176(6) Uani 1 1 d D U . . .
C1_14 C 1.130020 0.201016 0.155238 0.093(4) Uani 1 1 d D U . . .
C2_14 C 1.161490 0.176798 0.149033 0.113(4) Uani 1 1 d D U . . .
C3_14 C 1.197620 0.146615 0.137802 0.124(4) Uani 1 1 d D U . . .
C4_14 C 1.219825 0.140920 0.110811 0.126(4) Uani 1 1 d D U . . .
H4_14 H 1.211701 0.156629 0.099332 0.151 Uiso 1 1 calc R U . . .
C5_14 C 1.253757 0.112491 0.100481 0.132(4) Uani 1 1 d D U . . .
C6_14 C 1.266755 0.088801 0.116347 0.131(4) Uani 1 1 d D U . . .
H6_14 H 1.290000 0.069269 0.109115 0.157 Uiso 1 1 calc R U . . .
C7_14 C 1.244287 0.095001 0.143109 0.130(4) Uani 1 1 d D U . . .
C8_14 C 1.209960 0.123292 0.154312 0.125(4) Uani 1 1 d D U . . .
H8_14 H 1.195210 0.126633 0.172890 0.150 Uiso 1 1 calc R U . . .
C9_14 C 1.277438 0.106614 0.071196 0.136(4) Uani 1 1 d D U . . .
C10_14 C 1.257264 0.069997 0.161057 0.131(4) Uani 1 1 d D U . . .
F1_14 F 1.335386 0.110517 0.073728 0.148(6) Uani 1 1 d D U . . .
F2_14 F 1.256432 0.126892 0.054851 0.148(6) Uani 1 1 d D U . . .
F3_14 F 1.264818 0.073933 0.053479 0.154(6) Uani 1 1 d D U . . .
F4_14 F 1.268940 0.083827 0.190799 0.135(5) Uani 1 1 d D U . . .
F5_14 F 1.212819 0.046914 0.156592 0.136(5) Uani 1 1 d D U . . .
F6_14 F 1.302830 0.050824 0.152911 0.143(6) Uani 1 1 d D U . . .
C1_15 C 0.999511 0.157153 0.362715 0.120(4) Uani 1 1 d D U . . .
C2_15 C 1.017545 0.128073 0.360003 0.154(5) Uani 1 1 d D U . . .
C3_15 C 1.040823 0.095321 0.364347 0.165(5) Uani 1 1 d D U . . .
C4_15 C 1.003207 0.070828 0.368991 0.167(5) Uani 1 1 d D U . . .
H4_15 H 0.962746 0.075057 0.369380 0.201 Uiso 1 1 calc R U . . .
C5_15 C 1.025435 0.040242 0.373035 0.173(5) Uani 1 1 d D U . . .
C6_15 C 1.084431 0.033267 0.372591 0.172(5) Uani 1 1 d D U . . .
H6_15 H 1.099390 0.012242 0.375395 0.206 Uiso 1 1 calc R U . . .
C7_15 C 1.120188 0.057973 0.367939 0.172(5) Uani 1 1 d D U . . .
C8_15 C 1.099970 0.089063 0.363762 0.167(5) Uani 1 1 d D U . . .
H8_15 H 1.125943 0.105601 0.360589 0.201 Uiso 1 1 calc R U . . .
C9_15 C 0.985198 0.013777 0.378042 0.175(5) Uani 1 1 d D U . . .
C10_15 C 1.183987 0.051220 0.367386 0.176(5) Uani 1 1 d D U . . .
F1_15 F 0.986182 -0.017891 0.358223 0.191(7) Uani 1 1 d D U . . .
F2_15 F 0.929047 0.021556 0.376857 0.184(7) Uani 1 1 d D U . . .
F3_15 F 0.999561 0.009118 0.404866 0.189(7) Uani 1 1 d D U . . .
F4_15 F 1.214346 0.072301 0.357186 0.187(7) Uani 1 1 d D U . . .
F5_15 F 1.211548 0.053999 0.394728 0.188(7) Uani 1 1 d D U . . .
F6_15 F 1.192819 0.018922 0.350557 0.188(7) Uani 1 1 d D U . . .
C1_16 C 0.955016 0.250400 0.396341 0.122(4) Uani 1 1 d D U . . .
C2_16 C 0.957846 0.280964 0.410340 0.157(5) Uani 1 1 d D U . . .
C3_16 C 0.965436 0.317295 0.430604 0.172(5) Uani 1 1 d D U . . .
C4_16 C 1.016433 0.336941 0.432627 0.175(5) Uani 1 1 d D U . . .
H4_16 H 1.046372 0.326978 0.420962 0.209 Uiso 1 1 calc R U . . .
C5_16 C 1.023463 0.370979 0.451638 0.182(5) Uani 1 1 d D U . . .
C6_16 C 0.980593 0.386482 0.469049 0.182(5) Uani 1 1 d D U . . .
H6_16 H 0.985556 0.409892 0.482065 0.218 Uiso 1 1 calc R U . . .
C7_16 C 0.930761 0.366433 0.466583 0.183(5) Uani 1 1 d D U . . .
C8_16 C 0.922000 0.332093 0.447750 0.173(6) Uani 1 1 d D U . . .
H8_16 H 0.886947 0.319027 0.446652 0.208 Uiso 1 1 calc R U . . .
C9_16 C 1.078355 0.392220 0.453853 0.185(6) Uani 1 1 d D U . . .
C10_16 C 0.884232 0.382964 0.485297 0.189(6) Uani 1 1 d D U . . .
F1_16 F 1.066916 0.425957 0.459347 0.195(7) Uani 1 1 d D U . . .
F2_16 F 1.104810 0.384102 0.429262 0.193(7) Uani 1 1 d D U . . .
F3_16 F 1.119556 0.391046 0.476076 0.197(7) Uani 1 1 d D U . . .
F4_16 F 0.829499 0.374002 0.472031 0.201(7) Uani 1 1 d D U . . .
F5_16 F 0.886851 0.376460 0.511553 0.199(7) Uani 1 1 d D U . . .
F6_16 F 0.888160 0.417737 0.492364 0.200(7) Uani 1 1 d D U . . .
C1_17 C 1.147645 0.252387 0.281579 0.100(4) Uani 1 1 d D U . . .
C2_17 C 1.158950 0.261187 0.260109 0.115(4) Uani 1 1 d D U . . .
C3_17 C 1.191275 0.271146 0.238538 0.127(4) Uani 1 1 d D U . . .
C4_17 C 1.180210 0.302456 0.232210 0.129(4) Uani 1 1 d D U . . .
H4_17 H 1.151900 0.317535 0.241679 0.155 Uiso 1 1 calc R U . . .
C5_17 C 1.210883 0.311374 0.211985 0.135(4) Uani 1 1 d D U . . .
C6_17 C 1.252450 0.290273 0.197620 0.135(4) Uani 1 1 d D U . . .
H6_17 H 1.273135 0.296791 0.183771 0.162 Uiso 1 1 calc R U . . .
C7_17 C 1.262559 0.259463 0.204237 0.137(4) Uani 1 1 d D U . . .
C8_17 C 1.232694 0.249552 0.224456 0.129(4) Uani 1 1 d D U . . .
H8_17 H 1.240649 0.228102 0.228586 0.155 Uiso 1 1 calc R U . . .
C9_17 C 1.198909 0.345082 0.205145 0.138(4) Uani 1 1 d D U . . .
C10_17 C 1.307880 0.237046 0.188396 0.146(5) Uani 1 1 d D U . . .
F1_17 F 1.245484 0.366986 0.212515 0.149(6) Uani 1 1 d D U . . .
F2_17 F 1.156842 0.363245 0.218864 0.146(6) Uani 1 1 d D U . . .
F3_17 F 1.182577 0.339773 0.175907 0.149(6) Uani 1 1 d D U . . .
F4_17 F 1.288387 0.205343 0.170865 0.161(6) Uani 1 1 d D U . . .
F5_17 F 1.334375 0.250926 0.170754 0.160(6) Uani 1 1 d D U . . .
F6_17 F 1.351146 0.231528 0.207908 0.162(6) Uani 1 1 d D U . . .
C1_18 C 0.737055 0.024643 0.158908 0.151(4) Uani 1 1 d D U . . .
C2_18 C 0.760011 -0.000095 0.143248 0.197(6) Uani 1 1 d D U . . .
C3_18 C 0.776154 -0.029312 0.118091 0.214(6) Uani 1 1 d D U . . .
C4_18 C 0.830290 -0.044063 0.120722 0.214(6) Uani 1 1 d D U . . .
H4_18 H 0.857038 -0.035395 0.138684 0.256 Uiso 1 1 calc R U . . .
C5_18 C 0.845076 -0.071270 0.097236 0.223(6) Uani 1 1 d D U . . .
C6_18 C 0.807252 -0.084756 0.070523 0.223(6) Uani 1 1 d D U . . .
H6_18 H 0.817706 -0.103544 0.054390 0.267 Uiso 1 1 calc R U . . .
C7_18 C 0.753841 -0.069529 0.068597 0.225(6) Uani 1 1 d D U . . .
C8_18 C 0.737003 -0.042040 0.091737 0.215(6) Uani 1 1 d D U . . .
H8_18 H 0.699823 -0.032211 0.089631 0.258 Uiso 1 1 calc R U . . .
C9_18 C 0.903149 -0.087721 0.099358 0.227(7) Uani 1 1 d D U . . .
C10_18 C 0.713628 -0.084411 0.039650 0.232(7) Uani 1 1 d D U . . .
F1_18 F 0.898004 -0.118054 0.105069 0.237(8) Uani 1 1 d D U . . .
F2_18 F 0.946645 -0.069774 0.119549 0.235(8) Uani 1 1 d D U . . .
F3_18 F 0.923701 -0.095665 0.073041 0.234(8) Uani 1 1 d D U . . .
F4_18 F 0.670548 -0.065155 0.032460 0.243(8) Uani 1 1 d D U . . .
F5_18 F 0.742880 -0.093386 0.015967 0.244(8) Uani 1 1 d D U . . .
F6_18 F 0.687422 -0.114080 0.039579 0.242(8) Uani 1 1 d D U . . .
C1_19 C 0.595292 0.201620 0.121018 0.136(4) Uani 1 1 d D U . . .
C2_19 C 0.581013 0.220899 0.106234 0.173(5) Uani 1 1 d D U . . .
C3_19 C 0.569290 0.246155 0.089141 0.185(5) Uani 1 1 d D U . . .
C4_19 C 0.525734 0.270146 0.095957 0.188(5) Uani 1 1 d D U . . .
H4_19 H 0.503430 0.270334 0.111637 0.226 Uiso 1 1 calc R U . . .
C5_19 C 0.514943 0.293774 0.079826 0.193(5) Uani 1 1 d D U . . .
C6_19 C 0.546699 0.294306 0.056719 0.192(6) Uani 1 1 d D U . . .
H6_19 H 0.539325 0.310514 0.045668 0.231 Uiso 1 1 calc R U . . .
C7_19 C 0.589182 0.270221 0.050733 0.192(5) Uani 1 1 d D U . . .
C8_19 C 0.601706 0.246005 0.066207 0.187(5) Uani 1 1 d D U . . .
H8_19 H 0.631609 0.229801 0.061234 0.225 Uiso 1 1 calc R U . . .
C9_19 C 0.467811 0.319500 0.087457 0.197(6) Uani 1 1 d D U . . .
C10_19 C 0.625989 0.268559 0.026316 0.196(6) Uani 1 1 d D U . . .
F1_19 F 0.450285 0.333395 0.065596 0.210(7) Uani 1 1 d D U . . .
F2_19 F 0.481863 0.346753 0.112039 0.211(7) Uani 1 1 d D U . . .
F3_19 F 0.419768 0.304665 0.092146 0.207(7) Uani 1 1 d D U . . .
F4_19 F 0.681958 0.278166 0.036448 0.206(7) Uani 1 1 d D U . . .
F5_19 F 0.626594 0.236719 0.006732 0.208(7) Uani 1 1 d D U . . .
F6_19 F 0.607612 0.289284 0.009956 0.205(7) Uani 1 1 d D U . . .
C1_21 C 0.708332 0.136379 0.313120 0.142(4) Uani 1 1 d D U . . .
C2_21 C 0.671324 0.152866 0.326715 0.177(5) Uani 1 1 d D U . . .
C3_21 C 0.624838 0.165636 0.345795 0.188(5) Uani 1 1 d D U . . .
C4_21 C 0.608172 0.146602 0.363950 0.190(5) Uani 1 1 d D U . . .
H4_21 H 0.626425 0.125434 0.364200 0.228 Uiso 1 1 calc R U . . .
C5_21 C 0.564576 0.159002 0.381638 0.194(5) Uani 1 1 d D U . . .
C6_21 C 0.536701 0.189716 0.382029 0.193(5) Uani 1 1 d D U . . .
H6_21 H 0.506819 0.197856 0.394288 0.231 Uiso 1 1 calc R U . . .
C7_21 C 0.554247 0.207783 0.363916 0.192(5) Uani 1 1 d D U . . .
C8_21 C 0.597857 0.196476 0.345638 0.189(5) Uani 1 1 d D U . . .
H8_21 H 0.608871 0.209658 0.333310 0.226 Uiso 1 1 calc R U . . .
C9_21 C 0.546422 0.138623 0.401250 0.197(6) Uani 1 1 d D U . . .
C10_21 C 0.525868 0.241212 0.363205 0.194(6) Uani 1 1 d D U . . .
F1_21 F 0.530297 0.158622 0.426942 0.210(7) Uani 1 1 d D U . . .
F2_21 F 0.586904 0.118350 0.409195 0.209(7) Uani 1 1 d D U . . .
F3_21 F 0.500302 0.117247 0.387543 0.208(7) Uani 1 1 d D U . . .
F4_21 F 0.497915 0.239847 0.336237 0.199(7) Uani 1 1 d D U . . .
F5_21 F 0.486272 0.251244 0.382010 0.201(7) Uani 1 1 d D U . . .
F6_21 F 0.564365 0.268159 0.370407 0.196(7) Uani 1 1 d D U . . .
C1_22 C 0.996930 0.200240 0.088198 0.139(5) Uani 1 1 d D U . . .
C2_22 C 1.033906 0.223502 0.092973 0.172(6) Uani 1 1 d D U . . .
C3_22 C 1.075701 0.251270 0.092647 0.184(6) Uani 1 1 d D U . . .
C4_22 C 1.135554 0.246822 0.097107 0.186(6) Uani 1 1 d D U . . .
H4_22 H 1.149649 0.225835 0.100372 0.223 Uiso 1 1 calc R U . . .
C5_22 C 1.174813 0.272911 0.096810 0.190(6) Uani 1 1 d D U . . .
C6_22 C 1.156108 0.303995 0.092099 0.189(6) Uani 1 1 d D U . . .
H6_22 H 1.182906 0.321901 0.091877 0.227 Uiso 1 1 calc R U . . .
C7_22 C 1.096548 0.307328 0.087777 0.190(6) Uani 1 1 d D U . . .
C8_22 C 1.055461 0.282015 0.087873 0.185(6) Uani 1 1 d D U . . .
H8_22 H 1.014726 0.285630 0.084765 0.222 Uiso 1 1 calc R U . . .
C9_22 C 1.239065 0.266978 0.101717 0.195(6) Uani 1 1 d D U . . .
C10_22 C 1.072803 0.340094 0.082555 0.193(6) Uani 1 1 d D U . . .
F1_22 F 1.263930 0.262012 0.076848 0.200(7) Uani 1 1 d D U . . .
F2_22 F 1.253600 0.239787 0.111449 0.204(7) Uani 1 1 d D U . . .
F3_22 F 1.268087 0.294487 0.121941 0.206(8) Uani 1 1 d D U . . .
F4_22 F 1.017631 0.337750 0.069471 0.203(7) Uani 1 1 d D U . . .
F5_22 F 1.075147 0.366538 0.107922 0.206(7) Uani 1 1 d D U . . .
F6_22 F 1.104009 0.351236 0.065077 0.203(7) Uani 1 1 d D U . . .
C1_23 C 0.819749 0.356534 0.185592 0.113(4) Uani 1 1 d D U . . .
C2_23 C 0.800800 0.356608 0.160312 0.147(5) Uani 1 1 d D U . . .
C3_23 C 0.774512 0.358029 0.130418 0.161(5) Uani 1 1 d D U . . .
C4_23 C 0.718328 0.370196 0.126547 0.163(5) Uani 1 1 d D U . . .
H4_23 H 0.696627 0.377650 0.143059 0.195 Uiso 1 1 calc R U . . .
C5_23 C 0.694754 0.371234 0.098333 0.170(5) Uani 1 1 d D U . . .
C6_23 C 0.724161 0.360747 0.073285 0.170(5) Uani 1 1 d D U . . .
H6_23 H 0.707128 0.361663 0.054047 0.204 Uiso 1 1 calc R U . . .
C7_23 C 0.779128 0.349029 0.078040 0.169(5) Uani 1 1 d D U . . .
C8_23 C 0.805164 0.347358 0.105936 0.164(5) Uani 1 1 d D U . . .
H8_23 H 0.843495 0.339001 0.108171 0.197 Uiso 1 1 calc R U . . .
C9_23 C 0.634596 0.384068 0.092694 0.178(6) Uani 1 1 d D U . . .
C10_23 C 0.813141 0.337312 0.051883 0.172(5) Uani 1 1 d D U . . .
F1_23 F 0.637108 0.414532 0.086955 0.185(7) Uani 1 1 d D U . . .
F2_23 F 0.600556 0.388985 0.114233 0.189(7) Uani 1 1 d D U . . .
F3_23 F 0.603972 0.362133 0.068278 0.192(7) Uani 1 1 d D U . . .
F4_23 F 0.840436 0.307813 0.050765 0.183(7) Uani 1 1 d D U . . .
F5_23 F 0.781706 0.331373 0.024925 0.182(7) Uani 1 1 d D U . . .
F6_23 F 0.854923 0.360797 0.053112 0.184(7) Uani 1 1 d D U . . .
C1_25 C 1.108090 0.231202 0.352478 0.123(4) Uani 1 1 d D U . . .
C2_25 C 1.114902 0.228431 0.377459 0.161(5) Uani 1 1 d D U . . .
C3_25 C 1.118370 0.224463 0.407833 0.174(5) Uani 1 1 d D U . . .
C4_25 C 1.102052 0.251537 0.431514 0.177(5) Uani 1 1 d D U . . .
H4_25 H 1.088624 0.272661 0.428265 0.212 Uiso 1 1 calc R U . . .
C5_25 C 1.105577 0.247385 0.459784 0.181(5) Uani 1 1 d D U . . .
C6_25 C 1.124875 0.217015 0.465669 0.181(5) Uani 1 1 d D U . . .
H6_25 H 1.127091 0.214467 0.485217 0.217 Uiso 1 1 calc R U . . .
C7_25 C 1.140624 0.190797 0.441712 0.182(5) Uani 1 1 d D U . . .
C8_25 C 1.137891 0.193764 0.412933 0.176(5) Uani 1 1 d D U . . .
H8_25 H 1.149199 0.175083 0.396976 0.212 Uiso 1 1 calc R U . . .
C9_25 C 1.088046 0.276465 0.485336 0.185(6) Uani 1 1 d D U . . .
C10_25 C 1.161749 0.157721 0.447331 0.185(6) Uani 1 1 d D U . . .
F1_25 F 1.101033 0.269618 0.511340 0.193(7) Uani 1 1 d D U . . .
F2_25 F 1.031271 0.282671 0.483289 0.196(7) Uani 1 1 d D U . . .
F3_25 F 1.115205 0.307095 0.489227 0.192(7) Uani 1 1 d D U . . .
F4_25 F 1.218617 0.153077 0.446065 0.197(7) Uani 1 1 d D U . . .
F5_25 F 1.153573 0.157090 0.474663 0.196(7) Uani 1 1 d D U . . .
F6_25 F 1.134929 0.128612 0.428415 0.198(7) Uani 1 1 d D U . . .
C1_26 C 1.305938 0.817919 0.174057 0.191(5) Uani 1 1 d D U . . .
C2_26 C 1.259816 0.832592 0.176342 0.196(5) Uani 1 1 d D U . . .
C3_26 C 1.199434 0.842119 0.168177 0.200(6) Uani 1 1 d D U . . .
C4_26 C 1.164347 0.855841 0.190598 0.200(5) Uani 1 1 d D U . . .
H4_26 H 1.179078 0.859062 0.211110 0.240 Uiso 1 1 calc R U . . .
C5_26 C 1.107965 0.864743 0.182823 0.201(5) Uani 1 1 d D U . . .
C6_26 C 1.084641 0.860425 0.153278 0.203(5) Uani 1 1 d D U . . .
H6_26 H 1.045790 0.866546 0.148103 0.244 Uiso 1 1 calc R U . . .
C7_26 C 1.120668 0.846782 0.131725 0.205(5) Uani 1 1 d D U . . .
C8_26 C 1.177687 0.837442 0.138235 0.201(5) Uani 1 1 d D U . . .
H8_26 H 1.201084 0.828139 0.122674 0.242 Uiso 1 1 calc R U . . .
C9_26 C 1.071353 0.879356 0.207486 0.201(6) Uani 1 1 d D U . . .
C10_26 C 1.096598 0.841808 0.099477 0.209(6) Uani 1 1 d D U . . .
F1_26 F 1.037284 0.904778 0.203656 0.205(7) Uani 1 1 d D U . . .
F2_26 F 1.100019 0.891851 0.235193 0.202(7) Uani 1 1 d D U . . .
F3_26 F 1.034931 0.854111 0.208611 0.203(7) Uani 1 1 d D U . . .
F4_26 F 1.091956 0.808492 0.082327 0.226(7) Uani 1 1 d D U . . .
F5_26 F 1.043653 0.854120 0.095496 0.217(7) Uani 1 1 d D U . . .
F6_26 F 1.130484 0.857957 0.086459 0.219(7) Uani 1 1 d D U . . .
C1_28 C 1.140885 0.800469 0.343270 0.131(4) Uani 1 1 d D U . . .
C2_28 C 1.101588 0.787201 0.351498 0.148(5) Uani 1 1 d D U . . .
C3_28 C 1.059711 0.766909 0.361683 0.154(5) Uani 1 1 d D U . . .
C4_28 C 1.029776 0.737378 0.341488 0.153(5) Uani 1 1 d D U . . .
H4_28 H 1.036034 0.729997 0.320968 0.184 Uiso 1 1 calc R U . . .
C5_28 C 0.990589 0.718785 0.351675 0.157(5) Uani 1 1 d D U . . .
C6_28 C 0.980091 0.728582 0.381494 0.157(5) Uani 1 1 d D U . . .
H6_28 H 0.953207 0.715641 0.388219 0.189 Uiso 1 1 calc R U . . .
C7_28 C 1.010590 0.757945 0.400749 0.160(5) Uani 1 1 d D U . . .
C8_28 C 1.050167 0.777530 0.391760 0.156(5) Uani 1 1 d D U . . .
H8_28 H 1.070303 0.797715 0.405776 0.187 Uiso 1 1 calc R U . . .
C9_28 C 0.958222 0.686850 0.329948 0.157(5) Uani 1 1 d D U . . .
C10_28 C 1.000497 0.769340 0.433097 0.163(5) Uani 1 1 d D U . . .
F1_28 F 0.980502 0.657257 0.332973 0.164(6) Uani 1 1 d D U . . .
F2_28 F 0.958458 0.684275 0.301070 0.162(6) Uani 1 1 d D U . . .
F3_28 F 0.902142 0.684691 0.333326 0.159(6) Uani 1 1 d D U . . .
F4_28 F 1.026630 0.799733 0.450002 0.176(6) Uani 1 1 d D U . . .
F5_28 F 0.944211 0.772442 0.436488 0.172(6) Uani 1 1 d D U . . .
F6_28 F 1.019770 0.746103 0.446844 0.177(6) Uani 1 1 d D U . . .
C1_8 C 1.132918 0.794343 0.234718 0.123(4) Uani 1 1 d D U . . .
C2_8 C 1.113308 0.811719 0.256901 0.138(5) Uani 1 1 d D U . . .
C3_8 C 1.090960 0.836176 0.283070 0.144(5) Uani 1 1 d D U . . .
C4_8 C 1.046133 0.825369 0.295805 0.145(4) Uani 1 1 d D U . . .
H4_8 H 1.029779 0.802136 0.287659 0.174 Uiso 1 1 calc R U . . .
C5_8 C 1.025299 0.848407 0.320332 0.148(4) Uani 1 1 d D U . . .
C6_8 C 1.048419 0.882568 0.332771 0.149(5) Uani 1 1 d D U . . .
H6_8 H 1.034028 0.898315 0.349633 0.179 Uiso 1 1 calc R U . . .
C7_8 C 1.092932 0.892863 0.319840 0.150(4) Uani 1 1 d D U . . .
C8_8 C 1.114777 0.870252 0.295146 0.146(5) Uani 1 1 d D U . . .
H8_8 H 1.145474 0.877957 0.286662 0.175 Uiso 1 1 calc R U . . .
C9_8 C 0.976943 0.835474 0.333297 0.151(5) Uani 1 1 d D U . . .
C10_8 C 1.118497 0.929647 0.332914 0.154(5) Uani 1 1 d D U . . .
F1_8 F 0.992702 0.840156 0.362545 0.156(6) Uani 1 1 d D U . . .
F2_8 F 0.961493 0.801561 0.321539 0.156(6) Uani 1 1 d D U . . .
F3_8 F 0.927402 0.852115 0.331635 0.158(6) Uani 1 1 d D U . . .
F4_8 F 1.171313 0.934713 0.325986 0.163(6) Uani 1 1 d D U . . .
F5_8 F 1.086055 0.953819 0.325148 0.166(6) Uani 1 1 d D U . . .
F6_8 F 1.124781 0.939812 0.362895 0.165(6) Uani 1 1 d D U . . .
C1_29 C 1.072654 0.692092 0.185150 0.142(4) Uani 1 1 d D U . . .
C2_29 C 1.044064 0.716801 0.183417 0.179(5) Uani 1 1 d D U . . .
C3_29 C 1.000576 0.743975 0.183750 0.193(6) Uani 1 1 d D U . . .
C4_29 C 0.992175 0.758273 0.160037 0.194(6) Uani 1 1 d D U . . .
H4_29 H 1.014109 0.750761 0.143621 0.233 Uiso 1 1 calc R U . . .
C5_29 C 0.951322 0.783582 0.160884 0.199(6) Uani 1 1 d D U . . .
C6_29 C 0.918033 0.795554 0.184334 0.199(6) Uani 1 1 d D U . . .
H6_29 H 0.890122 0.812997 0.184445 0.239 Uiso 1 1 calc R U . . .
C7_29 C 0.927577 0.780848 0.207375 0.200(6) Uani 1 1 d D U . . .
C8_29 C 0.968283 0.755163 0.207626 0.195(6) Uani 1 1 d D U . . .
H8_29 H 0.973802 0.745499 0.223857 0.233 Uiso 1 1 calc R U . . .
C9_29 C 0.942174 0.799039 0.135403 0.201(6) Uani 1 1 d D U . . .
C10_29 C 0.893111 0.792538 0.233384 0.204(6) Uani 1 1 d D U . . .
F1_29 F 0.891824 0.787154 0.117947 0.214(7) Uani 1 1 d D U . . .
F2_29 F 0.982461 0.793623 0.116817 0.209(7) Uani 1 1 d D U . . .
F3_29 F 0.938261 0.833633 0.145418 0.207(7) Uani 1 1 d D U . . .
F4_29 F 0.875719 0.766355 0.242647 0.216(7) Uani 1 1 d D U . . .
F5_29 F 0.920914 0.815785 0.257937 0.217(8) Uani 1 1 d D U . . .
F6_29 F 0.844157 0.807623 0.226429 0.216(7) Uani 1 1 d D U . . .
C1_30 C 1.110619 0.653827 0.294601 0.119(4) Uani 1 1 d D U . . .
C2_30 C 1.070039 0.639756 0.275832 0.144(5) Uani 1 1 d D U . . .
C3_30 C 1.026772 0.622085 0.249512 0.153(5) Uani 1 1 d D U . . .
C4_30 C 0.995713 0.641231 0.232953 0.154(5) Uani 1 1 d D U . . .
H4_30 H 1.002398 0.665905 0.238618 0.185 Uiso 1 1 calc R U . . .
C5_30 C 0.955030 0.624713 0.208228 0.161(5) Uani 1 1 d D U . . .
C6_30 C 0.944037 0.588578 0.199242 0.160(5) Uani 1 1 d D U . . .
H6_30 H 0.916206 0.577056 0.182348 0.192 Uiso 1 1 calc R U . . .
C7_30 C 0.975631 0.570558 0.216143 0.161(5) Uani 1 1 d D U . . .
C8_30 C 1.016816 0.586027 0.241096 0.155(5) Uani 1 1 d D U . . .
H8_30 H 1.037510 0.572332 0.252051 0.186 Uiso 1 1 calc R U . . .
C9_30 C 0.921383 0.645247 0.190215 0.166(5) Uani 1 1 d D U . . .
C10_30 C 0.966101 0.531611 0.207772 0.165(5) Uani 1 1 d D U . . .
F1_30 F 0.940588 0.641888 0.163965 0.176(6) Uani 1 1 d D U . . .
F2_30 F 0.922656 0.679587 0.203910 0.174(6) Uani 1 1 d D U . . .
F3_30 F 0.864940 0.635476 0.183079 0.168(6) Uani 1 1 d D U . . .
F4_30 F 1.013785 0.514346 0.212452 0.171(6) Uani 1 1 d D U . . .
F5_30 F 0.927412 0.522357 0.222927 0.178(6) Uani 1 1 d D U . . .
F6_30 F 0.945450 0.517399 0.178847 0.179(6) Uani 1 1 d D U . . .
C1_31 C 1.169564 0.724358 0.375419 0.129(4) Uani 1 1 d D U . . .
C2_31 C 1.175448 0.737939 0.402499 0.161(5) Uani 1 1 d D U . . .
C3_31 C 1.171711 0.753594 0.434869 0.173(5) Uani 1 1 d D U . . .
C4_31 C 1.175831 0.789868 0.447746 0.175(5) Uani 1 1 d D U . . .
H4_31 H 1.181026 0.804528 0.435651 0.209 Uiso 1 1 calc R U . . .
C5_31 C 1.172360 0.804580 0.478172 0.179(5) Uani 1 1 d D U . . .
C6_31 C 1.164702 0.784028 0.496721 0.178(5) Uani 1 1 d D U . . .
H6_31 H 1.162316 0.794128 0.517579 0.213 Uiso 1 1 calc R U . . .
C7_31 C 1.160787 0.748362 0.483214 0.178(5) Uani 1 1 d D U . . .
C8_31 C 1.164109 0.732301 0.452686 0.174(5) Uani 1 1 d D U . . .
H8_31 H 1.161252 0.707518 0.444336 0.208 Uiso 1 1 calc R U . . .
C9_31 C 1.176847 0.843669 0.491462 0.182(5) Uani 1 1 d D U . . .
C10_31 C 1.152510 0.724748 0.501873 0.179(5) Uani 1 1 d D U . . .
F1_31 F 1.194637 0.853744 0.520961 0.192(7) Uani 1 1 d D U . . .
F2_31 F 1.126161 0.858836 0.488201 0.192(7) Uani 1 1 d D U . . .
F3_31 F 1.214097 0.859734 0.480039 0.190(7) Uani 1 1 d D U . . .
F4_31 F 1.184235 0.696379 0.496198 0.186(7) Uani 1 1 d D U . . .
F5_31 F 1.164961 0.740526 0.531310 0.187(7) Uani 1 1 d D U . . .
F6_31 F 1.097266 0.712801 0.497727 0.183(6) Uani 1 1 d D U . . .
C1_32 C 1.231529 0.579609 0.324324 0.121(4) Uani 1 1 d D U . . .
C2_32 C 1.183006 0.586587 0.330658 0.142(5) Uani 1 1 d D U . . .
C3_32 C 1.124490 0.587803 0.340474 0.151(5) Uani 1 1 d D U . . .
C4_32 C 1.111626 0.615349 0.364648 0.153(5) Uani 1 1 d D U . . .
H4_32 H 1.140356 0.633440 0.374895 0.183 Uiso 1 1 calc R U . . .
C5_32 C 1.056940 0.616329 0.373719 0.156(5) Uani 1 1 d D U . . .
C6_32 C 1.013774 0.590474 0.359377 0.157(5) Uani 1 1 d D U . . .
H6_32 H 0.976226 0.591355 0.365782 0.188 Uiso 1 1 calc R U . . .
C7_32 C 1.027545 0.563648 0.335618 0.160(5) Uani 1 1 d D U . . .
C8_32 C 1.082282 0.561507 0.325649 0.155(5) Uani 1 1 d D U . . .
H8_32 H 1.090434 0.542470 0.309087 0.186 Uiso 1 1 calc R U . . .
C9_32 C 1.044522 0.646436 0.399855 0.157(5) Uani 1 1 d D U . . .
C10_32 C 0.982613 0.534929 0.319200 0.166(5) Uani 1 1 d D U . . .
F1_32 F 0.987721 0.650516 0.401498 0.158(6) Uani 1 1 d D U . . .
F2_32 F 1.065673 0.677458 0.400193 0.161(6) Uani 1 1 d D U . . .
F3_32 F 1.067221 0.642334 0.425959 0.167(6) Uani 1 1 d D U . . .
F4_32 F 1.002081 0.503557 0.318716 0.176(6) Uani 1 1 d D U . . .
F5_32 F 0.931493 0.536574 0.329736 0.180(6) Uani 1 1 d D U . . .
F6_32 F 0.969275 0.533416 0.290409 0.176(6) Uani 1 1 d D U . . .
C1_33 C 1.390213 0.546631 0.311560 0.123(4) Uani 1 1 d D U . . .
C2_33 C 1.436119 0.532151 0.312209 0.145(5) Uani 1 1 d D U . . .
C3_33 C 1.494615 0.518616 0.317556 0.154(5) Uani 1 1 d D U . . .
C4_33 C 1.511171 0.509020 0.343404 0.157(5) Uani 1 1 d D U . . .
H4_33 H 1.484975 0.511090 0.357816 0.188 Uiso 1 1 calc R U . . .
C5_33 C 1.566475 0.496386 0.347832 0.162(5) Uani 1 1 d D U . . .
C6_33 C 1.606337 0.492826 0.327534 0.160(5) Uani 1 1 d D U . . .
H6_33 H 1.644043 0.484109 0.330950 0.192 Uiso 1 1 calc R U . . .
C7_33 C 1.588671 0.502520 0.302220 0.157(5) Uani 1 1 d D U . . .
C8_33 C 1.533731 0.515289 0.296860 0.154(5) Uani 1 1 d D U . . .
H8_33 H 1.522958 0.521722 0.279099 0.185 Uiso 1 1 calc R U . . .
C9_33 C 1.583492 0.486166 0.375804 0.167(5) Uani 1 1 d D U . . .
C10_33 C 1.631010 0.498935 0.279929 0.157(5) Uani 1 1 d D U . . .
F1_33 F 1.627176 0.464262 0.373399 0.183(6) Uani 1 1 d D U . . .
F2_33 F 1.540236 0.470127 0.383457 0.183(6) Uani 1 1 d D U . . .
F3_33 F 1.601347 0.513251 0.399919 0.185(7) Uani 1 1 d D U . . .
F4_33 F 1.611168 0.506725 0.254986 0.154(6) Uani 1 1 d D U . . .
F5_33 F 1.678939 0.519498 0.291831 0.167(6) Uani 1 1 d D U . . .
F6_33 F 1.650181 0.466665 0.270471 0.159(6) Uani 1 1 d D U . . .
C1_34 C 1.366739 0.616503 0.396133 0.141(5) Uani 1 1 d D U . . .
C2_34 C 1.338337 0.589130 0.389159 0.162(5) Uani 1 1 d D U . . .
C3_34 C 1.301129 0.559899 0.390802 0.169(5) Uani 1 1 d D U . . .
C4_34 C 1.247170 0.566551 0.401159 0.170(5) Uani 1 1 d D U . . .
H4_34 H 1.234272 0.589844 0.407171 0.205 Uiso 1 1 calc R U . . .
C5_34 C 1.212581 0.539423 0.402683 0.173(5) Uani 1 1 d D U . . .
C6_34 C 1.229185 0.504885 0.394239 0.174(5) Uani 1 1 d D U . . .
H6_34 H 1.205035 0.486249 0.395390 0.208 Uiso 1 1 calc R U . . .
C7_34 C 1.282536 0.499360 0.384149 0.175(5) Uani 1 1 d D U . . .
C8_34 C 1.319364 0.525896 0.382114 0.171(5) Uani 1 1 d D U . . .
H8_34 H 1.356023 0.520745 0.374946 0.205 Uiso 1 1 calc R U . . .
C9_34 C 1.154679 0.547295 0.413926 0.176(6) Uani 1 1 d D U . . .
C10_34 C 1.303424 0.462752 0.374626 0.178(6) Uani 1 1 d D U . . .
F1_34 F 1.110701 0.535214 0.391808 0.184(7) Uani 1 1 d D U . . .
F2_34 F 1.144547 0.580820 0.426521 0.181(7) Uani 1 1 d D U . . .
F3_34 F 1.146906 0.531587 0.434414 0.183(6) Uani 1 1 d D U . . .
F4_34 F 1.345999 0.458475 0.357435 0.188(7) Uani 1 1 d D U . . .
F5_34 F 1.324961 0.453036 0.398379 0.187(7) Uani 1 1 d D U . . .
F6_34 F 1.262136 0.438514 0.359391 0.192(7) Uani 1 1 d D U . . .
C1_35 C 1.281561 0.530069 0.205377 0.129(4) Uani 1 1 d D U . . .
C2_35 C 1.286668 0.511968 0.221741 0.139(4) Uani 1 1 d D U . . .
C3_35 C 1.287786 0.491067 0.242761 0.145(4) Uani 1 1 d D U . . .
C4_35 C 1.239847 0.490535 0.258009 0.146(4) Uani 1 1 d D U . . .
H4_35 H 1.206419 0.503502 0.254947 0.175 Uiso 1 1 calc R U . . .
C5_35 C 1.241929 0.470771 0.277663 0.149(4) Uani 1 1 d D U . . .
C6_35 C 1.289854 0.451261 0.282801 0.148(4) Uani 1 1 d D U . . .
H6_35 H 1.290447 0.437776 0.296328 0.178 Uiso 1 1 calc R U . . .
C7_35 C 1.336275 0.452383 0.267426 0.148(4) Uani 1 1 d D U . . .
C8_35 C 1.336053 0.471911 0.247543 0.146(4) Uani 1 1 d D U . . .
H8_35 H 1.368847 0.472139 0.237262 0.175 Uiso 1 1 calc R U . . .
C9_35 C 1.190425 0.470088 0.294008 0.154(5) Uani 1 1 d D U . . .
C10_35 C 1.389171 0.431912 0.272106 0.152(5) Uani 1 1 d D U . . .
F1_35 F 1.170302 0.437384 0.288793 0.163(6) Uani 1 1 d D U . . .
F2_35 F 1.144621 0.486972 0.285980 0.158(6) Uani 1 1 d D U . . .
F3_35 F 1.201639 0.483195 0.323796 0.167(6) Uani 1 1 d D U . . .
F4_35 F 1.433822 0.439214 0.259405 0.157(6) Uani 1 1 d D U . . .
F5_35 F 1.410190 0.437337 0.300892 0.161(6) Uani 1 1 d D U . . .
F6_35 F 1.379156 0.397455 0.260590 0.161(6) Uani 1 1 d D U . . .
C1_36 C 1.462418 0.797853 0.435210 0.149(4) Uani 1 1 d D U . . .
C2_36 C 1.439062 0.815660 0.455821 0.180(5) Uani 1 1 d D U . . .
C3_36 C 1.404211 0.834126 0.479655 0.191(5) Uani 1 1 d D U . . .
C4_36 C 1.390340 0.868848 0.483087 0.193(5) Uani 1 1 d D U . . .
H4_36 H 1.403162 0.880707 0.470174 0.231 Uiso 1 1 calc R U . . .
C5_36 C 1.357684 0.885837 0.505517 0.197(5) Uani 1 1 d D U . . .
C6_36 C 1.338085 0.869461 0.524822 0.197(5) Uani 1 1 d D U . . .
H6_36 H 1.315669 0.881362 0.540149 0.236 Uiso 1 1 calc R U . . .
C7_36 C 1.352563 0.835271 0.520766 0.196(5) Uani 1 1 d D U . . .
C8_36 C 1.385241 0.816947 0.498609 0.192(5) Uani 1 1 d D U . . .
H8_36 H 1.394369 0.793280 0.496482 0.231 Uiso 1 1 calc R U . . .
C9_36 C 1.342388 0.923162 0.509455 0.202(6) Uani 1 1 d D U . . .
C10_36 C 1.332323 0.816561 0.541150 0.198(6) Uani 1 1 d D U . . .
F1_36 F 1.287015 0.928526 0.514130 0.212(7) Uani 1 1 d D U . . .
F2_36 F 1.348597 0.934363 0.486105 0.209(7) Uani 1 1 d D U . . .
F3_36 F 1.374173 0.945769 0.533021 0.216(7) Uani 1 1 d D U . . .
F4_36 F 1.372555 0.797258 0.550776 0.203(7) Uani 1 1 d D U . . .
F5_36 F 1.315207 0.838087 0.565942 0.205(7) Uani 1 1 d D U . . .
F6_36 F 1.286680 0.794613 0.527907 0.206(7) Uani 1 1 d D U . . .
C1_37 C 1.269301 0.868080 0.346065 0.138(4) Uani 1 1 d D U . . .
C2_37 C 1.298529 0.894080 0.348803 0.167(5) Uani 1 1 d D U . . .
C3_37 C 1.337344 0.924076 0.350393 0.177(5) Uani 1 1 d D U . . .
C4_37 C 1.321877 0.945099 0.332078 0.179(5) Uani 1 1 d D U . . .
H4_37 H 1.286429 0.940227 0.318532 0.214 Uiso 1 1 calc R U . . .
C5_37 C 1.358560 0.973104 0.333791 0.183(5) Uani 1 1 d D U . . .
C6_37 C 1.410823 0.981304 0.353178 0.183(5) Uani 1 1 d D U . . .
H6_37 H 1.435755 1.000618 0.354168 0.220 Uiso 1 1 calc R U . . .
C7_37 C 1.424514 0.959885 0.370893 0.184(5) Uani 1 1 d D U . . .
C8_37 C 1.389197 0.931472 0.370029 0.180(5) Uani 1 1 d D U . . .
H8_37 H 1.400342 0.917358 0.382654 0.216 Uiso 1 1 calc R U . . .
C9_37 C 1.341355 0.995473 0.313892 0.185(5) Uani 1 1 d D U . . .
C10_37 C 1.480298 0.967125 0.392387 0.189(6) Uani 1 1 d D U . . .
F1_37 F 1.332658 1.028483 0.329020 0.193(7) Uani 1 1 d D U . . .
F2_37 F 1.292713 0.984241 0.294683 0.188(7) Uani 1 1 d D U . . .
F3_37 F 1.382373 0.997190 0.296863 0.194(7) Uani 1 1 d D U . . .
F4_37 F 1.518094 0.941675 0.386318 0.197(7) Uani 1 1 d D U . . .
F5_37 F 1.509769 0.996003 0.393263 0.200(7) Uani 1 1 d D U . . .
F6_37 F 1.471333 0.971409 0.420633 0.200(7) Uani 1 1 d D U . . .
C1_24 C 1.571328 0.598946 0.269988 0.134(4) Uani 1 1 d D U . . .
C2_24 C 1.595070 0.584664 0.248294 0.156(5) Uani 1 1 d D U . . .
C3_24 C 1.621882 0.569737 0.220526 0.164(5) Uani 1 1 d D U . . .
C4_24 C 1.593381 0.542341 0.197146 0.167(5) Uani 1 1 d D U . . .
H4_24 H 1.556533 0.533131 0.198951 0.200 Uiso 1 1 calc R U . . .
C5_24 C 1.618773 0.528537 0.171275 0.172(5) Uani 1 1 d D U . . .
C6_24 C 1.672437 0.540999 0.167445 0.171(5) Uani 1 1 d D U . . .
H6_24 H 1.689618 0.531384 0.149563 0.205 Uiso 1 1 calc R U . . .
C7_24 C 1.699242 0.568088 0.191075 0.170(5) Uani 1 1 d D U . . .
C8_24 C 1.675788 0.583013 0.217650 0.166(5) Uani 1 1 d D U . . .
H8_24 H 1.696016 0.601735 0.233379 0.200 Uiso 1 1 calc R U . . .
C9_24 C 1.587239 0.499000 0.146316 0.176(5) Uani 1 1 d D U . . .
C10_24 C 1.757278 0.582178 0.187652 0.173(5) Uani 1 1 d D U . . .
F1_24 F 1.582619 0.505797 0.120141 0.190(6) Uani 1 1 d D U . . .
F2_24 F 1.532960 0.491133 0.149573 0.182(7) Uani 1 1 d D U . . .
F3_24 F 1.615129 0.469229 0.141940 0.190(7) Uani 1 1 d D U . . .
F4_24 F 1.772750 0.614133 0.206110 0.181(7) Uani 1 1 d D U . . .
F5_24 F 1.801856 0.562396 0.191893 0.184(6) Uani 1 1 d D U . . .
F6_24 F 1.757758 0.584465 0.160045 0.180(6) Uani 1 1 d D U . . .
C1_38 C 1.523773 0.607952 0.351322 0.143(4) Uani 1 1 d D U . . .
C2_38 C 1.520744 0.599733 0.373749 0.179(5) Uani 1 1 d D U . . .
C3_38 C 1.533478 0.595456 0.404055 0.193(5) Uani 1 1 d D U . . .
C4_38 C 1.582654 0.612300 0.423377 0.196(5) Uani 1 1 d D U . . .
H4_38 H 1.608090 0.626552 0.417118 0.235 Uiso 1 1 calc R U . . .
C5_38 C 1.594596 0.608305 0.451791 0.202(6) Uani 1 1 d D U . . .
C6_38 C 1.558049 0.587574 0.461490 0.200(6) Uani 1 1 d D U . . .
H6_38 H 1.566119 0.584785 0.480951 0.240 Uiso 1 1 calc R U . . .
C7_38 C 1.509818 0.571293 0.441804 0.200(6) Uani 1 1 d D U . . .
C8_38 C 1.496094 0.574557 0.413104 0.195(5) Uani 1 1 d D U . . .
H8_38 H 1.462311 0.562899 0.400116 0.234 Uiso 1 1 calc R U . . .
C9_38 C 1.648095 0.626851 0.472109 0.208(6) Uani 1 1 d D U . . .
C10_38 C 1.469200 0.548669 0.451317 0.203(6) Uani 1 1 d D U . . .
F1_38 F 1.637304 0.658551 0.489593 0.223(8) Uani 1 1 d D U . . .
F2_38 F 1.692462 0.632069 0.458178 0.218(7) Uani 1 1 d D U . . .
F3_38 F 1.670473 0.609838 0.491031 0.219(7) Uani 1 1 d D U . . .
F4_38 F 1.422487 0.534036 0.431743 0.212(7) Uani 1 1 d D U . . .
F5_38 F 1.496756 0.522205 0.457822 0.214(7) Uani 1 1 d D U . . .
F6_38 F 1.448202 0.566413 0.476384 0.215(7) Uani 1 1 d D U . . .
C1_39 C 1.604725 0.773255 0.398887 0.155(5) Uani 1 1 d D U . . .
C2_39 C 1.650541 0.764107 0.389600 0.170(5) Uani 1 1 d D U . . .
C3_39 C 1.714443 0.759799 0.390376 0.175(5) Uani 1 1 d D U . . .
C4_39 C 1.738540 0.729604 0.394671 0.175(5) Uani 1 1 d D U . . .
H4_39 H 1.714327 0.711739 0.397095 0.210 Uiso 1 1 calc R U . . .
C5_39 C 1.798100 0.725998 0.395357 0.177(5) Uani 1 1 d D U . . .
C6_39 C 1.835175 0.751410 0.391870 0.177(5) Uani 1 1 d D U . . .
H6_39 H 1.876138 0.748506 0.392388 0.212 Uiso 1 1 calc R U . . .
C7_39 C 1.809935 0.781048 0.387622 0.179(5) Uani 1 1 d D U . . .
C8_39 C 1.749993 0.785725 0.386829 0.176(5) Uani 1 1 d D U . . .
H8_39 H 1.733720 0.806396 0.383898 0.212 Uiso 1 1 calc R U . . .
C9_39 C 1.821570 0.692901 0.400038 0.178(6) Uani 1 1 d D U . . .
C10_39 C 1.846539 0.809945 0.383735 0.183(6) Uani 1 1 d D U . . .
F1_39 F 1.836572 0.671925 0.374474 0.185(7) Uani 1 1 d D U . . .
F2_39 F 1.786305 0.673284 0.409319 0.179(6) Uani 1 1 d D U . . .
F3_39 F 1.870176 0.698796 0.419718 0.183(7) Uani 1 1 d D U . . .
F4_39 F 1.821564 0.826843 0.365247 0.192(7) Uani 1 1 d D U . . .
F5_39 F 1.862392 0.834819 0.409819 0.193(7) Uani 1 1 d D U . . .
F6_39 F 1.896291 0.798839 0.373433 0.189(7) Uani 1 1 d D U . . .
C1_40 C 1.629645 0.801215 0.322614 0.176(4) Uani 1 1 d D U . . .
C2_40 C 1.624286 0.832379 0.328865 0.217(6) Uani 1 1 d D U . . .
C3_40 C 1.626655 0.870987 0.337966 0.232(6) Uani 1 1 d D U . . .
C4_40 C 1.657022 0.890205 0.365665 0.234(6) Uani 1 1 d D U . . .
H4_40 H 1.676342 0.878558 0.378812 0.281 Uiso 1 1 calc R U . . .
C5_40 C 1.658824 0.926445 0.373889 0.240(6) Uani 1 1 d D U . . .
C6_40 C 1.631268 0.944505 0.355370 0.238(6) Uani 1 1 d D U . . .
H6_40 H 1.632737 0.969380 0.361192 0.286 Uiso 1 1 calc R U . . .
C7_40 C 1.601705 0.924635 0.328158 0.238(6) Uani 1 1 d D U . . .
C8_40 C 1.598556 0.888344 0.318925 0.233(6) Uani 1 1 d D U . . .
H8_40 H 1.577621 0.875573 0.299966 0.279 Uiso 1 1 calc R U . . .
C9_40 C 1.691508 0.947221 0.403711 0.244(7) Uani 1 1 d D U . . .
C10_40 C 1.571362 0.943381 0.307637 0.240(6) Uani 1 1 d D U . . .
F1_40 F 1.724879 0.972797 0.400819 0.254(8) Uani 1 1 d D U . . .
F2_40 F 1.727456 0.929478 0.417715 0.257(8) Uani 1 1 d D U . . .
F3_40 F 1.656410 0.963124 0.423613 0.258(8) Uani 1 1 d D U . . .
F4_40 F 1.559993 0.925852 0.278448 0.246(8) Uani 1 1 d D U . . .
F5_40 F 1.519920 0.954505 0.315900 0.247(8) Uani 1 1 d D U . . .
F6_40 F 1.601972 0.972104 0.309038 0.250(8) Uani 1 1 d D U . . .
C1_41 C 1.655322 0.700934 0.309452 0.146(4) Uani 1 1 d D U . . .
C2_41 C 1.675926 0.675814 0.315651 0.156(4) Uani 1 1 d D U . . .
C3_41 C 1.710092 0.645520 0.318608 0.168(5) Uani 1 1 d D U . . .
C4_41 C 1.696163 0.627811 0.338337 0.170(4) Uani 1 1 d D U . . .
H4_41 H 1.664893 0.635172 0.349813 0.204 Uiso 1 1 calc R U . . .
C5_41 C 1.728039 0.599451 0.341164 0.175(5) Uani 1 1 d D U . . .
C6_41 C 1.773841 0.588116 0.324747 0.174(5) Uani 1 1 d D U . . .
H6_41 H 1.795742 0.568671 0.326683 0.209 Uiso 1 1 calc R U . . .
C7_41 C 1.786218 0.606215 0.305545 0.175(5) Uani 1 1 d D U . . .
C8_41 C 1.755651 0.634806 0.301854 0.171(5) Uani 1 1 d D U . . .
H8_41 H 1.765657 0.646601 0.288303 0.205 Uiso 1 1 calc R U . . .
C9_41 C 1.711347 0.581279 0.362676 0.178(5) Uani 1 1 d D U . . .
C10_41 C 1.835664 0.594453 0.287517 0.180(5) Uani 1 1 d D U . . .
F1_41 F 1.737792 0.551475 0.361325 0.185(6) Uani 1 1 d D U . . .
F2_41 F 1.654441 0.573263 0.360087 0.189(6) Uani 1 1 d D U . . .
F3_41 F 1.725480 0.601674 0.390932 0.187(6) Uani 1 1 d D U . . .
F4_41 F 1.845599 0.613342 0.269645 0.185(6) Uani 1 1 d D U . . .
F5_41 F 1.886395 0.595215 0.304813 0.193(7) Uani 1 1 d D U . . .
F6_41 F 1.827372 0.561585 0.269617 0.194(7) Uani 1 1 d D U . . .
C1_42 C 1.175872 0.760565 0.152159 0.146(4) Uani 1 1 d D U . . .
C2_42 C 1.164848 0.746408 0.125165 0.175(5) Uani 1 1 d D U . . .
C3_42 C 1.159426 0.737767 0.092062 0.185(5) Uani 1 1 d D U . . .
C4_42 C 1.202821 0.748899 0.078684 0.187(5) Uani 1 1 d D U . . .
H4_42 H 1.236180 0.762130 0.090841 0.224 Uiso 1 1 calc R U . . .
C5_42 C 1.197543 0.740743 0.047648 0.191(5) Uani 1 1 d D U . . .
C6_42 C 1.149300 0.721393 0.029123 0.192(5) Uani 1 1 d D U . . .
H6_42 H 1.145751 0.715808 0.007830 0.230 Uiso 1 1 calc R U . . .
C7_42 C 1.107062 0.710729 0.042972 0.193(5) Uani 1 1 d D U . . .
C8_42 C 1.110731 0.718425 0.074135 0.188(5) Uani 1 1 d D U . . .
H8_42 H 1.080615 0.710622 0.082922 0.226 Uiso 1 1 calc R U . . .
C9_42 C 1.244833 0.752954 0.033483 0.193(6) Uani 1 1 d D U . . .
C10_42 C 1.054133 0.689799 0.024016 0.198(6) Uani 1 1 d D U . . .
F1_42 F 1.226443 0.753697 0.005681 0.197(7) Uani 1 1 d D U . . .
F2_42 F 1.292011 0.733721 0.031114 0.201(7) Uani 1 1 d D U . . .
F3_42 F 1.264930 0.785453 0.048655 0.201(7) Uani 1 1 d D U . . .
F4_42 F 1.004074 0.706226 0.026650 0.209(7) Uani 1 1 d D U . . .
F5_42 F 1.058129 0.679591 -0.005335 0.210(7) Uani 1 1 d D U . . .
F6_42 F 1.044984 0.660420 0.030716 0.209(7) Uani 1 1 d D U . . .
C1_43 C 1.419181 0.866485 0.295329 0.162(4) Uani 1 1 d D U . . .
C2_43 C 1.406584 0.878022 0.274597 0.185(5) Uani 1 1 d D U . . .
C3_43 C 1.398728 0.892334 0.248939 0.194(5) Uani 1 1 d D U . . .
C4_43 C 1.347235 0.908420 0.242778 0.195(5) Uani 1 1 d D U . . .
H4_43 H 1.316927 0.910262 0.255007 0.234 Uiso 1 1 calc R U . . .
C5_43 C 1.340623 0.921707 0.218656 0.198(5) Uani 1 1 d D U . . .
C6_43 C 1.383610 0.919554 0.200239 0.199(5) Uani 1 1 d D U . . .
H6_43 H 1.378456 0.928762 0.183729 0.239 Uiso 1 1 calc R U . . .
C7_43 C 1.434013 0.903563 0.206811 0.200(5) Uani 1 1 d D U . . .
C8_43 C 1.442570 0.889832 0.230848 0.196(5) Uani 1 1 d D U . . .
H8_43 H 1.477930 0.878901 0.234811 0.236 Uiso 1 1 calc R U . . .
C9_43 C 1.284841 0.938967 0.212202 0.201(6) Uani 1 1 d D U . . .
C10_43 C 1.481583 0.900763 0.187305 0.204(6) Uani 1 1 d D U . . .
F1_43 F 1.290334 0.973487 0.218053 0.204(7) Uani 1 1 d D U . . .
F2_43 F 1.241963 0.933873 0.227040 0.205(7) Uani 1 1 d D U . . .
F3_43 F 1.263054 0.926696 0.183196 0.209(7) Uani 1 1 d D U . . .
F4_43 F 1.532889 0.890008 0.196947 0.211(7) Uani 1 1 d D U . . .
F5_43 F 1.466299 0.878985 0.159611 0.216(7) Uani 1 1 d D U . . .
F6_43 F 1.493687 0.931463 0.183509 0.213(7) Uani 1 1 d D U . . .
C1_20 C 0.885345 0.120574 0.060643 0.118(4) Uani 1 1 d D U . . .
C2_20 C 0.854892 0.094352 0.047864 0.160(5) Uani 1 1 d D U . . .
C3_20 C 0.824984 0.059764 0.032459 0.175(6) Uani 1 1 d D U . . .
C4_20 C 0.766667 0.057381 0.020033 0.177(6) Uani 1 1 d D U . . .
H4_20 H 0.745462 0.077977 0.021304 0.213 Uiso 1 1 calc R U . . .
C5_20 C 0.739646 0.024603 0.005732 0.183(6) Uani 1 1 d D U . . .
C6_20 C 0.768944 -0.006393 0.003236 0.183(6) Uani 1 1 d D U . . .
H6_20 H 0.749997 -0.028707 -0.006655 0.219 Uiso 1 1 calc R U . . .
C7_20 C 0.826576 -0.002938 0.015825 0.183(6) Uani 1 1 d D U . . .
C8_20 C 0.855296 0.029358 0.030359 0.178(5) Uani 1 1 d D U . . .
H8_20 H 0.895262 0.030648 0.038780 0.213 Uiso 1 1 calc R U . . .
C9_20 C 0.676584 0.022084 -0.007750 0.187(6) Uani 1 1 d D U . . .
C10_20 C 0.862179 -0.034554 0.014411 0.186(6) Uani 1 1 d D U . . .
F1_20 F 0.647226 -0.005204 -0.005190 0.199(7) Uani 1 1 d D U . . .
F2_20 F 0.668655 0.018688 -0.037075 0.198(7) Uani 1 1 d D U . . .
F3_20 F 0.646956 0.049918 0.004811 0.198(7) Uani 1 1 d D U . . .
F4_20 F 0.914941 -0.032058 0.006381 0.197(7) Uani 1 1 d D U . . .
F5_20 F 0.871920 -0.041457 0.040511 0.192(7) Uani 1 1 d D U . . .
F6_20 F 0.836820 -0.063614 -0.005310 0.196(7) Uani 1 1 d D U . . .
C1_27 C 1.110813 0.128521 0.299420 0.115(4) Uani 1 1 d D U . . .
C2_27 C 1.155824 0.145908 0.307493 0.149(5) Uani 1 1 d D U . . .
C3_27 C 1.212355 0.164891 0.320971 0.164(5) Uani 1 1 d D U . . .
C4_27 C 1.238012 0.185619 0.306719 0.165(5) Uani 1 1 d D U . . .
H4_27 H 1.219241 0.187692 0.288159 0.198 Uiso 1 1 calc R U . . .
C5_27 C 1.290983 0.203211 0.319677 0.171(5) Uani 1 1 d D U . . .
C6_27 C 1.320666 0.201384 0.346653 0.172(5) Uani 1 1 d D U . . .
H6_27 H 1.357071 0.213618 0.355377 0.206 Uiso 1 1 calc R U . . .
C7_27 C 1.293589 0.180590 0.359847 0.174(5) Uani 1 1 d D U . . .
C8_27 C 1.240518 0.162255 0.348062 0.167(5) Uani 1 1 d D U . . .
H8_27 H 1.223882 0.148256 0.358273 0.201 Uiso 1 1 calc R U . . .
C9_27 C 1.318723 0.225578 0.304317 0.173(5) Uani 1 1 d D U . . .
C10_27 C 1.323803 0.177569 0.389085 0.178(5) Uani 1 1 d D U . . .
F1_27 F 1.295954 0.256978 0.310371 0.181(7) Uani 1 1 d D U . . .
F2_27 F 1.314254 0.213449 0.274455 0.184(7) Uani 1 1 d D U . . .
F3_27 F 1.375606 0.231383 0.313831 0.181(7) Uani 1 1 d D U . . .
F4_27 F 1.325529 0.145101 0.390867 0.191(7) Uani 1 1 d D U . . .
F5_27 F 1.379202 0.189581 0.395091 0.194(7) Uani 1 1 d D U . . .
F6_27 F 1.298148 0.195838 0.412306 0.195(7) Uani 1 1 d D U . . .
C1_44 C 0.648418 0.085208 0.218601 0.142(4) Uani 1 1 d D U . . .
C2_44 C 0.607984 0.083723 0.232238 0.182(5) Uani 1 1 d D U . . .
C3_44 C 0.571934 0.087677 0.256766 0.196(6) Uani 1 1 d D U . . .
C4_44 C 0.531506 0.113817 0.262223 0.198(6) Uani 1 1 d D U . . .
H4_44 H 0.526911 0.129176 0.250235 0.237 Uiso 1 1 calc R U . . .
C5_44 C 0.498142 0.117248 0.285192 0.203(6) Uani 1 1 d D U . . .
C6_44 C 0.503128 0.095502 0.303319 0.203(6) Uani 1 1 d D U . . .
H6_44 H 0.479863 0.098141 0.319069 0.244 Uiso 1 1 calc R U . . .
C7_44 C 0.543387 0.069985 0.297333 0.205(6) Uani 1 1 d D U . . .
C8_44 C 0.578223 0.065394 0.274411 0.199(6) Uani 1 1 d D U . . .
H8_44 H 0.605651 0.047409 0.270955 0.239 Uiso 1 1 calc R U . . .
C9_44 C 0.454188 0.145186 0.291550 0.205(6) Uani 1 1 d D U . . .
C10_44 C 0.549843 0.046036 0.316555 0.208(6) Uani 1 1 d D U . . .
F1_44 F 0.402419 0.133140 0.275596 0.213(8) Uani 1 1 d D U . . .
F2_44 F 0.465270 0.174943 0.285907 0.210(7) Uani 1 1 d D U . . .
F3_44 F 0.444871 0.154609 0.320188 0.215(7) Uani 1 1 d D U . . .
F4_44 F 0.603482 0.034393 0.319994 0.219(7) Uani 1 1 d D U . . .
F5_44 F 0.536528 0.059690 0.344339 0.222(7) Uani 1 1 d D U . . .
F6_44 F 0.514879 0.017477 0.304469 0.221(7) Uani 1 1 d D U . . .
C1_45 C 0.581733 0.259763 0.211870 0.108(4) Uani 1 1 d D U . . .
C2_45 C 0.545262 0.235810 0.202668 0.142(5) Uani 1 1 d D U . . .
C3_45 C 0.495638 0.211930 0.185093 0.154(5) Uani 1 1 d D U . . .
C4_45 C 0.472097 0.213681 0.156902 0.155(5) Uani 1 1 d D U . . .
H4_45 H 0.487865 0.230275 0.148896 0.186 Uiso 1 1 calc R U . . .
C5_45 C 0.425715 0.191291 0.140464 0.161(5) Uani 1 1 d D U . . .
C6_45 C 0.400905 0.166623 0.151060 0.160(5) Uani 1 1 d D U . . .
H6_45 H 0.369001 0.151299 0.139740 0.192 Uiso 1 1 calc R U . . .
C7_45 C 0.425618 0.165851 0.179060 0.161(5) Uani 1 1 d D U . . .
C8_45 C 0.472407 0.187606 0.196712 0.155(5) Uani 1 1 d D U . . .
H8_45 H 0.487811 0.185876 0.215927 0.187 Uiso 1 1 calc R U . . .
C9_45 C 0.400752 0.193590 0.110106 0.165(5) Uani 1 1 d D U . . .
C10_45 C 0.399640 0.139455 0.191109 0.164(5) Uani 1 1 d D U . . .
F1_45 F 0.344835 0.182654 0.102357 0.174(7) Uani 1 1 d D U . . .
F2_45 F 0.427699 0.176065 0.087127 0.177(7) Uani 1 1 d D U . . .
F3_45 F 0.401919 0.226710 0.109924 0.174(6) Uani 1 1 d D U . . .
F4_45 F 0.434353 0.132651 0.213322 0.173(6) Uani 1 1 d D U . . .
F5_45 F 0.349816 0.149346 0.202027 0.173(6) Uani 1 1 d D U . . .
F6_45 F 0.386711 0.108690 0.170231 0.174(7) Uani 1 1 d D U . . .
C1_46 C 0.576403 0.119377 0.150755 0.148(4) Uani 1 1 d D U . . .
C2_46 C 0.554413 0.092786 0.152740 0.187(5) Uani 1 1 d D U . . .
C3_46 C 0.541229 0.059518 0.158416 0.200(5) Uani 1 1 d D U . . .
C4_46 C 0.502982 0.058508 0.178756 0.203(5) Uani 1 1 d D U . . .
H4_46 H 0.485203 0.079247 0.189081 0.243 Uiso 1 1 calc R U . . .
C5_46 C 0.490922 0.027035 0.183891 0.207(6) Uani 1 1 d D U . . .
C6_46 C 0.516103 -0.003861 0.169221 0.207(6) Uani 1 1 d D U . . .
H6_46 H 0.507689 -0.025300 0.172861 0.249 Uiso 1 1 calc R U . . .
C7_46 C 0.553656 -0.002073 0.149245 0.208(6) Uani 1 1 d D U . . .
C8_46 C 0.566985 0.028994 0.143411 0.203(6) Uani 1 1 d D U . . .
H8_46 H 0.593168 0.029287 0.129448 0.244 Uiso 1 1 calc R U . . .
C9_46 C 0.449522 0.026660 0.205975 0.210(6) Uani 1 1 d D U . . .
C10_46 C 0.582642 -0.034300 0.132598 0.211(6) Uani 1 1 d D U . . .
F1_46 F 0.402488 0.005357 0.194075 0.220(8) Uani 1 1 d D U . . .
F2_46 F 0.428648 0.057673 0.219187 0.218(7) Uani 1 1 d D U . . .
F3_46 F 0.474862 0.015795 0.228497 0.219(7) Uani 1 1 d D U . . .
F4_46 F 0.601494 -0.031792 0.107684 0.221(7) Uani 1 1 d D U . . .
F5_46 F 0.630043 -0.041100 0.149095 0.224(7) Uani 1 1 d D U . . .
F6_46 F 0.549226 -0.063596 0.123812 0.219(7) Uani 1 1 d D U . . .
C1_47 C 0.782900 0.061830 0.262597 0.129(4) Uani 1 1 d D U . . .
C2_47 C 0.791866 0.036154 0.241921 0.150(4) Uani 1 1 d D U . . .
C3_47 C 0.784379 -0.002249 0.226988 0.173(5) Uani 1 1 d D U . . .
C4_47 C 0.730316 -0.018917 0.224470 0.177(5) Uani 1 1 d D U . . .
H4_47 H 0.698352 -0.005922 0.232221 0.212 Uiso 1 1 calc R U . . .
C5_47 C 0.723606 -0.054490 0.210609 0.186(5) Uani 1 1 d D U . . .
C6_47 C 0.769134 -0.074504 0.198964 0.184(5) Uani 1 1 d D U . . .
H6_47 H 0.763978 -0.099053 0.189432 0.221 Uiso 1 1 calc R U . . .
C7_47 C 0.822109 -0.057063 0.201895 0.184(5) Uani 1 1 d D U . . .
C8_47 C 0.831221 -0.021074 0.215731 0.173(5) Uani 1 1 d D U . . .
H8_47 H 0.868320 -0.009815 0.217392 0.208 Uiso 1 1 calc R U . . .
C9_47 C 0.665151 -0.072468 0.207932 0.190(5) Uani 1 1 d D U . . .
C10_47 C 0.870796 -0.079085 0.189209 0.190(6) Uani 1 1 d D U . . .
F1_47 F 0.651149 -0.096132 0.181077 0.204(7) Uani 1 1 d D U . . .
F2_47 F 0.619577 -0.052032 0.211929 0.205(7) Uani 1 1 d D U . . .
F3_47 F 0.664859 -0.090180 0.227762 0.206(7) Uani 1 1 d D U . . .
F4_47 F 0.924991 -0.068281 0.202320 0.194(7) Uani 1 1 d D U . . .
F5_47 F 0.865390 -0.112026 0.189622 0.196(7) Uani 1 1 d D U . . .
F6_47 F 0.870700 -0.081558 0.160323 0.205(7) Uani 1 1 d D U . . .
C1_48 C 0.913419 0.040278 0.106867 0.140(4) Uani 1 1 d D U . . .
C2_48 C 0.959837 0.026904 0.103109 0.170(5) Uani 1 1 d D U . . .
C3_48 C 1.018322 0.012299 0.105801 0.180(5) Uani 1 1 d D U . . .
C4_48 C 1.032801 -0.005930 0.126501 0.182(5) Uani 1 1 d D U . . .
H4_48 H 1.005182 -0.009036 0.138931 0.218 Uiso 1 1 calc R U . . .
C5_48 C 1.087811 -0.019490 0.128808 0.186(5) Uani 1 1 d D U . . .
C6_48 C 1.129580 -0.015561 0.111037 0.185(5) Uani 1 1 d D U . . .
H6_48 H 1.167248 -0.024920 0.112735 0.223 Uiso 1 1 calc R U . . .
C7_48 C 1.113521 0.002486 0.091002 0.185(5) Uani 1 1 d D U . . .
C8_48 C 1.059004 0.016642 0.087769 0.182(5) Uani 1 1 d D U . . .
H8_48 H 1.049807 0.029008 0.073539 0.218 Uiso 1 1 calc R U . . .
C9_48 C 1.103905 -0.039170 0.151010 0.189(6) Uani 1 1 d D U . . .
C10_48 C 1.156052 0.007895 0.071062 0.188(6) Uani 1 1 d D U . . .
F1_48 F 1.126853 -0.069665 0.138483 0.198(7) Uani 1 1 d D U . . .
F2_48 F 1.060315 -0.046943 0.164210 0.199(7) Uani 1 1 d D U . . .
F3_48 F 1.144328 -0.021785 0.173450 0.197(7) Uani 1 1 d D U . . .
F4_48 F 1.156573 0.039928 0.068268 0.194(7) Uani 1 1 d D U . . .
F5_48 F 1.211327 0.002625 0.080165 0.199(7) Uani 1 1 d D U . . .
F6_48 F 1.144058 -0.013685 0.043166 0.197(7) Uani 1 1 d D U . . .
C1_49 C 0.746116 0.065724 0.096752 0.149(4) Uani 1 1 d D U . . .
C2_49 C 0.693975 0.064377 0.089932 0.197(6) Uani 1 1 d D U . . .
C3_49 C 0.632313 0.055828 0.076401 0.215(6) Uani 1 1 d D U . . .
C4_49 C 0.611594 0.020961 0.065687 0.217(6) Uani 1 1 d D U . . .
H4_49 H 0.636920 0.002658 0.067029 0.260 Uiso 1 1 calc R U . . .
C5_49 C 0.553635 0.013383 0.053072 0.223(6) Uani 1 1 d D U . . .
C6_49 C 0.514854 0.039250 0.050594 0.223(6) Uani 1 1 d D U . . .
H6_49 H 0.475155 0.033739 0.041910 0.267 Uiso 1 1 calc R U . . .
C7_49 C 0.537060 0.073067 0.061357 0.223(6) Uani 1 1 d D U . . .
C8_49 C 0.594948 0.082379 0.074333 0.217(6) Uani 1 1 d D U . . .
H8_49 H 0.608437 0.106240 0.081558 0.260 Uiso 1 1 calc R U . . .
C9_49 C 0.531345 -0.024082 0.041525 0.227(6) Uani 1 1 d D U . . .
C10_49 C 0.498539 0.102688 0.059638 0.226(6) Uani 1 1 d D U . . .
F1_49 F 0.527607 -0.038868 0.063065 0.237(7) Uani 1 1 d D U . . .
F2_49 F 0.562334 -0.045608 0.022252 0.237(8) Uani 1 1 d D U . . .
F3_49 F 0.477364 -0.026689 0.026876 0.239(8) Uani 1 1 d D U . . .
F4_49 F 0.524749 0.129694 0.054789 0.234(8) Uani 1 1 d D U . . .
F5_49 F 0.451795 0.093840 0.038747 0.238(8) Uani 1 1 d D U . . .
F6_49 F 0.477530 0.115951 0.085626 0.237(8) Uani 1 1 d D U . . .
C1_50 C 1.483280 0.692948 0.426277 0.139(4) Uani 1 1 d D U . . .
C2_50 C 1.514553 0.714161 0.446445 0.182(6) Uani 1 1 d D U . . .
C3_50 C 1.561428 0.737987 0.466848 0.195(6) Uani 1 1 d D U . . .
C4_50 C 1.619523 0.728393 0.466737 0.197(6) Uani 1 1 d D U . . .
H4_50 H 1.628928 0.706586 0.453553 0.236 Uiso 1 1 calc R U . . .
C5_50 C 1.663361 0.750711 0.485867 0.201(6) Uani 1 1 d D U . . .
C6_50 C 1.651602 0.782794 0.505437 0.202(6) Uani 1 1 d D U . . .
H6_50 H 1.682031 0.797994 0.518491 0.243 Uiso 1 1 calc R U . . .
C7_50 C 1.594038 0.791641 0.505126 0.204(6) Uani 1 1 d D U . . .
C8_50 C 1.548275 0.769895 0.486174 0.196(6) Uani 1 1 d D U . . .
H8_50 H 1.508934 0.776844 0.486530 0.235 Uiso 1 1 calc R U . . .
C9_50 C 1.725309 0.739531 0.485087 0.203(6) Uani 1 1 d D U . . .
C10_50 C 1.580597 0.826290 0.526178 0.212(7) Uani 1 1 d D U . . .
F1_50 F 1.759829 0.764515 0.482096 0.208(7) Uani 1 1 d D U . . .
F2_50 F 1.733522 0.710986 0.462774 0.208(8) Uani 1 1 d D U . . .
F3_50 F 1.748831 0.733157 0.510159 0.209(7) Uani 1 1 d D U . . .
F4_50 F 1.541947 0.844286 0.513795 0.224(8) Uani 1 1 d D U . . .
F5_50 F 1.559699 0.824585 0.550829 0.221(8) Uani 1 1 d D U . . .
F6_50 F 1.628335 0.847371 0.536189 0.223(8) Uani 1 1 d D U . . .
C1_51 C 1.515840 0.844604 0.366490 0.177(4) Uani 1 1 d D U . . .
C2_51 C 1.537505 0.853877 0.392535 0.217(6) Uani 1 1 d D U . . .
C3_51 C 1.570636 0.870282 0.422657 0.233(6) Uani 1 1 d D U . . .
C4_51 C 1.626951 0.860193 0.429633 0.233(6) Uani 1 1 d D U . . .
H4_51 H 1.644160 0.842696 0.414983 0.280 Uiso 1 1 calc R U . . .
C5_51 C 1.658032 0.875532 0.457825 0.239(6) Uani 1 1 d D U . . .
C6_51 C 1.634353 0.901191 0.479837 0.239(6) Uani 1 1 d D U . . .
H6_51 H 1.655773 0.911713 0.499202 0.287 Uiso 1 1 calc R U . . .
C7_51 C 1.578420 0.910704 0.472338 0.241(6) Uani 1 1 d D U . . .
C8_51 C 1.545508 0.895912 0.444154 0.235(6) Uani 1 1 d D U . . .
H8_51 H 1.507046 0.903138 0.439773 0.281 Uiso 1 1 calc R U . . .
C9_51 C 1.718739 0.864007 0.464598 0.241(7) Uani 1 1 d D U . . .
C10_51 C 1.550973 0.938362 0.495392 0.244(7) Uani 1 1 d D U . . .
F1_51 F 1.740740 0.878138 0.493388 0.249(8) Uani 1 1 d D U . . .
F2_51 F 1.758270 0.871695 0.449028 0.245(8) Uani 1 1 d D U . . .
F3_51 F 1.720634 0.829546 0.459618 0.248(8) Uani 1 1 d D U . . .
F4_51 F 1.494443 0.932759 0.496313 0.252(8) Uani 1 1 d D U . . .
F5_51 F 1.576857 0.943549 0.523474 0.255(8) Uani 1 1 d D U . . .
F6_51 F 1.554525 0.969447 0.490763 0.254(8) Uani 1 1 d D U . . .
C1_52 C 1.263743 0.818252 0.409031 0.149(4) Uani 1 1 d D U . . .
C2_52 C 1.248846 0.847827 0.412451 0.189(6) Uani 1 1 d D U . . .
C3_52 C 1.223459 0.882584 0.417923 0.204(6) Uani 1 1 d D U . . .
C4_52 C 1.164539 0.886447 0.421317 0.207(6) Uani 1 1 d D U . . .
H4_52 H 1.140551 0.866657 0.420119 0.248 Uiso 1 1 calc R U . . .
C5_52 C 1.140983 0.919038 0.426423 0.213(6) Uani 1 1 d D U . . .
C6_52 C 1.174533 0.948773 0.428382 0.212(6) Uani 1 1 d D U . . .
H6_52 H 1.158027 0.971134 0.431924 0.254 Uiso 1 1 calc R U . . .
C7_52 C 1.232607 0.944294 0.424958 0.213(6) Uani 1 1 d D U . . .
C8_52 C 1.257956 0.911720 0.419750 0.207(6) Uani 1 1 d D U . . .
H8_52 H 1.298255 0.909551 0.417491 0.248 Uiso 1 1 calc R U . . .
C9_52 C 1.077465 0.923163 0.430097 0.216(6) Uani 1 1 d D U . . .
C10_52 C 1.271581 0.975068 0.426727 0.215(6) Uani 1 1 d D U . . .
F1_52 F 1.071922 0.942396 0.458085 0.229(8) Uani 1 1 d D U . . .
F2_52 F 1.044060 0.894336 0.425080 0.225(8) Uani 1 1 d D U . . .
F3_52 F 1.050314 0.940463 0.412510 0.227(7) Uani 1 1 d D U . . .
F4_52 F 1.328005 0.972890 0.436184 0.227(8) Uani 1 1 d D U . . .
F5_52 F 1.270519 0.980700 0.400172 0.226(7) Uani 1 1 d D U . . .
F6_52 F 1.255476 1.004848 0.445099 0.225(8) Uani 1 1 d D U . . .
C1_53 C 1.596451 0.734902 0.207222 0.170(5) Uani 1 1 d D U . . .
C2_53 C 1.631361 0.750878 0.228407 0.183(5) Uani 1 1 d D U . . .
C3_53 C 1.684515 0.766328 0.249626 0.190(5) Uani 1 1 d D U . . .
C4_53 C 1.722522 0.744858 0.260644 0.191(5) Uani 1 1 d D U . . .
H4_53 H 1.714393 0.720284 0.254554 0.229 Uiso 1 1 calc R U . . .
C5_53 C 1.772265 0.759291 0.280509 0.195(5) Uani 1 1 d D U . . .
C6_53 C 1.785766 0.795177 0.289980 0.194(5) Uani 1 1 d D U . . .
H6_53 H 1.819887 0.805053 0.303604 0.233 Uiso 1 1 calc R U . . .
C7_53 C 1.747151 0.815576 0.278591 0.195(5) Uani 1 1 d D U . . .
C8_53 C 1.696506 0.802170 0.258571 0.191(5) Uani 1 1 d D U . . .
H8_53 H 1.670942 0.817213 0.251273 0.229 Uiso 1 1 calc R U . . .
C9_53 C 1.812674 0.735621 0.292097 0.197(6) Uani 1 1 d D U . . .
C10_53 C 1.759249 0.854432 0.287923 0.198(6) Uani 1 1 d D U . . .
F1_53 F 1.866940 0.749300 0.301283 0.204(7) Uani 1 1 d D U . . .
F2_53 F 1.818105 0.704565 0.272081 0.205(7) Uani 1 1 d D U . . .
F3_53 F 1.795937 0.728423 0.315708 0.198(6) Uani 1 1 d D U . . .
F4_53 F 1.713086 0.872968 0.283265 0.199(7) Uani 1 1 d D U . . .
F5_53 F 1.778787 0.867433 0.317153 0.209(7) Uani 1 1 d D U . . .
F6_53 F 1.799952 0.863950 0.273924 0.206(7) Uani 1 1 d D U . . .
C1_54 C 1.115304 0.592128 0.174053 0.150(4) Uani 1 1 d D U . . .
C2_54 C 1.111131 0.560773 0.163309 0.189(5) Uani 1 1 d D U . . .
C3_54 C 1.109465 0.522107 0.152047 0.203(5) Uani 1 1 d D U . . .
C4_54 C 1.121679 0.502972 0.172263 0.204(5) Uani 1 1 d D U . . .
H4_54 H 1.131050 0.514678 0.193211 0.244 Uiso 1 1 calc R U . . .
C5_54 C 1.120022 0.466840 0.161538 0.208(5) Uani 1 1 d D U . . .
C6_54 C 1.106535 0.448757 0.131083 0.210(5) Uani 1 1 d D U . . .
H6_54 H 1.105609 0.423887 0.123936 0.252 Uiso 1 1 calc R U . . .
C7_54 C 1.094574 0.468365 0.111700 0.213(5) Uani 1 1 d D U . . .
C8_54 C 1.095767 0.504955 0.121395 0.207(5) Uani 1 1 d D U . . .
H8_54 H 1.087451 0.517757 0.107433 0.248 Uiso 1 1 calc R U . . .
C9_54 C 1.133014 0.445816 0.182951 0.208(6) Uani 1 1 d D U . . .
C10_54 C 1.079997 0.449340 0.078688 0.217(6) Uani 1 1 d D U . . .
F1_54 F 1.104104 0.414857 0.173558 0.211(7) Uani 1 1 d D U . . .
F2_54 F 1.121819 0.460492 0.210973 0.209(7) Uani 1 1 d D U . . .
F3_54 F 1.189312 0.438561 0.185544 0.214(7) Uani 1 1 d D U . . .
F4_54 F 1.066969 0.469250 0.060852 0.226(7) Uani 1 1 d D U . . .
F5_54 F 1.125611 0.431340 0.068563 0.225(6) Uani 1 1 d D U . . .
F6_54 F 1.035711 0.425738 0.071874 0.227(7) Uani 1 1 d D U . . .
C1_56 C 1.333961 0.743510 0.441525 0.161(5) Uani 1 1 d D U . . .
C2_56 C 1.346296 0.723950 0.456161 0.189(6) Uani 1 1 d D U . . .
C3_56 C 1.364770 0.699493 0.473291 0.200(6) Uani 1 1 d D U . . .
C4_56 C 1.418036 0.705234 0.491891 0.201(6) Uani 1 1 d D U . . .
H4_56 H 1.442795 0.724911 0.493646 0.242 Uiso 1 1 calc R U . . .
C5_56 C 1.434926 0.682133 0.507885 0.206(6) Uani 1 1 d D U . . .
C6_56 C 1.400176 0.652956 0.505980 0.205(6) Uani 1 1 d D U . . .
H6_56 H 1.412028 0.637181 0.516962 0.246 Uiso 1 1 calc R U . . .
C7_56 C 1.347639 0.648148 0.487314 0.206(6) Uani 1 1 d D U . . .
C8_56 C 1.328775 0.670611 0.470809 0.201(6) Uani 1 1 d D U . . .
H8_56 H 1.292221 0.666317 0.458165 0.242 Uiso 1 1 calc R U . . .
C9_56 C 1.492757 0.689057 0.527739 0.210(6) Uani 1 1 d D U . . .
C10_56 C 1.308823 0.616983 0.484625 0.209(6) Uani 1 1 d D U . . .
F1_56 F 1.488950 0.686055 0.554837 0.219(7) Uani 1 1 d D U . . .
F2_56 F 1.518686 0.720381 0.532855 0.220(8) Uani 1 1 d D U . . .
F3_56 F 1.531825 0.666100 0.516384 0.221(8) Uani 1 1 d D U . . .
F4_56 F 1.251245 0.620287 0.480315 0.218(8) Uani 1 1 d D U . . .
F5_56 F 1.319607 0.589046 0.462347 0.221(8) Uani 1 1 d D U . . .
F6_56 F 1.319122 0.607440 0.509481 0.217(7) Uani 1 1 d D U . . .
C1_55 C 1.545975 0.604519 0.157522 0.154(4) Uani 1 1 d D U . . .
C2_55 C 1.587168 0.620146 0.153187 0.182(5) Uani 1 1 d D U . . .
C3_55 C 1.640693 0.631763 0.144152 0.193(5) Uani 1 1 d D U . . .
C4_55 C 1.656229 0.615098 0.115787 0.194(6) Uani 1 1 d D U . . .
H4_55 H 1.632287 0.596188 0.102216 0.233 Uiso 1 1 calc R U . . .
C5_55 C 1.706355 0.625980 0.107321 0.201(6) Uani 1 1 d D U . . .
C6_55 C 1.742855 0.653525 0.126359 0.198(6) Uani 1 1 d D U . . .
H6_55 H 1.777299 0.660985 0.120488 0.237 Uiso 1 1 calc R U . . .
C7_55 C 1.726163 0.669258 0.154088 0.195(5) Uani 1 1 d D U . . .
C8_55 C 1.676041 0.659278 0.163695 0.192(5) Uani 1 1 d D U . . .
H8_55 H 1.666369 0.671062 0.183170 0.231 Uiso 1 1 calc R U . . .
C9_55 C 1.723292 0.608088 0.076785 0.208(6) Uani 1 1 d D U . . .
C10_55 C 1.763605 0.699122 0.175677 0.194(6) Uani 1 1 d D U . . .
F1_55 F 1.773479 0.621714 0.073246 0.218(7) Uani 1 1 d D U . . .
F2_55 F 1.685917 0.608407 0.052840 0.220(7) Uani 1 1 d D U . . .
F3_55 F 1.732824 0.574430 0.073278 0.219(7) Uani 1 1 d D U . . .
F4_55 F 1.778696 0.696041 0.203010 0.193(7) Uani 1 1 d D U . . .
F5_55 F 1.813643 0.704906 0.166397 0.195(7) Uani 1 1 d D U . . .
F6_55 F 1.736138 0.729088 0.180106 0.198(7) Uani 1 1 d D U . . .
C1_57 C 1.467841 0.790369 0.167481 0.218(6) Uani 1 1 d D U . . .
C2_57 C 1.516640 0.783138 0.161494 0.247(6) Uani 1 1 d D U . . .
C3_57 C 1.576318 0.780477 0.153003 0.258(7) Uani 1 1 d D U . . .
C4_57 C 1.587828 0.754907 0.127087 0.260(7) Uani 1 1 d D U . . .
H4_57 H 1.557202 0.739167 0.114864 0.312 Uiso 1 1 calc R U . . .
C5_57 C 1.643555 0.752276 0.119025 0.264(7) Uani 1 1 d D U . . .
C6_57 C 1.689602 0.774729 0.136242 0.263(7) Uani 1 1 d D U . . .
H6_57 H 1.727954 0.772933 0.130728 0.316 Uiso 1 1 calc R U . . .
C7_57 C 1.676667 0.799723 0.161725 0.264(7) Uani 1 1 d D U . . .
C8_57 C 1.621175 0.803429 0.170797 0.259(7) Uani 1 1 d D U . . .
H8_57 H 1.614292 0.821098 0.188587 0.311 Uiso 1 1 calc R U . . .
C9_57 C 1.655022 0.724529 0.090976 0.267(7) Uani 1 1 d D U . . .
C10_57 C 1.724861 0.824659 0.181063 0.267(7) Uani 1 1 d D U . . .
F1_57 F 1.712016 0.719197 0.091429 0.276(8) Uani 1 1 d D U . . .
F2_57 F 1.638391 0.731877 0.065430 0.274(8) Uani 1 1 d D U . . .
F3_57 F 1.629912 0.693301 0.087096 0.274(8) Uani 1 1 d D U . . .
F4_57 F 1.713068 0.844527 0.207796 0.273(8) Uani 1 1 d D U . . .
F5_57 F 1.773088 0.808307 0.186834 0.278(8) Uani 1 1 d D U . . .
F6_57 F 1.741451 0.847163 0.167520 0.275(8) Uani 1 1 d D U . . .
C1_58 C 1.494296 0.688379 0.125261 0.214(6) Uani 1 1 d D U . . .
C2_58 C 1.482778 0.666853 0.100675 0.267(7) Uani 1 1 d D U . . .
C3_58 C 1.465042 0.652049 0.067838 0.283(7) Uani 1 1 d D U . . .
C4_58 C 1.507372 0.642607 0.048625 0.286(7) Uani 1 1 d D U . . .
H4_58 H 1.547763 0.645609 0.056462 0.343 Uiso 1 1 calc R U . . .
C5_58 C 1.489980 0.628787 0.017958 0.291(7) Uani 1 1 d D U . . .
C6_58 C 1.431553 0.623867 0.005329 0.290(7) Uani 1 1 d D U . . .
H6_58 H 1.420192 0.614372 -0.015774 0.348 Uiso 1 1 calc R U . . .
C7_58 C 1.391102 0.633514 0.025093 0.290(7) Uani 1 1 d D U . . .
C8_58 C 1.406201 0.647539 0.056112 0.285(7) Uani 1 1 d D U . . .
H8_58 H 1.376830 0.653890 0.068983 0.342 Uiso 1 1 calc R U . . .
C9_58 C 1.534960 0.618453 -0.003143 0.294(7) Uani 1 1 d D U . . .
C10_58 C 1.327561 0.628595 0.012245 0.291(7) Uani 1 1 d D U . . .
F1_58 F 1.510124 0.606996 -0.031695 0.305(9) Uani 1 1 d D U . . .
F2_58 F 1.570379 0.593494 0.000538 0.305(9) Uani 1 1 d D U . . .
F3_58 F 1.570074 0.645499 -0.001508 0.304(9) Uani 1 1 d D U . . .
F4_58 F 1.289723 0.633962 0.032110 0.292(8) Uani 1 1 d D U . . .
F5_58 F 1.313016 0.650254 -0.003851 0.298(8) Uani 1 1 d D U . . .
F6_58 F 1.313752 0.596622 -0.006606 0.298(9) Uani 1 1 d D U . . .
C1_59 C 1.413126 0.539428 0.151767 0.168(4) Uani 1 1 d D U . . .
C2_59 C 1.386075 0.511769 0.145495 0.204(5) Uani 1 1 d D U . . .
C3_59 C 1.352031 0.478115 0.134149 0.217(6) Uani 1 1 d D U . . .
C4_59 C 1.353832 0.455342 0.151400 0.217(6) Uani 1 1 d D U . . .
H4_59 H 1.376996 0.461303 0.170599 0.260 Uiso 1 1 calc R U . . .
C5_59 C 1.321647 0.423992 0.140367 0.223(6) Uani 1 1 d D U . . .
C6_59 C 1.286764 0.413542 0.112427 0.224(6) Uani 1 1 d D U . . .
H6_59 H 1.264860 0.391857 0.105145 0.269 Uiso 1 1 calc R U . . .
C7_59 C 1.286342 0.436897 0.096155 0.226(5) Uani 1 1 d D U . . .
C8_59 C 1.317902 0.468894 0.106158 0.220(5) Uani 1 1 d D U . . .
H8_59 H 1.316098 0.484119 0.094047 0.264 Uiso 1 1 calc R U . . .
C9_59 C 1.322479 0.398758 0.158310 0.225(6) Uani 1 1 d D U . . .
C10_59 C 1.249681 0.427350 0.065852 0.229(6) Uani 1 1 d D U . . .
F1_59 F 1.270997 0.381583 0.153577 0.230(7) Uani 1 1 d D U . . .
F2_59 F 1.334212 0.412913 0.187974 0.229(7) Uani 1 1 d D U . . .
F3_59 F 1.361143 0.374051 0.151012 0.228(8) Uani 1 1 d D U . . .
F4_59 F 1.272093 0.438449 0.045458 0.240(7) Uani 1 1 d D U . . .
F5_59 F 1.238427 0.393166 0.052925 0.241(7) Uani 1 1 d D U . . .
F6_59 F 1.197598 0.441439 0.068083 0.231(6) Uani 1 1 d D U . . .
C1_60 C 1.240636 0.554505 0.128025 0.190(6) Uani 1 1 d D U . . .
C2_60 C 1.227342 0.553461 0.102099 0.235(6) Uani 1 1 d D U . . .
C3_60 C 1.211164 0.547641 0.069526 0.252(7) Uani 1 1 d D U . . .
C4_60 C 1.194360 0.575617 0.058963 0.253(7) Uani 1 1 d D U . . .
H4_60 H 1.193243 0.598496 0.072634 0.303 Uiso 1 1 calc R U . . .
C5_60 C 1.179318 0.569694 0.028334 0.261(7) Uani 1 1 d D U . . .
C6_60 C 1.180360 0.536571 0.007541 0.260(7) Uani 1 1 d D U . . .
H6_60 H 1.169942 0.532794 -0.013441 0.312 Uiso 1 1 calc R U . . .
C7_60 C 1.197129 0.509616 0.018741 0.260(7) Uani 1 1 d D U . . .
C8_60 C 1.212626 0.514266 0.049286 0.253(7) Uani 1 1 d D U . . .
H8_60 H 1.224015 0.494994 0.056220 0.304 Uiso 1 1 calc R U . . .
C9_60 C 1.160961 0.598980 0.015900 0.265(7) Uani 1 1 d D U . . .
C10_60 C 1.198344 0.473906 -0.003604 0.266(7) Uani 1 1 d D U . . .
F1_60 F 1.201364 0.607108 0.000989 0.274(8) Uani 1 1 d D U . . .
F2_60 F 1.149672 0.629117 0.035563 0.276(9) Uani 1 1 d D U . . .
F3_60 F 1.112755 0.590079 -0.004055 0.273(8) Uani 1 1 d D U . . .
F4_60 F 1.186060 0.446918 0.005832 0.271(8) Uani 1 1 d D U . . .
F5_60 F 1.160794 0.470182 -0.028456 0.273(9) Uani 1 1 d D U . . .
F6_60 F 1.250493 0.467793 -0.012978 0.273(9) Uani 1 1 d D U . . .

loop_
_atom_site_aniso_label
_atom_site_aniso_U_11
_atom_site_aniso_U_22
_atom_site_aniso_U_33
_atom_site_aniso_U_23
_atom_site_aniso_U_13
_atom_site_aniso_U_12
Au21 0.0842(11) 0.1329(18) 0.171(2) 0.0871(17) 0.0465(13) 0.0289(11)
Cl18 0.174(7) 0.182(7) 0.138(6) 0.064(6) 0.034(6) 0.039(6)
Au01 0.0742(9) 0.0791(10) 0.0823(10) 0.0277(8) 0.0226(8) -0.0016(7)
Au02 0.0748(9) 0.0750(10) 0.0839(10) 0.0240(8) 0.0242(8) 0.0019(7)
Au03 0.0817(9) 0.0770(10) 0.0809(10) 0.0306(8) 0.0210(8) 0.0015(8)
Au04 0.0812(9) 0.0770(10) 0.0807(10) 0.0259(8) 0.0241(8) 0.0028(8)
Au05 0.0748(9) 0.0850(11) 0.0847(10) 0.0314(9) 0.0207(8) 0.0034(8)
Au06 0.0800(9) 0.0836(11) 0.0806(10) 0.0309(9) 0.0177(8) 0.0002(8)
Au07 0.0833(9) 0.0801(10) 0.0795(10) 0.0301(8) 0.0204(8) 0.0065(8)
Au08 0.0816(10) 0.0829(11) 0.0883(11) 0.0230(9) 0.0278(8) -0.0006(8)
Au09 0.0806(9) 0.0820(11) 0.0906(11) 0.0295(9) 0.0293(8) 0.0050(8)
Au0A 0.0935(11) 0.0814(11) 0.0794(10) 0.0291(9) 0.0207(8) 0.0139(8)
Au0B 0.0759(9) 0.0854(11) 0.0861(11) 0.0294(9) 0.0212(8) 0.0027(8)
Au0C 0.0783(9) 0.0917(12) 0.0813(10) 0.0290(9) 0.0209(8) 0.0030(8)
Au0D 0.0830(10) 0.0743(10) 0.0944(11) 0.0245(9) 0.0331(9) 0.0037(8)
Au0E 0.0855(10) 0.0866(11) 0.0817(10) 0.0312(9) 0.0194(8) 0.0068(8)
Au0F 0.0892(10) 0.0772(10) 0.0938(11) 0.0295(9) 0.0348(9) 0.0093(8)
Au0G 0.0783(9) 0.0794(11) 0.1002(12) 0.0221(9) 0.0308(9) -0.0030(8)
Au0H 0.0930(11) 0.0833(11) 0.0859(11) 0.0312(9) 0.0305(9) 0.0156(9)
Au0I 0.0900(10) 0.0780(11) 0.0923(11) 0.0318(9) 0.0316(9) 0.0103(8)
Au0J 0.0765(9) 0.0919(12) 0.0947(12) 0.0242(10) 0.0253(9) -0.0038(8)
Au0K 0.0759(9) 0.0894(11) 0.0791(10) 0.0223(9) 0.0224(8) -0.0046(8)
Au0L 0.0831(10) 0.0858(11) 0.0913(11) 0.0189(9) 0.0304(9) -0.0109(8)
Au0M 0.0849(10) 0.0805(11) 0.1037(12) 0.0370(10) 0.0225(9) 0.0039(8)
Au0N 0.0993(11) 0.0874(11) 0.0837(11) 0.0356(9) 0.0315(9) 0.0183(9)
Au0O 0.0774(9) 0.0913(12) 0.0976(12) 0.0339(10) 0.0243(9) -0.0054(8)
Au0P 0.0752(9) 0.0917(12) 0.0906(11) 0.0217(9) 0.0239(8) -0.0047(8)
Au0Q 0.0735(9) 0.0890(12) 0.1112(13) 0.0354(10) 0.0220(9) 0.0039(8)
Au0R 0.0995(12) 0.0837(12) 0.1246(15) 0.0464(11) 0.0336(11) 0.0152(9)
Au0S 0.1014(12) 0.0803(11) 0.1072(13) 0.0210(10) 0.0408(10) 0.0094(9)
Au0T 0.1094(13) 0.1025(13) 0.0882(12) 0.0364(10) 0.0405(10) 0.0240(10)
Au0U 0.0848(11) 0.1166(15) 0.1349(16) 0.0732(14) 0.0436(11) 0.0289(10)
Au0V 0.0862(11) 0.1038(14) 0.1056(14) 0.0363(11) 0.0084(10) 0.0093(10)
Au0W 0.0845(11) 0.1245(16) 0.1285(16) 0.0751(14) 0.0414(11) 0.0317(10)
Au0X 0.1160(14) 0.0895(13) 0.0898(12) 0.0235(10) 0.0102(10) 0.0092(10)
Au0Y 0.0855(11) 0.1266(16) 0.1277(16) 0.0754(14) 0.0413(11) 0.0325(10)
Au0Z 0.0887(11) 0.1255(16) 0.1376(17) 0.0785(14) 0.0439(11) 0.0273(11)
Au31 0.0834(11) 0.1210(16) 0.1313(16) 0.0687(14) 0.0380(11) 0.0270(10)
Au32 0.0849(11) 0.1281(16) 0.1407(17) 0.0797(15) 0.0459(11) 0.0321(11)
Au33 0.1042(13) 0.1225(16) 0.0809(11) 0.0283(11) 0.0282(10) -0.0009(11)
Au34 0.0833(11) 0.1320(17) 0.1576(19) 0.0883(16) 0.0515(12) 0.0341(11)
Au35 0.0829(11) 0.1323(17) 0.1499(19) 0.0857(16) 0.0453(12) 0.0322(11)
Au36 0.0984(12) 0.1360(18) 0.1377(17) 0.0872(15) 0.0499(12) 0.0382(12)
Au37 0.0853(11) 0.1262(16) 0.1395(18) 0.0768(15) 0.0390(11) 0.0283(11)
Au38 0.0842(11) 0.1265(16) 0.1574(19) 0.0874(16) 0.0517(12) 0.0326(11)
Au18 0.0931(12) 0.1171(15) 0.1388(17) 0.0707(14) 0.0420(12) 0.0289(11)
Au19 0.0938(12) 0.1382(18) 0.0961(13) 0.0492(13) 0.0119(10) 0.0096(11)
Au1A 0.0948(12) 0.1279(17) 0.1322(17) 0.0746(15) 0.0355(12) 0.0322(11)
Au1B 0.1006(13) 0.1303(18) 0.1327(17) 0.0683(15) 0.0430(12) 0.0371(12)
Au1C 0.1387(16) 0.1062(15) 0.0900(13) 0.0424(11) 0.0273(12) 0.0244(12)
Au1D 0.0871(12) 0.1340(18) 0.184(2) 0.1032(18) 0.0580(13) 0.0387(11)
Au1E 0.0938(12) 0.1300(17) 0.1393(17) 0.0751(15) 0.0492(12) 0.0328(11)
Au1F 0.0909(12) 0.1294(17) 0.1459(18) 0.0799(15) 0.0453(12) 0.0341(11)
Au1G 0.1081(14) 0.1423(18) 0.1398(18) 0.0894(16) 0.0485(13) 0.0420(13)
Au1H 0.1055(14) 0.149(2) 0.1380(18) 0.0846(17) 0.0535(13) 0.0370(13)
Au1I 0.0894(12) 0.1288(18) 0.169(2) 0.0853(17) 0.0437(13) 0.0305(12)
Au1J 0.0863(12) 0.1142(16) 0.1327(18) 0.0218(14) 0.0159(11) -0.0149(11)
Au1K 0.0828(11) 0.1313(17) 0.174(2) 0.0908(17) 0.0507(13) 0.0331(11)
Ag1P 0.0703(14) 0.0621(14) 0.0787(16) 0.0234(12) 0.0280(12) 0.0146(11)
Ag1Z 0.0865(17) 0.0655(16) 0.123(2) 0.0349(16) 0.0470(17) 0.0021(13)
Ag23 0.0909(17) 0.0873(19) 0.0837(18) 0.0341(15) 0.0335(14) 0.0240(14)
Ag24 0.0718(15) 0.105(2) 0.0812(18) 0.0309(16) 0.0120(13) -0.0094(14)
Ag27 0.0793(16) 0.0880(19) 0.0868(19) 0.0208(15) 0.0256(14) -0.0029(14)
Ag28 0.107(2) 0.087(2) 0.0842(19) 0.0247(16) 0.0219(16) 0.0249(17)
Ag29 0.0871(18) 0.129(3) 0.0802(19) 0.0390(18) 0.0203(15) 0.0071(17)
Ag2A 0.0811(17) 0.099(2) 0.104(2) 0.0408(18) 0.0223(15) 0.0110(15)
Ag2B 0.0753(16) 0.104(2) 0.123(2) 0.043(2) 0.0330(17) 0.0014(15)
Ag2C 0.0844(18) 0.114(2) 0.108(2) 0.046(2) 0.0261(17) 0.0144(17)
Ag2D 0.110(2) 0.096(2) 0.095(2) 0.0421(18) 0.0317(17) 0.0077(17)
Ag2E 0.0820(18) 0.119(3) 0.147(3) 0.086(2) 0.0541(19) 0.0361(17)
Ag2F 0.0896(19) 0.107(2) 0.095(2) 0.0463(19) 0.0219(16) -0.0002(16)
Ag2G 0.104(2) 0.090(2) 0.091(2) 0.0130(17) 0.0332(17) -0.0073(17)
Ag2H 0.126(3) 0.0748(19) 0.102(2) 0.0324(17) -0.0041(19) 0.0094(17)
Ag2I 0.118(2) 0.082(2) 0.117(3) 0.0370(19) 0.038(2) 0.0095(17)
Ag2J 0.111(2) 0.095(2) 0.096(2) 0.0379(18) 0.0251(18) 0.0188(18)
Ag2K 0.095(2) 0.088(2) 0.128(3) 0.0344(19) 0.0421(19) -0.0056(16)
Ag2L 0.0765(17) 0.114(2) 0.109(2) 0.043(2) 0.0248(16) 0.0105(16)
Ag2M 0.0771(17) 0.109(2) 0.104(2) 0.0199(19) 0.0159(16) 0.0025(16)
Ag2N 0.119(2) 0.103(2) 0.084(2) 0.0328(18) 0.0293(18) 0.0298(19)
Ag2O 0.110(2) 0.099(2) 0.085(2) 0.0333(18) 0.0080(17) 0.0142(18)
Ag2P 0.114(2) 0.098(2) 0.090(2) 0.0350(18) 0.0081(17) -0.0101(18)
Ag2Q 0.112(2) 0.085(2) 0.103(2) 0.0373(17) 0.0305(18) -0.0086(17)
Ag2R 0.120(2) 0.081(2) 0.107(2) 0.0172(18) 0.044(2) 0.0045(17)
Ag2S 0.106(2) 0.112(3) 0.106(2) 0.041(2) 0.0436(19) 0.0083(19)
Ag2T 0.128(3) 0.097(2) 0.086(2) 0.0248(18) 0.0211(18) 0.034(2)
Ag2U 0.090(2) 0.124(3) 0.156(3) 0.084(3) 0.049(2) 0.0372(19)
Ag2V 0.093(2) 0.116(3) 0.092(2) 0.0168(19) 0.0217(17) -0.0008(18)
Ag2W 0.0884(19) 0.136(3) 0.132(3) 0.078(2) 0.0392(19) 0.0328(19)
Ag2X 0.0822(18) 0.130(3) 0.154(3) 0.083(3) 0.043(2) 0.0235(18)
Ag2Y 0.093(2) 0.124(3) 0.140(3) 0.072(2) 0.039(2) 0.0285(19)
Ag2Z 0.092(2) 0.137(3) 0.091(2) 0.027(2) 0.0138(17) 0.0013(19)
Ag30 0.090(2) 0.135(3) 0.138(3) 0.080(3) 0.044(2) 0.0297(19)
Ag31 0.105(2) 0.125(3) 0.151(3) 0.079(3) 0.053(2) 0.044(2)
Ag32 0.101(2) 0.115(3) 0.110(3) 0.021(2) 0.0216(19) -0.0252(19)
Ag33 0.142(3) 0.156(3) 0.117(3) 0.084(3) 0.057(2) 0.071(3)
Ag34 0.089(2) 0.134(3) 0.175(4) 0.084(3) 0.051(2) 0.040(2)
Ag35 0.102(2) 0.131(3) 0.147(3) 0.076(3) 0.049(2) 0.031(2)
Ag36 0.132(3) 0.121(3) 0.146(3) 0.077(3) 0.075(3) 0.043(2)
Ag37 0.149(3) 0.078(2) 0.140(3) 0.011(2) 0.070(3) -0.020(2)
Ag38 0.093(2) 0.130(3) 0.156(3) 0.081(3) 0.034(2) 0.032(2)
Ag39 0.119(3) 0.141(3) 0.136(3) 0.069(3) 0.038(2) 0.046(2)
Ag3A 0.097(2) 0.154(3) 0.151(3) 0.088(3) 0.053(2) 0.040(2)
Ag3B 0.103(2) 0.133(3) 0.138(3) 0.067(3) 0.048(2) 0.017(2)
Ag3C 0.088(2) 0.139(3) 0.156(3) 0.063(3) 0.050(2) 0.019(2)
Ag3D 0.110(2) 0.129(3) 0.143(3) 0.070(3) 0.030(2) 0.025(2)
Ag3E 0.086(2) 0.149(3) 0.169(4) 0.095(3) 0.037(2) 0.026(2)
Ag3F 0.0835(19) 0.138(3) 0.172(4) 0.094(3) 0.051(2) 0.032(2)
Ag3G 0.0748(18) 0.136(3) 0.203(4) 0.094(3) 0.040(2) 0.0276(18)
Ag3H 0.111(3) 0.126(3) 0.161(4) 0.069(3) 0.032(2) 0.027(2)
Ag3I 0.100(2) 0.155(4) 0.151(3) 0.086(3) 0.037(2) 0.034(2)
Ag3J 0.090(2) 0.148(3) 0.219(5) 0.117(4) 0.076(3) 0.040(2)
Ag3K 0.141(3) 0.105(3) 0.158(3) 0.071(3) 0.080(3) 0.041(2)
Ag3L 0.110(3) 0.141(3) 0.193(4) 0.110(3) 0.062(3) 0.047(2)
Ag3M 0.094(2) 0.124(3) 0.170(4) 0.054(3) 0.022(2) -0.026(2)
Ag3N 0.103(2) 0.133(3) 0.233(5) 0.112(3) 0.074(3) 0.037(2)
Ag3O 0.101(2) 0.157(4) 0.176(4) 0.089(3) 0.070(3) 0.049(2)
Ag3P 0.139(3) 0.143(3) 0.126(3) 0.076(3) 0.037(3) 0.036(3)
Ag3Q 0.104(2) 0.131(3) 0.197(5) 0.091(3) 0.061(3) 0.032(2)
Ag3R 0.109(3) 0.180(4) 0.247(6) 0.148(4) 0.093(3) 0.053(3)
Ag3S 0.085(2) 0.174(4) 0.203(5) 0.119(4) 0.049(3) 0.031(2)
Ag3T 0.131(3) 0.183(4) 0.157(4) 0.108(3) 0.062(3) 0.047(3)
Ag3U 0.102(3) 0.146(4) 0.265(6) 0.123(4) 0.059(3) 0.022(2)
Ag3V 0.152(4) 0.210(5) 0.137(3) 0.096(4) 0.057(3) 0.041(3)
Ag3W 0.105(3) 0.144(4) 0.191(5) 0.083(4) 0.042(3) 0.031(2)
Ag3X 0.110(3) 0.147(4) 0.238(5) 0.102(4) 0.067(3) 0.018(2)
Ag3Y 0.144(3) 0.232(6) 0.190(5) 0.144(5) 0.092(3) 0.096(4)
Ag3Z 0.135(3) 0.183(5) 0.163(4) 0.111(4) 0.038(3) 0.023(3)
Ag40 0.159(4) 0.176(4) 0.141(4) 0.065(3) 0.028(3) 0.060(3)
Ag41 0.244(7) 0.216(6) 0.170(5) 0.119(5) 0.099(5) 0.074(5)
Au1 0.1268(19) 0.236(3) 0.291(4) 0.207(3) 0.098(2) 0.070(2)
Au2 0.1068(14) 0.163(2) 0.181(2) 0.115(2) 0.0723(15) 0.0569(14)
Au3 0.1004(13) 0.159(2) 0.176(2) 0.1115(19) 0.0692(15) 0.0539(14)
Au4 0.0893(12) 0.1235(17) 0.171(2) 0.0770(16) 0.0366(13) 0.0322(11)
Au5 0.1196(17) 0.225(3) 0.224(3) 0.157(3) 0.096(2) 0.0741(19)
Au6 0.1039(13) 0.1278(17) 0.153(2) 0.0772(16) 0.0512(13) 0.0396(12)
Au7 0.1257(17) 0.0917(14) 0.174(2) 0.0160(15) 0.0573(16) -0.0207(12)
Au8 0.1330(18) 0.154(2) 0.196(3) 0.107(2) 0.0607(18) 0.0344(16)
Au9 0.167(2) 0.1094(16) 0.1157(17) -0.0043(13) 0.0552(16) -0.0458(15)
Au10 0.1073(16) 0.135(2) 0.260(3) 0.106(2) 0.0649(19) 0.0229(14)
Au11 0.0883(13) 0.150(2) 0.242(3) 0.106(2) 0.0599(17) 0.0230(13)
Au12 0.0944(14) 0.157(2) 0.192(3) 0.086(2) 0.0377(15) 0.0265(14)
Au13 0.1013(13) 0.1438(19) 0.1390(19) 0.0782(16) 0.0334(13) 0.0270(13)
Au14 0.1141(15) 0.149(2) 0.1387(19) 0.0711(17) 0.0432(14) 0.0264(14)
Au15 0.1331(18) 0.170(2) 0.169(2) 0.083(2) 0.0713(18) 0.0466(17)
Au16 0.1097(15) 0.145(2) 0.152(2) 0.0681(18) 0.0249(14) 0.0278(14)
Au17 0.1307(17) 0.141(2) 0.1342(19) 0.0666(17) 0.0426(15) 0.0314(15)
C1_1 0.087(6) 0.075(6) 0.106(6) 0.024(5) 0.033(5) 0.010(6)
C2_1 0.097(6) 0.091(6) 0.120(6) 0.036(5) 0.027(5) 0.005(6)
C3_1 0.109(7) 0.105(7) 0.138(7) 0.047(6) 0.021(6) 0.002(6)
C4_1 0.110(7) 0.106(7) 0.141(7) 0.045(6) 0.021(6) 0.001(6)
C5_1 0.117(7) 0.117(7) 0.153(8) 0.050(7) 0.015(6) -0.002(6)
C6_1 0.117(7) 0.112(8) 0.149(8) 0.049(7) 0.018(7) 0.000(6)
C7_1 0.118(7) 0.112(7) 0.149(8) 0.050(6) 0.019(6) 0.000(6)
C8_1 0.112(7) 0.106(7) 0.142(7) 0.046(6) 0.022(6) 0.001(6)
C9_1 0.121(9) 0.130(9) 0.171(10) 0.051(8) 0.008(8) -0.007(7)
C10_1 0.122(8) 0.114(8) 0.153(8) 0.051(7) 0.022(7) -0.001(6)
F1_1 0.130(10) 0.142(11) 0.176(10) 0.051(9) 0.004(8) -0.010(9)
F2_1 0.123(10) 0.134(10) 0.185(12) 0.055(9) 0.005(10) -0.009(8)
F3_1 0.126(9) 0.144(11) 0.184(12) 0.049(10) 0.007(9) -0.002(8)
F4_1 0.128(9) 0.121(10) 0.165(10) 0.054(9) 0.022(8) -0.004(8)
F5_1 0.133(10) 0.118(9) 0.174(11) 0.056(9) 0.021(9) 0.000(8)
F6_1 0.138(10) 0.123(10) 0.161(10) 0.054(8) 0.028(8) 0.002(9)
Cl1 0.096(6) 0.086(7) 0.100(7) 0.040(6) 0.014(5) 0.002(5)
Cl2 0.091(6) 0.082(6) 0.096(7) 0.029(5) 0.027(5) 0.012(5)
Cl3 0.095(6) 0.135(7) 0.124(7) 0.054(6) 0.036(5) -0.017(5)
Cl4 0.150(7) 0.114(7) 0.157(8) 0.069(6) 0.070(6) 0.045(6)
Cl5 0.116(8) 0.125(9) 0.092(7) 0.060(7) 0.032(6) 0.029(7)
Cl6 0.086(5) 0.107(6) 0.120(6) 0.042(5) 0.031(5) 0.010(5)
Cl7 0.161(8) 0.088(6) 0.139(7) 0.031(6) 0.045(7) -0.001(6)
Cl8 0.106(8) 0.123(9) 0.147(11) 0.072(9) 0.054(7) 0.037(7)
Cl9 0.075(5) 0.112(8) 0.126(9) 0.054(7) 0.033(6) 0.015(5)
Cl10 0.092(7) 0.116(9) 0.176(12) 0.084(9) 0.054(7) 0.030(6)
Cl11 0.087(7) 0.137(11) 0.176(13) 0.083(10) 0.047(8) 0.029(7)
Cl12 0.100(8) 0.136(11) 0.191(14) 0.099(11) 0.058(8) 0.033(7)
Cl13 0.089(7) 0.144(12) 0.208(16) 0.088(12) 0.046(9) 0.030(7)
Cl14 0.133(10) 0.140(11) 0.132(10) 0.079(9) 0.051(8) 0.028(8)
Cl15 0.135(11) 0.151(13) 0.164(14) 0.069(12) 0.017(10) 0.009(9)
Cl16 0.104(6) 0.163(8) 0.110(7) 0.002(7) 0.001(6) 0.015(6)
Cl17 0.129(11) 0.172(15) 0.42(3) 0.20(2) 0.125(16) 0.053(10)
C1_2 0.118(8) 0.107(8) 0.140(8) 0.009(8) 0.039(8) 0.002(8)
C2_2 0.138(9) 0.136(10) 0.155(9) 0.020(8) 0.039(8) -0.005(8)
C3_2 0.146(10) 0.146(10) 0.161(9) 0.022(8) 0.039(8) -0.007(8)
C4_2 0.148(10) 0.149(10) 0.164(10) 0.022(8) 0.040(8) -0.008(8)
C5_2 0.153(10) 0.154(10) 0.168(10) 0.023(8) 0.040(8) -0.010(8)
C6_2 0.152(10) 0.153(10) 0.167(10) 0.022(9) 0.038(8) -0.009(8)
C7_2 0.154(10) 0.154(10) 0.168(10) 0.022(9) 0.037(8) -0.010(8)
C8_2 0.147(10) 0.148(10) 0.164(10) 0.021(9) 0.039(8) -0.007(8)
C9_2 0.158(11) 0.158(11) 0.174(11) 0.023(9) 0.043(9) -0.015(9)
C10_2 0.162(11) 0.161(11) 0.176(11) 0.020(9) 0.030(9) -0.012(9)
F1_2 0.168(12) 0.169(13) 0.181(12) 0.022(11) 0.047(10) -0.015(10)
F2_2 0.166(12) 0.172(13) 0.185(12) 0.028(11) 0.041(10) -0.020(10)
F3_2 0.162(12) 0.166(12) 0.186(13) 0.029(10) 0.043(10) -0.016(10)
F4_2 0.171(12) 0.169(13) 0.188(13) 0.021(11) 0.030(10) -0.018(10)
F5_2 0.174(13) 0.169(12) 0.186(12) 0.025(10) 0.023(11) -0.013(10)
F6_2 0.177(12) 0.168(13) 0.186(12) 0.013(11) 0.028(10) -0.010(10)
C1_3 0.135(6) 0.110(7) 0.112(7) 0.029(6) 0.004(6) 0.006(6)
C2_3 0.150(8) 0.144(9) 0.156(9) 0.029(8) 0.016(7) 0.006(7)
C3_3 0.156(8) 0.155(10) 0.172(10) 0.028(9) 0.017(8) 0.007(8)
C4_3 0.161(9) 0.157(10) 0.175(10) 0.028(9) 0.016(8) 0.007(8)
C5_3 0.165(9) 0.163(10) 0.181(10) 0.028(9) 0.016(8) 0.007(8)
C6_3 0.162(9) 0.160(10) 0.180(10) 0.028(9) 0.016(8) 0.008(8)
C7_3 0.160(9) 0.158(10) 0.179(10) 0.027(9) 0.019(8) 0.008(8)
C8_3 0.158(8) 0.154(10) 0.174(10) 0.028(9) 0.018(8) 0.007(8)
C9_3 0.172(9) 0.167(10) 0.184(11) 0.029(9) 0.013(9) 0.008(9)
C10_3 0.160(9) 0.157(10) 0.181(11) 0.028(9) 0.020(8) 0.009(8)
F1_3 0.184(11) 0.184(13) 0.197(13) 0.032(11) 0.016(10) 0.010(10)
F2_3 0.187(12) 0.178(12) 0.201(13) 0.038(10) 0.011(11) 0.007(10)
F3_3 0.194(12) 0.181(12) 0.193(12) 0.027(10) 0.014(10) 0.007(11)
F4_3 0.161(11) 0.160(12) 0.187(13) 0.032(10) 0.025(10) 0.012(10)
F5_3 0.161(11) 0.160(12) 0.186(13) 0.026(11) 0.025(10) 0.010(10)
F6_3 0.166(12) 0.165(12) 0.189(13) 0.026(10) 0.023(10) 0.013(10)
C1_4 0.091(6) 0.105(6) 0.124(7) 0.048(6) 0.021(6) 0.015(6)
C2_4 0.119(8) 0.120(7) 0.163(9) 0.057(7) 0.022(8) 0.006(7)
C3_4 0.130(8) 0.125(8) 0.174(10) 0.060(7) 0.022(8) 0.005(7)
C4_4 0.131(8) 0.126(8) 0.175(9) 0.059(7) 0.022(8) 0.006(7)
C5_4 0.136(8) 0.128(8) 0.180(10) 0.059(7) 0.021(8) 0.005(7)
C6_4 0.134(9) 0.128(9) 0.179(10) 0.060(8) 0.022(8) 0.005(8)
C7_4 0.139(9) 0.132(8) 0.181(10) 0.062(7) 0.023(8) 0.002(7)
C8_4 0.133(8) 0.128(8) 0.175(10) 0.061(7) 0.023(8) 0.004(7)
C9_4 0.141(9) 0.130(9) 0.181(10) 0.056(8) 0.019(9) 0.005(8)
C10_4 0.148(10) 0.139(9) 0.183(10) 0.067(8) 0.022(9) -0.001(8)
F1_4 0.152(12) 0.133(10) 0.190(12) 0.054(9) 0.015(11) 0.006(9)
F2_4 0.148(10) 0.136(11) 0.187(12) 0.054(10) 0.013(10) 0.007(9)
F3_4 0.153(11) 0.146(11) 0.186(12) 0.056(10) 0.021(10) 0.000(10)
F4_4 0.168(12) 0.156(11) 0.192(11) 0.068(9) 0.018(10) -0.009(10)
F5_4 0.166(12) 0.150(10) 0.195(13) 0.070(10) 0.023(11) 0.005(9)
F6_4 0.162(11) 0.162(12) 0.198(13) 0.071(10) 0.026(10) -0.006(9)
C1_5 0.106(6) 0.101(6) 0.099(6) 0.034(6) 0.032(6) 0.016(6)
C2_5 0.111(6) 0.111(6) 0.118(6) 0.039(6) 0.029(6) 0.017(5)
C3_5 0.117(7) 0.122(7) 0.135(8) 0.044(7) 0.026(6) 0.019(6)
C4_5 0.119(7) 0.125(7) 0.139(8) 0.042(7) 0.025(6) 0.017(6)
C5_5 0.123(7) 0.129(7) 0.146(8) 0.043(7) 0.022(7) 0.018(6)
C6_5 0.123(7) 0.128(7) 0.143(8) 0.043(7) 0.024(7) 0.019(6)
C7_5 0.124(7) 0.127(7) 0.143(8) 0.045(7) 0.024(7) 0.021(6)
C8_5 0.119(7) 0.123(7) 0.136(8) 0.044(6) 0.026(7) 0.019(6)
C9_5 0.125(8) 0.134(8) 0.152(9) 0.041(7) 0.021(7) 0.014(7)
C10_5 0.128(8) 0.127(8) 0.146(8) 0.045(7) 0.024(7) 0.022(7)
F1_5 0.130(10) 0.143(10) 0.166(11) 0.045(9) 0.017(9) 0.011(9)
F2_5 0.134(10) 0.151(11) 0.164(10) 0.045(9) 0.022(8) 0.008(9)
F3_5 0.136(10) 0.144(10) 0.170(11) 0.036(9) 0.015(9) 0.011(8)
F4_5 0.134(9) 0.126(10) 0.159(11) 0.051(9) 0.024(8) 0.024(8)
F5_5 0.148(11) 0.136(11) 0.153(10) 0.049(8) 0.024(8) 0.026(9)
F6_5 0.134(10) 0.138(10) 0.157(11) 0.045(9) 0.029(9) 0.027(8)
C1_6 0.107(6) 0.127(7) 0.120(7) 0.047(6) 0.017(6) 0.005(6)
C2_6 0.133(8) 0.142(8) 0.159(9) 0.053(8) 0.035(7) 0.013(7)
C3_6 0.142(8) 0.146(9) 0.173(10) 0.056(8) 0.043(8) 0.014(7)
C4_6 0.144(8) 0.147(9) 0.176(10) 0.057(8) 0.042(8) 0.012(7)
C5_6 0.147(9) 0.150(9) 0.182(10) 0.058(8) 0.045(8) 0.013(7)
C6_6 0.147(9) 0.148(9) 0.178(10) 0.057(8) 0.044(8) 0.013(8)
C7_6 0.148(9) 0.149(9) 0.179(10) 0.056(8) 0.045(8) 0.013(7)
C8_6 0.144(8) 0.147(9) 0.174(10) 0.056(8) 0.043(8) 0.012(7)
C9_6 0.150(9) 0.155(10) 0.189(11) 0.058(9) 0.047(9) 0.010(8)
C10_6 0.152(9) 0.149(9) 0.181(10) 0.055(8) 0.045(8) 0.012(8)
F1_6 0.155(12) 0.162(11) 0.204(13) 0.068(10) 0.050(10) 0.010(10)
F2_6 0.162(11) 0.166(12) 0.197(12) 0.059(10) 0.042(10) 0.006(10)
F3_6 0.160(11) 0.167(12) 0.205(13) 0.059(10) 0.053(10) 0.014(10)
F4_6 0.163(10) 0.155(12) 0.189(13) 0.054(11) 0.048(10) 0.008(9)
F5_6 0.169(11) 0.158(11) 0.192(12) 0.056(10) 0.040(10) 0.013(10)
F6_6 0.164(12) 0.158(12) 0.188(11) 0.053(10) 0.050(10) 0.012(10)
C1_7 0.137(7) 0.113(7) 0.109(7) 0.028(6) 0.008(6) 0.023(6)
C2_7 0.157(8) 0.156(9) 0.137(9) 0.037(8) 0.024(7) 0.026(8)
C3_7 0.164(9) 0.171(10) 0.149(9) 0.038(8) 0.028(8) 0.026(8)
C4_7 0.166(9) 0.172(10) 0.151(9) 0.039(8) 0.028(8) 0.025(8)
C5_7 0.169(9) 0.178(10) 0.156(9) 0.040(8) 0.030(8) 0.025(8)
C6_7 0.169(9) 0.177(10) 0.156(10) 0.038(8) 0.027(8) 0.026(8)
C7_7 0.170(9) 0.178(10) 0.157(10) 0.038(8) 0.026(8) 0.026(8)
C8_7 0.166(9) 0.172(10) 0.152(9) 0.037(8) 0.025(8) 0.027(8)
C9_7 0.171(10) 0.179(11) 0.158(10) 0.041(9) 0.031(8) 0.023(9)
C10_7 0.174(10) 0.180(11) 0.163(10) 0.036(9) 0.023(9) 0.029(9)
F1_7 0.177(11) 0.193(13) 0.171(12) 0.047(11) 0.033(10) 0.022(10)
F2_7 0.179(12) 0.191(13) 0.164(11) 0.046(10) 0.030(10) 0.019(11)
F3_7 0.184(12) 0.184(12) 0.168(12) 0.046(10) 0.042(11) 0.022(10)
F4_7 0.188(12) 0.189(12) 0.177(12) 0.043(10) 0.021(11) 0.026(10)
F5_7 0.184(11) 0.192(13) 0.178(12) 0.036(11) 0.017(10) 0.030(10)
F6_7 0.183(12) 0.194(13) 0.172(12) 0.033(10) 0.022(10) 0.034(11)
C1_9 0.105(6) 0.142(6) 0.100(6) 0.039(6) 0.012(6) 0.005(6)
C2_9 0.126(7) 0.160(7) 0.112(6) 0.031(6) 0.022(6) 0.001(6)
C3_9 0.143(8) 0.176(9) 0.124(7) 0.023(7) 0.028(7) -0.003(7)
C4_9 0.144(8) 0.177(9) 0.126(7) 0.024(7) 0.026(7) -0.003(7)
C5_9 0.151(8) 0.184(9) 0.131(8) 0.022(7) 0.028(7) -0.004(7)
C6_9 0.149(8) 0.183(9) 0.131(8) 0.020(8) 0.027(7) -0.004(8)
C7_9 0.152(8) 0.184(9) 0.133(8) 0.018(7) 0.027(7) -0.005(8)
C8_9 0.145(8) 0.177(9) 0.128(7) 0.022(7) 0.025(7) -0.003(7)
C9_9 0.152(9) 0.187(10) 0.134(8) 0.021(8) 0.029(8) -0.007(8)
C10_9 0.156(9) 0.186(9) 0.138(8) 0.014(8) 0.026(8) -0.007(8)
F1_9 0.164(11) 0.200(12) 0.152(11) 0.026(10) 0.024(9) -0.005(10)
F2_9 0.161(11) 0.196(11) 0.146(11) 0.020(9) 0.027(10) -0.011(9)
F3_9 0.170(12) 0.205(12) 0.141(10) 0.026(9) 0.032(9) -0.013(11)
F4_9 0.166(10) 0.199(12) 0.155(11) 0.008(11) 0.030(9) -0.013(10)
F5_9 0.174(12) 0.196(12) 0.144(10) 0.013(9) 0.027(9) -0.012(11)
F6_9 0.173(11) 0.189(11) 0.154(11) 0.013(10) 0.022(10) -0.007(9)
C1_10 0.152(9) 0.146(9) 0.121(9) 0.031(8) 0.039(8) 0.019(8)
C2_10 0.195(11) 0.171(10) 0.151(10) 0.050(9) 0.037(9) 0.025(9)
C3_10 0.209(11) 0.181(10) 0.162(10) 0.054(9) 0.035(9) 0.027(9)
C4_10 0.211(11) 0.182(10) 0.163(10) 0.054(9) 0.035(9) 0.026(9)
C5_10 0.216(12) 0.186(11) 0.168(11) 0.055(9) 0.033(9) 0.027(9)
C6_10 0.214(12) 0.186(11) 0.165(11) 0.054(10) 0.034(10) 0.028(10)
C7_10 0.216(12) 0.187(11) 0.166(11) 0.054(9) 0.033(9) 0.028(9)
C8_10 0.210(11) 0.183(11) 0.162(10) 0.053(9) 0.034(9) 0.028(9)
C9_10 0.220(12) 0.187(11) 0.172(11) 0.053(10) 0.035(10) 0.025(10)
C10_10 0.218(12) 0.192(11) 0.169(11) 0.052(10) 0.030(10) 0.028(10)
F1_10 0.230(14) 0.191(13) 0.182(14) 0.052(11) 0.035(12) 0.029(11)
F2_10 0.228(14) 0.193(14) 0.181(13) 0.054(12) 0.033(11) 0.022(12)
F3_10 0.234(14) 0.196(14) 0.181(13) 0.054(11) 0.039(11) 0.019(12)
F4_10 0.230(14) 0.202(13) 0.183(13) 0.056(11) 0.025(12) 0.023(11)
F5_10 0.227(14) 0.204(14) 0.173(12) 0.054(11) 0.029(11) 0.031(12)
F6_10 0.227(14) 0.205(13) 0.182(13) 0.047(12) 0.030(11) 0.031(11)
C1_11 0.123(7) 0.101(6) 0.142(7) 0.048(6) 0.043(6) 0.015(6)
C2_11 0.152(8) 0.130(8) 0.190(9) 0.067(8) 0.061(8) 0.006(7)
C3_11 0.162(9) 0.139(9) 0.205(10) 0.072(8) 0.066(8) 0.004(7)
C4_11 0.163(9) 0.142(9) 0.207(10) 0.070(8) 0.066(8) 0.005(8)
C5_11 0.167(9) 0.145(9) 0.212(10) 0.072(8) 0.067(9) 0.005(8)
C6_11 0.167(9) 0.144(9) 0.212(10) 0.072(8) 0.067(9) 0.004(8)
C7_11 0.167(9) 0.143(9) 0.213(10) 0.073(8) 0.067(9) 0.004(8)
C8_11 0.163(9) 0.140(9) 0.208(10) 0.071(8) 0.066(9) 0.005(8)
C9_11 0.169(10) 0.151(9) 0.215(11) 0.069(9) 0.068(9) 0.005(8)
C10_11 0.169(10) 0.145(9) 0.216(11) 0.071(9) 0.066(9) 0.006(8)
F1_11 0.178(12) 0.161(11) 0.228(13) 0.070(10) 0.067(11) 0.003(9)
F2_11 0.178(12) 0.164(11) 0.225(13) 0.075(10) 0.071(11) 0.010(10)
F3_11 0.183(12) 0.170(12) 0.221(12) 0.070(10) 0.070(10) 0.011(11)
F4_11 0.174(11) 0.155(12) 0.227(13) 0.072(11) 0.069(10) 0.007(9)
F5_11 0.177(12) 0.153(11) 0.224(12) 0.077(10) 0.067(11) 0.007(10)
F6_11 0.182(12) 0.156(11) 0.228(13) 0.063(10) 0.058(11) 0.009(10)
C1_12 0.101(6) 0.095(6) 0.106(6) 0.039(5) 0.035(6) -0.015(5)
C2_12 0.119(6) 0.101(6) 0.123(6) 0.045(5) 0.035(6) -0.010(5)
C3_12 0.131(8) 0.107(7) 0.134(7) 0.049(6) 0.034(7) -0.007(6)
C4_12 0.134(7) 0.110(7) 0.136(7) 0.049(6) 0.032(7) -0.007(6)
C5_12 0.140(8) 0.114(7) 0.142(8) 0.049(6) 0.030(7) -0.005(6)
C6_12 0.137(8) 0.113(7) 0.141(8) 0.049(6) 0.032(7) -0.006(6)
C7_12 0.137(8) 0.112(7) 0.140(8) 0.049(6) 0.033(7) -0.006(6)
C8_12 0.132(7) 0.109(7) 0.134(7) 0.049(6) 0.035(7) -0.008(6)
C9_12 0.147(8) 0.118(8) 0.145(8) 0.050(7) 0.027(7) -0.002(7)
C10_12 0.139(8) 0.115(8) 0.141(8) 0.047(7) 0.033(7) -0.005(7)
F1_12 0.159(9) 0.135(11) 0.163(11) 0.047(9) 0.024(9) 0.006(8)
F2_12 0.166(11) 0.132(10) 0.154(10) 0.050(8) 0.024(9) 0.006(9)
F3_12 0.165(11) 0.132(9) 0.159(11) 0.059(8) 0.021(10) -0.006(8)
F4_12 0.153(11) 0.121(10) 0.147(10) 0.048(8) 0.031(9) -0.004(9)
F5_12 0.144(10) 0.115(9) 0.145(11) 0.047(8) 0.032(9) -0.004(8)
F6_12 0.147(9) 0.129(10) 0.151(11) 0.049(9) 0.036(8) -0.003(8)
C1_13 0.100(8) 0.097(8) 0.125(7) 0.029(7) 0.023(7) 0.005(8)
C2_13 0.125(7) 0.116(7) 0.133(7) 0.034(6) 0.014(6) 0.001(6)
C3_13 0.135(8) 0.139(8) 0.144(8) 0.030(7) 0.012(7) -0.002(7)
C4_13 0.136(8) 0.141(8) 0.149(8) 0.031(7) 0.012(7) -0.004(7)
C5_13 0.140(8) 0.149(9) 0.153(8) 0.029(7) 0.011(7) -0.005(7)
C6_13 0.142(8) 0.149(9) 0.152(8) 0.029(8) 0.012(7) -0.003(7)
C7_13 0.144(8) 0.151(9) 0.151(8) 0.027(7) 0.014(7) -0.002(7)
C8_13 0.138(8) 0.141(8) 0.147(8) 0.030(7) 0.014(7) -0.002(7)
C9_13 0.140(8) 0.153(9) 0.159(9) 0.029(8) 0.011(7) -0.008(8)
C10_13 0.148(9) 0.157(9) 0.154(8) 0.024(8) 0.017(8) -0.001(8)
F1_13 0.144(11) 0.172(12) 0.167(10) 0.033(9) 0.008(9) -0.015(10)
F2_13 0.141(11) 0.166(11) 0.173(11) 0.037(10) 0.009(10) -0.014(9)
F3_13 0.142(10) 0.166(11) 0.176(11) 0.026(10) 0.010(9) -0.008(9)
F4_13 0.160(10) 0.176(11) 0.161(12) 0.021(10) 0.024(9) -0.004(9)
F5_13 0.169(11) 0.181(12) 0.162(10) 0.027(10) 0.016(9) 0.002(10)
F6_13 0.171(11) 0.169(10) 0.169(12) 0.024(9) 0.022(10) 0.007(9)
C1_14 0.088(6) 0.094(6) 0.103(6) 0.032(6) 0.027(6) -0.015(6)
C2_14 0.103(7) 0.105(7) 0.133(8) 0.032(7) 0.028(7) -0.011(6)
C3_14 0.112(8) 0.112(8) 0.144(9) 0.030(7) 0.029(7) -0.007(6)
C4_14 0.115(8) 0.115(8) 0.145(9) 0.030(7) 0.029(7) -0.009(6)
C5_14 0.120(8) 0.120(8) 0.150(9) 0.028(7) 0.029(7) -0.006(7)
C6_14 0.119(8) 0.118(8) 0.150(9) 0.028(7) 0.028(7) -0.007(7)
C7_14 0.119(8) 0.115(8) 0.151(9) 0.030(7) 0.029(7) -0.006(6)
C8_14 0.115(8) 0.112(8) 0.146(9) 0.031(7) 0.029(7) -0.008(6)
C9_14 0.124(8) 0.125(8) 0.151(9) 0.027(7) 0.030(7) -0.008(7)
C10_14 0.123(8) 0.115(8) 0.153(9) 0.032(7) 0.028(7) -0.007(7)
F1_14 0.130(9) 0.144(11) 0.162(12) 0.028(10) 0.033(8) -0.007(8)
F2_14 0.141(11) 0.141(10) 0.156(11) 0.031(9) 0.034(9) 0.000(9)
F3_14 0.146(11) 0.138(10) 0.164(11) 0.021(9) 0.030(10) -0.010(9)
F4_14 0.134(10) 0.113(10) 0.157(10) 0.036(8) 0.026(8) -0.005(9)
F5_14 0.131(10) 0.113(10) 0.162(12) 0.038(9) 0.024(9) -0.010(8)
F6_14 0.137(9) 0.126(10) 0.163(12) 0.035(9) 0.031(9) 0.001(8)
C1_15 0.139(7) 0.116(6) 0.114(7) 0.045(6) 0.023(7) 0.017(6)
C2_15 0.171(9) 0.131(8) 0.164(9) 0.053(7) 0.013(9) 0.023(7)
C3_15 0.181(10) 0.137(8) 0.180(10) 0.059(8) 0.008(9) 0.023(8)
C4_15 0.182(10) 0.140(8) 0.182(10) 0.058(8) 0.010(9) 0.021(8)
C5_15 0.187(10) 0.144(9) 0.188(10) 0.059(8) 0.008(9) 0.020(8)
C6_15 0.186(10) 0.143(9) 0.187(10) 0.058(8) 0.008(9) 0.022(8)
C7_15 0.186(10) 0.143(9) 0.188(10) 0.058(8) 0.007(9) 0.023(8)
C8_15 0.182(10) 0.140(8) 0.182(10) 0.057(8) 0.009(9) 0.023(8)
C9_15 0.189(10) 0.147(9) 0.191(11) 0.059(9) 0.010(10) 0.017(9)
C10_15 0.187(10) 0.147(9) 0.192(11) 0.056(9) 0.007(10) 0.024(8)
F1_15 0.206(13) 0.157(11) 0.206(13) 0.056(10) 0.016(12) 0.012(10)
F2_15 0.194(11) 0.156(12) 0.201(13) 0.061(11) 0.011(11) 0.015(10)
F3_15 0.202(13) 0.163(12) 0.201(12) 0.065(10) 0.005(11) 0.006(11)
F4_15 0.196(12) 0.156(11) 0.207(13) 0.061(10) 0.011(11) 0.023(10)
F5_15 0.195(13) 0.163(12) 0.200(12) 0.057(10) 0.003(11) 0.026(11)
F6_15 0.198(13) 0.156(11) 0.205(13) 0.052(10) 0.009(12) 0.026(10)
C1_16 0.149(7) 0.126(7) 0.099(7) 0.045(6) 0.027(7) 0.026(6)
C2_16 0.193(10) 0.144(8) 0.135(9) 0.041(8) 0.027(9) 0.024(8)
C3_16 0.207(11) 0.154(9) 0.150(10) 0.038(8) 0.026(9) 0.023(8)
C4_16 0.208(11) 0.157(9) 0.152(10) 0.038(8) 0.027(9) 0.021(8)
C5_16 0.214(11) 0.162(9) 0.160(10) 0.036(8) 0.026(9) 0.021(9)
C6_16 0.214(11) 0.163(9) 0.159(10) 0.035(8) 0.026(9) 0.022(9)
C7_16 0.215(11) 0.164(9) 0.160(10) 0.034(8) 0.027(9) 0.022(9)
C8_16 0.207(11) 0.157(9) 0.150(10) 0.038(8) 0.027(9) 0.023(9)
C9_16 0.216(11) 0.166(10) 0.164(10) 0.036(9) 0.025(9) 0.018(9)
C10_16 0.220(12) 0.171(10) 0.164(11) 0.030(9) 0.029(10) 0.023(10)
F1_16 0.225(14) 0.169(11) 0.179(13) 0.037(10) 0.026(12) 0.018(10)
F2_16 0.223(13) 0.174(12) 0.173(12) 0.037(10) 0.028(11) 0.015(11)
F3_16 0.225(13) 0.180(12) 0.177(12) 0.043(11) 0.021(11) 0.016(11)
F4_16 0.226(13) 0.185(13) 0.176(13) 0.028(11) 0.028(11) 0.023(11)
F5_16 0.233(14) 0.183(13) 0.169(12) 0.033(10) 0.031(11) 0.022(12)
F6_16 0.232(14) 0.175(11) 0.177(13) 0.032(10) 0.027(12) 0.026(11)
C1_17 0.083(6) 0.109(6) 0.103(6) 0.026(5) 0.009(6) 0.002(6)
C2_17 0.099(6) 0.125(7) 0.118(6) 0.033(6) 0.017(5) 0.002(6)
C3_17 0.113(7) 0.137(8) 0.133(7) 0.039(6) 0.024(6) 0.003(7)
C4_17 0.114(7) 0.138(8) 0.136(7) 0.039(6) 0.024(6) 0.002(6)
C5_17 0.120(7) 0.143(8) 0.142(8) 0.041(7) 0.026(6) 0.001(7)
C6_17 0.118(7) 0.143(8) 0.142(8) 0.039(7) 0.026(7) 0.001(7)
C7_17 0.120(7) 0.145(8) 0.143(8) 0.038(7) 0.026(6) 0.003(7)
C8_17 0.112(7) 0.138(8) 0.134(8) 0.036(7) 0.022(6) 0.003(7)
C9_17 0.125(8) 0.144(8) 0.146(8) 0.043(7) 0.025(7) 0.002(7)
C10_17 0.125(8) 0.153(9) 0.153(9) 0.032(8) 0.028(7) 0.005(8)
F1_17 0.136(10) 0.154(10) 0.159(11) 0.047(9) 0.024(9) -0.003(8)
F2_17 0.137(10) 0.150(11) 0.157(11) 0.049(9) 0.031(9) 0.005(8)
F3_17 0.141(11) 0.153(11) 0.153(9) 0.046(8) 0.023(8) 0.007(9)
F4_17 0.133(11) 0.160(10) 0.175(11) 0.024(9) 0.028(9) 0.008(9)
F5_17 0.142(11) 0.165(11) 0.166(11) 0.033(9) 0.038(9) 0.004(9)
F6_17 0.140(10) 0.167(12) 0.167(11) 0.031(10) 0.022(9) 0.014(9)
C1_18 0.161(7) 0.108(7) 0.175(7) 0.013(7) 0.061(7) -0.025(7)
C2_18 0.206(10) 0.147(9) 0.213(10) -0.001(9) 0.068(9) -0.011(9)
C3_18 0.222(11) 0.163(10) 0.225(11) -0.005(9) 0.070(10) -0.009(9)
C4_18 0.222(11) 0.162(10) 0.225(11) -0.003(10) 0.069(10) -0.009(9)
C5_18 0.230(11) 0.171(10) 0.231(11) -0.006(10) 0.068(10) -0.007(9)
C6_18 0.230(11) 0.171(10) 0.231(11) -0.007(10) 0.068(10) -0.008(9)
C7_18 0.232(11) 0.173(10) 0.232(11) -0.008(10) 0.068(10) -0.008(9)
C8_18 0.223(11) 0.164(10) 0.225(11) -0.005(10) 0.068(10) -0.009(9)
C9_18 0.234(12) 0.175(11) 0.235(12) -0.007(11) 0.067(11) -0.004(10)
C10_18 0.238(12) 0.180(11) 0.236(12) -0.011(11) 0.066(11) -0.009(10)
F1_18 0.244(14) 0.182(12) 0.247(15) 0.000(12) 0.059(13) -0.007(11)
F2_18 0.239(14) 0.183(14) 0.245(14) -0.006(12) 0.064(12) -0.004(12)
F3_18 0.239(14) 0.188(14) 0.240(14) -0.002(12) 0.069(12) 0.002(12)
F4_18 0.250(14) 0.192(13) 0.246(14) -0.007(12) 0.063(12) -0.006(12)
F5_18 0.251(14) 0.197(14) 0.243(14) -0.009(12) 0.070(12) -0.009(12)
F6_18 0.251(14) 0.188(13) 0.246(15) -0.008(12) 0.067(13) -0.016(12)
C1_19 0.111(7) 0.157(7) 0.131(7) 0.028(6) 0.018(6) -0.003(6)
C2_19 0.160(9) 0.196(9) 0.162(9) 0.055(8) 0.019(8) 0.008(8)
C3_19 0.175(10) 0.210(10) 0.172(10) 0.062(8) 0.020(9) 0.011(9)
C4_19 0.176(10) 0.213(10) 0.174(10) 0.059(9) 0.019(9) 0.012(9)
C5_19 0.182(10) 0.218(11) 0.178(10) 0.061(9) 0.019(9) 0.012(9)
C6_19 0.182(10) 0.218(11) 0.177(10) 0.060(9) 0.020(9) 0.012(9)
C7_19 0.183(10) 0.218(11) 0.177(10) 0.062(9) 0.022(9) 0.011(9)
C8_19 0.176(10) 0.213(10) 0.173(10) 0.060(9) 0.021(9) 0.010(9)
C9_19 0.184(11) 0.221(11) 0.181(11) 0.058(9) 0.016(9) 0.015(9)
C10_19 0.186(11) 0.222(11) 0.179(11) 0.061(9) 0.024(9) 0.009(10)
F1_19 0.199(13) 0.235(13) 0.191(12) 0.064(11) 0.012(11) 0.016(12)
F2_19 0.197(13) 0.231(13) 0.192(13) 0.051(11) 0.014(11) 0.016(11)
F3_19 0.190(12) 0.230(14) 0.194(13) 0.058(11) 0.018(11) 0.013(11)
F4_19 0.195(12) 0.235(14) 0.187(13) 0.061(12) 0.026(11) 0.007(11)
F5_19 0.201(13) 0.231(13) 0.188(13) 0.057(11) 0.030(11) 0.008(11)
F6_19 0.197(13) 0.234(13) 0.186(13) 0.067(11) 0.028(11) 0.011(12)
C1_21 0.136(7) 0.151(7) 0.167(7) 0.077(7) 0.055(6) 0.022(6)
C2_21 0.159(9) 0.190(10) 0.200(10) 0.070(9) 0.069(8) 0.032(8)
C3_21 0.168(9) 0.203(10) 0.210(10) 0.069(9) 0.073(8) 0.033(8)
C4_21 0.171(9) 0.204(10) 0.211(10) 0.069(9) 0.072(8) 0.032(8)
C5_21 0.174(10) 0.209(11) 0.215(11) 0.068(9) 0.073(9) 0.032(8)
C6_21 0.172(10) 0.208(11) 0.213(11) 0.068(9) 0.073(9) 0.032(9)
C7_21 0.171(10) 0.207(11) 0.213(11) 0.067(9) 0.073(9) 0.034(8)
C8_21 0.169(9) 0.203(10) 0.211(10) 0.069(9) 0.072(8) 0.034(8)
C9_21 0.179(10) 0.212(11) 0.217(11) 0.069(9) 0.072(9) 0.029(9)
C10_21 0.171(10) 0.208(11) 0.215(11) 0.067(10) 0.073(9) 0.036(9)
F1_21 0.192(13) 0.225(14) 0.224(13) 0.066(11) 0.076(11) 0.025(11)
F2_21 0.192(12) 0.220(13) 0.228(14) 0.072(11) 0.068(11) 0.029(11)
F3_21 0.190(12) 0.219(13) 0.227(14) 0.070(12) 0.070(11) 0.023(11)
F4_21 0.176(12) 0.215(14) 0.218(12) 0.067(11) 0.069(10) 0.035(11)
F5_21 0.175(12) 0.216(14) 0.223(13) 0.065(11) 0.077(10) 0.040(11)
F6_21 0.170(12) 0.209(13) 0.221(14) 0.067(11) 0.069(11) 0.039(10)
C1_22 0.141(9) 0.155(9) 0.115(9) 0.028(8) 0.031(8) 0.007(8)
C2_22 0.170(10) 0.181(10) 0.157(10) 0.035(9) 0.033(9) -0.008(9)
C3_22 0.180(10) 0.190(11) 0.172(11) 0.038(9) 0.035(9) -0.012(9)
C4_22 0.181(10) 0.192(11) 0.175(11) 0.037(10) 0.034(9) -0.011(9)
C5_22 0.184(10) 0.196(11) 0.181(11) 0.037(10) 0.034(10) -0.012(9)
C6_22 0.186(10) 0.194(11) 0.178(11) 0.037(10) 0.035(10) -0.012(9)
C7_22 0.187(10) 0.194(11) 0.179(11) 0.038(10) 0.036(10) -0.011(9)
C8_22 0.183(10) 0.190(11) 0.174(11) 0.037(9) 0.035(10) -0.010(9)
C9_22 0.184(11) 0.200(12) 0.186(12) 0.034(10) 0.031(10) -0.011(10)
C10_22 0.192(11) 0.195(11) 0.183(11) 0.039(10) 0.035(10) -0.010(10)
F1_22 0.185(13) 0.208(14) 0.191(13) 0.034(12) 0.030(11) -0.011(12)
F2_22 0.192(13) 0.206(13) 0.197(14) 0.037(11) 0.027(12) -0.009(11)
F3_22 0.192(13) 0.208(13) 0.197(14) 0.031(12) 0.028(12) -0.011(11)
F4_22 0.202(12) 0.202(14) 0.194(14) 0.043(12) 0.031(11) -0.009(11)
F5_22 0.208(14) 0.204(13) 0.193(13) 0.037(11) 0.034(12) -0.007(12)
F6_22 0.205(13) 0.202(13) 0.195(13) 0.044(11) 0.040(11) -0.010(12)
C1_23 0.120(7) 0.111(7) 0.113(6) 0.035(6) 0.030(6) 0.015(6)
C2_23 0.166(9) 0.153(9) 0.125(7) 0.045(7) 0.025(7) 0.031(8)
C3_23 0.184(10) 0.168(10) 0.132(8) 0.047(8) 0.021(8) 0.037(9)
C4_23 0.184(10) 0.169(10) 0.135(8) 0.046(8) 0.021(8) 0.037(9)
C5_23 0.192(10) 0.178(10) 0.138(8) 0.046(8) 0.019(8) 0.040(9)
C6_23 0.192(10) 0.177(10) 0.138(8) 0.045(8) 0.020(8) 0.040(9)
C7_23 0.192(10) 0.176(10) 0.137(8) 0.046(8) 0.021(8) 0.040(9)
C8_23 0.186(10) 0.171(10) 0.134(8) 0.046(8) 0.022(8) 0.038(9)
C9_23 0.196(11) 0.185(11) 0.145(10) 0.043(9) 0.014(8) 0.043(10)
C10_23 0.195(11) 0.180(11) 0.139(9) 0.044(9) 0.023(8) 0.040(9)
F1_23 0.204(13) 0.190(12) 0.153(12) 0.046(10) 0.011(11) 0.044(11)
F2_23 0.202(13) 0.202(13) 0.153(11) 0.043(11) 0.015(10) 0.043(11)
F3_23 0.207(13) 0.197(13) 0.157(11) 0.039(11) 0.009(10) 0.043(11)
F4_23 0.210(13) 0.189(12) 0.147(12) 0.045(10) 0.024(10) 0.047(10)
F5_23 0.207(13) 0.192(13) 0.143(10) 0.046(10) 0.023(10) 0.041(11)
F6_23 0.206(12) 0.192(12) 0.149(12) 0.043(10) 0.027(10) 0.034(11)
C1_25 0.125(7) 0.122(7) 0.112(6) 0.027(6) 0.004(6) 0.015(7)
C2_25 0.182(10) 0.167(9) 0.128(8) 0.041(7) 0.003(8) 0.015(9)
C3_25 0.200(10) 0.180(10) 0.134(8) 0.043(8) 0.004(8) 0.014(9)
C4_25 0.201(10) 0.183(10) 0.136(8) 0.041(8) 0.003(8) 0.014(9)
C5_25 0.207(10) 0.187(10) 0.138(8) 0.042(8) 0.003(9) 0.015(9)
C6_25 0.207(10) 0.187(10) 0.139(9) 0.043(8) 0.003(9) 0.014(9)
C7_25 0.209(10) 0.187(10) 0.140(9) 0.043(8) 0.004(9) 0.014(9)
C8_25 0.202(10) 0.181(10) 0.137(8) 0.043(8) 0.002(8) 0.014(9)
C9_25 0.209(11) 0.191(11) 0.140(9) 0.038(9) 0.002(9) 0.015(10)
C10_25 0.212(11) 0.188(11) 0.145(9) 0.044(9) 0.003(9) 0.014(10)
F1_25 0.220(14) 0.202(13) 0.142(10) 0.038(10) 0.001(10) 0.015(12)
F2_25 0.216(12) 0.203(13) 0.149(12) 0.035(11) 0.000(10) 0.019(11)
F3_25 0.219(13) 0.195(12) 0.146(12) 0.034(10) 0.004(11) 0.012(11)
F4_25 0.221(12) 0.196(13) 0.165(12) 0.048(11) 0.005(10) 0.016(11)
F5_25 0.228(14) 0.196(13) 0.153(11) 0.047(10) 0.005(10) 0.012(12)
F6_25 0.226(13) 0.196(12) 0.158(12) 0.043(10) 0.004(11) 0.010(11)
C1_26 0.153(9) 0.241(9) 0.274(10) 0.194(9) 0.091(8) 0.062(8)
C2_26 0.167(9) 0.247(11) 0.258(11) 0.181(10) 0.084(9) 0.065(9)
C3_26 0.173(10) 0.250(11) 0.256(12) 0.174(10) 0.081(9) 0.065(9)
C4_26 0.174(10) 0.250(11) 0.255(12) 0.174(10) 0.081(9) 0.065(9)
C5_26 0.176(10) 0.250(12) 0.255(12) 0.171(10) 0.080(9) 0.065(9)
C6_26 0.179(10) 0.251(12) 0.256(12) 0.171(10) 0.078(9) 0.066(9)
C7_26 0.181(10) 0.253(12) 0.256(12) 0.170(10) 0.077(9) 0.066(9)
C8_26 0.177(10) 0.251(11) 0.255(12) 0.174(10) 0.080(9) 0.065(9)
C9_26 0.175(10) 0.250(12) 0.255(12) 0.171(10) 0.082(9) 0.064(9)
C10_26 0.187(10) 0.257(12) 0.256(12) 0.168(10) 0.074(10) 0.066(10)
F1_26 0.185(12) 0.251(13) 0.254(14) 0.167(12) 0.080(11) 0.068(11)
F2_26 0.178(13) 0.251(14) 0.254(13) 0.169(11) 0.084(11) 0.059(11)
F3_26 0.178(12) 0.250(13) 0.256(14) 0.166(12) 0.086(11) 0.060(11)
F4_26 0.210(13) 0.265(13) 0.265(14) 0.160(12) 0.061(12) 0.069(11)
F5_26 0.197(12) 0.263(14) 0.255(14) 0.162(12) 0.067(11) 0.066(11)
F6_26 0.202(13) 0.268(14) 0.254(14) 0.164(12) 0.071(11) 0.059(11)
C1_28 0.103(6) 0.149(7) 0.164(7) 0.067(6) 0.049(6) 0.033(6)
C2_28 0.118(8) 0.172(9) 0.175(9) 0.068(8) 0.058(7) 0.027(7)
C3_28 0.123(8) 0.179(10) 0.178(9) 0.068(8) 0.060(8) 0.025(7)
C4_28 0.122(8) 0.179(10) 0.178(9) 0.067(8) 0.061(8) 0.026(7)
C5_28 0.125(8) 0.182(10) 0.181(10) 0.067(8) 0.061(8) 0.024(7)
C6_28 0.127(8) 0.184(10) 0.180(10) 0.066(8) 0.062(8) 0.024(8)
C7_28 0.130(8) 0.186(10) 0.181(10) 0.066(8) 0.061(8) 0.024(8)
C8_28 0.125(8) 0.182(10) 0.179(9) 0.067(8) 0.061(7) 0.025(8)
C9_28 0.123(8) 0.183(10) 0.182(10) 0.065(9) 0.061(8) 0.025(8)
C10_28 0.134(9) 0.191(10) 0.181(10) 0.065(9) 0.062(8) 0.024(8)
F1_28 0.132(11) 0.185(11) 0.190(12) 0.065(10) 0.054(10) 0.025(9)
F2_28 0.131(11) 0.187(13) 0.184(11) 0.064(10) 0.056(9) 0.023(10)
F3_28 0.122(9) 0.185(13) 0.188(12) 0.066(11) 0.063(9) 0.024(9)
F4_28 0.149(11) 0.201(12) 0.190(12) 0.060(10) 0.062(10) 0.021(10)
F5_28 0.145(10) 0.205(13) 0.183(13) 0.067(11) 0.063(9) 0.026(9)
F6_28 0.154(11) 0.204(12) 0.188(12) 0.068(10) 0.059(10) 0.027(10)
C1_8 0.108(6) 0.138(7) 0.159(7) 0.088(6) 0.048(6) 0.032(6)
C2_8 0.126(8) 0.146(8) 0.174(8) 0.083(7) 0.055(7) 0.027(7)
C3_8 0.130(8) 0.151(9) 0.181(9) 0.080(8) 0.056(7) 0.024(7)
C4_8 0.131(8) 0.151(9) 0.182(9) 0.081(8) 0.056(7) 0.023(7)
C5_8 0.133(8) 0.153(9) 0.187(9) 0.078(8) 0.056(7) 0.023(7)
C6_8 0.135(9) 0.152(9) 0.186(9) 0.078(8) 0.054(8) 0.023(7)
C7_8 0.137(8) 0.153(9) 0.187(9) 0.077(8) 0.054(8) 0.022(7)
C8_8 0.134(8) 0.150(9) 0.183(9) 0.080(8) 0.054(8) 0.023(7)
C9_8 0.135(9) 0.157(10) 0.189(10) 0.077(8) 0.058(8) 0.021(8)
C10_8 0.143(9) 0.154(9) 0.190(10) 0.076(8) 0.051(8) 0.021(8)
F1_8 0.141(11) 0.162(12) 0.191(11) 0.078(9) 0.060(9) 0.016(10)
F2_8 0.136(11) 0.162(10) 0.195(12) 0.077(9) 0.062(10) 0.014(9)
F3_8 0.136(10) 0.166(11) 0.200(12) 0.080(10) 0.059(9) 0.023(9)
F4_8 0.151(10) 0.157(12) 0.201(12) 0.071(10) 0.052(9) 0.017(9)
F5_8 0.162(11) 0.158(11) 0.198(12) 0.076(10) 0.046(10) 0.023(9)
F6_8 0.162(12) 0.159(12) 0.194(11) 0.076(9) 0.047(9) 0.015(10)
C1_29 0.127(7) 0.160(7) 0.158(7) 0.069(7) 0.035(7) 0.021(6)
C2_29 0.173(9) 0.182(9) 0.191(10) 0.069(8) 0.022(9) 0.034(8)
C3_29 0.187(10) 0.191(10) 0.202(11) 0.067(9) 0.018(9) 0.037(9)
C4_29 0.190(10) 0.193(10) 0.203(11) 0.068(9) 0.018(9) 0.035(9)
C5_29 0.195(10) 0.196(10) 0.207(11) 0.067(9) 0.017(9) 0.035(9)
C6_29 0.195(10) 0.196(10) 0.207(11) 0.066(9) 0.018(9) 0.035(9)
C7_29 0.196(10) 0.196(10) 0.208(11) 0.065(9) 0.018(9) 0.037(9)
C8_29 0.190(10) 0.193(10) 0.203(11) 0.066(9) 0.020(9) 0.035(9)
C9_29 0.198(11) 0.199(11) 0.207(12) 0.069(10) 0.015(10) 0.033(9)
C10_29 0.199(11) 0.200(11) 0.209(12) 0.061(10) 0.020(10) 0.036(9)
F1_29 0.209(12) 0.214(13) 0.218(14) 0.070(12) 0.009(11) 0.026(11)
F2_29 0.204(13) 0.211(13) 0.211(13) 0.069(12) 0.015(11) 0.029(11)
F3_29 0.205(14) 0.205(12) 0.213(14) 0.073(11) 0.008(12) 0.032(11)
F4_29 0.219(13) 0.207(13) 0.217(14) 0.058(11) 0.028(12) 0.035(11)
F5_29 0.215(13) 0.210(13) 0.218(13) 0.058(11) 0.017(11) 0.032(11)
F6_29 0.212(12) 0.209(13) 0.220(14) 0.059(12) 0.019(11) 0.041(11)
C1_30 0.098(6) 0.132(7) 0.159(7) 0.079(6) 0.052(6) 0.035(6)
C2_30 0.121(8) 0.143(8) 0.188(9) 0.074(8) 0.039(7) 0.033(7)
C3_30 0.131(8) 0.148(9) 0.198(10) 0.073(8) 0.034(8) 0.033(7)
C4_30 0.132(8) 0.147(9) 0.199(10) 0.073(8) 0.034(8) 0.032(8)
C5_30 0.140(8) 0.151(9) 0.206(10) 0.073(8) 0.028(8) 0.032(8)
C6_30 0.138(9) 0.150(9) 0.205(10) 0.072(8) 0.030(8) 0.032(8)
C7_30 0.139(8) 0.150(9) 0.207(10) 0.071(8) 0.031(8) 0.032(7)
C8_30 0.133(8) 0.148(9) 0.201(10) 0.073(8) 0.034(8) 0.032(7)
C9_30 0.146(9) 0.154(10) 0.210(11) 0.076(9) 0.024(9) 0.031(8)
C10_30 0.143(9) 0.151(9) 0.212(10) 0.069(9) 0.031(8) 0.032(8)
F1_30 0.159(12) 0.168(12) 0.215(12) 0.078(10) 0.025(10) 0.023(10)
F2_30 0.157(12) 0.157(11) 0.219(13) 0.078(10) 0.011(11) 0.034(9)
F3_30 0.151(10) 0.159(12) 0.212(13) 0.083(11) 0.021(10) 0.030(9)
F4_30 0.149(10) 0.152(11) 0.222(13) 0.068(11) 0.033(10) 0.034(9)
F5_30 0.159(11) 0.158(12) 0.225(13) 0.065(10) 0.038(10) 0.025(10)
F6_30 0.164(12) 0.156(12) 0.221(12) 0.065(10) 0.026(10) 0.030(10)
C1_31 0.116(7) 0.153(7) 0.151(6) 0.081(6) 0.055(6) 0.031(7)
C2_31 0.168(9) 0.182(9) 0.160(8) 0.076(7) 0.057(7) 0.025(9)
C3_31 0.184(10) 0.192(10) 0.164(8) 0.073(8) 0.058(8) 0.023(9)
C4_31 0.186(10) 0.192(10) 0.166(9) 0.072(8) 0.058(8) 0.023(9)
C5_31 0.192(10) 0.196(10) 0.168(9) 0.070(8) 0.059(8) 0.022(9)
C6_31 0.191(10) 0.195(10) 0.167(9) 0.072(8) 0.058(8) 0.023(9)
C7_31 0.192(10) 0.196(10) 0.166(9) 0.074(8) 0.057(8) 0.024(9)
C8_31 0.186(10) 0.193(10) 0.165(8) 0.074(8) 0.057(8) 0.023(9)
C9_31 0.195(10) 0.196(10) 0.173(9) 0.068(9) 0.058(9) 0.022(9)
C10_31 0.193(10) 0.198(11) 0.167(9) 0.075(8) 0.055(9) 0.023(9)
F1_31 0.208(13) 0.201(13) 0.179(11) 0.064(10) 0.057(10) 0.022(12)
F2_31 0.200(12) 0.201(13) 0.184(12) 0.060(11) 0.054(10) 0.024(11)
F3_31 0.204(12) 0.203(13) 0.177(12) 0.065(10) 0.060(11) 0.017(11)
F4_31 0.203(12) 0.204(12) 0.170(12) 0.077(10) 0.049(11) 0.026(11)
F5_31 0.205(13) 0.208(13) 0.169(10) 0.077(10) 0.054(10) 0.025(12)
F6_31 0.198(12) 0.204(13) 0.172(12) 0.082(11) 0.052(10) 0.021(10)
C1_32 0.105(6) 0.134(7) 0.151(7) 0.072(6) 0.044(6) 0.028(6)
C2_32 0.117(7) 0.152(9) 0.177(9) 0.066(8) 0.052(7) 0.029(7)
C3_32 0.123(8) 0.160(10) 0.186(10) 0.062(9) 0.056(7) 0.028(7)
C4_32 0.125(8) 0.161(9) 0.187(10) 0.061(8) 0.055(7) 0.028(7)
C5_32 0.127(8) 0.165(10) 0.190(10) 0.060(9) 0.056(8) 0.028(7)
C6_32 0.128(8) 0.165(10) 0.191(10) 0.059(9) 0.056(8) 0.027(7)
C7_32 0.131(8) 0.167(10) 0.193(10) 0.057(9) 0.056(8) 0.027(7)
C8_32 0.127(8) 0.162(9) 0.189(10) 0.060(9) 0.055(8) 0.028(7)
C9_32 0.128(8) 0.166(10) 0.190(10) 0.059(9) 0.057(8) 0.027(8)
C10_32 0.136(8) 0.170(10) 0.198(11) 0.054(9) 0.054(8) 0.024(8)
F1_32 0.129(9) 0.170(12) 0.188(13) 0.059(11) 0.059(9) 0.028(9)
F2_32 0.131(11) 0.169(11) 0.195(13) 0.059(10) 0.059(10) 0.026(9)
F3_32 0.143(11) 0.174(12) 0.195(12) 0.062(10) 0.053(9) 0.031(10)
F4_32 0.151(11) 0.175(11) 0.210(13) 0.057(10) 0.054(11) 0.024(9)
F5_32 0.148(10) 0.184(13) 0.211(13) 0.051(11) 0.057(10) 0.022(9)
F6_32 0.151(11) 0.179(12) 0.204(12) 0.053(10) 0.050(9) 0.023(10)
C1_33 0.114(6) 0.133(7) 0.155(7) 0.079(6) 0.048(6) 0.033(6)
C2_33 0.130(8) 0.158(9) 0.177(9) 0.083(8) 0.047(7) 0.042(7)
C3_33 0.136(8) 0.167(9) 0.186(10) 0.083(8) 0.045(7) 0.045(7)
C4_33 0.141(8) 0.168(9) 0.187(10) 0.084(8) 0.043(8) 0.045(7)
C5_33 0.145(8) 0.174(10) 0.192(10) 0.083(8) 0.041(8) 0.046(8)
C6_33 0.142(8) 0.171(10) 0.190(10) 0.083(8) 0.042(8) 0.046(8)
C7_33 0.137(8) 0.170(9) 0.189(10) 0.083(8) 0.044(7) 0.045(7)
C8_33 0.136(8) 0.167(9) 0.187(10) 0.084(8) 0.045(7) 0.044(7)
C9_33 0.154(9) 0.177(10) 0.193(10) 0.083(9) 0.038(8) 0.046(8)
C10_33 0.137(9) 0.170(10) 0.190(10) 0.083(9) 0.046(8) 0.044(8)
F1_33 0.173(11) 0.189(12) 0.204(13) 0.083(11) 0.034(10) 0.055(10)
F2_33 0.173(11) 0.194(12) 0.203(13) 0.086(11) 0.039(10) 0.039(10)
F3_33 0.176(12) 0.189(12) 0.203(12) 0.077(10) 0.033(10) 0.045(10)
F4_33 0.131(11) 0.170(12) 0.191(12) 0.085(10) 0.051(9) 0.041(10)
F5_33 0.144(10) 0.182(12) 0.196(13) 0.081(10) 0.046(9) 0.036(9)
F6_33 0.134(11) 0.172(11) 0.196(13) 0.082(10) 0.048(10) 0.045(9)
C1_34 0.127(9) 0.155(8) 0.159(9) 0.072(8) 0.025(8) 0.035(8)
C2_34 0.150(9) 0.162(9) 0.186(10) 0.070(9) 0.025(9) 0.029(8)
C3_34 0.158(10) 0.164(9) 0.195(11) 0.068(9) 0.028(9) 0.028(8)
C4_34 0.159(10) 0.165(10) 0.196(11) 0.066(9) 0.028(9) 0.028(8)
C5_34 0.162(10) 0.166(10) 0.199(11) 0.065(9) 0.029(9) 0.027(8)
C6_34 0.162(10) 0.166(10) 0.199(11) 0.065(9) 0.028(9) 0.028(8)
C7_34 0.163(10) 0.167(10) 0.201(11) 0.066(9) 0.028(9) 0.028(8)
C8_34 0.160(10) 0.165(9) 0.197(11) 0.067(9) 0.027(9) 0.029(8)
C9_34 0.163(10) 0.169(10) 0.201(12) 0.062(9) 0.030(9) 0.027(9)
C10_34 0.167(10) 0.167(10) 0.205(12) 0.064(9) 0.027(9) 0.030(9)
F1_34 0.167(12) 0.176(13) 0.207(13) 0.056(11) 0.029(10) 0.030(10)
F2_34 0.168(13) 0.172(11) 0.208(14) 0.061(11) 0.034(11) 0.025(10)
F3_34 0.172(13) 0.177(12) 0.204(13) 0.062(11) 0.032(11) 0.023(11)
F4_34 0.178(12) 0.173(13) 0.217(13) 0.062(11) 0.032(11) 0.032(10)
F5_34 0.182(13) 0.171(12) 0.212(13) 0.064(11) 0.026(11) 0.038(11)
F6_34 0.180(12) 0.173(12) 0.222(14) 0.061(11) 0.026(11) 0.029(10)
C1_35 0.111(6) 0.143(7) 0.154(7) 0.065(6) 0.044(6) 0.030(6)
C2_35 0.113(8) 0.159(8) 0.174(8) 0.078(7) 0.052(7) 0.036(7)
C3_35 0.115(8) 0.166(9) 0.182(9) 0.082(8) 0.054(7) 0.036(7)
C4_35 0.115(8) 0.168(9) 0.183(9) 0.079(8) 0.056(7) 0.034(7)
C5_35 0.119(8) 0.170(9) 0.186(9) 0.080(8) 0.056(7) 0.034(7)
C6_35 0.117(8) 0.169(9) 0.186(9) 0.080(8) 0.054(7) 0.034(7)
C7_35 0.117(8) 0.167(9) 0.186(9) 0.082(8) 0.052(7) 0.037(7)
C8_35 0.115(8) 0.166(9) 0.183(9) 0.080(8) 0.053(7) 0.036(7)
C9_35 0.121(8) 0.175(10) 0.188(10) 0.075(8) 0.059(8) 0.031(8)
C10_35 0.120(8) 0.169(10) 0.192(10) 0.079(8) 0.047(8) 0.039(8)
F1_35 0.131(11) 0.180(11) 0.199(12) 0.075(10) 0.063(10) 0.026(9)
F2_35 0.122(10) 0.183(12) 0.190(12) 0.073(10) 0.064(9) 0.032(9)
F3_35 0.135(11) 0.196(12) 0.191(11) 0.073(10) 0.062(9) 0.025(10)
F4_35 0.119(10) 0.173(12) 0.203(12) 0.083(10) 0.045(9) 0.045(9)
F5_35 0.130(11) 0.176(12) 0.199(11) 0.082(10) 0.040(9) 0.040(10)
F6_35 0.125(11) 0.170(11) 0.206(12) 0.082(9) 0.033(10) 0.043(9)
C1_36 0.122(7) 0.171(7) 0.183(7) 0.090(7) 0.035(6) 0.029(7)
C2_36 0.165(9) 0.198(10) 0.203(9) 0.087(8) 0.050(8) 0.035(8)
C3_36 0.180(10) 0.207(10) 0.210(10) 0.088(9) 0.055(9) 0.035(9)
C4_36 0.183(10) 0.207(10) 0.212(10) 0.088(9) 0.052(9) 0.035(9)
C5_36 0.188(10) 0.210(11) 0.216(10) 0.087(9) 0.054(9) 0.035(9)
C6_36 0.188(10) 0.211(11) 0.214(10) 0.088(9) 0.054(9) 0.035(9)
C7_36 0.188(10) 0.211(11) 0.214(10) 0.089(9) 0.056(9) 0.034(9)
C8_36 0.183(10) 0.208(10) 0.211(10) 0.089(9) 0.054(9) 0.034(9)
C9_36 0.193(11) 0.211(11) 0.221(11) 0.086(9) 0.049(9) 0.036(9)
C10_36 0.191(11) 0.214(11) 0.214(11) 0.090(9) 0.056(9) 0.032(9)
F1_36 0.200(12) 0.217(14) 0.236(14) 0.085(12) 0.050(11) 0.037(11)
F2_36 0.205(13) 0.213(13) 0.227(12) 0.088(11) 0.045(11) 0.033(12)
F3_36 0.211(13) 0.217(13) 0.233(13) 0.084(11) 0.039(11) 0.037(11)
F4_36 0.200(13) 0.222(13) 0.215(13) 0.096(11) 0.058(11) 0.033(11)
F5_36 0.199(13) 0.221(13) 0.219(12) 0.090(11) 0.061(11) 0.029(11)
F6_36 0.203(12) 0.224(13) 0.218(13) 0.095(11) 0.055(11) 0.026(11)
C1_37 0.122(7) 0.139(7) 0.178(7) 0.081(6) 0.033(7) 0.032(6)
C2_37 0.149(9) 0.157(8) 0.223(10) 0.099(8) 0.025(8) 0.018(7)
C3_37 0.157(9) 0.165(9) 0.238(11) 0.105(8) 0.023(9) 0.013(8)
C4_37 0.159(9) 0.166(9) 0.239(11) 0.105(8) 0.022(9) 0.014(8)
C5_37 0.163(9) 0.168(9) 0.245(11) 0.106(8) 0.022(9) 0.013(8)
C6_37 0.161(10) 0.169(9) 0.245(11) 0.104(9) 0.021(9) 0.013(8)
C7_37 0.162(9) 0.170(9) 0.246(11) 0.104(9) 0.021(9) 0.012(8)
C8_37 0.158(9) 0.167(9) 0.240(11) 0.103(8) 0.021(9) 0.014(8)
C9_37 0.165(10) 0.170(10) 0.247(12) 0.108(9) 0.020(9) 0.013(8)
C10_37 0.164(10) 0.174(10) 0.250(12) 0.101(9) 0.017(9) 0.012(8)
F1_37 0.176(13) 0.172(11) 0.257(14) 0.109(10) 0.025(11) 0.012(10)
F2_37 0.171(12) 0.169(12) 0.253(14) 0.115(11) 0.017(11) 0.013(10)
F3_37 0.176(12) 0.180(12) 0.256(14) 0.111(11) 0.026(11) 0.014(10)
F4_37 0.167(12) 0.182(12) 0.261(14) 0.101(11) 0.016(11) 0.013(10)
F5_37 0.173(12) 0.183(11) 0.264(14) 0.102(11) 0.016(11) 0.005(10)
F6_37 0.175(12) 0.189(13) 0.256(13) 0.100(10) 0.018(10) 0.010(11)
C1_24 0.097(5) 0.137(6) 0.195(6) 0.083(6) 0.041(5) 0.032(5)
C2_24 0.122(8) 0.154(9) 0.216(8) 0.079(7) 0.056(7) 0.033(7)
C3_24 0.134(9) 0.159(9) 0.223(9) 0.078(8) 0.059(8) 0.034(8)
C4_24 0.136(9) 0.160(9) 0.225(9) 0.076(8) 0.057(8) 0.034(8)
C5_24 0.142(9) 0.164(10) 0.227(10) 0.075(8) 0.058(8) 0.033(8)
C6_24 0.140(9) 0.163(10) 0.228(10) 0.076(8) 0.058(8) 0.034(8)
C7_24 0.138(9) 0.164(10) 0.228(10) 0.077(8) 0.059(8) 0.034(8)
C8_24 0.134(8) 0.161(9) 0.226(9) 0.077(8) 0.059(8) 0.034(8)
C9_24 0.148(9) 0.167(10) 0.230(10) 0.072(9) 0.056(9) 0.032(8)
C10_24 0.139(9) 0.166(10) 0.233(10) 0.076(9) 0.060(9) 0.033(8)
F1_24 0.173(12) 0.178(12) 0.234(12) 0.074(10) 0.051(10) 0.024(11)
F2_24 0.157(10) 0.169(12) 0.234(13) 0.070(11) 0.056(10) 0.030(9)
F3_24 0.167(12) 0.174(11) 0.239(13) 0.066(10) 0.053(11) 0.036(10)
F4_24 0.140(11) 0.173(11) 0.245(13) 0.072(10) 0.063(11) 0.030(9)
F5_24 0.146(11) 0.175(12) 0.247(13) 0.077(11) 0.057(10) 0.035(9)
F6_24 0.150(12) 0.171(12) 0.238(12) 0.078(10) 0.061(10) 0.027(10)
C1_38 0.115(7) 0.148(7) 0.185(7) 0.071(6) 0.035(6) 0.032(7)
C2_38 0.167(10) 0.185(10) 0.205(9) 0.086(8) 0.038(8) 0.028(9)
C3_38 0.186(11) 0.199(11) 0.213(10) 0.087(9) 0.036(9) 0.028(9)
C4_38 0.187(11) 0.201(11) 0.217(10) 0.085(9) 0.035(9) 0.028(9)
C5_38 0.194(11) 0.207(11) 0.219(10) 0.086(9) 0.034(9) 0.026(9)
C6_38 0.192(11) 0.205(11) 0.219(10) 0.086(9) 0.035(9) 0.027(10)
C7_38 0.194(11) 0.206(11) 0.218(10) 0.088(9) 0.036(9) 0.026(9)
C8_38 0.188(11) 0.200(11) 0.216(10) 0.087(9) 0.037(9) 0.027(9)
C9_38 0.198(12) 0.212(12) 0.225(11) 0.082(10) 0.029(10) 0.026(10)
C10_38 0.198(11) 0.208(11) 0.221(11) 0.088(9) 0.037(9) 0.024(10)
F1_38 0.213(14) 0.220(13) 0.239(13) 0.075(11) 0.027(12) 0.026(12)
F2_38 0.205(13) 0.224(14) 0.233(13) 0.080(12) 0.028(11) 0.020(12)
F3_38 0.211(14) 0.219(14) 0.234(13) 0.083(11) 0.023(11) 0.025(12)
F4_38 0.207(13) 0.218(14) 0.228(13) 0.092(12) 0.035(11) 0.019(11)
F5_38 0.212(14) 0.217(13) 0.231(13) 0.093(11) 0.038(12) 0.026(11)
F6_38 0.210(14) 0.220(14) 0.231(12) 0.085(11) 0.044(11) 0.020(12)
C1_39 0.114(8) 0.167(9) 0.213(9) 0.092(9) 0.040(8) 0.024(8)
C2_39 0.123(8) 0.178(10) 0.233(11) 0.090(9) 0.048(8) 0.024(8)
C3_39 0.127(9) 0.181(10) 0.240(12) 0.090(9) 0.049(9) 0.023(8)
C4_39 0.128(9) 0.181(10) 0.239(12) 0.090(9) 0.049(9) 0.024(8)
C5_39 0.130(9) 0.183(10) 0.241(12) 0.089(9) 0.049(9) 0.025(8)
C6_39 0.129(9) 0.183(11) 0.241(12) 0.089(10) 0.050(9) 0.023(8)
C7_39 0.132(9) 0.184(11) 0.244(12) 0.091(9) 0.048(9) 0.021(8)
C8_39 0.129(9) 0.182(10) 0.241(12) 0.090(9) 0.049(9) 0.021(8)
C9_39 0.132(10) 0.183(11) 0.240(12) 0.087(10) 0.049(9) 0.027(9)
C10_39 0.137(10) 0.188(11) 0.247(13) 0.092(10) 0.048(9) 0.016(9)
F1_39 0.142(12) 0.191(13) 0.240(14) 0.083(11) 0.051(10) 0.028(10)
F2_39 0.135(11) 0.181(13) 0.241(14) 0.084(11) 0.054(11) 0.032(10)
F3_39 0.137(11) 0.186(13) 0.243(14) 0.083(12) 0.045(10) 0.031(10)
F4_39 0.148(12) 0.195(13) 0.255(14) 0.096(11) 0.044(11) 0.012(10)
F5_39 0.151(12) 0.194(13) 0.254(14) 0.091(11) 0.045(11) 0.009(10)
F6_39 0.143(11) 0.193(13) 0.254(15) 0.094(12) 0.052(11) 0.013(10)
C1_40 0.119(7) 0.169(7) 0.275(8) 0.109(7) 0.055(7) 0.021(7)
C2_40 0.170(10) 0.185(9) 0.320(11) 0.107(9) 0.044(10) 0.025(8)
C3_40 0.187(11) 0.192(10) 0.334(13) 0.105(9) 0.039(11) 0.026(9)
C4_40 0.188(11) 0.195(10) 0.336(13) 0.104(9) 0.038(11) 0.026(9)
C5_40 0.195(11) 0.198(10) 0.341(13) 0.104(10) 0.037(11) 0.026(9)
C6_40 0.193(11) 0.198(10) 0.340(13) 0.103(10) 0.038(11) 0.026(9)
C7_40 0.193(11) 0.198(10) 0.340(13) 0.104(10) 0.039(11) 0.026(9)
C8_40 0.187(11) 0.195(10) 0.335(13) 0.105(9) 0.040(11) 0.026(9)
C9_40 0.198(12) 0.202(11) 0.344(13) 0.102(10) 0.035(11) 0.025(10)
C10_40 0.195(11) 0.198(11) 0.341(13) 0.104(10) 0.038(11) 0.027(9)
F1_40 0.210(14) 0.211(13) 0.355(16) 0.105(12) 0.035(13) 0.018(11)
F2_40 0.214(14) 0.213(13) 0.354(16) 0.105(12) 0.030(13) 0.026(11)
F3_40 0.211(14) 0.216(13) 0.354(15) 0.099(12) 0.039(13) 0.025(12)
F4_40 0.205(14) 0.203(13) 0.344(15) 0.104(12) 0.038(13) 0.029(12)
F5_40 0.201(13) 0.207(13) 0.347(16) 0.102(13) 0.039(13) 0.029(11)
F6_40 0.206(14) 0.207(12) 0.349(16) 0.105(12) 0.039(13) 0.022(11)
C1_41 0.091(6) 0.149(6) 0.226(7) 0.090(6) 0.051(6) 0.024(6)
C2_41 0.110(7) 0.153(7) 0.230(8) 0.086(6) 0.045(6) 0.029(6)
C3_41 0.127(8) 0.158(8) 0.239(9) 0.083(7) 0.043(7) 0.033(7)
C4_41 0.129(8) 0.160(8) 0.240(9) 0.083(7) 0.044(8) 0.033(7)
C5_41 0.135(8) 0.163(8) 0.244(10) 0.082(8) 0.042(8) 0.036(7)
C6_41 0.133(8) 0.163(8) 0.244(10) 0.079(8) 0.043(8) 0.034(7)
C7_41 0.134(8) 0.163(8) 0.245(10) 0.078(8) 0.044(8) 0.035(7)
C8_41 0.128(8) 0.161(8) 0.241(9) 0.080(7) 0.045(7) 0.032(7)
C9_41 0.142(9) 0.165(9) 0.245(10) 0.084(8) 0.042(9) 0.035(8)
C10_41 0.137(8) 0.167(9) 0.248(10) 0.073(8) 0.047(8) 0.033(8)
F1_41 0.154(11) 0.169(11) 0.250(13) 0.086(10) 0.042(11) 0.039(9)
F2_41 0.153(10) 0.179(12) 0.253(13) 0.085(11) 0.043(10) 0.033(9)
F3_41 0.156(11) 0.171(12) 0.251(12) 0.084(10) 0.041(10) 0.034(10)
F4_41 0.146(11) 0.169(11) 0.254(12) 0.073(10) 0.054(10) 0.034(10)
F5_41 0.147(10) 0.179(12) 0.257(13) 0.067(11) 0.046(10) 0.037(9)
F6_41 0.152(11) 0.173(11) 0.260(13) 0.064(10) 0.050(11) 0.033(9)
C1_42 0.136(7) 0.176(7) 0.162(7) 0.092(7) 0.053(6) 0.041(7)
C2_42 0.176(10) 0.204(10) 0.172(8) 0.085(8) 0.048(8) 0.032(9)
C3_42 0.190(10) 0.213(11) 0.175(9) 0.083(8) 0.047(8) 0.028(9)
C4_42 0.190(10) 0.214(11) 0.178(9) 0.082(9) 0.047(8) 0.027(9)
C5_42 0.194(10) 0.219(11) 0.180(9) 0.081(9) 0.047(8) 0.025(9)
C6_42 0.195(10) 0.218(11) 0.180(9) 0.080(9) 0.046(9) 0.025(9)
C7_42 0.197(10) 0.219(11) 0.180(9) 0.079(9) 0.045(8) 0.024(9)
C8_42 0.191(10) 0.215(11) 0.178(9) 0.081(9) 0.046(8) 0.027(9)
C9_42 0.196(11) 0.221(11) 0.182(10) 0.081(9) 0.048(9) 0.024(10)
C10_42 0.200(11) 0.222(11) 0.185(10) 0.076(9) 0.042(9) 0.022(10)
F1_42 0.199(13) 0.227(14) 0.184(11) 0.084(10) 0.050(10) 0.022(12)
F2_42 0.200(12) 0.229(14) 0.189(13) 0.080(11) 0.049(11) 0.026(11)
F3_42 0.204(13) 0.228(13) 0.190(12) 0.080(11) 0.052(11) 0.019(11)
F4_42 0.209(12) 0.230(14) 0.194(13) 0.070(12) 0.038(11) 0.022(11)
F5_42 0.217(14) 0.233(14) 0.188(11) 0.072(11) 0.041(10) 0.018(12)
F6_42 0.215(14) 0.229(13) 0.196(12) 0.077(11) 0.038(11) 0.016(11)
C1_43 0.120(7) 0.150(7) 0.259(7) 0.106(6) 0.075(7) 0.032(6)
C2_43 0.152(9) 0.177(9) 0.274(9) 0.119(8) 0.075(8) 0.036(8)
C3_43 0.163(9) 0.186(10) 0.279(10) 0.122(9) 0.076(9) 0.037(9)
C4_43 0.163(9) 0.187(10) 0.281(11) 0.120(9) 0.075(9) 0.037(9)
C5_43 0.167(10) 0.190(10) 0.283(11) 0.121(9) 0.075(9) 0.037(9)
C6_43 0.168(10) 0.191(10) 0.283(11) 0.120(9) 0.076(9) 0.036(9)
C7_43 0.169(10) 0.193(10) 0.283(11) 0.120(9) 0.077(9) 0.036(9)
C8_43 0.165(9) 0.189(10) 0.281(10) 0.119(9) 0.077(9) 0.035(9)
C9_43 0.169(10) 0.191(11) 0.285(11) 0.120(10) 0.072(9) 0.039(9)
C10_43 0.171(10) 0.198(11) 0.285(11) 0.117(10) 0.080(9) 0.033(9)
F1_43 0.170(12) 0.192(12) 0.291(14) 0.120(11) 0.069(12) 0.039(10)
F2_43 0.171(12) 0.195(13) 0.293(14) 0.121(12) 0.072(11) 0.042(11)
F3_43 0.179(12) 0.197(13) 0.290(13) 0.119(11) 0.067(11) 0.040(11)
F4_43 0.175(11) 0.211(13) 0.290(14) 0.117(12) 0.081(11) 0.032(11)
F5_43 0.182(13) 0.214(13) 0.290(13) 0.113(11) 0.080(11) 0.029(11)
F6_43 0.187(13) 0.205(12) 0.290(14) 0.117(11) 0.083(12) 0.029(11)
C1_20 0.111(7) 0.136(7) 0.103(7) 0.026(6) 0.021(6) 0.006(6)
C2_20 0.144(9) 0.158(8) 0.155(9) 0.024(8) 0.001(8) -0.003(8)
C3_20 0.157(9) 0.167(9) 0.173(10) 0.023(9) -0.006(9) -0.003(8)
C4_20 0.158(9) 0.170(9) 0.175(10) 0.022(9) -0.007(9) -0.004(8)
C5_20 0.163(9) 0.174(9) 0.181(10) 0.021(9) -0.010(9) -0.004(8)
C6_20 0.163(9) 0.173(9) 0.181(10) 0.021(9) -0.009(9) -0.002(8)
C7_20 0.164(9) 0.172(9) 0.182(10) 0.021(9) -0.008(9) -0.001(8)
C8_20 0.160(9) 0.169(9) 0.175(10) 0.021(9) -0.007(9) -0.001(8)
C9_20 0.163(10) 0.179(10) 0.184(11) 0.021(9) -0.012(9) -0.005(9)
C10_20 0.168(10) 0.174(10) 0.185(11) 0.021(9) -0.009(9) 0.003(9)
F1_20 0.173(12) 0.193(12) 0.196(13) 0.027(11) -0.017(11) -0.012(10)
F2_20 0.173(12) 0.197(13) 0.190(12) 0.024(11) -0.015(10) -0.008(11)
F3_20 0.169(12) 0.190(12) 0.196(13) 0.020(11) -0.015(11) -0.004(10)
F4_20 0.177(11) 0.180(13) 0.200(13) 0.019(11) -0.003(11) 0.005(10)
F5_20 0.180(13) 0.175(12) 0.190(12) 0.022(10) -0.007(11) 0.011(11)
F6_20 0.180(12) 0.177(11) 0.194(13) 0.020(11) -0.012(11) 0.005(10)
C1_27 0.111(6) 0.117(7) 0.128(7) 0.052(6) 0.025(6) 0.014(6)
C2_27 0.135(8) 0.156(9) 0.163(9) 0.062(8) 0.015(8) -0.008(7)
C3_27 0.146(8) 0.171(10) 0.178(10) 0.063(9) 0.009(8) -0.014(8)
C4_27 0.147(9) 0.172(10) 0.179(10) 0.062(9) 0.009(8) -0.015(8)
C5_27 0.151(9) 0.178(10) 0.184(10) 0.062(9) 0.008(8) -0.016(8)
C6_27 0.153(9) 0.178(10) 0.184(10) 0.061(9) 0.006(8) -0.015(8)
C7_27 0.154(9) 0.180(10) 0.185(10) 0.061(9) 0.006(8) -0.015(8)
C8_27 0.150(9) 0.174(10) 0.179(10) 0.062(9) 0.007(8) -0.013(8)
C9_27 0.154(9) 0.179(10) 0.186(11) 0.063(9) 0.009(9) -0.019(9)
C10_27 0.161(9) 0.185(10) 0.187(11) 0.061(9) 0.001(9) -0.014(9)
F1_27 0.162(12) 0.182(11) 0.199(13) 0.064(10) 0.012(11) -0.019(10)
F2_27 0.168(12) 0.193(13) 0.191(12) 0.064(10) 0.011(10) -0.020(11)
F3_27 0.159(10) 0.190(13) 0.195(13) 0.065(11) 0.006(10) -0.020(10)
F4_27 0.178(12) 0.194(12) 0.197(13) 0.066(10) -0.008(11) -0.016(10)
F5_27 0.172(11) 0.202(13) 0.201(13) 0.060(12) -0.001(10) -0.020(10)
F6_27 0.176(12) 0.205(13) 0.195(12) 0.056(11) 0.002(10) -0.013(11)
C1_44 0.135(7) 0.110(7) 0.177(7) 0.025(7) 0.052(6) -0.002(6)
C2_44 0.173(9) 0.156(10) 0.218(10) 0.036(9) 0.078(8) 0.004(8)
C3_44 0.187(10) 0.171(11) 0.229(11) 0.038(9) 0.085(9) 0.008(9)
C4_44 0.187(10) 0.172(10) 0.232(11) 0.036(9) 0.084(9) 0.009(9)
C5_44 0.192(10) 0.178(11) 0.236(11) 0.037(9) 0.086(9) 0.010(9)
C6_44 0.194(10) 0.178(11) 0.236(11) 0.038(9) 0.085(9) 0.009(9)
C7_44 0.197(10) 0.180(11) 0.237(11) 0.039(9) 0.084(9) 0.009(9)
C8_44 0.191(10) 0.173(10) 0.232(11) 0.039(9) 0.083(9) 0.008(9)
C9_44 0.193(10) 0.180(11) 0.239(11) 0.034(10) 0.085(10) 0.012(9)
C10_44 0.202(10) 0.182(11) 0.239(11) 0.041(10) 0.082(10) 0.009(9)
F1_44 0.193(12) 0.190(14) 0.246(14) 0.029(12) 0.087(11) 0.013(11)
F2_44 0.196(13) 0.183(12) 0.247(14) 0.035(11) 0.090(12) 0.015(11)
F3_44 0.205(13) 0.191(14) 0.243(13) 0.035(11) 0.087(11) 0.016(12)
F4_44 0.212(12) 0.195(14) 0.248(14) 0.045(12) 0.078(11) 0.010(11)
F5_44 0.218(13) 0.200(14) 0.245(13) 0.043(11) 0.084(11) 0.010(12)
F6_44 0.216(13) 0.189(13) 0.252(14) 0.044(12) 0.074(12) 0.003(11)
C1_45 0.089(6) 0.112(6) 0.129(7) 0.038(6) 0.031(6) 0.000(6)
C2_45 0.118(8) 0.139(8) 0.164(9) 0.034(8) 0.032(8) -0.019(7)
C3_45 0.128(8) 0.149(9) 0.174(10) 0.032(8) 0.030(8) -0.024(7)
C4_45 0.130(8) 0.151(9) 0.174(10) 0.032(8) 0.030(8) -0.022(8)
C5_45 0.136(8) 0.157(9) 0.179(10) 0.031(8) 0.027(8) -0.023(8)
C6_45 0.135(9) 0.155(9) 0.180(10) 0.032(8) 0.028(8) -0.023(8)
C7_45 0.136(8) 0.155(9) 0.181(10) 0.032(8) 0.028(8) -0.024(8)
C8_45 0.131(8) 0.151(9) 0.176(10) 0.033(8) 0.030(8) -0.023(7)
C9_45 0.141(9) 0.160(10) 0.180(10) 0.031(9) 0.025(8) -0.022(8)
C10_45 0.140(9) 0.157(9) 0.184(10) 0.034(9) 0.028(8) -0.025(8)
F1_45 0.150(10) 0.170(12) 0.187(13) 0.031(11) 0.023(9) -0.022(9)
F2_45 0.154(11) 0.175(12) 0.185(12) 0.030(10) 0.027(10) -0.018(10)
F3_45 0.155(12) 0.169(11) 0.183(13) 0.033(10) 0.018(11) -0.024(9)
F4_45 0.150(11) 0.166(12) 0.190(12) 0.038(10) 0.025(10) -0.020(10)
F5_45 0.146(10) 0.168(12) 0.195(13) 0.037(11) 0.031(10) -0.025(9)
F6_45 0.153(12) 0.161(11) 0.194(12) 0.033(10) 0.028(10) -0.027(10)
C1_46 0.116(7) 0.141(7) 0.176(7) 0.028(7) 0.026(7) -0.022(6)
C2_46 0.169(9) 0.163(8) 0.218(10) 0.033(8) 0.046(9) -0.035(8)
C3_46 0.186(10) 0.172(9) 0.231(11) 0.035(9) 0.050(9) -0.036(8)
C4_46 0.188(10) 0.175(9) 0.233(10) 0.034(9) 0.051(9) -0.037(8)
C5_46 0.194(10) 0.177(9) 0.237(11) 0.034(9) 0.052(9) -0.037(8)
C6_46 0.193(10) 0.178(9) 0.236(11) 0.033(9) 0.051(9) -0.036(8)
C7_46 0.194(10) 0.178(9) 0.236(11) 0.032(9) 0.050(9) -0.036(8)
C8_46 0.188(10) 0.175(9) 0.233(10) 0.032(9) 0.050(9) -0.035(8)
C9_46 0.196(11) 0.181(10) 0.239(11) 0.034(9) 0.054(9) -0.038(9)
C10_46 0.196(10) 0.181(10) 0.239(11) 0.029(9) 0.049(9) -0.034(9)
F1_46 0.206(12) 0.189(12) 0.251(14) 0.035(12) 0.054(11) -0.043(11)
F2_46 0.206(13) 0.186(12) 0.247(14) 0.032(11) 0.054(12) -0.035(10)
F3_46 0.209(13) 0.191(13) 0.245(13) 0.037(11) 0.055(11) -0.033(11)
F4_46 0.209(12) 0.193(11) 0.239(12) 0.027(10) 0.050(10) -0.037(10)
F5_46 0.208(12) 0.192(12) 0.247(13) 0.026(11) 0.041(11) -0.029(10)
F6_46 0.205(13) 0.186(11) 0.245(14) 0.025(11) 0.052(12) -0.038(10)
C1_47 0.119(6) 0.117(6) 0.169(6) 0.059(6) 0.047(6) 0.015(6)
C2_47 0.140(7) 0.128(7) 0.185(7) 0.042(6) 0.044(7) 0.012(6)
C3_47 0.164(8) 0.142(8) 0.209(9) 0.040(7) 0.040(8) 0.011(7)
C4_47 0.166(8) 0.146(8) 0.212(9) 0.040(8) 0.039(8) 0.009(7)
C5_47 0.176(9) 0.152(8) 0.221(9) 0.038(8) 0.037(8) 0.010(7)
C6_47 0.173(9) 0.151(8) 0.219(9) 0.039(8) 0.038(8) 0.011(8)
C7_47 0.174(9) 0.151(8) 0.218(9) 0.039(8) 0.039(8) 0.012(7)
C8_47 0.164(8) 0.144(8) 0.208(9) 0.040(8) 0.040(8) 0.012(7)
C9_47 0.178(9) 0.157(9) 0.226(10) 0.038(9) 0.037(9) 0.007(8)
C10_47 0.179(10) 0.158(9) 0.223(11) 0.035(9) 0.041(9) 0.014(8)
F1_47 0.194(12) 0.167(12) 0.236(12) 0.036(10) 0.034(11) 0.008(10)
F2_47 0.190(11) 0.169(11) 0.242(13) 0.037(11) 0.036(11) 0.009(10)
F3_47 0.197(12) 0.171(11) 0.241(12) 0.048(10) 0.036(11) 0.002(10)
F4_47 0.182(11) 0.159(12) 0.229(13) 0.034(11) 0.039(10) 0.014(10)
F5_47 0.184(12) 0.163(10) 0.228(13) 0.037(10) 0.044(12) 0.016(10)
F6_47 0.198(12) 0.178(12) 0.228(12) 0.039(10) 0.042(10) 0.015(11)
C1_48 0.168(7) 0.109(7) 0.132(7) 0.008(6) 0.048(6) -0.025(6)
C2_48 0.192(9) 0.136(9) 0.168(10) 0.013(8) 0.054(8) -0.016(8)
C3_48 0.201(9) 0.144(10) 0.180(10) 0.016(9) 0.054(8) -0.014(8)
C4_48 0.204(9) 0.146(9) 0.181(10) 0.017(8) 0.053(8) -0.015(8)
C5_48 0.208(10) 0.150(10) 0.185(11) 0.018(9) 0.053(9) -0.013(8)
C6_48 0.207(10) 0.149(10) 0.185(11) 0.016(9) 0.053(9) -0.015(9)
C7_48 0.206(10) 0.150(10) 0.185(10) 0.016(9) 0.054(9) -0.015(8)
C8_48 0.203(9) 0.146(9) 0.181(10) 0.015(9) 0.054(8) -0.017(8)
C9_48 0.212(10) 0.152(10) 0.188(11) 0.020(9) 0.051(9) -0.013(9)
C10_48 0.208(10) 0.153(10) 0.187(11) 0.016(9) 0.055(9) -0.017(9)
F1_48 0.226(13) 0.160(11) 0.196(13) 0.026(10) 0.052(11) -0.005(10)
F2_48 0.222(12) 0.164(13) 0.197(13) 0.026(11) 0.051(11) -0.015(11)
F3_48 0.221(12) 0.160(12) 0.195(13) 0.025(11) 0.047(11) -0.015(11)
F4_48 0.214(13) 0.160(11) 0.195(13) 0.021(10) 0.058(11) -0.019(10)
F5_48 0.214(12) 0.166(13) 0.198(13) 0.016(11) 0.054(10) -0.017(10)
F6_48 0.219(13) 0.163(12) 0.192(12) 0.017(10) 0.059(10) -0.025(11)
C1_49 0.159(7) 0.137(7) 0.132(7) 0.007(7) 0.033(7) -0.036(7)
C2_49 0.180(8) 0.190(10) 0.183(10) 0.001(9) 0.023(8) -0.034(8)
C3_49 0.191(9) 0.206(11) 0.202(11) -0.001(10) 0.017(8) -0.034(8)
C4_49 0.195(9) 0.207(10) 0.203(10) -0.001(10) 0.017(9) -0.035(8)
C5_49 0.199(9) 0.212(11) 0.210(11) -0.001(10) 0.014(9) -0.034(9)
C6_49 0.198(9) 0.212(11) 0.209(11) -0.002(10) 0.014(9) -0.034(9)
C7_49 0.198(9) 0.214(11) 0.210(11) -0.002(10) 0.014(9) -0.033(9)
C8_49 0.193(9) 0.207(11) 0.203(10) -0.002(10) 0.015(9) -0.033(9)
C9_49 0.204(10) 0.213(11) 0.214(11) -0.001(10) 0.014(9) -0.035(9)
C10_49 0.200(10) 0.216(11) 0.213(11) -0.002(10) 0.012(9) -0.031(9)
F1_49 0.217(12) 0.221(12) 0.227(12) 0.005(11) 0.017(10) -0.036(11)
F2_49 0.215(12) 0.220(13) 0.226(13) -0.002(12) 0.018(11) -0.033(11)
F3_49 0.212(11) 0.225(14) 0.229(13) 0.000(12) 0.009(11) -0.035(11)
F4_49 0.206(13) 0.228(13) 0.223(14) 0.006(12) 0.011(12) -0.031(11)
F5_49 0.209(12) 0.230(14) 0.222(13) 0.000(12) 0.006(11) -0.031(11)
F6_49 0.211(13) 0.230(14) 0.219(13) 0.000(12) 0.015(11) -0.030(12)
C1_50 0.111(7) 0.162(7) 0.171(7) 0.087(7) 0.031(7) 0.030(6)
C2_50 0.145(9) 0.198(10) 0.206(10) 0.071(9) 0.011(8) 0.026(8)
C3_50 0.154(9) 0.210(10) 0.218(11) 0.066(9) 0.006(9) 0.024(9)
C4_50 0.155(9) 0.212(10) 0.218(11) 0.065(9) 0.007(9) 0.025(9)
C5_50 0.158(9) 0.216(11) 0.222(11) 0.063(9) 0.005(9) 0.024(9)
C6_50 0.160(10) 0.216(11) 0.223(11) 0.063(9) 0.004(9) 0.024(9)
C7_50 0.163(10) 0.217(11) 0.225(11) 0.063(9) 0.003(9) 0.024(9)
C8_50 0.156(10) 0.210(10) 0.217(11) 0.066(9) 0.006(9) 0.025(9)
C9_50 0.158(10) 0.218(11) 0.223(11) 0.062(10) 0.005(9) 0.025(9)
C10_50 0.171(11) 0.222(12) 0.230(12) 0.059(10) 0.001(10) 0.025(10)
F1_50 0.161(12) 0.225(13) 0.229(14) 0.061(11) 0.009(11) 0.024(11)
F2_50 0.159(12) 0.227(13) 0.227(13) 0.060(11) 0.005(11) 0.030(11)
F3_50 0.164(12) 0.229(14) 0.226(13) 0.064(11) 0.007(11) 0.027(11)
F4_50 0.187(13) 0.228(13) 0.240(14) 0.059(12) -0.005(12) 0.030(11)
F5_50 0.187(13) 0.228(14) 0.234(13) 0.060(11) 0.003(11) 0.025(12)
F6_50 0.181(12) 0.228(13) 0.242(14) 0.060(12) -0.003(12) 0.021(11)
C1_51 0.128(7) 0.162(7) 0.265(8) 0.090(7) 0.060(7) 0.023(7)
C2_51 0.168(10) 0.208(10) 0.280(10) 0.078(9) 0.044(9) 0.033(9)
C3_51 0.181(10) 0.224(11) 0.289(11) 0.070(10) 0.037(9) 0.035(10)
C4_51 0.181(10) 0.224(11) 0.290(11) 0.070(10) 0.037(9) 0.035(10)
C5_51 0.186(11) 0.229(12) 0.293(11) 0.068(10) 0.034(10) 0.035(10)
C6_51 0.186(11) 0.230(12) 0.294(11) 0.067(10) 0.035(10) 0.035(10)
C7_51 0.188(11) 0.231(12) 0.295(11) 0.067(10) 0.035(10) 0.035(10)
C8_51 0.182(10) 0.225(11) 0.291(11) 0.069(10) 0.038(9) 0.034(10)
C9_51 0.187(11) 0.232(12) 0.295(12) 0.066(11) 0.033(10) 0.036(10)
C10_51 0.190(11) 0.234(12) 0.297(12) 0.064(11) 0.035(10) 0.035(11)
F1_51 0.195(13) 0.241(15) 0.298(13) 0.064(12) 0.028(12) 0.036(13)
F2_51 0.189(13) 0.238(15) 0.297(14) 0.068(13) 0.031(12) 0.038(12)
F3_51 0.196(14) 0.237(13) 0.299(15) 0.067(12) 0.028(13) 0.036(12)
F4_51 0.195(12) 0.244(15) 0.305(15) 0.062(13) 0.036(12) 0.032(12)
F5_51 0.202(14) 0.248(15) 0.303(13) 0.066(12) 0.031(12) 0.032(13)
F6_51 0.203(14) 0.241(13) 0.308(14) 0.069(12) 0.033(13) 0.033(12)
C1_52 0.130(7) 0.177(7) 0.164(7) 0.074(7) 0.053(7) 0.030(7)
C2_52 0.181(10) 0.195(9) 0.206(10) 0.075(8) 0.048(9) 0.042(8)
C3_52 0.197(10) 0.204(10) 0.222(11) 0.072(9) 0.045(10) 0.046(9)
C4_52 0.197(10) 0.208(10) 0.223(11) 0.070(9) 0.045(10) 0.045(9)
C5_52 0.203(11) 0.212(10) 0.228(11) 0.069(9) 0.044(10) 0.046(9)
C6_52 0.202(11) 0.210(10) 0.228(11) 0.069(10) 0.043(10) 0.047(9)
C7_52 0.204(11) 0.210(10) 0.230(11) 0.069(9) 0.044(10) 0.047(9)
C8_52 0.198(10) 0.206(10) 0.224(11) 0.071(9) 0.045(10) 0.045(9)
C9_52 0.204(11) 0.215(11) 0.231(12) 0.066(10) 0.045(11) 0.047(9)
C10_52 0.207(11) 0.211(10) 0.233(12) 0.070(10) 0.043(11) 0.045(9)
F1_52 0.215(14) 0.232(13) 0.238(13) 0.060(12) 0.049(12) 0.045(12)
F2_52 0.213(13) 0.223(13) 0.241(15) 0.066(12) 0.045(13) 0.044(11)
F3_52 0.213(13) 0.228(13) 0.240(14) 0.069(12) 0.043(12) 0.051(11)
F4_52 0.215(12) 0.219(13) 0.247(15) 0.069(12) 0.039(12) 0.045(11)
F5_52 0.222(14) 0.220(13) 0.241(13) 0.074(11) 0.043(12) 0.046(12)
F6_52 0.218(14) 0.215(12) 0.243(14) 0.066(11) 0.043(13) 0.044(11)
C1_53 0.126(8) 0.208(9) 0.249(9) 0.148(9) 0.099(8) 0.053(8)
C2_53 0.139(9) 0.202(10) 0.272(11) 0.143(9) 0.087(8) 0.046(8)
C3_53 0.144(9) 0.202(10) 0.283(11) 0.137(9) 0.082(9) 0.043(8)
C4_53 0.144(9) 0.201(10) 0.284(11) 0.136(9) 0.081(9) 0.043(8)
C5_53 0.147(9) 0.203(10) 0.289(12) 0.133(10) 0.078(9) 0.042(8)
C6_53 0.147(9) 0.202(10) 0.288(12) 0.134(10) 0.080(9) 0.042(8)
C7_53 0.148(9) 0.201(10) 0.289(12) 0.133(10) 0.079(9) 0.043(8)
C8_53 0.145(9) 0.201(10) 0.284(12) 0.136(9) 0.083(9) 0.042(8)
C9_53 0.148(10) 0.202(11) 0.291(12) 0.132(10) 0.076(9) 0.042(9)
C10_53 0.151(10) 0.201(11) 0.292(12) 0.132(10) 0.079(9) 0.042(9)
F1_53 0.151(11) 0.206(13) 0.300(15) 0.128(12) 0.070(11) 0.038(10)
F2_53 0.155(12) 0.205(12) 0.298(14) 0.126(11) 0.068(11) 0.045(10)
F3_53 0.147(12) 0.203(13) 0.293(14) 0.132(11) 0.072(11) 0.040(11)
F4_53 0.153(11) 0.197(13) 0.298(15) 0.133(12) 0.082(11) 0.038(10)
F5_53 0.170(12) 0.205(13) 0.298(13) 0.128(11) 0.073(11) 0.043(11)
F6_53 0.165(12) 0.200(13) 0.302(14) 0.127(12) 0.085(11) 0.040(10)
C1_54 0.135(7) 0.160(7) 0.165(7) 0.064(6) 0.026(7) 0.019(6)
C2_54 0.187(9) 0.178(8) 0.203(9) 0.060(8) 0.022(9) 0.011(8)
C3_54 0.205(10) 0.186(8) 0.215(10) 0.059(8) 0.020(9) 0.008(8)
C4_54 0.204(9) 0.187(9) 0.215(10) 0.059(8) 0.020(9) 0.008(8)
C5_54 0.209(10) 0.190(9) 0.220(10) 0.059(8) 0.019(9) 0.006(8)
C6_54 0.212(10) 0.192(9) 0.220(10) 0.058(8) 0.019(9) 0.006(8)
C7_54 0.216(9) 0.196(9) 0.222(10) 0.059(8) 0.019(9) 0.006(8)
C8_54 0.208(9) 0.191(9) 0.216(10) 0.058(8) 0.020(9) 0.007(8)
C9_54 0.209(10) 0.190(9) 0.220(10) 0.059(9) 0.018(10) 0.006(9)
C10_54 0.219(10) 0.201(9) 0.223(10) 0.057(8) 0.020(9) 0.004(8)
F1_54 0.212(13) 0.190(11) 0.224(13) 0.060(10) 0.016(12) 0.003(10)
F2_54 0.210(13) 0.190(12) 0.221(12) 0.057(10) 0.016(11) 0.004(11)
F3_54 0.211(12) 0.192(12) 0.229(13) 0.057(11) 0.016(11) 0.007(10)
F4_54 0.233(13) 0.209(11) 0.227(12) 0.061(10) 0.017(11) 0.003(11)
F5_54 0.225(9) 0.212(9) 0.228(10) 0.058(9) 0.022(9) 0.005(8)
F6_54 0.228(12) 0.211(12) 0.231(13) 0.056(11) 0.021(11) -0.002(10)
C1_56 0.154(9) 0.181(9) 0.161(9) 0.062(8) 0.041(9) 0.026(9)
C2_56 0.202(11) 0.201(11) 0.178(10) 0.074(9) 0.032(10) 0.028(10)
C3_56 0.218(12) 0.208(11) 0.185(11) 0.077(10) 0.029(10) 0.029(10)
C4_56 0.218(12) 0.210(11) 0.186(11) 0.075(10) 0.028(10) 0.029(10)
C5_56 0.224(12) 0.214(11) 0.189(11) 0.075(10) 0.026(10) 0.030(10)
C6_56 0.223(12) 0.213(11) 0.189(11) 0.075(10) 0.027(10) 0.029(10)
C7_56 0.226(12) 0.213(11) 0.190(11) 0.076(10) 0.027(10) 0.028(10)
C8_56 0.219(12) 0.210(11) 0.186(11) 0.075(10) 0.029(10) 0.028(10)
C9_56 0.226(12) 0.217(12) 0.192(11) 0.072(10) 0.023(10) 0.031(11)
C10_56 0.229(12) 0.214(12) 0.192(12) 0.075(10) 0.027(11) 0.025(11)
F1_56 0.236(15) 0.228(14) 0.198(13) 0.076(12) 0.022(12) 0.036(13)
F2_56 0.238(14) 0.226(13) 0.199(14) 0.073(12) 0.018(13) 0.027(12)
F3_56 0.233(14) 0.227(14) 0.201(14) 0.066(12) 0.021(12) 0.033(12)
F4_56 0.236(13) 0.219(14) 0.205(14) 0.074(12) 0.028(12) 0.022(12)
F5_56 0.242(15) 0.222(14) 0.200(13) 0.069(12) 0.028(12) 0.025(12)
F6_56 0.246(15) 0.218(14) 0.196(13) 0.076(11) 0.027(12) 0.024(13)
C1_55 0.129(7) 0.177(7) 0.186(7) 0.082(7) 0.066(6) 0.046(6)
C2_55 0.149(8) 0.207(10) 0.215(10) 0.083(9) 0.071(8) 0.029(8)
C3_55 0.157(9) 0.219(11) 0.225(11) 0.081(9) 0.073(8) 0.023(8)
C4_55 0.158(9) 0.219(11) 0.225(11) 0.080(10) 0.072(9) 0.023(9)
C5_55 0.164(9) 0.226(11) 0.231(11) 0.079(10) 0.073(9) 0.020(9)
C6_55 0.161(9) 0.223(11) 0.229(11) 0.080(10) 0.073(9) 0.021(9)
C7_55 0.158(9) 0.221(11) 0.229(11) 0.082(10) 0.073(9) 0.022(8)
C8_55 0.157(9) 0.218(10) 0.225(11) 0.082(9) 0.072(8) 0.023(8)
C9_55 0.171(10) 0.233(12) 0.234(12) 0.075(10) 0.073(9) 0.019(10)
C10_55 0.157(10) 0.220(11) 0.229(12) 0.084(10) 0.072(9) 0.022(9)
F1_55 0.182(12) 0.245(14) 0.240(14) 0.074(12) 0.076(11) 0.014(11)
F2_55 0.189(12) 0.244(14) 0.239(13) 0.075(12) 0.068(11) 0.019(12)
F3_55 0.186(13) 0.238(13) 0.245(14) 0.074(12) 0.068(12) 0.021(11)
F4_55 0.152(12) 0.219(14) 0.232(13) 0.088(11) 0.072(10) 0.019(11)
F5_55 0.156(11) 0.222(14) 0.233(14) 0.089(12) 0.070(10) 0.020(10)
F6_55 0.159(12) 0.221(12) 0.237(14) 0.086(11) 0.069(11) 0.023(10)
C1_57 0.167(9) 0.269(10) 0.311(10) 0.202(9) 0.093(9) 0.064(9)
C2_57 0.185(10) 0.303(12) 0.333(13) 0.190(11) 0.097(10) 0.065(10)
C3_57 0.193(11) 0.315(13) 0.341(14) 0.185(12) 0.099(11) 0.063(10)
C4_57 0.196(11) 0.316(13) 0.341(14) 0.183(11) 0.098(11) 0.063(10)
C5_57 0.199(11) 0.320(13) 0.344(14) 0.181(12) 0.099(11) 0.062(11)
C6_57 0.198(11) 0.319(13) 0.344(14) 0.182(12) 0.098(11) 0.062(11)
C7_57 0.198(11) 0.320(13) 0.345(14) 0.182(12) 0.097(11) 0.063(11)
C8_57 0.195(11) 0.315(13) 0.342(14) 0.185(11) 0.097(11) 0.062(10)
C9_57 0.202(11) 0.323(14) 0.345(14) 0.179(12) 0.099(11) 0.062(11)
C10_57 0.199(11) 0.322(14) 0.348(14) 0.181(12) 0.096(11) 0.063(11)
F1_57 0.209(13) 0.333(16) 0.350(17) 0.174(14) 0.099(13) 0.062(12)
F2_57 0.214(14) 0.329(16) 0.347(16) 0.177(13) 0.097(13) 0.061(13)
F3_57 0.212(14) 0.328(15) 0.349(17) 0.175(13) 0.101(13) 0.058(13)
F4_57 0.205(14) 0.327(16) 0.352(16) 0.180(13) 0.096(13) 0.065(13)
F5_57 0.207(13) 0.330(16) 0.358(17) 0.175(14) 0.092(13) 0.069(12)
F6_57 0.209(14) 0.330(16) 0.355(16) 0.183(13) 0.094(13) 0.059(13)
C1_58 0.177(9) 0.266(10) 0.251(9) 0.134(9) 0.079(9) 0.063(9)
C2_58 0.242(11) 0.310(11) 0.272(11) 0.110(10) 0.063(10) 0.058(11)
C3_58 0.263(12) 0.325(12) 0.277(11) 0.105(11) 0.058(10) 0.055(12)
C4_58 0.264(12) 0.327(12) 0.279(11) 0.103(11) 0.058(11) 0.054(11)
C5_58 0.271(12) 0.332(12) 0.282(12) 0.101(11) 0.055(11) 0.052(12)
C6_58 0.269(12) 0.330(12) 0.281(12) 0.101(11) 0.055(11) 0.053(12)
C7_58 0.271(12) 0.329(12) 0.280(12) 0.102(11) 0.054(11) 0.054(12)
C8_58 0.263(12) 0.325(12) 0.279(11) 0.103(11) 0.057(10) 0.055(11)
C9_58 0.272(13) 0.335(13) 0.284(12) 0.099(12) 0.056(11) 0.051(12)
C10_58 0.273(12) 0.329(13) 0.281(12) 0.101(11) 0.053(11) 0.054(12)
F1_58 0.285(15) 0.346(16) 0.289(14) 0.100(13) 0.052(13) 0.043(15)
F2_58 0.284(15) 0.343(15) 0.293(15) 0.099(14) 0.052(13) 0.053(14)
F3_58 0.283(15) 0.343(15) 0.292(15) 0.099(14) 0.055(13) 0.044(14)
F4_58 0.282(13) 0.326(14) 0.277(13) 0.099(12) 0.052(12) 0.052(13)
F5_58 0.286(15) 0.333(14) 0.284(14) 0.103(13) 0.049(13) 0.053(14)
F6_58 0.285(15) 0.331(14) 0.284(14) 0.099(13) 0.048(13) 0.054(13)
C1_59 0.162(7) 0.200(7) 0.169(7) 0.083(7) 0.052(7) 0.038(7)
C2_59 0.204(9) 0.215(8) 0.207(9) 0.080(8) 0.041(9) 0.016(8)
C3_59 0.218(10) 0.221(9) 0.220(10) 0.076(8) 0.035(9) 0.008(8)
C4_59 0.218(10) 0.221(9) 0.220(10) 0.076(8) 0.035(9) 0.009(8)
C5_59 0.225(10) 0.223(9) 0.225(10) 0.074(9) 0.034(9) 0.006(9)
C6_59 0.226(10) 0.225(9) 0.226(10) 0.073(9) 0.032(9) 0.006(9)
C7_59 0.228(9) 0.226(9) 0.227(10) 0.073(8) 0.030(9) 0.006(8)
C8_59 0.221(9) 0.223(9) 0.222(10) 0.074(8) 0.033(9) 0.008(8)
C9_59 0.229(11) 0.225(10) 0.227(11) 0.074(9) 0.034(10) 0.004(9)
C10_59 0.230(10) 0.228(9) 0.229(10) 0.070(9) 0.028(9) 0.006(9)
F1_59 0.234(12) 0.228(13) 0.231(14) 0.071(12) 0.036(12) 0.000(11)
F2_59 0.236(14) 0.225(13) 0.230(12) 0.074(11) 0.034(11) 0.000(12)
F3_59 0.235(13) 0.225(12) 0.228(14) 0.076(11) 0.034(12) 0.005(11)
F4_59 0.245(12) 0.240(12) 0.235(12) 0.072(10) 0.029(11) 0.001(11)
F5_59 0.245(13) 0.231(11) 0.241(13) 0.067(10) 0.024(12) 0.003(10)
F6_59 0.230(10) 0.227(9) 0.233(10) 0.067(9) 0.025(9) 0.005(9)
C1_60 0.195(9) 0.193(9) 0.187(9) 0.060(9) 0.034(9) 0.036(9)
C2_60 0.256(11) 0.242(11) 0.207(10) 0.069(10) 0.028(10) 0.045(11)
C3_60 0.276(12) 0.259(12) 0.217(11) 0.071(10) 0.026(10) 0.048(11)
C4_60 0.276(12) 0.259(12) 0.219(11) 0.070(10) 0.026(10) 0.048(11)
C5_60 0.285(12) 0.267(12) 0.225(11) 0.071(10) 0.025(10) 0.048(11)
C6_60 0.284(12) 0.266(12) 0.224(11) 0.070(10) 0.025(11) 0.048(12)
C7_60 0.285(12) 0.266(12) 0.224(11) 0.070(10) 0.025(11) 0.048(12)
C8_60 0.277(12) 0.259(12) 0.219(11) 0.069(10) 0.026(10) 0.048(11)
C9_60 0.289(13) 0.271(13) 0.230(12) 0.074(11) 0.025(11) 0.048(12)
C10_60 0.289(13) 0.270(13) 0.229(12) 0.067(11) 0.025(11) 0.047(12)
F1_60 0.294(13) 0.284(14) 0.243(13) 0.081(12) 0.030(12) 0.048(13)
F2_60 0.300(15) 0.278(14) 0.242(14) 0.072(12) 0.026(13) 0.049(13)
F3_60 0.295(14) 0.279(15) 0.240(14) 0.076(13) 0.022(12) 0.049(13)
F4_60 0.294(16) 0.275(14) 0.235(14) 0.070(12) 0.026(13) 0.044(14)
F5_60 0.295(15) 0.279(15) 0.233(14) 0.068(13) 0.021(13) 0.046(14)
F6_60 0.293(15) 0.279(15) 0.237(14) 0.068(13) 0.029(13) 0.047(14)

loop_
_atom_type_symbol
_atom_type_description
_atom_type_scat_dispersion_real
_atom_type_scat_dispersion_imag
_atom_type_scat_source
C C 0.0181 0.0091 'International Tables Vol C Tables 4.2.6.8 and 6.1.1.4'
Ag Ag 0.1306 4.2820 'International Tables Vol C Tables 4.2.6.8 and 6.1.1.4'
Au Au -4.4197 7.2980 'International Tables Vol C Tables 4.2.6.8 and 6.1.1.4'
F F 0.0727 0.0534 'International Tables Vol C Tables 4.2.6.8 and 6.1.1.4'
Cl Cl 0.3639 0.7018 'International Tables Vol C Tables 4.2.6.8 and 6.1.1.4'
H H 0.0000 0.0000 'International Tables Vol C Tables 4.2.6.8 and 6.1.1.4'

loop_
_geom_angle_atom_site_label_1
_geom_angle_atom_site_label_2
_geom_angle_atom_site_label_3
_geom_angle
_geom_angle_site_symmetry_1
_geom_angle_site_symmetry_3
_geom_angle_publ_flag
Au1K Au21 Au1F 123.0 . . ?
Au1K Au21 Au37 116.6 . . ?
Au1F Au21 Au37 60.8 . . ?
Au1K Au21 Ag3E 104.0 . . ?
Au1F Au21 Ag3E 116.5 . . ?
Au37 Au21 Ag3E 60.9 . . ?
Au1K Au21 Ag3I 174.4 . . ?
Au1F Au21 Ag3I 61.7 . . ?
Au37 Au21 Ag3I 62.1 . . ?
Ag3E Au21 Ag3I 70.5 . . ?
Au1K Au21 Ag3X 61.9 . . ?
Au1F Au21 Ag3X 116.7 . . ?
Au37 Au21 Ag3X 176.2 . . ?
Ag3E Au21 Ag3X 122.5 . . ?
Ag3I Au21 Ag3X 119.8 . . ?
Au1K Au21 Ag3S 59.9 . . ?
Au1F Au21 Ag3S 175.4 . . ?
Au37 Au21 Ag3S 115.0 . . ?
Ag3E Au21 Ag3S 58.9 . . ?
Ag3I Au21 Ag3S 115.2 . . ?
Ag3X Au21 Ag3S 67.6 . . ?
Au1K Au21 Au1I 64.8 . . ?
Au1F Au21 Au1I 64.9 . . ?
Au37 Au21 Au1I 110.3 . . ?
Ag3E Au21 Au1I 162.3 . . ?
Ag3I Au21 Au1I 120.7 . . ?
Ag3X Au21 Au1I 65.9 . . ?
Ag3S Au21 Au1I 119.4 . . ?
Au1K Au21 Ag3W 111.3 . . ?
Au1F Au21 Ag3W 60.6 . . ?
Au37 Au21 Ag3W 117.8 . . ?
Ag3E Au21 Ag3W 138.1 . . ?
Ag3I Au21 Ag3W 73.4 . . ?
Ag3X Au21 Ag3W 61.0 . . ?
Ag3S Au21 Ag3W 122.6 . . ?
Au1I Au21 Ag3W 59.2 . . ?
Au1K Au21 Au35 61.3 . . ?
Au1F Au21 Au35 107.6 . . ?
Au37 Au21 Au35 59.2 . . ?
Ag3E Au21 Au35 58.8 . . ?
Ag3I Au21 Au35 115.2 . . ?
Ag3X Au21 Au35 120.6 . . ?
Ag3S Au21 Au35 70.2 . . ?
Au1I Au21 Au35 103.5 . . ?
Ag3W Au21 Au35 161.5 . . ?
Au1K Au21 Au12 117.6 . . ?
Au1F Au21 Au12 102.7 . . ?
Au37 Au21 Au12 122.3 . . ?
Ag3E Au21 Au12 88.2 . . ?
Ag3I Au21 Au12 62.0 . . ?
Ag3X Au21 Au12 60.4 . . ?
Ag3S Au21 Au12 77.9 . . ?
Au1I Au21 Au12 109.0 . . ?
Ag3W Au21 Au12 55.8 . . ?
Au35 Au21 Au12 142.6 . . ?
Au1K Au21 Ag3F 65.0 . . ?
Au1F Au21 Ag3F 65.4 . . ?
Au37 Au21 Ag3F 63.8 . . ?
Ag3E Au21 Ag3F 107.6 . . ?
Ag3I Au21 Ag3F 117.1 . . ?
Ag3X Au21 Ag3F 112.8 . . ?
Ag3S Au21 Ag3F 114.9 . . ?
Au1I Au21 Ag3F 55.8 . . ?
Ag3W Au21 Ag3F 107.4 . . ?
Au35 Au21 Ag3F 54.2 . . ?
Au12 Au21 Ag3F 163.1 . . ?
Ag33 Cl18 Ag40 114.6 . . ?
Au04 Au01 Au05 101.4 . . ?
Au04 Au01 Ag2L 66.0 . . ?
Au05 Au01 Ag2L 162.8 . . ?
Au04 Au01 Ag24 61.7 . . ?
Au05 Au01 Ag24 118.0 . . ?
Ag2L Au01 Ag24 67.6 . . ?
Au04 Au01 Ag2F 161.5 . . ?
Au05 Au01 Ag2F 63.2 . . ?
Ag2L Au01 Ag2F 126.4 . . ?
Ag24 Au01 Ag2F 133.3 . . ?
Au04 Au01 Au0K 103.1 . . ?
Au05 Au01 Au0K 60.1 . . ?
Ag2L Au01 Au0K 109.8 . . ?
Ag24 Au01 Au0K 164.6 . . ?
Ag2F Au01 Au0K 61.1 . . ?
Au04 Au01 Au08 58.1 . . ?
Au05 Au01 Au08 102.4 . . ?
Ag2L Au01 Au08 61.4 . . ?
Ag24 Au01 Au08 111.9 . . ?
Ag2F Au01 Au08 113.0 . . ?
Au0K Au01 Au08 56.7 . . ?
Au04 Au01 Au0O 136.1 . . ?
Au05 Au01 Au0O 118.6 . . ?
Ag2L Au01 Au0O 77.4 . . ?
Ag24 Au01 Au0O 82.7 . . ?
Ag2F Au01 Au0O 62.3 . . ?
Au0K Au01 Au0O 111.9 . . ?
Au08 Au01 Au0O 123.2 . . ?
Au04 Au01 Ag27 113.8 . . ?
Au05 Au01 Ag27 114.9 . . ?
Ag2L Au01 Ag27 64.0 . . ?
Ag24 Au01 Ag27 126.7 . . ?
Ag2F Au01 Ag27 68.1 . . ?
Au0K Au01 Ag27 59.6 . . ?
Au08 Au01 Ag27 61.1 . . ?
Au0O Au01 Ag27 66.5 . . ?
Au04 Au01 Ag2Q 112.8 . . ?
Au05 Au01 Ag2Q 61.5 . . ?
Ag2L Au01 Ag2Q 133.0 . . ?
Ag24 Au01 Ag2Q 71.7 . . ?
Ag2F Au01 Ag2Q 70.1 . . ?
Au0K Au01 Ag2Q 115.5 . . ?
Au08 Au01 Ag2Q 161.1 . . ?
Au0O Au01 Ag2Q 75.2 . . ?
Ag27 Au01 Ag2Q 132.8 . . ?
Au04 Au01 Au03 59.8 . . ?
Au05 Au01 Au03 62.3 . . ?
Ag2L Au01 Au03 115.7 . . ?
Ag24 Au01 Au03 58.0 . . ?
Ag2F Au01 Au03 115.5 . . ?
Au0K Au01 Au03 113.7 . . ?
Au08 Au01 Au03 110.0 . . ?
Au0O Au01 Au03 122.9 . . ?
Ag27 Au01 Au03 170.6 . . ?
Ag2Q Au01 Au03 55.1 . . ?
Au03 Au02 Au0G 176.0 . . ?
Au03 Au02 Au0D 120.1 . . ?
Au0G Au02 Au0D 58.5 . . ?
Au03 Au02 Au09 118.8 . . ?
Au0G Au02 Au09 59.3 . . ?
Au0D Au02 Au09 104.2 . . ?
Au03 Au02 Au07 60.0 . . ?
Au0G Au02 Au07 118.6 . . ?
Au0D Au02 Au07 145.2 . . ?
Au09 Au02 Au07 59.5 . . ?
Au03 Au02 Au04 60.4 . . ?
Au0G Au02 Au04 118.8 . . ?
Au0D Au02 Au04 60.6 . . ?
Au09 Au02 Au04 145.9 . . ?
Au07 Au02 Au04 114.1 . . ?
Au03 Au02 Au05 62.9 . . ?
Au0G Au02 Au05 121.1 . . ?
Au0D Au02 Au05 125.1 . . ?
Au09 Au02 Au05 121.9 . . ?
Au07 Au02 Au05 87.4 . . ?
Au04 Au02 Au05 89.2 . . ?
Au03 Au02 Au0P 120.0 . . ?
Au0G Au02 Au0P 64.0 . . ?
Au0D Au02 Au0P 95.3 . . ?
Au09 Au02 Au0P 93.1 . . ?
Au07 Au02 Au0P 114.9 . . ?
Au04 Au02 Au0P 117.4 . . ?
Au05 Au02 Au0P 57.1 . . ?
Au03 Au02 Au0F 111.4 . . ?
Au0G Au02 Au0F 64.6 . . ?
Au0D Au02 Au0F 59.5 . . ?
Au09 Au02 Au0F 57.6 . . ?
Au07 Au02 Au0F 87.2 . . ?
Au04 Au02 Au0F 89.9 . . ?
Au05 Au02 Au0F 173.7 . . ?
Au0P Au02 Au0F 128.5 . . ?
Au02 Au03 Ag2Q 121.7 . . ?
Au02 Au03 Ag2H 122.8 . . ?
Ag2Q Au03 Ag2H 79.0 . . ?
Au02 Au03 Au07 63.2 . . ?
Ag2Q Au03 Au07 119.1 . . ?
Ag2H Au03 Au07 60.6 . . ?
Au02 Au03 Ag24 121.5 . . ?
Ag2Q Au03 Ag24 73.5 . . ?
Ag2H Au03 Ag24 115.3 . . ?
Au07 Au03 Ag24 163.2 . . ?
Au02 Au03 Au04 63.4 . . ?
Ag2Q Au03 Au04 111.9 . . ?
Ag2H Au03 Au04 163.3 . . ?
Au07 Au03 Au04 119.4 . . ?
Ag24 Au03 Au04 59.1 . . ?
Au02 Au03 Au0A 95.8 . . ?
Ag2Q Au03 Au0A 136.3 . . ?
Ag2H Au03 Au0A 60.8 . . ?
Au07 Au03 Au0A 56.1 . . ?
Ag24 Au03 Au0A 107.2 . . ?
Au04 Au03 Au0A 104.4 . . ?
Au02 Au03 Au0E 95.3 . . ?
Ag2Q Au03 Au0E 131.7 . . ?
Ag2H Au03 Au0E 107.7 . . ?
Au07 Au03 Au0E 104.3 . . ?
Ag24 Au03 Au0E 60.2 . . ?
Au04 Au03 Au0E 55.6 . . ?
Au0A Au03 Au0E 55.9 . . ?
Au02 Au03 Au05 62.0 . . ?
Ag2Q Au03 Au05 59.9 . . ?
Ag2H Au03 Au05 106.3 . . ?
Au07 Au03 Au05 88.6 . . ?
Ag24 Au03 Au05 108.0 . . ?
Au04 Au03 Au05 90.3 . . ?
Au0A Au03 Au05 144.6 . . ?
Au0E Au03 Au05 145.7 . . ?
Au02 Au03 Ag2P 148.8 . . ?
Ag2Q Au03 Ag2P 89.4 . . ?
Ag2H Au03 Ag2P 61.1 . . ?
Au07 Au03 Ag2P 105.7 . . ?
Ag24 Au03 Ag2P 61.3 . . ?
Au04 Au03 Ag2P 105.2 . . ?
Au0A Au03 Ag2P 57.3 . . ?
Au0E Au03 Ag2P 57.6 . . ?
Au05 Au03 Ag2P 149.2 . . ?
Au02 Au03 Au01 81.5 . . ?
Ag2Q Au03 Au01 60.1 . . ?
Ag2H Au03 Au01 139.1 . . ?
Au07 Au03 Au01 137.8 . . ?
Ag24 Au03 Au01 57.0 . . ?
Au04 Au03 Au01 53.8 . . ?
Au0A Au03 Au01 156.8 . . ?
Au0E Au03 Au01 101.2 . . ?
Au05 Au03 Au01 52.9 . . ?
Ag2P Au03 Au01 116.3 . . ?
Au02 Au03 Au06 82.3 . . ?
Ag2Q Au03 Au06 66.4 . . ?
Ag2H Au03 Au06 56.5 . . ?
Au07 Au03 Au06 53.7 . . ?
Ag24 Au03 Au06 140.0 . . ?
Au04 Au03 Au06 138.7 . . ?
Au0A Au03 Au06 101.0 . . ?
Au0E Au03 Au06 156.5 . . ?
Au05 Au03 Au06 51.8 . . ?
Ag2P Au03 Au06 115.9 . . ?
Au01 Au03 Au06 101.5 . . ?
Au01 Au04 Au0E 118.1 . . ?
Au01 Au04 Au08 64.8 . . ?
Au0E Au04 Au08 175.5 . . ?
Au01 Au04 Au0I 172.7 . . ?
Au0E Au04 Au0I 64.1 . . ?
Au08 Au04 Au0I 113.6 . . ?
Au01 Au04 Ag1P 119.9 . . ?
Au0E Au04 Ag1P 114.1 . . ?
Au08 Au04 Ag1P 61.8 . . ?
Au0I Au04 Ag1P 62.5 . . ?
Au01 Au04 Ag24 61.5 . . ?
Au0E Au04 Ag24 63.2 . . ?
Au08 Au04 Ag24 117.4 . . ?
Au0I Au04 Ag24 123.4 . . ?
Ag1P Au04 Ag24 126.2 . . ?
Au01 Au04 Au03 66.4 . . ?
Au0E Au04 Au03 63.3 . . ?
Au08 Au04 Au03 121.1 . . ?
Au0I Au04 Au03 110.6 . . ?
Ag1P Au04 Au03 172.2 . . ?
Ag24 Au04 Au03 60.1 . . ?
Au01 Au04 Ag2C 123.5 . . ?
Au0E Au04 Ag2C 61.1 . . ?
Au08 Au04 Ag2C 114.6 . . ?
Au0I Au04 Ag2C 63.8 . . ?
Ag1P Au04 Ag2C 62.4 . . ?
Ag24 Au04 Ag2C 73.9 . . ?
Au03 Au04 Ag2C 118.9 . . ?
Au01 Au04 Au02 84.4 . . ?
Au0E Au04 Au02 95.7 . . ?
Au08 Au04 Au02 88.0 . . ?
Au0I Au04 Au02 88.5 . . ?
Ag1P Au04 Au02 118.2 . . ?
Ag24 Au04 Au02 115.5 . . ?
Au03 Au04 Au02 56.3 . . ?
Ag2C Au04 Au02 149.1 . . ?
Au01 Au04 Au0D 116.3 . . ?
Au0E Au04 Au0D 115.8 . . ?
Au08 Au04 Au0D 64.0 . . ?
Au0I Au04 Au0D 58.2 . . ?
Ag1P Au04 Au0D 59.5 . . ?
Ag24 Au04 Au0D 174.3 . . ?
Au03 Au04 Au0D 114.3 . . ?
Ag2C Au04 Au0D 110.8 . . ?
Au02 Au04 Au0D 58.8 . . ?
Au01 Au04 Ag2L 58.7 . . ?
Au0E Au04 Ag2L 116.9 . . ?
Au08 Au04 Ag2L 61.0 . . ?
Au0I Au04 Ag2L 127.4 . . ?
Ag1P Au04 Ag2L 72.6 . . ?
Ag24 Au04 Ag2L 64.9 . . ?
Au03 Au04 Ag2L 115.2 . . ?
Ag2C Au04 Ag2L 72.2 . . ?
Au02 Au04 Ag2L 138.7 . . ?
Au0D Au04 Ag2L 119.1 . . ?
Au06 Au05 Au01 126.1 . . ?
Au06 Au05 Au0K 169.2 . . ?
Au01 Au05 Au0K 63.0 . . ?
Au06 Au05 Au0C 62.8 . . ?
Au01 Au05 Au0C 169.1 . . ?
Au0K Au05 Au0C 107.5 . . ?
Au06 Au05 Au0P 110.9 . . ?
Au01 Au05 Au0P 110.9 . . ?
Au0K Au05 Au0P 58.4 . . ?
Au0C Au05 Au0P 58.3 . . ?
Au06 Au05 Ag2Q 71.3 . . ?
Au01 Au05 Ag2Q 63.2 . . ?
Au0K Au05 Ag2Q 119.5 . . ?
Au0C Au05 Ag2Q 127.7 . . ?
Au0P Au05 Ag2Q 172.0 . . ?
Au06 Au05 Ag29 115.0 . . ?
Au01 Au05 Ag29 114.1 . . ?
Au0K Au05 Ag29 60.1 . . ?
Au0C Au05 Ag29 61.3 . . ?
Au0P Au05 Ag29 61.7 . . ?
Ag2Q Au05 Ag29 125.0 . . ?
Au06 Au05 Ag2D 60.9 . . ?
Au01 Au05 Ag2D 126.1 . . ?
Au0K Au05 Ag2D 120.3 . . ?
Au0C Au05 Ag2D 62.4 . . ?
Au0P Au05 Ag2D 113.5 . . ?
Ag2Q Au05 Ag2D 74.4 . . ?
Ag29 Au05 Ag2D 65.6 . . ?
Au06 Au05 Ag2F 126.8 . . ?
Au01 Au05 Ag2F 61.2 . . ?
Au0K Au05 Ag2F 61.3 . . ?
Au0C Au05 Ag2F 120.2 . . ?
Au0P Au05 Ag2F 112.6 . . ?
Ag2Q Au05 Ag2F 70.0 . . ?
Ag29 Au05 Ag2F 64.1 . . ?
Ag2D Au05 Ag2F 74.4 . . ?
Au06 Au05 Au02 86.7 . . ?
Au01 Au05 Au02 84.2 . . ?
Au0K Au05 Au02 88.7 . . ?
Au0C Au05 Au02 90.6 . . ?
Au0P Au05 Au02 61.9 . . ?
Ag2Q Au05 Au02 111.1 . . ?
Ag29 Au05 Au02 123.6 . . ?
Ag2D Au05 Au02 144.2 . . ?
Ag2F Au05 Au02 141.3 . . ?
Au06 Au05 Au03 66.6 . . ?
Au01 Au05 Au03 64.7 . . ?
Au0K Au05 Au03 118.1 . . ?
Au0C Au05 Au03 119.5 . . ?
Au0P Au05 Au03 117.0 . . ?
Ag2Q Au05 Au03 56.2 . . ?
Ag29 Au05 Au03 178.1 . . ?
Ag2D Au05 Au03 116.4 . . ?
Ag2F Au05 Au03 115.9 . . ?
Au02 Au05 Au03 55.1 . . ?
Au05 Au06 Au07 98.6 . . ?
Au05 Au06 Ag2D 63.5 . . ?
Au07 Au06 Ag2D 160.3 . . ?
Au05 Au06 Ag2H 115.9 . . ?
Au07 Au06 Ag2H 62.4 . . ?
Ag2D Au06 Ag2H 131.4 . . ?
Au05 Au06 Au0M 126.9 . . ?
Au07 Au06 Au0M 129.0 . . ?
Ag2D Au06 Au0M 70.7 . . ?
Ag2H Au06 Au0M 76.4 . . ?
Au05 Au06 Au0C 60.6 . . ?
Au07 Au06 Au0C 102.2 . . ?
Ag2D Au06 Au0C 62.6 . . ?
Ag2H Au06 Au0C 164.2 . . ?
Au0M Au06 Au0C 118.6 . . ?
Au05 Au06 Ag28 157.0 . . ?
Au07 Au06 Ag28 62.7 . . ?
Ag2D Au06 Ag28 131.8 . . ?
Ag2H Au06 Ag28 69.2 . . ?
Au0M Au06 Ag28 75.9 . . ?
Au0C Au06 Ag28 107.9 . . ?
Au05 Au06 Ag2A 114.9 . . ?
Au07 Au06 Ag2A 115.9 . . ?
Ag2D Au06 Ag2A 68.6 . . ?
Ag2H Au06 Ag2A 128.7 . . ?
Au0M Au06 Ag2A 68.2 . . ?
Au0C Au06 Ag2A 59.2 . . ?
Ag28 Au06 Ag2A 67.1 . . ?
Au05 Au06 Au0B 99.7 . . ?
Au07 Au06 Au0B 57.1 . . ?
Ag2D Au06 Au0B 115.0 . . ?
Ag2H Au06 Au0B 112.8 . . ?
Au0M Au06 Au0B 123.9 . . ?
Au0C Au06 Au0B 55.7 . . ?
Ag28 Au06 Au0B 59.5 . . ?
Ag2A Au06 Au0B 64.2 . . ?
Au05 Au06 Au03 61.6 . . ?
Au07 Au06 Au03 58.1 . . ?
Ag2D Au06 Au03 114.4 . . ?
Ag2H Au06 Au03 56.7 . . ?
Au0M Au06 Au03 121.1 . . ?
Au0C Au06 Au03 113.5 . . ?
Ag28 Au06 Au03 112.4 . . ?
Ag2A Au06 Au03 170.6 . . ?
Au0B Au06 Au03 107.1 . . ?
Au05 Au06 Ag2Q 57.4 . . ?
Au07 Au06 Ag2Q 108.7 . . ?
Ag2D Au06 Ag2Q 69.9 . . ?
Ag2H Au06 Ag2Q 71.6 . . ?
Au0M Au06 Ag2Q 83.1 . . ?
Au0C Au06 Ag2Q 113.3 . . ?
Ag28 Au06 Ag2Q 138.7 . . ?
Ag2A Au06 Ag2Q 135.3 . . ?
Au0B Au06 Ag2Q 153.0 . . ?
Au03 Au06 Ag2Q 51.5 . . ?
Au06 Au07 Au0A 118.4 . . ?
Au06 Au07 Au0B 65.9 . . ?
Au0A Au07 Au0B 174.3 . . ?
Au06 Au07 Au0H 175.8 . . ?
Au0A Au07 Au0H 63.7 . . ?
Au0B Au07 Au0H 112.3 . . ?
Au06 Au07 Au03 68.2 . . ?
Au0A Au07 Au03 63.1 . . ?
Au0B Au07 Au03 122.6 . . ?
Au0H Au07 Au03 110.9 . . ?
Au06 Au07 Ag23 118.0 . . ?
Au0A Au07 Ag23 113.7 . . ?
Au0B Au07 Ag23 60.6 . . ?
Au0H Au07 Ag23 62.7 . . ?
Au03 Au07 Ag23 173.1 . . ?
Au06 Au07 Ag2T 119.1 . . ?
Au0A Au07 Ag2T 61.1 . . ?
Au0B Au07 Ag2T 113.9 . . ?
Au0H Au07 Ag2T 65.1 . . ?
Au03 Au07 Ag2T 117.7 . . ?
Ag23 Au07 Ag2T 62.9 . . ?
Au06 Au07 Ag2H 60.9 . . ?
Au0A Au07 Ag2H 62.8 . . ?
Au0B Au07 Ag2H 119.2 . . ?
Au0H Au07 Ag2H 122.5 . . ?
Au03 Au07 Ag2H 59.5 . . ?
Ag23 Au07 Ag2H 125.4 . . ?
Ag2T Au07 Ag2H 71.9 . . ?
Au06 Au07 Ag28 61.3 . . ?
Au0A Au07 Ag28 116.3 . . ?
Au0B Au07 Ag28 61.7 . . ?
Au0H Au07 Ag28 121.7 . . ?
Au03 Au07 Ag28 119.6 . . ?
Ag23 Au07 Ag28 67.2 . . ?
Ag2T Au07 Ag28 66.9 . . ?
Ag2H Au07 Ag28 68.1 . . ?
Au06 Au07 Au09 116.6 . . ?
Au0A Au07 Au09 117.3 . . ?
Au0B Au07 Au09 61.2 . . ?
Au0H Au07 Au09 59.7 . . ?
Au03 Au07 Au09 116.0 . . ?
Ag23 Au07 Au09 59.3 . . ?
Ag2T Au07 Au09 112.6 . . ?
Ag2H Au07 Au09 175.2 . . ?
Ag28 Au07 Au09 114.9 . . ?
Au06 Au07 Au02 86.5 . . ?
Au0A Au07 Au02 96.2 . . ?
Au0B Au07 Au02 87.7 . . ?
Au0H Au07 Au02 89.6 . . ?
Au03 Au07 Au02 56.8 . . ?
Ag23 Au07 Au02 119.1 . . ?
Ag2T Au07 Au02 151.2 . . ?
Ag2H Au07 Au02 115.4 . . ?
Ag28 Au07 Au02 141.9 . . ?
Au09 Au07 Au02 59.9 . . ?
Au04 Au08 Au0K 106.0 . . ?
Au04 Au08 Au0L 107.9 . . ?
Au0K Au08 Au0L 63.6 . . ?
Au04 Au08 Ag1P 60.9 . . ?
Au0K Au08 Ag1P 163.9 . . ?
Au0L Au08 Ag1P 109.8 . . ?
Au04 Au08 Ag2R 113.6 . . ?
Au0K Au08 Ag2R 119.0 . . ?
Au0L Au08 Ag2R 61.2 . . ?
Ag1P Au08 Ag2R 63.8 . . ?
Au04 Au08 Au0S 123.1 . . ?
Au0K Au08 Au0S 120.8 . . ?
Au0L Au08 Au0S 120.6 . . ?
Ag1P Au08 Au0S 75.3 . . ?
Ag2R Au08 Au0S 71.2 . . ?
Au04 Au08 Ag2G 167.3 . . ?
Au0K Au08 Ag2G 63.5 . . ?
Au0L Au08 Ag2G 61.7 . . ?
Ag1P Au08 Ag2G 127.9 . . ?
Ag2R Au08 Ag2G 69.0 . . ?
Au0S Au08 Ag2G 69.6 . . ?
Au04 Au08 Au01 57.2 . . ?
Au0K Au08 Au01 61.1 . . ?
Au0L Au08 Au01 112.2 . . ?
Ag1P Au08 Au01 112.4 . . ?
Ag2R Au08 Au01 167.9 . . ?
Au0S Au08 Au01 119.8 . . ?
Ag2G Au08 Au01 118.1 . . ?
Au04 Au08 Ag2L 64.2 . . ?
Au0K Au08 Ag2L 110.4 . . ?
Au0L Au08 Ag2L 169.2 . . ?
Ag1P Au08 Ag2L 73.5 . . ?
Ag2R Au08 Ag2L 127.9 . . ?
Au0S Au08 Ag2L 70.1 . . ?
Ag2G Au08 Ag2L 125.0 . . ?
Au01 Au08 Ag2L 57.6 . . ?
Au04 Au08 Ag27 111.9 . . ?
Au0K Au08 Ag27 60.5 . . ?
Au0L Au08 Ag27 117.6 . . ?
Ag1P Au08 Ag27 131.1 . . ?
Ag2R Au08 Ag27 131.6 . . ?
Au0S Au08 Ag27 71.1 . . ?
Ag2G Au08 Ag27 70.2 . . ?
Au01 Au08 Ag27 59.9 . . ?
Ag2L Au08 Ag27 62.3 . . ?
Au04 Au08 Au0D 62.0 . . ?
Au0K Au08 Au0D 108.0 . . ?
Au0L Au08 Au0D 57.3 . . ?
Ag1P Au08 Au0D 58.6 . . ?
Ag2R Au08 Au0D 59.4 . . ?
Au0S Au08 Au0D 122.7 . . ?
Ag2G Au08 Au0D 112.9 . . ?
Au01 Au08 Au0D 108.7 . . ?
Ag2L Au08 Au0D 120.0 . . ?
Ag27 Au08 Au0D 166.2 . . ?
Ag2K Au09 Au0J 97.8 . . ?
Ag2K Au09 Au0H 98.8 . . ?
Au0J Au09 Au0H 162.9 . . ?
Ag2K Au09 Au0G 61.8 . . ?
Au0J Au09 Au0G 61.1 . . ?
Au0H Au09 Au0G 124.6 . . ?
Ag2K Au09 Au0F 64.2 . . ?
Au0J Au09 Au0F 126.4 . . ?
Au0H Au09 Au0F 58.9 . . ?
Au0G Au09 Au0F 66.3 . . ?
Ag2K Au09 Ag23 123.5 . . ?
Au0J Au09 Ag23 111.3 . . ?
Au0H Au09 Ag23 62.0 . . ?
Au0G Au09 Ag23 172.1 . . ?
Au0F Au09 Ag23 120.8 . . ?
Ag2K Au09 Au0B 150.7 . . ?
Au0J Au09 Au0B 59.5 . . ?
Au0H Au09 Au0B 105.9 . . ?
Au0G Au09 Au0B 113.3 . . ?
Au0F Au09 Au0B 143.3 . . ?
Ag23 Au09 Au0B 59.1 . . ?
Ag2K Au09 Ag2B 94.0 . . ?
Au0J Au09 Ag2B 60.1 . . ?
Au0H Au09 Ag2B 122.6 . . ?
Au0G Au09 Ag2B 110.8 . . ?
Au0F Au09 Ag2B 157.2 . . ?
Ag23 Au09 Ag2B 64.3 . . ?
Au0B Au09 Ag2B 59.5 . . ?
Ag2K Au09 Au07 153.0 . . ?
Au0J Au09 Au07 105.6 . . ?
Au0H Au09 Au07 57.4 . . ?
Au0G Au09 Au07 118.8 . . ?
Au0F Au09 Au07 90.7 . . ?
Ag23 Au09 Au07 59.7 . . ?
Au0B Au09 Au07 56.1 . . ?
Ag2B Au09 Au07 109.2 . . ?
Ag2K Au09 Au02 110.9 . . ?
Au0J Au09 Au02 81.6 . . ?
Au0H Au09 Au02 88.7 . . ?
Au0G Au09 Au02 58.4 . . ?
Au0F Au09 Au02 62.6 . . ?
Ag23 Au09 Au02 120.3 . . ?
Au0B Au09 Au02 85.4 . . ?
Ag2B Au09 Au02 136.9 . . ?
Au07 Au09 Au02 60.6 . . ?
Ag2K Au09 Ag2S 59.8 . . ?
Au0J Au09 Ag2S 134.5 . . ?
Au0H Au09 Ag2S 59.3 . . ?
Au0G Au09 Ag2S 121.1 . . ?
Au0F Au09 Ag2S 81.8 . . ?
Ag23 Au09 Ag2S 65.3 . . ?
Au0B Au09 Ag2S 121.3 . . ?
Ag2B Au09 Ag2S 81.1 . . ?
Au07 Au09 Ag2S 109.2 . . ?
Au02 Au09 Ag2S 141.7 . . ?
Au07 Au0A Au0E 113.9 . . ?
Au07 Au0A Ag2T 62.2 . . ?
Au0E Au0A Ag2T 173.9 . . ?
Au07 Au0A Au0N 105.6 . . ?
Au0E Au0A Au0N 60.3 . . ?
Ag2T Au0A Au0N 115.3 . . ?
Au07 Au0A Ag2P 114.9 . . ?
Au0E Au0A Ag2P 61.8 . . ?
Ag2T Au0A Ag2P 123.7 . . ?
Au0N Au0A Ag2P 118.6 . . ?
Au07 Au0A Ag2O 172.6 . . ?
Au0E Au0A Ag2O 61.4 . . ?
Ag2T Au0A Ag2O 122.0 . . ?
Au0N Au0A Ag2O 67.3 . . ?
Ag2P Au0A Ag2O 68.6 . . ?
Au07 Au0A Au0H 58.7 . . ?
Au0E Au0A Au0H 110.3 . . ?
Ag2T Au0A Au0H 63.8 . . ?
Au0N Au0A Au0H 58.3 . . ?
Ag2P Au0A Au0H 168.2 . . ?
Ag2O Au0A Au0H 116.5 . . ?
Au07 Au0A Ag2H 61.3 . . ?
Au0E Au0A Ag2H 111.0 . . ?
Ag2T Au0A Ag2H 71.7 . . ?
Au0N Au0A Ag2H 161.5 . . ?
Ag2P Au0A Ag2H 62.4 . . ?
Ag2O Au0A Ag2H 125.0 . . ?
Au0H Au0A Ag2H 116.5 . . ?
Au07 Au0A Au03 60.8 . . ?
Au0E Au0A Au03 62.4 . . ?
Ag2T Au0A Au03 116.6 . . ?
Au0N Au0A Au03 104.5 . . ?
Ag2P Au0A Au03 63.4 . . ?
Ag2O Au0A Au03 118.0 . . ?
Au0H Au0A Au03 105.5 . . ?
Ag2H Au0A Au03 58.3 . . ?
Au07 Au0A Ag2N 110.6 . . ?
Au0E Au0A Ag2N 113.2 . . ?
Ag2T Au0A Ag2N 65.8 . . ?
Au0N Au0A Ag2N 61.3 . . ?
Ag2P Au0A Ag2N 131.5 . . ?
Ag2O Au0A Ag2N 68.4 . . ?
Au0H Au0A Ag2N 58.7 . . ?
Ag2H Au0A Ag2N 133.7 . . ?
Au03 Au0A Ag2N 162.3 . . ?
Au07 Au0A Au0X 125.2 . . ?
Au0E Au0A Au0X 115.9 . . ?
Ag2T Au0A Au0X 69.7 . . ?
Au0N Au0A Au0X 118.0 . . ?
Ag2P Au0A Au0X 72.0 . . ?
Ag2O Au0A Au0X 61.7 . . ?
Au0H Au0A Au0X 119.8 . . ?
Ag2H Au0A Au0X 80.3 . . ?
Au03 Au0A Au0X 129.1 . . ?
Ag2N Au0A Au0X 68.6 . . ?
Au0C Au0B Au07 105.7 . . ?
Au0C Au0B Au0J 67.2 . . ?
Au07 Au0B Au0J 110.4 . . ?
Au0C Au0B Ag23 167.4 . . ?
Au07 Au0B Ag23 62.4 . . ?
Au0J Au0B Ag23 111.8 . . ?
Au0C Au0B Ag2B 121.1 . . ?
Au07 Au0B Ag2B 115.5 . . ?
Au0J Au0B Ag2B 60.1 . . ?
Ag23 Au0B Ag2B 65.0 . . ?
Au0C Au0B Au09 111.8 . . ?
Au07 Au0B Au09 62.7 . . ?
Au0J Au0B Au09 59.0 . . ?
Ag23 Au0B Au09 60.2 . . ?
Ag2B Au0B Au09 60.3 . . ?
Au0C Au0B Ag2M 62.5 . . ?
Au07 Au0B Ag2M 167.0 . . ?
Au0J Au0B Ag2M 61.1 . . ?
Ag23 Au0B Ag2M 128.9 . . ?
Ag2B Au0B Ag2M 70.1 . . ?
Au09 Au0B Ag2M 115.0 . . ?
Au0C Au0B Ag28 111.2 . . ?
Au07 Au0B Ag28 62.4 . . ?
Au0J Au0B Ag28 172.3 . . ?
Ag23 Au0B Ag28 68.0 . . ?
Ag2B Au0B Ag28 124.4 . . ?
Au09 Au0B Ag28 116.6 . . ?
Ag2M Au0B Ag28 125.4 . . ?
Au0C Au0B Au0Q 109.3 . . ?
Au07 Au0B Au0Q 128.5 . . ?
Au0J Au0B Au0Q 117.3 . . ?
Ag23 Au0B Au0Q 82.5 . . ?
Ag2B Au0B Au0Q 75.7 . . ?
Au09 Au0B Au0Q 130.6 . . ?
Ag2M Au0B Au0Q 63.4 . . ?
Ag28 Au0B Au0Q 70.4 . . ?
Au0C Au0B Au06 60.2 . . ?
Au07 Au0B Au06 57.0 . . ?
Au0J Au0B Au06 115.7 . . ?
Ag23 Au0B Au06 111.9 . . ?
Ag2B Au0B Au06 170.7 . . ?
Au09 Au0B Au06 110.5 . . ?
Ag2M Au0B Au06 116.1 . . ?
Ag28 Au0B Au06 58.8 . . ?
Au0Q Au0B Au06 113.1 . . ?
Au0C Au0B Ag2A 57.9 . . ?
Au07 Au0B Ag2A 109.1 . . ?
Au0J Au0B Ag2A 118.5 . . ?
Ag23 Au0B Ag2A 127.9 . . ?
Ag2B Au0B Ag2A 132.2 . . ?
Au09 Au0B Ag2A 166.0 . . ?
Ag2M Au0B Ag2A 70.2 . . ?
Ag28 Au0B Ag2A 64.0 . . ?
Au0Q Au0B Ag2A 63.3 . . ?
Au06 Au0B Ag2A 57.0 . . ?
Au0B Au0C Au0P 100.7 . . ?
Au0B Au0C Au05 102.8 . . ?
Au0P Au0C Au05 61.9 . . ?
Au0B Au0C Ag2A 68.1 . . ?
Au0P Au0C Ag2A 167.0 . . ?
Au05 Au0C Ag2A 112.9 . . ?
Au0B Au0C Au06 64.1 . . ?
Au0P Au0C Au06 108.6 . . ?
Au05 Au0C Au06 56.5 . . ?
Ag2A Au0C Au06 61.2 . . ?
Au0B Au0C Au19 127.0 . . ?
Au0P Au0C Au19 119.9 . . ?
Au05 Au0C Au19 125.2 . . ?
Ag2A Au0C Au19 73.0 . . ?
Au06 Au0C Au19 123.2 . . ?
Au0B Au0C Ag2Z 110.9 . . ?
Au0P Au0C Ag2Z 62.0 . . ?
Au05 Au0C Ag2Z 118.2 . . ?
Ag2A Au0C Ag2Z 127.1 . . ?
Au06 Au0C Ag2Z 169.3 . . ?
Au19 Au0C Ag2Z 67.5 . . ?
Au0B Au0C Ag2M 61.4 . . ?
Au0P Au0C Ag2M 107.3 . . ?
Au05 Au0C Ag2M 160.3 . . ?
Ag2A Au0C Ag2M 73.7 . . ?
Au06 Au0C Ag2M 118.5 . . ?
Au19 Au0C Ag2M 74.2 . . ?
Ag2Z Au0C Ag2M 62.8 . . ?
Au0B Au0C Ag29 160.5 . . ?
Au0P Au0C Ag29 62.8 . . ?
Au05 Au0C Ag29 61.1 . . ?
Ag2A Au0C Ag29 126.7 . . ?
Au06 Au0C Ag29 109.5 . . ?
Au19 Au0C Ag29 72.4 . . ?
Ag2Z Au0C Ag29 71.8 . . ?
Ag2M Au0C Ag29 131.1 . . ?
Au0B Au0C Ag2D 118.9 . . ?
Au0P Au0C Ag2D 115.1 . . ?
Au05 Au0C Ag2D 60.6 . . ?
Ag2A Au0C Ag2D 67.7 . . ?
Au06 Au0C Ag2D 58.4 . . ?
Au19 Au0C Ag2D 74.8 . . ?
Ag2Z Au0C Ag2D 129.1 . . ?
Ag2M Au0C Ag2D 136.0 . . ?
Ag29 Au0C Ag2D 64.9 . . ?
Au0B Au0C Au0J 57.9 . . ?
Au0P Au0C Au0J 54.8 . . ?
Au05 Au0C Au0J 104.5 . . ?
Ag2A Au0C Au0J 119.3 . . ?
Au06 Au0C Au0J 111.3 . . ?
Au19 Au0C Au0J 119.8 . . ?
Ag2Z Au0C Au0J 59.5 . . ?
Ag2M Au0C Au0J 57.9 . . ?
Ag29 Au0C Au0J 112.8 . . ?
Ag2D Au0C Au0J 164.6 . . ?
Au0I Au0D Au0L 157.4 . . ?
Au0I Au0D Au0G 126.2 . . ?
Au0L Au0D Au0G 62.2 . . ?
Au0I Au0D Ag1Z 92.0 . . ?
Au0L Au0D Ag1Z 109.8 . . ?
Au0G Au0D Ag1Z 65.3 . . ?
Au0I Au0D Ag1P 61.2 . . ?
Au0L Au0D Ag1P 108.5 . . ?
Au0G Au0D Ag1P 170.3 . . ?
Ag1Z Au0D Ag1P 122.9 . . ?
Au0I Au0D Ag2I 61.3 . . ?
Au0L Au0D Ag2I 134.3 . . ?
Au0G Au0D Ag2I 126.4 . . ?
Ag1Z Au0D Ag2I 61.2 . . ?
Ag1P Au0D Ag2I 61.7 . . ?
Au0I Au0D Au02 88.5 . . ?
Au0L Au0D Au02 78.9 . . ?
Au0G Au0D Au02 59.0 . . ?
Ag1Z Au0D Au02 109.5 . . ?
Ag1P Au0D Au02 118.2 . . ?
Ag2I Au0D Au02 146.6 . . ?
Au0I Au0D Ag2R 121.2 . . ?
Au0L Au0D Ag2R 60.4 . . ?
Au0G Au0D Ag2R 111.7 . . ?
Ag1Z Au0D Ag2R 103.8 . . ?
Ag1P Au0D Ag2R 62.8 . . ?
Ag2I Au0D Ag2R 77.8 . . ?
Au02 Au0D Ag2R 134.1 . . ?
Au0I Au0D Au0F 61.1 . . ?
Au0L Au0D Au0F 125.7 . . ?
Au0G Au0D Au0F 65.7 . . ?
Ag1Z Au0D Au0F 58.0 . . ?
Ag1P Au0D Au0F 122.3 . . ?
Ag2I Au0D Au0F 89.3 . . ?
Au02 Au0D Au0F 61.8 . . ?
Ag2R Au0D Au0F 161.5 . . ?
Au0I Au0D Au04 56.5 . . ?
Au0L Au0D Au04 101.0 . . ?
Au0G Au0D Au04 119.2 . . ?
Ag1Z Au0D Au04 145.3 . . ?
Ag1P Au0D Au04 57.7 . . ?
Ag2I Au0D Au04 107.2 . . ?
Au02 Au0D Au04 60.6 . . ?
Ag2R Au0D Au04 105.1 . . ?
Au0F Au0D Au04 91.2 . . ?
Au0I Au0D Au08 103.4 . . ?
Au0L Au0D Au08 56.9 . . ?
Au0G Au0D Au08 112.8 . . ?
Ag1Z Au0D Au08 160.2 . . ?
Ag1P Au0D Au08 57.6 . . ?
Ag2I Au0D Au08 115.7 . . ?
Au02 Au0D Au08 83.5 . . ?
Ag2R Au0D Au08 57.6 . . ?
Au0F Au0D Au08 140.8 . . ?
Au04 Au0D Au08 54.0 . . ?
Au0I Au0D Ag37 146.3 . . ?
Au0L Au0D Ag37 56.0 . . ?
Au0G Au0D Ag37 58.6 . . ?
Ag1Z Au0D Ag37 58.0 . . ?
Ag1P Au0D Ag37 119.8 . . ?
Ag2I Au0D Ag37 88.7 . . ?
Au02 Au0D Ag37 114.4 . . ?
Ag2R Au0D Ag37 60.2 . . ?
Au0F Au0D Ag37 107.0 . . ?
Au04 Au0D Ag37 156.2 . . ?
Au08 Au0D Ag37 103.4 . . ?
Au04 Au0E Au0A 114.2 . . ?
Au04 Au0E Au0N 106.1 . . ?
Au0A Au0E Au0N 61.6 . . ?
Au04 Au0E Ag2O 173.5 . . ?
Au0A Au0E Ag2O 61.4 . . ?
Au0N Au0E Ag2O 67.8 . . ?
Au04 Au0E Ag2C 63.2 . . ?
Au0A Au0E Ag2C 173.4 . . ?
Au0N Au0E Ag2C 112.7 . . ?
Ag2O Au0E Ag2C 120.6 . . ?
Au04 Au0E Ag2P 114.4 . . ?
Au0A Au0E Ag2P 61.0 . . ?
Au0N Au0E Ag2P 119.1 . . ?
Ag2O Au0E Ag2P 68.3 . . ?
Ag2C Au0E Ag2P 125.4 . . ?
Au04 Au0E Au0I 58.0 . . ?
Au0A Au0E Au0I 110.8 . . ?
Au0N Au0E Au0I 58.5 . . ?
Ag2O Au0E Au0I 118.1 . . ?
Ag2C Au0E Au0I 62.6 . . ?
Ag2P Au0E Au0I 167.0 . . ?
Au04 Au0E Ag2J 113.6 . . ?
Au0A Au0E Ag2J 112.7 . . ?
Au0N Au0E Ag2J 61.6 . . ?
Ag2O Au0E Ag2J 66.0 . . ?
Ag2C Au0E Ag2J 64.8 . . ?
Ag2P Au0E Ag2J 128.6 . . ?
Au0I Au0E Ag2J 63.0 . . ?
Au04 Au0E Ag24 60.4 . . ?
Au0A Au0E Ag24 110.7 . . ?
Au0N Au0E Ag24 161.8 . . ?
Ag2O Au0E Ag24 124.9 . . ?
Ag2C Au0E Ag24 73.7 . . ?
Ag2P Au0E Ag24 62.7 . . ?
Au0I Au0E Ag24 115.2 . . ?
Ag2J Au0E Ag24 133.3 . . ?
Au04 Au0E Au0V 120.3 . . ?
Au0A Au0E Au0V 115.8 . . ?
Au0N Au0E Au0V 125.1 . . ?
Ag2O Au0E Au0V 66.1 . . ?
Ag2C Au0E Au0V 69.8 . . ?
Ag2P Au0E Au0V 67.3 . . ?
Au0I Au0E Au0V 125.3 . . ?
Ag2J Au0E Au0V 73.6 . . ?
Ag24 Au0E Au0V 72.9 . . ?
Au04 Au0E Au03 61.2 . . ?
Au0A Au0E Au03 61.7 . . ?
Au0N Au0E Au03 104.9 . . ?
Ag2O Au0E Au03 117.4 . . ?
Ag2C Au0E Au03 119.0 . . ?
Ag2P Au0E Au03 62.9 . . ?
Au0I Au0E Au03 104.6 . . ?
Ag2J Au0E Au03 164.7 . . ?
Ag24 Au0E Au03 58.6 . . ?
Au0V Au0E Au03 121.7 . . ?
Ag1Z Au0F Au0H 153.2 . . ?
Ag1Z Au0F Au0N 134.1 . . ?
Au0H Au0F Au0N 59.5 . . ?
Ag1Z Au0F Au09 108.5 . . ?
Au0H Au0F Au09 60.0 . . ?
Au0N Au0F Au09 116.8 . . ?
Ag1Z Au0F Au0I 89.8 . . ?
Au0H Au0F Au0I 113.8 . . ?
Au0N Au0F Au0I 58.0 . . ?
Au09 Au0F Au0I 143.2 . . ?
Ag1Z Au0F Au0D 58.8 . . ?
Au0H Au0F Au0D 144.7 . . ?
Au0N Au0F Au0D 112.8 . . ?
Au09 Au0F Au0D 105.5 . . ?
Au0I Au0F Au0D 56.7 . . ?
Ag1Z Au0F Ag3K 73.2 . . ?
Au0H Au0F Ag3K 109.2 . . ?
Au0N Au0F Ag3K 61.8 . . ?
Au09 Au0F Ag3K 159.8 . . ?
Au0I Au0F Ag3K 55.3 . . ?
Au0D Au0F Ag3K 92.6 . . ?
Ag1Z Au0F Ag2K 61.2 . . ?
Au0H Au0F Ag2K 94.5 . . ?
Au0N Au0F Ag2K 143.4 . . ?
Au09 Au0F Ag2K 56.6 . . ?
Au0I Au0F Ag2K 151.0 . . ?
Au0D Au0F Ag2K 103.1 . . ?
Ag3K Au0F Ag2K 111.2 . . ?
Ag1Z Au0F Au02 107.7 . . ?
Au0H Au0F Au02 87.8 . . ?
Au0N Au0F Au02 101.2 . . ?
Au09 Au0F Au02 59.9 . . ?
Au0I Au0F Au02 84.5 . . ?
Au0D Au0F Au02 58.8 . . ?
Ag3K Au0F Au02 139.7 . . ?
Ag2K Au0F Au02 103.2 . . ?
Ag1Z Au0F Ag36 107.2 . . ?
Au0H Au0F Ag36 57.0 . . ?
Au0N Au0F Ag36 57.9 . . ?
Au09 Au0F Ag36 101.3 . . ?
Au0I Au0F Ag36 103.3 . . ?
Au0D Au0F Ag36 152.6 . . ?
Ag3K Au0F Ag36 60.0 . . ?
Ag2K Au0F Ag36 86.9 . . ?
Au02 Au0F Ag36 144.2 . . ?
Ag1Z Au0F Au0G 61.5 . . ?
Au0H Au0F Au0G 116.2 . . ?
Au0N Au0F Au0G 155.8 . . ?
Au09 Au0F Au0G 56.7 . . ?
Au0I Au0F Au0G 111.4 . . ?
Au0D Au0F Au0G 55.1 . . ?
Ag3K Au0F Au0G 133.3 . . ?
Ag2K Au0F Au0G 56.4 . . ?
Au02 Au0F Au0G 54.8 . . ?
Ag36 Au0F Au0G 143.0 . . ?
Au0D Au0G Au02 62.5 . . ?
Au0D Au0G Au09 109.4 . . ?
Au02 Au0G Au09 62.2 . . ?
Au0D Au0G Ag3M 159.0 . . ?
Au02 Au0G Ag3M 136.3 . . ?
Au09 Au0G Ag3M 80.2 . . ?
Au0D Au0G Au0J 142.7 . . ?
Au02 Au0G Au0J 82.3 . . ?
Au09 Au0G Au0J 58.7 . . ?
Ag3M Au0G Au0J 58.3 . . ?
Au0D Au0G Ag32 119.7 . . ?
Au02 Au0G Ag32 118.2 . . ?
Au09 Au0G Ag32 123.4 . . ?
Ag3M Au0G Ag32 64.2 . . ?
Au0J Au0G Ag32 65.2 . . ?
Au0D Au0G Ag2K 109.4 . . ?
Au02 Au0G Ag2K 110.9 . . ?
Au09 Au0G Ag2K 58.0 . . ?
Ag3M Au0G Ag2K 59.0 . . ?
Au0J Au0G Ag2K 93.8 . . ?
Ag32 Au0G Ag2K 121.8 . . ?
Au0D Au0G Au0L 58.7 . . ?
Au02 Au0G Au0L 78.9 . . ?
Au09 Au0G Au0L 138.7 . . ?
Ag3M Au0G Au0L 126.1 . . ?
Au0J Au0G Au0L 104.9 . . ?
Ag32 Au0G Au0L 62.6 . . ?
Ag2K Au0G Au0L 160.1 . . ?
Au0D Au0G Ag37 65.5 . . ?
Au02 Au0G Ag37 124.2 . . ?
Au09 Au0G Ag37 159.8 . . ?
Ag3M Au0G Ag37 98.9 . . ?
Au0J Au0G Ag37 137.5 . . ?
Ag32 Au0G Ag37 72.6 . . ?
Ag2K Au0G Ag37 104.1 . . ?
Au0L Au0G Ag37 57.3 . . ?
Au0D Au0G Ag1Z 57.5 . . ?
Au02 Au0G Ag1Z 106.2 . . ?
Au09 Au0G Ag1Z 102.4 . . ?
Ag3M Au0G Ag1Z 102.8 . . ?
Au0J Au0G Ag1Z 153.5 . . ?
Ag32 Au0G Ag1Z 126.6 . . ?
Ag2K Au0G Ag1Z 59.7 . . ?
Au0L Au0G Ag1Z 101.4 . . ?
Ag37 Au0G Ag1Z 57.9 . . ?
Au0D Au0G Au0P 95.7 . . ?
Au02 Au0G Au0P 60.9 . . ?
Au09 Au0G Au0P 92.9 . . ?
Ag3M Au0G Au0P 102.5 . . ?
Au0J Au0G Au0P 53.6 . . ?
Ag32 Au0G Au0P 57.4 . . ?
Ag2K Au0G Au0P 146.2 . . ?
Au0L Au0G Au0P 53.7 . . ?
Ag37 Au0G Au0P 106.9 . . ?
Ag1Z Au0G Au0P 152.3 . . ?
Au0D Au0G Au0F 59.2 . . ?
Au02 Au0G Au0F 60.6 . . ?
Au09 Au0G Au0F 57.0 . . ?
Ag3M Au0G Au0F 117.2 . . ?
Au0J Au0G Au0F 115.0 . . ?
Ag32 Au0G Au0F 178.5 . . ?
Ag2K Au0G Au0F 59.7 . . ?
Au0L Au0G Au0F 116.0 . . ?
Ag37 Au0G Au0F 107.3 . . ?
Ag1Z Au0G Au0F 53.9 . . ?
Au0P Au0G Au0F 121.4 . . ?
Au07 Au0H Au0N 106.2 . . ?
Au07 Au0H Au0F 95.4 . . ?
Au0N Au0H Au0F 60.9 . . ?
Au07 Au0H Ag36 161.6 . . ?
Au0N Au0H Ag36 61.7 . . ?
Au0F Au0H Ag36 66.9 . . ?
Au07 Au0H Au09 62.9 . . ?
Au0N Au0H Au09 119.1 . . ?
Au0F Au0H Au09 61.1 . . ?
Ag36 Au0H Au09 109.3 . . ?
Au07 Au0H Ag2N 112.0 . . ?
Au0N Au0H Ag2N 63.0 . . ?
Au0F Au0H Ag2N 122.3 . . ?
Ag36 Au0H Ag2N 76.1 . . ?
Au09 Au0H Ag2N 174.7 . . ?
Au07 Au0H Ag2S 116.7 . . ?
Au0N Au0H Ag2S 126.9 . . ?
Au0F Au0H Ag2S 84.5 . . ?
Ag36 Au0H Ag2S 68.3 . . ?
Au09 Au0H Ag2S 62.5 . . ?
Ag2N Au0H Ag2S 120.8 . . ?
Au07 Au0H Au0A 57.6 . . ?
Au0N Au0H Au0A 60.2 . . ?
Au0F Au0H Au0A 99.9 . . ?
Ag36 Au0H Au0A 118.5 . . ?
Au09 Au0H Au0A 114.7 . . ?
Ag2N Au0H Au0A 61.4 . . ?
Ag2S Au0H Au0A 172.9 . . ?
Au07 Au0H Ag23 60.7 . . ?
Au0N Au0H Ag23 166.5 . . ?
Au0F Au0H Ag23 120.5 . . ?
Ag36 Au0H Ag23 131.8 . . ?
Au09 Au0H Ag23 59.6 . . ?
Ag2N Au0H Ag23 117.1 . . ?
Ag2S Au0H Ag23 65.6 . . ?
Au0A Au0H Ag23 107.3 . . ?
Au07 Au0H Au0T 120.0 . . ?
Au0N Au0H Au0T 120.2 . . ?
Au0F Au0H Au0T 138.9 . . ?
Ag36 Au0H Au0T 78.3 . . ?
Au09 Au0H Au0T 115.0 . . ?
Ag2N Au0H Au0T 65.6 . . ?
Ag2S Au0H Au0T 62.1 . . ?
Au0A Au0H Au0T 116.0 . . ?
Ag23 Au0H Au0T 68.5 . . ?
Au07 Au0H Ag2T 59.4 . . ?
Au0N Au0H Ag2T 111.4 . . ?
Au0F Au0H Ag2T 151.9 . . ?
Ag36 Au0H Ag2T 136.2 . . ?
Au09 Au0H Ag2T 110.6 . . ?
Ag2N Au0H Ag2T 64.4 . . ?
Ag2S Au0H Ag2T 116.6 . . ?
Au0A Au0H Ag2T 57.4 . . ?
Ag23 Au0H Ag2T 60.4 . . ?
Au0T Au0H Ag2T 69.1 . . ?
Au04 Au0I Ag3K 160.9 . . ?
Au04 Au0I Au0D 65.4 . . ?
Ag3K Au0I Au0D 102.0 . . ?
Au04 Au0I Au0N 106.9 . . ?
Ag3K Au0I Au0N 65.6 . . ?
Au0D Au0I Au0N 119.6 . . ?
Au04 Au0I Ag1P 60.5 . . ?
Ag3K Au0I Ag1P 127.8 . . ?
Au0D Au0I Ag1P 61.2 . . ?
Au0N Au0I Ag1P 166.6 . . ?
Au04 Au0I Au0E 57.9 . . ?
Ag3K Au0I Au0E 123.1 . . ?
Au0D Au0I Au0E 116.8 . . ?
Au0N Au0I Au0E 59.5 . . ?
Ag1P Au0I Au0E 107.5 . . ?
Au04 Au0I Ag2I 114.4 . . ?
Ag3K Au0I Ag2I 67.0 . . ?
Au0D Au0I Ag2I 61.4 . . ?
Au0N Au0I Ag2I 131.4 . . ?
Ag1P Au0I Ag2I 61.7 . . ?
Au0E Au0I Ag2I 169.0 . . ?
Au04 Au0I Au0F 97.1 . . ?
Ag3K Au0I Au0F 63.8 . . ?
Au0D Au0I Au0F 62.2 . . ?
Au0N Au0I Au0F 59.7 . . ?
Ag1P Au0I Au0F 123.3 . . ?
Au0E Au0I Au0F 98.6 . . ?
Ag2I Au0I Au0F 90.0 . . ?
Au04 Au0I Au0R 127.6 . . ?
Ag3K Au0I Au0R 71.0 . . ?
Au0D Au0I Au0R 122.3 . . ?
Au0N Au0I Au0R 109.1 . . ?
Ag1P Au0I Au0R 78.5 . . ?
Au0E Au0I Au0R 113.5 . . ?
Ag2I Au0I Au0R 63.7 . . ?
Au0F Au0I Au0R 133.9 . . ?
Au04 Au0I Ag2C 61.6 . . ?
Ag3K Au0I Ag2C 137.0 . . ?
Au0D Au0I Ag2C 114.7 . . ?
Au0N Au0I Ag2C 110.1 . . ?
Ag1P Au0I Ag2C 61.0 . . ?
Au0E Au0I Ag2C 58.6 . . ?
Ag2I Au0I Ag2C 111.5 . . ?
Au0F Au0I Ag2C 154.2 . . ?
Au0R Au0I Ag2C 70.9 . . ?
Au04 Au0I Ag2J 109.7 . . ?
Ag3K Au0I Ag2J 82.6 . . ?
Au0D Au0I Ag2J 175.0 . . ?
Au0N Au0I Ag2J 60.4 . . ?
Ag1P Au0I Ag2J 117.5 . . ?
Au0E Au0I Ag2J 58.6 . . ?
Ag2I Au0I Ag2J 122.7 . . ?
Au0F Au0I Ag2J 119.0 . . ?
Au0R Au0I Ag2J 60.8 . . ?
Ag2C Au0I Ag2J 61.9 . . ?
Au0P Au0J Ag3M 115.4 . . ?
Au0P Au0J Au09 103.1 . . ?
Ag3M Au0J Au09 82.0 . . ?
Au0P Au0J Au0B 99.8 . . ?
Ag3M Au0J Au0B 134.3 . . ?
Au09 Au0J Au0B 61.5 . . ?
Au0P Au0J Ag2B 158.6 . . ?
Ag3M Au0J Ag2B 78.6 . . ?
Au09 Au0J Ag2B 61.3 . . ?
Au0B Au0J Ag2B 60.5 . . ?
Au0P Au0J Au0G 67.3 . . ?
Ag3M Au0J Au0G 60.5 . . ?
Au09 Au0J Au0G 60.2 . . ?
Au0B Au0J Au0G 114.3 . . ?
Ag2B Au0J Au0G 111.1 . . ?
Au0P Au0J Ag2M 109.3 . . ?
Ag3M Au0J Ag2M 125.5 . . ?
Au09 Au0J Ag2M 116.7 . . ?
Au0B Au0J Ag2M 60.4 . . ?
Ag2B Au0J Ag2M 70.0 . . ?
Au0G Au0J Ag2M 173.7 . . ?
Au0P Au0J Ag2Z 61.7 . . ?
Ag3M Au0J Ag2Z 115.6 . . ?
Au09 Au0J Ag2Z 160.0 . . ?
Au0B Au0J Ag2Z 106.2 . . ?
Ag2B Au0J Ag2Z 128.9 . . ?
Au0G Au0J Ag2Z 118.6 . . ?
Ag2M Au0J Ag2Z 62.1 . . ?
Au0P Au0J Au1J 118.1 . . ?
Ag3M Au0J Au1J 65.4 . . ?
Au09 Au0J Au1J 135.2 . . ?
Au0B Au0J Au1J 122.7 . . ?
Ag2B Au0J Au1J 81.9 . . ?
Au0G Au0J Au1J 119.3 . . ?
Ag2M Au0J Au1J 66.9 . . ?
Ag2Z Au0J Au1J 64.3 . . ?
Au0P Au0J Au0C 56.7 . . ?
Ag3M Au0J Au0C 170.6 . . ?
Au09 Au0J Au0C 104.2 . . ?
Au0B Au0J Au0C 54.9 . . ?
Ag2B Au0J Au0C 110.4 . . ?
Au0G Au0J Au0C 116.3 . . ?
Ag2M Au0J Au0C 58.3 . . ?
Ag2Z Au0J Au0C 57.2 . . ?
Au1J Au0J Au0C 112.6 . . ?
Au0P Au0J Ag32 59.0 . . ?
Ag3M Au0J Ag32 62.1 . . ?
Au09 Au0J Ag32 117.4 . . ?
Au0B Au0J Ag32 158.6 . . ?
Ag2B Au0J Ag32 139.8 . . ?
Au0G Au0J Ag32 57.6 . . ?
Ag2M Au0J Ag32 125.8 . . ?
Ag2Z Au0J Ag32 67.7 . . ?
Au1J Au0J Ag32 74.4 . . ?
Au0C Au0J Ag32 108.6 . . ?
Au08 Au0K Au0P 104.5 . . ?
Au08 Au0K Au05 104.1 . . ?
Au0P Au0K Au05 61.9 . . ?
Au08 Au0K Ag29 164.2 . . ?
Au0P Au0K Ag29 63.4 . . ?
Au05 Au0K Ag29 61.8 . . ?
Au08 Au0K Au01 62.1 . . ?
Au0P Au0K Au01 108.7 . . ?
Au05 Au0K Au01 56.9 . . ?
Ag29 Au0K Au01 110.4 . . ?
Au08 Au0K Ag27 63.6 . . ?
Au0P Au0K Ag27 166.7 . . ?
Au05 Au0K Ag27 113.4 . . ?
Ag29 Au0K Ag27 126.9 . . ?
Au01 Au0K Ag27 61.2 . . ?
Au08 Au0K Ag2V 113.8 . . ?
Au0P Au0K Ag2V 60.6 . . ?
Au05 Au0K Ag2V 116.6 . . ?
Ag29 Au0K Ag2V 70.4 . . ?
Au01 Au0K Ag2V 168.2 . . ?
Ag27 Au0K Ag2V 128.3 . . ?
Au08 Au0K Au33 114.6 . . ?
Au0P Au0K Au33 126.1 . . ?
Au05 Au0K Au33 133.8 . . ?
Ag29 Au0K Au33 81.2 . . ?
Au01 Au0K Au33 121.7 . . ?
Ag27 Au0K Au33 66.7 . . ?
Ag2V Au0K Au33 70.1 . . ?
Au08 Au0K Au0L 58.8 . . ?
Au0P Au0K Au0L 56.9 . . ?
Au05 Au0K Au0L 105.2 . . ?
Ag29 Au0K Au0L 115.7 . . ?
Au01 Au0K Au0L 109.3 . . ?
Ag27 Au0K Au0L 116.1 . . ?
Ag2V Au0K Au0L 61.4 . . ?
Au33 Au0K Au0L 115.9 . . ?
Au08 Au0K Ag2F 116.4 . . ?
Au0P Au0K Ag2F 115.7 . . ?
Au05 Au0K Ag2F 61.5 . . ?
Ag29 Au0K Ag2F 64.8 . . ?
Au01 Au0K Ag2F 59.4 . . ?
Ag27 Au0K Ag2F 68.1 . . ?
Ag2V Au0K Ag2F 128.2 . . ?
Au33 Au0K Ag2F 78.6 . . ?
Au0L Au0K Ag2F 165.5 . . ?
Au08 Au0K Ag2G 60.5 . . ?
Au0P Au0K Ag2G 110.2 . . ?
Au05 Au0K Ag2G 161.7 . . ?
Ag29 Au0K Ag2G 131.7 . . ?
Au01 Au0K Ag2G 116.2 . . ?
Ag27 Au0K Ag2G 70.2 . . ?
Ag2V Au0K Ag2G 66.6 . . ?
Au33 Au0K Ag2G 64.6 . . ?
Au0L Au0K Ag2G 59.2 . . ?
Ag2F Au0K Ag2G 132.4 . . ?
Au0P Au0L Ag37 122.6 . . ?
Au0P Au0L Au08 105.0 . . ?
Ag37 Au0L Au08 119.6 . . ?
Au0P Au0L Au0D 105.4 . . ?
Ag37 Au0L Au0D 67.4 . . ?
Au08 Au0L Au0D 65.8 . . ?
Au0P Au0L Ag2R 163.5 . . ?
Ag37 Au0L Ag2R 64.5 . . ?
Au08 Au0L Ag2R 60.9 . . ?
Au0D Au0L Ag2R 62.0 . . ?
Au0P Au0L Au0G 66.9 . . ?
Ag37 Au0L Au0G 61.4 . . ?
Au08 Au0L Au0G 118.0 . . ?
Au0D Au0L Au0G 59.2 . . ?
Ag2R Au0L Au0G 110.6 . . ?
Au0P Au0L Ag2G 113.6 . . ?
Ag37 Au0L Ag2G 118.7 . . ?
Au08 Au0L Ag2G 60.9 . . ?
Au0D Au0L Ag2G 119.6 . . ?
Ag2R Au0L Ag2G 68.6 . . ?
Au0G Au0L Ag2G 178.7 . . ?
Au0P Au0L Au0K 58.8 . . ?
Ag37 Au0L Au0K 177.1 . . ?
Au08 Au0L Au0K 57.6 . . ?
Au0D Au0L Au0K 110.0 . . ?
Ag2R Au0L Au0K 113.4 . . ?
Au0G Au0L Au0K 118.6 . . ?
Ag2G Au0L Au0K 61.3 . . ?
Au0P Au0L Au9 123.5 . . ?
Ag37 Au0L Au9 62.5 . . ?
Au08 Au0L Au9 119.5 . . ?
Au0D Au0L Au9 122.9 . . ?
Ag2R Au0L Au9 72.8 . . ?
Au0G Au0L Au9 113.2 . . ?
Ag2G Au0L Au9 67.5 . . ?
Au0K Au0L Au9 119.2 . . ?
Au0P Au0L Ag2V 60.2 . . ?
Ag37 Au0L Ag2V 123.9 . . ?
Au08 Au0L Ag2V 110.6 . . ?
Au0D Au0L Ag2V 164.6 . . ?
Ag2R Au0L Ag2V 130.6 . . ?
Au0G Au0L Ag2V 114.7 . . ?
Ag2G Au0L Ag2V 66.4 . . ?
Au0K Au0L Ag2V 58.9 . . ?
Au9 Au0L Ag2V 72.2 . . ?
Au0P Au0L Ag32 60.2 . . ?
Ag37 Au0L Ag32 72.6 . . ?
Au08 Au0L Ag32 165.2 . . ?
Au0D Au0L Ag32 116.3 . . ?
Ag2R Au0L Ag32 133.7 . . ?
Au0G Au0L Ag32 58.6 . . ?
Ag2G Au0L Ag32 122.7 . . ?
Au0K Au0L Ag32 110.0 . . ?
Au9 Au0L Ag32 72.6 . . ?
Ag2V Au0L Ag32 63.2 . . ?
C1_13 Au0M C1_23 170.6 . . ?
C1_13 Au0M Au06 95.5 . . ?
C1_23 Au0M Au06 93.9 . . ?
C1_13 Au0M Ag2A 131.0 . . ?
C1_23 Au0M Ag2A 55.3 . . ?
Au06 Au0M Ag2A 56.6 . . ?
C1_13 Au0M Ag2D 138.9 . . ?
C1_23 Au0M Ag2D 48.8 . . ?
Au06 Au0M Ag2D 54.5 . . ?
Ag2A Au0M Ag2D 59.5 . . ?
Au0I Au0N Au0H 117.7 . . ?
Au0I Au0N Au0E 62.0 . . ?
Au0H Au0N Au0E 111.1 . . ?
Au0I Au0N Au0F 62.2 . . ?
Au0H Au0N Au0F 59.5 . . ?
Au0E Au0N Au0F 101.9 . . ?
Au0I Au0N Au0A 110.8 . . ?
Au0H Au0N Au0A 61.6 . . ?
Au0E Au0N Au0A 58.0 . . ?
Au0F Au0N Au0A 99.9 . . ?
Au0I Au0N Ag36 112.4 . . ?
Au0H Au0N Ag36 59.6 . . ?
Au0E Au0N Ag36 166.8 . . ?
Au0F Au0N Ag36 65.6 . . ?
Au0A Au0N Ag36 117.9 . . ?
Au0I Au0N Ag2J 63.8 . . ?
Au0H Au0N Ag2J 170.4 . . ?
Au0E Au0N Ag2J 60.5 . . ?
Au0F Au0N Ag2J 124.8 . . ?
Au0A Au0N Ag2J 108.9 . . ?
Ag36 Au0N Ag2J 129.5 . . ?
Au0I Au0N Ag2N 171.5 . . ?
Au0H Au0N Ag2N 59.5 . . ?
Au0E Au0N Ag2N 110.7 . . ?
Au0F Au0N Ag2N 117.6 . . ?
Au0A Au0N Ag2N 60.7 . . ?
Ag36 Au0N Ag2N 73.7 . . ?
Ag2J Au0N Ag2N 117.5 . . ?
Au0I Au0N Ag3K 56.3 . . ?
Au0H Au0N Ag3K 109.0 . . ?
Au0E Au0N Ag3K 116.6 . . ?
Au0F Au0N Ag3K 61.6 . . ?
Au0A Au0N Ag3K 160.3 . . ?
Ag36 Au0N Ag3K 62.4 . . ?
Ag2J Au0N Ag3K 79.9 . . ?
Ag2N Au0N Ag3K 131.7 . . ?
Au0I Au0N Au1C 121.9 . . ?
Au0H Au0N Au1C 119.3 . . ?
Au0E Au0N Au1C 105.4 . . ?
Au0F Au0N Au1C 150.0 . . ?
Au0A Au0N Au1C 104.8 . . ?
Ag36 Au0N Au1C 87.7 . . ?
Ag2J Au0N Au1C 62.0 . . ?
Ag2N Au0N Au1C 63.0 . . ?
Ag3K Au0N Au1C 94.9 . . ?
Au0I Au0N Ag2O 111.8 . . ?
Au0H Au0N Ag2O 110.2 . . ?
Au0E Au0N Ag2O 56.9 . . ?
Au0F Au0N Ag2O 153.6 . . ?
Au0A Au0N Ag2O 56.6 . . ?
Ag36 Au0N Ag2O 133.3 . . ?
Ag2J Au0N Ag2O 61.8 . . ?
Ag2N Au0N Ag2O 64.3 . . ?
Ag3K Au0N Ag2O 139.3 . . ?
Au1C Au0N Ag2O 56.1 . . ?
C1_12 Au0O C1_14 175.2 . . ?
C1_12 Au0O Au01 91.7 . . ?
C1_14 Au0O Au01 90.3 . . ?
C1_12 Au0O Ag2F 65.4 . . ?
C1_14 Au0O Ag2F 112.2 . . ?
Au01 Au0O Ag2F 58.3 . . ?
C1_12 Au0O Ag27 128.4 . . ?
C1_14 Au0O Ag27 49.8 . . ?
Au01 Au0O Ag27 57.1 . . ?
Ag2F Au0O Ag27 63.3 . . ?
Au0J Au0P Au0L 115.5 . . ?
Au0J Au0P Au0C 68.5 . . ?
Au0L Au0P Au0C 167.9 . . ?
Au0J Au0P Au0K 170.6 . . ?
Au0L Au0P Au0K 64.3 . . ?
Au0C Au0P Au0K 109.8 . . ?
Au0J Au0P Ag2V 127.1 . . ?
Au0L Au0P Ag2V 64.3 . . ?
Au0C Au0P Ag2V 123.5 . . ?
Au0K Au0P Ag2V 61.9 . . ?
Au0J Au0P Au05 113.4 . . ?
Au0L Au0P Au05 109.1 . . ?
Au0C Au0P Au05 59.8 . . ?
Au0K Au0P Au05 59.7 . . ?
Ag2V Au0P Au05 115.8 . . ?
Au0J Au0P Ag32 67.6 . . ?
Au0L Au0P Ag32 65.0 . . ?
Au0C Au0P Ag32 125.6 . . ?
Au0K Au0P Ag32 118.5 . . ?
Ag2V Au0P Ag32 66.2 . . ?
Au05 Au0P Ag32 172.8 . . ?
Au0J Au0P Ag2Z 63.6 . . ?
Au0L Au0P Ag2Z 130.9 . . ?
Au0C Au0P Ag2Z 61.2 . . ?
Au0K Au0P Ag2Z 124.3 . . ?
Ag2V Au0P Ag2Z 78.4 . . ?
Au05 Au0P Ag2Z 115.6 . . ?
Ag32 Au0P Ag2Z 71.4 . . ?
Au0J Au0P Ag29 123.6 . . ?
Au0L Au0P Ag29 119.1 . . ?
Au0C Au0P Ag29 61.2 . . ?
Au0K Au0P Ag29 59.9 . . ?
Ag2V Au0P Ag29 69.5 . . ?
Au05 Au0P Ag29 59.9 . . ?
Ag32 Au0P Ag29 126.0 . . ?
Ag2Z Au0P Ag29 70.9 . . ?
Au0J Au0P Au02 82.0 . . ?
Au0L Au0P Au02 78.8 . . ?
Au0C Au0P Au02 90.9 . . ?
Au0K Au0P Au02 88.9 . . ?
Ag2V Au0P Au02 139.9 . . ?
Au05 Au0P Au02 61.0 . . ?
Ag32 Au0P Au02 112.8 . . ?
Ag2Z Au0P Au02 141.2 . . ?
Ag29 Au0P Au02 120.9 . . ?
Au0J Au0P Au0G 59.0 . . ?
Au0L Au0P Au0G 59.4 . . ?
Au0C Au0P Au0G 119.2 . . ?
Au0K Au0P Au0G 116.9 . . ?
Ag2V Au0P Au0G 112.1 . . ?
Au05 Au0P Au0G 116.1 . . ?
Ag32 Au0P Au0G 57.7 . . ?
Ag2Z Au0P Au0G 113.3 . . ?
Ag29 Au0P Au0G 175.6 . . ?
Au02 Au0P Au0G 55.1 . . ?
C1_45 Au0Q C1_4 172.1 . . ?
C1_45 Au0Q Au0B 88.2 . . ?
C1_4 Au0Q Au0B 95.2 . . ?
C1_45 Au0Q Ag2M 57.6 . . ?
C1_4 Au0Q Ag2M 118.7 . . ?
Au0B Au0Q Ag2M 57.4 . . ?
C1_45 Au0Q Ag2A 124.8 . . ?
C1_4 Au0Q Ag2A 52.0 . . ?
Au0B Au0Q Ag2A 61.2 . . ?
Ag2M Au0Q Ag2A 67.2 . . ?
C1_45 Au0Q Ag28 137.3 . . ?
C1_4 Au0Q Ag28 49.2 . . ?
Au0B Au0Q Ag28 54.3 . . ?
Ag2M Au0Q Ag28 106.2 . . ?
Ag2A Au0Q Ag28 58.4 . . ?
C1_27 Au0R C1_11 170.5 . . ?
C1_27 Au0R Au0I 96.3 . . ?
C1_11 Au0R Au0I 92.7 . . ?
C1_27 Au0R Ag2J 57.2 . . ?
C1_11 Au0R Ag2J 126.0 . . ?
Au0I Au0R Ag2J 60.6 . . ?
C1_27 Au0R Ag2I 140.4 . . ?
C1_11 Au0R Ag2I 48.3 . . ?
Au0I Au0R Ag2I 57.2 . . ?
Ag2J Au0R Ag2I 116.2 . . ?
C1_27 Au0R Ag3K 130.6 . . ?
C1_11 Au0R Ag3K 54.4 . . ?
Au0I Au0R Ag3K 51.4 . . ?
Ag2J Au0R Ag3K 73.6 . . ?
Ag2I Au0R Ag3K 58.0 . . ?
C1_1 Au0S C1_2 172.9 . . ?
C1_1 Au0S Au08 93.8 . . ?
C1_2 Au0S Au08 93.3 . . ?
C1_1 Au0S Ag2G 130.2 . . ?
C1_2 Au0S Ag2G 55.4 . . ?
Au08 Au0S Ag2G 55.2 . . ?
C1_1 Au0S Ag2L 84.3 . . ?
C1_2 Au0S Ag2L 99.1 . . ?
Au08 Au0S Ag2L 55.5 . . ?
Ag2G Au0S Ag2L 102.1 . . ?
C1_1 Au0S Ag2R 71.5 . . ?
C1_2 Au0S Ag2R 113.5 . . ?
Au08 Au0S Ag2R 54.3 . . ?
Ag2G Au0S Ag2R 58.8 . . ?
Ag2L Au0S Ag2R 102.3 . . ?
C1_1 Au0S Ag27 136.7 . . ?
C1_2 Au0S Ag27 48.3 . . ?
Au08 Au0S Ag27 55.7 . . ?
Ag2G Au0S Ag27 60.4 . . ?
Ag2L Au0S Ag27 53.8 . . ?
Ag2R Au0S Ag27 104.3 . . ?
C1_5 Au0T C1_10 175.1 . . ?
C1_5 Au0T Au0H 95.6 . . ?
C1_10 Au0T Au0H 89.0 . . ?
C1_5 Au0T Ag2S 81.1 . . ?
C1_10 Au0T Ag2S 102.7 . . ?
Au0H Au0T Ag2S 57.7 . . ?
C1_5 Au0T Ag2N 128.0 . . ?
C1_10 Au0T Ag2N 53.9 . . ?
Au0H Au0T Ag2N 55.9 . . ?
Ag2S Au0T Ag2N 108.3 . . ?
C1_5 Au0T Ag23 40.1 . . ?
C1_10 Au0T Ag23 144.6 . . ?
Au0H Au0T Ag23 55.7 . . ?
Ag2S Au0T Ag23 59.6 . . ?
Ag2N Au0T Ag23 100.0 . . ?
C1_5 Au0T Ag2T 70.7 . . ?
C1_10 Au0T Ag2T 111.0 . . ?
Au0H Au0T Ag2T 56.8 . . ?
Ag2S Au0T Ag2T 103.6 . . ?
Ag2N Au0T Ag2T 57.4 . . ?
Ag23 Au0T Ag2T 53.3 . . ?
Au0Z Au0U Au0W 121.8 . . ?
Au0Z Au0U Ag3C 63.5 . . ?
Au0W Au0U Ag3C 116.8 . . ?
Au0Z Au0U Ag2X 126.4 . . ?
Au0W Au0U Ag2X 61.0 . . ?
Ag3C Au0U Ag2X 69.3 . . ?
Au0Z Au0U Au36 113.2 . . ?
Au0W Au0U Au36 110.4 . . ?
Ag3C Au0U Au36 124.2 . . ?
Ag2X Au0U Au36 113.6 . . ?
Au0Z Au0U Au1A 169.7 . . ?
Au0W Au0U Au1A 60.0 . . ?
Ag3C Au0U Au1A 125.8 . . ?
Ag2X Au0U Au1A 63.9 . . ?
Au36 Au0U Au1A 58.9 . . ?
Au0Z Au0U Au38 58.9 . . ?
Au0W Au0U Au38 120.9 . . ?
Ag3C Au0U Au38 113.0 . . ?
Ag2X Au0U Au38 173.4 . . ?
Au36 Au0U Au38 59.8 . . ?
Au1A Au0U Au38 111.0 . . ?
Au0Z Au0U Ag2W 123.0 . . ?
Au0W Au0U Ag2W 110.8 . . ?
Ag3C Au0U Ag2W 74.9 . . ?
Ag2X Au0U Ag2W 63.1 . . ?
Au36 Au0U Ag2W 61.5 . . ?
Au1A Au0U Ag2W 60.8 . . ?
Au38 Au0U Ag2W 111.1 . . ?
Au0Z Au0U Ag2U 62.2 . . ?
Au0W Au0U Ag2U 175.6 . . ?
Ag3C Au0U Ag2U 65.9 . . ?
Ag2X Au0U Ag2U 118.5 . . ?
Au36 Au0U Ag2U 65.5 . . ?
Au1A Au0U Ag2U 115.7 . . ?
Au38 Au0U Ag2U 59.1 . . ?
Ag2W Au0U Ag2U 66.1 . . ?
Au0Z Au0U Au31 65.9 . . ?
Au0W Au0U Au31 61.0 . . ?
Ag3C Au0U Au31 72.0 . . ?
Ag2X Au0U Au31 76.7 . . ?
Au36 Au0U Au31 162.5 . . ?
Au1A Au0U Au31 119.4 . . ?
Au38 Au0U Au31 109.8 . . ?
Ag2W Au0U Au31 134.7 . . ?
Ag2U Au0U Au31 123.3 . . ?
Au0Z Au0U Ag2E 108.1 . . ?
Au0W Au0U Ag2E 63.0 . . ?
Ag3C Au0U Ag2E 170.6 . . ?
Ag2X Au0U Ag2E 116.0 . . ?
Au36 Au0U Ag2E 61.9 . . ?
Au1A Au0U Ag2E 62.9 . . ?
Au38 Au0U Ag2E 62.6 . . ?
Ag2W Au0U Ag2E 114.3 . . ?
Ag2U Au0U Ag2E 114.9 . . ?
Au31 Au0U Ag2E 101.2 . . ?
Au0Z Au0U Ag3F 66.8 . . ?
Au0W Au0U Ag3F 65.0 . . ?
Ag3C Au0U Ag3F 118.5 . . ?
Ag2X Au0U Ag3F 120.3 . . ?
Au36 Au0U Ag3F 107.1 . . ?
Au1A Au0U Ag3F 108.0 . . ?
Au38 Au0U Ag3F 64.5 . . ?
Ag2W Au0U Ag3F 166.6 . . ?
Ag2U Au0U Ag3F 117.3 . . ?
Au31 Au0U Ag3F 55.8 . . ?
Ag2E Au0U Ag3F 52.3 . . ?
C1_17 Au0V C1_25 173.4 . . ?
C1_17 Au0V Au0E 95.0 . . ?
C1_25 Au0V Au0E 91.6 . . ?
C1_17 Au0V Ag2O 135.5 . . ?
C1_25 Au0V Ag2O 49.6 . . ?
Au0E Au0V Ag2O 56.0 . . ?
C1_17 Au0V Ag2P 75.2 . . ?
C1_25 Au0V Ag2P 109.0 . . ?
Au0E Au0V Ag2P 55.6 . . ?
Ag2O Au0V Ag2P 60.7 . . ?
C1_17 Au0V Ag2C 82.7 . . ?
C1_25 Au0V Ag2C 101.0 . . ?
Au0E Au0V Ag2C 54.3 . . ?
Ag2O Au0V Ag2C 100.5 . . ?
Ag2P Au0V Ag2C 102.8 . . ?
Au0Y Au0W Au0U 121.0 . . ?
Au0Y Au0W Au1A 168.6 . . ?
Au0U Au0W Au1A 60.8 . . ?
Au0Y Au0W Ag2X 127.4 . . ?
Au0U Au0W Ag2X 60.0 . . ?
Au1A Au0W Ag2X 63.8 . . ?
Au0Y Au0W Ag30 64.3 . . ?
Au0U Au0W Ag30 111.7 . . ?
Au1A Au0W Ag30 126.6 . . ?
Ag2X Au0W Ag30 68.1 . . ?
Au0Y Au0W Ag2Y 63.1 . . ?
Au0U Au0W Ag2Y 175.9 . . ?
Au1A Au0W Ag2Y 115.1 . . ?
Ag2X Au0W Ag2Y 118.5 . . ?
Ag30 Au0W Ag2Y 70.1 . . ?
Au0Y Au0W Au32 58.0 . . ?
Au0U Au0W Au32 119.8 . . ?
Au1A Au0W Au32 110.8 . . ?
Ag2X Au0W Au32 174.3 . . ?
Ag30 Au0W Au32 116.0 . . ?
Ag2Y Au0W Au32 61.3 . . ?
Au0Y Au0W Au1B 112.5 . . ?
Au0U Au0W Au1B 109.7 . . ?
Au1A Au0W Au1B 58.6 . . ?
Ag2X Au0W Au1B 115.2 . . ?
Ag30 Au0W Au1B 131.5 . . ?
Ag2Y Au0W Au1B 67.1 . . ?
Au32 Au0W Au1B 59.2 . . ?
Au0Y Au0W Au31 64.3 . . ?
Au0U Au0W Au31 62.4 . . ?
Au1A Au0W Au31 121.5 . . ?
Ag2X Au0W Au31 76.9 . . ?
Ag30 Au0W Au31 65.4 . . ?
Ag2Y Au0W Au31 121.5 . . ?
Au32 Au0W Au31 108.2 . . ?
Au1B Au0W Au31 161.1 . . ?
Au0Y Au0W Ag3D 124.4 . . ?
Au0U Au0W Ag3D 111.9 . . ?
Au1A Au0W Ag3D 59.2 . . ?
Ag2X Au0W Ag3D 66.7 . . ?
Ag30 Au0W Ag3D 81.7 . . ?
Ag2Y Au0W Ag3D 64.4 . . ?
Au32 Au0W Ag3D 109.3 . . ?
Au1B Au0W Ag3D 60.1 . . ?
Au31 Au0W Ag3D 138.1 . . ?
Au0Y Au0W Ag2E 106.9 . . ?
Au0U Au0W Ag2E 62.9 . . ?
Au1A Au0W Ag2E 63.1 . . ?
Ag2X Au0W Ag2E 115.0 . . ?
Ag30 Au0W Ag2E 166.5 . . ?
Ag2Y Au0W Ag2E 116.2 . . ?
Au32 Au0W Ag2E 62.1 . . ?
Au1B Au0W Ag2E 60.3 . . ?
Au31 Au0W Ag2E 101.9 . . ?
Ag3D Au0W Ag2E 111.7 . . ?
Au0Y Au0W Ag3F 66.3 . . ?
Au0U Au0W Ag3F 64.0 . . ?
Au1A Au0W Ag3F 107.9 . . ?
Ag2X Au0W Ag3F 118.5 . . ?
Ag30 Au0W Ag3F 114.6 . . ?
Ag2Y Au0W Ag3F 119.0 . . ?
Au32 Au0W Ag3F 64.1 . . ?
Au1B Au0W Ag3F 105.4 . . ?
Au31 Au0W Ag3F 55.8 . . ?
Ag3D Au0W Ag3F 163.7 . . ?
Ag2E Au0W Ag3F 52.0 . . ?
C1_3 Au0X C1_7 177.4 . . ?
C1_3 Au0X Au0A 92.0 . . ?
C1_7 Au0X Au0A 90.1 . . ?
C1_3 Au0X Ag2O 64.1 . . ?
C1_7 Au0X Ag2O 115.9 . . ?
Au0A Au0X Ag2O 57.7 . . ?
C1_3 Au0X Ag2T 138.7 . . ?
C1_7 Au0X Ag2T 43.8 . . ?
Au0A Au0X Ag2T 53.6 . . ?
Ag2O Au0X Ag2T 104.7 . . ?
C1_3 Au0X Ag2N 125.8 . . ?
C1_7 Au0X Ag2N 54.4 . . ?
Au0A Au0X Ag2N 55.3 . . ?
Ag2O Au0X Ag2N 61.9 . . ?
Ag2T Au0X Ag2N 56.4 . . ?
Au32 Au0Y Au37 117.4 . . ?
Au32 Au0Y Au0W 63.2 . . ?
Au37 Au0Y Au0W 117.8 . . ?
Au32 Au0Y Ag3B 177.1 . . ?
Au37 Au0Y Ag3B 63.8 . . ?
Au0W Au0Y Ag3B 118.8 . . ?
Au32 Au0Y Ag38 109.5 . . ?
Au37 Au0Y Ag38 64.0 . . ?
Au0W Au0Y Ag38 172.7 . . ?
Ag3B Au0Y Ag38 68.5 . . ?
Au32 Au0Y Ag2Y 62.0 . . ?
Au37 Au0Y Ag2Y 178.2 . . ?
Au0W Au0Y Ag2Y 60.4 . . ?
Ag3B Au0Y Ag2Y 116.8 . . ?
Ag38 Au0Y Ag2Y 117.7 . . ?
Au32 Au0Y Ag31 58.8 . . ?
Au37 Au0Y Ag31 116.7 . . ?
Au0W Au0Y Ag31 112.9 . . ?
Ag3B Au0Y Ag31 118.4 . . ?
Ag38 Au0Y Ag31 61.4 . . ?
Ag2Y Au0Y Ag31 64.5 . . ?
Au32 Au0Y Ag30 116.6 . . ?
Au37 Au0Y Ag30 112.0 . . ?
Au0W Au0Y Ag30 59.7 . . ?
Ag3B Au0Y Ag30 64.3 . . ?
Ag38 Au0Y Ag30 127.0 . . ?
Ag2Y Au0Y Ag30 67.4 . . ?
Ag31 Au0Y Ag30 125.3 . . ?
Au32 Au0Y Au31 109.3 . . ?
Au37 Au0Y Au31 62.7 . . ?
Au0W Au0Y Au31 60.6 . . ?
Ag3B Au0Y Au31 73.5 . . ?
Ag38 Au0Y Au31 123.9 . . ?
Ag2Y Au0Y Au31 115.8 . . ?
Ag31 Au0Y Au31 167.1 . . ?
Ag30 Au0Y Au31 62.7 . . ?
Au32 Au0Y Au35 61.8 . . ?
Au37 Au0Y Au35 60.4 . . ?
Au0W Au0Y Au35 109.2 . . ?
Ag3B Au0Y Au35 118.2 . . ?
Ag38 Au0Y Au35 65.0 . . ?
Ag2Y Au0Y Au35 119.7 . . ?
Ag31 Au0Y Au35 69.3 . . ?
Ag30 Au0Y Au35 163.4 . . ?
Au31 Au0Y Au35 101.5 . . ?
Au32 Au0Y Au18 115.4 . . ?
Au37 Au0Y Au18 114.4 . . ?
Au0W Au0Y Au18 119.1 . . ?
Ag3B Au0Y Au18 62.0 . . ?
Ag38 Au0Y Au18 63.8 . . ?
Ag2Y Au0Y Au18 67.2 . . ?
Ag31 Au0Y Au18 65.1 . . ?
Ag30 Au0Y Au18 73.5 . . ?
Au31 Au0Y Au18 127.6 . . ?
Au35 Au0Y Au18 122.8 . . ?
Au32 Au0Y Ag3F 64.6 . . ?
Au37 Au0Y Ag3F 63.6 . . ?
Au0W Au0Y Ag3F 64.1 . . ?
Ag3B Au0Y Ag3F 117.9 . . ?
Ag38 Au0Y Ag3F 112.9 . . ?
Ag2Y Au0Y Ag3F 114.9 . . ?
Ag31 Au0Y Ag3F 113.1 . . ?
Ag30 Au0Y Ag3F 109.6 . . ?
Au31 Au0Y Ag3F 54.4 . . ?
Au35 Au0Y Ag3F 54.0 . . ?
Au18 Au0Y Ag3F 176.7 . . ?
Au0U Au0Z Au1F 116.9 . . ?
Au0U Au0Z Au38 63.2 . . ?
Au1F Au0Z Au38 120.2 . . ?
Au0U Au0Z Ag3H 176.7 . . ?
Au1F Au0Z Ag3H 64.6 . . ?
Au38 Au0Z Ag3H 119.0 . . ?
Au0U Au0Z Ag3A 108.8 . . ?
Au1F Au0Z Ag3A 61.7 . . ?
Au38 Au0Z Ag3A 171.9 . . ?
Ag3H Au0Z Ag3A 69.1 . . ?
Au0U Au0Z Ag3C 59.5 . . ?
Au1F Au0Z Ag3C 114.4 . . ?
Au38 Au0Z Ag3C 113.3 . . ?
Ag3H Au0Z Ag3C 117.3 . . ?
Ag3A Au0Z Ag3C 60.6 . . ?
Au0U Au0Z Ag2U 62.2 . . ?
Au1F Au0Z Ag2U 178.8 . . ?
Au38 Au0Z Ag2U 60.3 . . ?
Ag3H Au0Z Ag2U 116.3 . . ?
Ag3A Au0Z Ag2U 117.6 . . ?
Ag3C Au0Z Ag2U 64.6 . . ?
Au0U Au0Z Au1I 109.1 . . ?
Au1F Au0Z Au1I 64.8 . . ?
Au38 Au0Z Au1I 60.9 . . ?
Ag3H Au0Z Au1I 74.1 . . ?
Ag3A Au0Z Au1I 123.9 . . ?
Ag3C Au0Z Au1I 167.6 . . ?
Ag2U Au0Z Au1I 116.2 . . ?
Au0U Au0Z Ag3Q 116.0 . . ?
Au1F Au0Z Ag3Q 114.1 . . ?
Au38 Au0Z Ag3Q 59.0 . . ?
Ag3H Au0Z Ag3Q 64.9 . . ?
Ag3A Au0Z Ag3Q 128.4 . . ?
Ag3C Au0Z Ag3Q 125.0 . . ?
Ag2U Au0Z Ag3Q 67.1 . . ?
Au1I Au0Z Ag3Q 63.0 . . ?
Au0U Au0Z Au6 117.4 . . ?
Au1F Au0Z Au6 112.4 . . ?
Au38 Au0Z Au6 118.5 . . ?
Ag3H Au0Z Au6 59.5 . . ?
Ag3A Au0Z Au6 65.0 . . ?
Ag3C Au0Z Au6 66.5 . . ?
Ag2U Au0Z Au6 67.8 . . ?
Au1I Au0Z Au6 125.7 . . ?
Ag3Q Au0Z Au6 72.3 . . ?
Au0U Au0Z Au31 60.6 . . ?
Au1F Au0Z Au31 60.4 . . ?
Au38 Au0Z Au31 109.0 . . ?
Ag3H Au0Z Au31 119.6 . . ?
Ag3A Au0Z Au31 64.5 . . ?
Ag3C Au0Z Au31 68.5 . . ?
Ag2U Au0Z Au31 118.5 . . ?
Au1I Au0Z Au31 102.1 . . ?
Ag3Q Au0Z Au31 163.7 . . ?
Au6 Au0Z Au31 123.9 . . ?
Au0U Au0Z Ag3F 63.7 . . ?
Au1F Au0Z Ag3F 65.0 . . ?
Au38 Au0Z Ag3F 64.5 . . ?
Ag3H Au0Z Ag3F 119.2 . . ?
Ag3A Au0Z Ag3F 112.0 . . ?
Ag3C Au0Z Ag3F 112.9 . . ?
Ag2U Au0Z Ag3F 114.8 . . ?
Au1I Au0Z Ag3F 55.0 . . ?
Ag3Q Au0Z Ag3F 109.9 . . ?
Au6 Au0Z Ag3F 177.0 . . ?
Au31 Au0Z Ag3F 53.8 . . ?
Ag3F Au31 Au0W 67.8 . . ?
Ag3F Au31 Au1F 68.1 . . ?
Au0W Au31 Au1F 135.9 . . ?
Ag3F Au31 Au0U 66.7 . . ?
Au0W Au31 Au0U 56.6 . . ?
Au1F Au31 Au0U 104.2 . . ?
Ag3F Au31 Ag35 117.2 . . ?
Au0W Au31 Ag35 149.0 . . ?
Au1F Au31 Ag35 59.4 . . ?
Au0U Au31 Ag35 154.3 . . ?
Ag3F Au31 Au37 66.0 . . ?
Au0W Au31 Au37 104.9 . . ?
Au1F Au31 Au37 56.3 . . ?
Au0U Au31 Au37 132.7 . . ?
Ag35 Au31 Au37 57.5 . . ?
Ag3F Au31 Au0Y 67.8 . . ?
Au0W Au31 Au0Y 55.1 . . ?
Au1F Au31 Au0Y 107.4 . . ?
Au0U Au31 Au0Y 107.4 . . ?
Ag35 Au31 Au0Y 96.9 . . ?
Au37 Au31 Au0Y 54.0 . . ?
Ag3F Au31 Au1E 167.4 . . ?
Au0W Au31 Au1E 102.5 . . ?
Au1F Au31 Au1E 121.1 . . ?
Au0U Au31 Au1E 101.5 . . ?
Ag35 Au31 Au1E 75.3 . . ?
Au37 Au31 Au1E 125.7 . . ?
Au0Y Au31 Au1E 113.9 . . ?
Ag3F Au31 Au0Z 66.6 . . ?
Au0W Au31 Au0Z 106.5 . . ?
Au1F Au31 Au0Z 53.7 . . ?
Au0U Au31 Au0Z 53.6 . . ?
Ag35 Au31 Au0Z 103.0 . . ?
Au37 Au31 Au0Z 105.2 . . ?
Au0Y Au31 Au0Z 134.5 . . ?
Au1E Au31 Au0Z 110.6 . . ?
Ag3F Au31 Ag30 117.2 . . ?
Au0W Au31 Ag30 56.4 . . ?
Au1F Au31 Ag30 154.5 . . ?
Au0U Au31 Ag30 100.5 . . ?
Ag35 Au31 Ag30 99.4 . . ?
Au37 Au31 Ag30 101.5 . . ?
Au0Y Au31 Ag30 58.1 . . ?
Au1E Au31 Ag30 58.9 . . ?
Au0Z Au31 Ag30 151.6 . . ?
Ag3F Au31 Ag3A 114.8 . . ?
Au0W Au31 Ag3A 150.2 . . ?
Au1F Au31 Ag3A 55.9 . . ?
Au0U Au31 Ag3A 96.0 . . ?
Ag35 Au31 Ag3A 58.8 . . ?
Au37 Au31 Ag3A 102.6 . . ?
Au0Y Au31 Ag3A 154.7 . . ?
Au1E Au31 Ag3A 69.4 . . ?
Au0Z Au31 Ag3A 54.8 . . ?
Ag30 Au31 Ag3A 127.9 . . ?
Ag3F Au31 Ag3C 110.8 . . ?
Au0W Au31 Ag3C 97.8 . . ?
Au1F Au31 Ag3C 96.9 . . ?
Au0U Au31 Ag3C 52.0 . . ?
Ag35 Au31 Ag3C 107.3 . . ?
Au37 Au31 Ag3C 152.8 . . ?
Au0Y Au31 Ag3C 152.2 . . ?
Au1E Au31 Ag3C 61.4 . . ?
Au0Z Au31 Ag3C 53.2 . . ?
Ag30 Au31 Ag3C 103.5 . . ?
Ag3A Au31 Ag3C 52.8 . . ?
Au0Y Au32 Au34 120.1 . . ?
Au0Y Au32 Ag31 65.0 . . ?
Au34 Au32 Ag31 115.3 . . ?
Au0Y Au32 Ag34 125.4 . . ?
Au34 Au32 Ag34 61.3 . . ?
Ag31 Au32 Ag34 67.4 . . ?
Au0Y Au32 Au1H 171.2 . . ?
Au34 Au32 Au1H 60.4 . . ?
Ag31 Au32 Au1H 123.5 . . ?
Ag34 Au32 Au1H 63.2 . . ?
Au0Y Au32 Au1B 114.4 . . ?
Au34 Au32 Au1B 110.2 . . ?
Ag31 Au32 Au1B 125.6 . . ?
Ag34 Au32 Au1B 114.3 . . ?
Au1H Au32 Au1B 59.5 . . ?
Au0Y Au32 Au0W 58.8 . . ?
Au34 Au32 Au0W 120.3 . . ?
Ag31 Au32 Au0W 114.4 . . ?
Ag34 Au32 Au0W 174.8 . . ?
Au1H Au32 Au0W 112.8 . . ?
Au1B Au32 Au0W 60.6 . . ?
Au0Y Au32 Ag2Y 62.6 . . ?
Au34 Au32 Ag2Y 176.9 . . ?
Ag31 Au32 Ag2Y 66.9 . . ?
Ag34 Au32 Ag2Y 118.8 . . ?
Au1H Au32 Ag2Y 116.7 . . ?
Au1B Au32 Ag2Y 66.8 . . ?
Au0W Au32 Ag2Y 59.3 . . ?
Au0Y Au32 Ag39 123.8 . . ?
Au34 Au32 Ag39 112.0 . . ?
Ag31 Au32 Ag39 75.3 . . ?
Ag34 Au32 Ag39 64.6 . . ?
Au1H Au32 Ag39 60.1 . . ?
Au1B Au32 Ag39 60.9 . . ?
Au0W Au32 Ag39 110.7 . . ?
Ag2Y Au32 Ag39 66.1 . . ?
Au0Y Au32 Au35 64.5 . . ?
Au34 Au32 Au35 60.3 . . ?
Ag31 Au32 Au35 72.5 . . ?
Ag34 Au32 Au35 77.2 . . ?
Au1H Au32 Au35 118.9 . . ?
Au1B Au32 Au35 160.6 . . ?
Au0W Au32 Au35 107.9 . . ?
Ag2Y Au32 Au35 122.8 . . ?
Ag39 Au32 Au35 137.2 . . ?
Au0Y Au32 Ag2E 107.5 . . ?
Au34 Au32 Ag2E 63.7 . . ?
Ag31 Au32 Ag2E 171.3 . . ?
Ag34 Au32 Ag2E 116.9 . . ?
Au1H Au32 Ag2E 64.3 . . ?
Au1B Au32 Ag2E 60.7 . . ?
Au0W Au32 Ag2E 62.1 . . ?
Ag2Y Au32 Ag2E 114.5 . . ?
Ag39 Au32 Ag2E 113.3 . . ?
Au35 Au32 Ag2E 100.5 . . ?
Au0Y Au32 Ag3F 66.3 . . ?
Au34 Au32 Ag3F 64.4 . . ?
Ag31 Au32 Ag3F 119.4 . . ?
Ag34 Au32 Ag3F 120.2 . . ?
Au1H Au32 Ag3F 108.3 . . ?
Au1B Au32 Ag3F 106.0 . . ?
Au0W Au32 Ag3F 63.6 . . ?
Ag2Y Au32 Ag3F 116.8 . . ?
Ag39 Au32 Ag3F 165.2 . . ?
Au35 Au32 Ag3F 55.1 . . ?
Ag2E Au32 Ag3F 51.9 . . ?
C1_22 Au33 C1_20 176.1 . . ?
C1_22 Au33 Au0K 90.2 . . ?
C1_20 Au33 Au0K 92.7 . . ?
C1_22 Au33 Ag2G 122.4 . . ?
C1_20 Au33 Ag2G 57.3 . . ?
Au0K Au33 Ag2G 58.8 . . ?
C1_22 Au33 Ag27 58.0 . . ?
C1_20 Au33 Ag27 121.7 . . ?
Au0K Au33 Ag27 56.5 . . ?
Ag2G Au33 Ag27 64.5 . . ?
C1_22 Au33 Ag2V 139.7 . . ?
C1_20 Au33 Ag2V 44.0 . . ?
Au0K Au33 Ag2V 54.9 . . ?
Ag2G Au33 Ag2V 59.7 . . ?
Ag27 Au33 Ag2V 106.3 . . ?
Au1K Au34 Au32 120.8 . . ?
Au1K Au34 Au1H 168.4 . . ?
Au32 Au34 Au1H 60.3 . . ?
Au1K Au34 Ag3G 64.4 . . ?
Au32 Au34 Ag3G 112.1 . . ?
Au1H Au34 Ag3G 126.8 . . ?
Au1K Au34 Au2 112.4 . . ?
Au32 Au34 Au2 109.0 . . ?
Au1H Au34 Au2 58.8 . . ?
Ag3G Au34 Au2 132.2 . . ?
Au1K Au34 Ag34 128.7 . . ?
Au32 Au34 Ag34 59.8 . . ?
Au1H Au34 Ag34 62.6 . . ?
Ag3G Au34 Ag34 69.2 . . ?
Au2 Au34 Ag34 114.5 . . ?
Au1K Au34 Ag3J 62.5 . . ?
Au32 Au34 Ag3J 176.5 . . ?
Au1H Au34 Ag3J 116.2 . . ?
Ag3G Au34 Ag3J 70.2 . . ?
Au2 Au34 Ag3J 67.8 . . ?
Ag34 Au34 Ag3J 119.7 . . ?
Au1K Au34 Au1D 57.7 . . ?
Au32 Au34 Au1D 119.2 . . ?
Au1H Au34 Au1D 111.1 . . ?
Ag3G Au34 Au1D 116.0 . . ?
Au2 Au34 Au1D 59.2 . . ?
Ag34 Au34 Au1D 173.5 . . ?
Ag3J Au34 Au1D 60.9 . . ?
Au1K Au34 Au35 63.8 . . ?
Au32 Au34 Au35 63.1 . . ?
Au1H Au34 Au35 121.6 . . ?
Ag3G Au34 Au35 64.9 . . ?
Au2 Au34 Au35 160.7 . . ?
Ag34 Au34 Au35 77.8 . . ?
Ag3J Au34 Au35 120.4 . . ?
Au1D Au34 Au35 107.7 . . ?
Au1K Au34 Ag3O 124.7 . . ?
Au32 Au34 Ag3O 111.7 . . ?
Au1H Au34 Ag3O 59.6 . . ?
Ag3G Au34 Ag3O 81.5 . . ?
Au2 Au34 Ag3O 61.1 . . ?
Ag34 Au34 Ag3O 65.9 . . ?
Ag3J Au34 Ag3O 65.7 . . ?
Au1D Au34 Ag3O 110.2 . . ?
Au35 Au34 Ag3O 137.5 . . ?
Au1K Au34 Ag2E 105.8 . . ?
Au32 Au34 Ag2E 62.5 . . ?
Au1H Au34 Ag2E 63.8 . . ?
Ag3G Au34 Ag2E 165.5 . . ?
Au2 Au34 Ag2E 60.4 . . ?
Ag34 Au34 Ag2E 114.5 . . ?
Ag3J Au34 Ag2E 116.0 . . ?
Au1D Au34 Ag2E 61.5 . . ?
Au35 Au34 Ag2E 101.5 . . ?
Ag3O Au34 Ag2E 112.9 . . ?
Au1K Au34 Ag3F 64.9 . . ?
Au32 Au34 Ag3F 64.8 . . ?
Au1H Au34 Ag3F 108.6 . . ?
Ag3G Au34 Ag3F 113.8 . . ?
Au2 Au34 Ag3F 105.0 . . ?
Ag34 Au34 Ag3F 119.3 . . ?
Ag3J Au34 Ag3F 117.1 . . ?
Au1D Au34 Ag3F 63.1 . . ?
Au35 Au34 Ag3F 55.9 . . ?
Ag3O Au34 Ag3F 164.6 . . ?
Ag2E Au34 Ag3F 51.8 . . ?
Ag3F Au35 Au34 68.1 . . ?
Ag3F Au35 Au37 67.2 . . ?
Au34 Au35 Au37 135.3 . . ?
Ag3F Au35 Ag3E 116.3 . . ?
Au34 Au35 Ag3E 149.4 . . ?
Au37 Au35 Ag3E 58.8 . . ?
Ag3F Au35 Au32 67.4 . . ?
Au34 Au35 Au32 56.6 . . ?
Au37 Au35 Au32 104.6 . . ?
Ag3E Au35 Au32 154.0 . . ?
Ag3F Au35 Au1K 66.9 . . ?
Au34 Au35 Au1K 55.8 . . ?
Au37 Au35 Au1K 105.3 . . ?
Ag3E Au35 Au1K 96.6 . . ?
Au32 Au35 Au1K 107.8 . . ?
Ag3F Au35 Au0Y 67.5 . . ?
Au34 Au35 Au0Y 106.8 . . ?
Au37 Au35 Au0Y 54.5 . . ?
Ag3E Au35 Au0Y 102.3 . . ?
Au32 Au35 Au0Y 53.8 . . ?
Au1K Au35 Au0Y 134.4 . . ?
Ag3F Au35 Au4 166.9 . . ?
Au34 Au35 Au4 102.2 . . ?
Au37 Au35 Au4 121.9 . . ?
Ag3E Au35 Au4 76.6 . . ?
Au32 Au35 Au4 100.1 . . ?
Au1K Au35 Au4 115.7 . . ?
Au0Y Au35 Au4 108.9 . . ?
Ag3F Au35 Ag3G 117.3 . . ?
Au34 Au35 Ag3G 56.7 . . ?
Au37 Au35 Ag3G 153.4 . . ?
Ag3E Au35 Ag3G 99.5 . . ?
Au32 Au35 Ag3G 100.9 . . ?
Au1K Au35 Ag3G 58.9 . . ?
Au0Y Au35 Ag3G 152.0 . . ?
Au4 Au35 Ag3G 59.6 . . ?
Ag3F Au35 Au21 65.6 . . ?
Au34 Au35 Au21 105.2 . . ?
Au37 Au35 Au21 55.2 . . ?
Ag3E Au35 Au21 57.1 . . ?
Au32 Au35 Au21 133.0 . . ?
Au1K Au35 Au21 53.4 . . ?
Au0Y Au35 Au21 105.3 . . ?
Au4 Au35 Au21 126.9 . . ?
Ag3G Au35 Au21 101.2 . . ?
Ag3F Au35 Ag38 115.7 . . ?
Au34 Au35 Ag38 149.5 . . ?
Au37 Au35 Ag38 58.0 . . ?
Ag3E Au35 Ag38 59.0 . . ?
Au32 Au35 Ag38 95.6 . . ?
Au1K Au35 Ag38 154.7 . . ?
Au0Y Au35 Ag38 54.7 . . ?
Au4 Au35 Ag38 67.9 . . ?
Ag3G Au35 Ag38 126.9 . . ?
Au21 Au35 Ag38 103.3 . . ?
Ag3F Au35 Ag31 111.8 . . ?
Au34 Au35 Ag31 96.3 . . ?
Au37 Au35 Ag31 99.7 . . ?
Ag3E Au35 Ag31 108.3 . . ?
Au32 Au35 Ag31 51.4 . . ?
Au1K Au35 Ag31 151.3 . . ?
Au0Y Au35 Ag31 54.2 . . ?
Au4 Au35 Ag31 59.2 . . ?
Ag3G Au35 Ag31 102.1 . . ?
Au21 Au35 Ag31 154.4 . . ?
Ag38 Au35 Ag31 53.5 . . ?
Au1A Au36 Au3 121.6 . . ?
Au1A Au36 Au0U 60.7 . . ?
Au3 Au36 Au0U 112.4 . . ?
Au1A Au36 Ag3T 121.8 . . ?
Au3 Au36 Ag3T 62.4 . . ?
Au0U Au36 Ag3T 174.8 . . ?
Au1A Au36 Au38 113.6 . . ?
Au3 Au36 Au38 59.9 . . ?
Au0U Au36 Au38 61.0 . . ?
Ag3T Au36 Au38 114.3 . . ?
Au1A Au36 Ag3P 61.6 . . ?
Au3 Au36 Ag3P 123.5 . . ?
Au0U Au36 Ag3P 114.0 . . ?
Ag3T Au36 Ag3P 70.7 . . ?
Au38 Au36 Ag3P 174.9 . . ?
Au1A Au36 Ag3L 173.7 . . ?
Au3 Au36 Ag3L 59.7 . . ?
Au0U Au36 Ag3L 112.9 . . ?
Ag3T Au36 Ag3L 64.5 . . ?
Au38 Au36 Ag3L 61.1 . . ?
Ag3P Au36 Ag3L 123.7 . . ?
Au1A Au36 Ag2W 61.1 . . ?
Au3 Au36 Ag2W 171.4 . . ?
Au0U Au36 Ag2W 60.9 . . ?
Ag3T Au36 Ag2W 124.2 . . ?
Au38 Au36 Ag2W 111.5 . . ?
Ag3P Au36 Ag2W 65.1 . . ?
Ag3L Au36 Ag2W 116.6 . . ?
Au1A Au36 Au1G 110.3 . . ?
Au3 Au36 Au1G 122.3 . . ?
Au0U Au36 Au1G 113.8 . . ?
Ag3T Au36 Au1G 70.2 . . ?
Au38 Au36 Au1G 120.2 . . ?
Ag3P Au36 Au1G 62.1 . . ?
Ag3L Au36 Au1G 71.7 . . ?
Ag2W Au36 Au1G 60.0 . . ?
Au1A Au36 Ag2E 63.8 . . ?
Au3 Au36 Ag2E 63.5 . . ?
Au0U Au36 Ag2E 62.8 . . ?
Ag3T Au36 Ag2E 113.5 . . ?
Au38 Au36 Ag2E 63.3 . . ?
Ag3P Au36 Ag2E 114.0 . . ?
Ag3L Au36 Ag2E 114.1 . . ?
Ag2W Au36 Ag2E 114.5 . . ?
Au1G Au36 Ag2E 174.0 . . ?
Au1A Au36 Ag2U 111.6 . . ?
Au3 Au36 Ag2U 108.8 . . ?
Au0U Au36 Ag2U 58.9 . . ?
Ag3T Au36 Ag2U 121.3 . . ?
Au38 Au36 Ag2U 57.2 . . ?
Ag3P Au36 Ag2U 122.0 . . ?
Ag3L Au36 Ag2U 63.0 . . ?
Ag2W Au36 Ag2U 63.6 . . ?
Au1G Au36 Ag2U 70.1 . . ?
Ag2E Au36 Ag2U 110.4 . . ?
Au1A Au36 Ag3Z 65.2 . . ?
Au3 Au36 Ag3Z 63.5 . . ?
Au0U Au36 Ag3Z 107.9 . . ?
Ag3T Au36 Ag3Z 70.7 . . ?
Au38 Au36 Ag3Z 107.0 . . ?
Ag3P Au36 Ag3Z 72.9 . . ?
Ag3L Au36 Ag3Z 118.8 . . ?
Ag2W Au36 Ag3Z 122.6 . . ?
Au1G Au36 Ag3Z 127.6 . . ?
Ag2E Au36 Ag3Z 52.1 . . ?
Ag2U Au36 Ag3Z 162.4 . . ?
Au0Y Au37 Au21 124.3 . . ?
Au0Y Au37 Au1F 120.3 . . ?
Au21 Au37 Au1F 59.2 . . ?
Au0Y Au37 Ag35 106.2 . . ?
Au21 Au37 Ag35 115.7 . . ?
Au1F Au37 Ag35 62.2 . . ?
Au0Y Au37 Ag3E 112.4 . . ?
Au21 Au37 Ag3E 61.3 . . ?
Au1F Au37 Ag3E 115.3 . . ?
Ag35 Au37 Ag3E 132.8 . . ?
Au0Y Au37 Au35 65.1 . . ?
Au21 Au37 Au35 65.6 . . ?
Au1F Au37 Au35 111.4 . . ?
Ag35 Au37 Au35 165.8 . . ?
Ag3E Au37 Au35 61.0 . . ?
Au0Y Au37 Ag3I 174.8 . . ?
Au21 Au37 Ag3I 60.9 . . ?
Au1F Au37 Ag3I 60.8 . . ?
Ag35 Au37 Ag3I 69.5 . . ?
Ag3E Au37 Ag3I 70.2 . . ?
Au35 Au37 Ag3I 119.7 . . ?
Au0Y Au37 Ag3B 59.5 . . ?
Au21 Au37 Ag3B 175.7 . . ?
Au1F Au37 Ag3B 117.8 . . ?
Ag35 Au37 Ag3B 60.2 . . ?
Ag3E Au37 Ag3B 120.0 . . ?
Au35 Au37 Ag3B 118.7 . . ?
Ag3I Au37 Ag3B 115.3 . . ?
Au0Y Au37 Ag38 60.1 . . ?
Au21 Au37 Ag38 117.5 . . ?
Au1F Au37 Ag38 176.4 . . ?
Ag35 Au37 Ag38 121.4 . . ?
Ag3E Au37 Ag38 62.2 . . ?
Au35 Au37 Ag38 65.4 . . ?
Ag3I Au37 Ag38 119.2 . . ?
Ag3B Au37 Ag38 65.6 . . ?
Au0Y Au37 Au31 63.3 . . ?
Au21 Au37 Au31 107.5 . . ?
Au1F Au37 Au31 60.9 . . ?
Ag35 Au37 Au31 60.9 . . ?
Ag3E Au37 Au31 164.2 . . ?
Au35 Au37 Au31 104.9 . . ?
Ag3I Au37 Au31 115.6 . . ?
Ag3B Au37 Au31 72.1 . . ?
Ag38 Au37 Au31 120.7 . . ?
Au0Y Au37 Au13 112.5 . . ?
Au21 Au37 Au13 107.0 . . ?
Au1F Au37 Au13 122.8 . . ?
Ag35 Au37 Au13 84.1 . . ?
Ag3E Au37 Au13 56.9 . . ?
Au35 Au37 Au13 109.4 . . ?
Ag3I Au37 Au13 64.7 . . ?
Ag3B Au37 Au13 71.8 . . ?
Ag38 Au37 Au13 58.5 . . ?
Au31 Au37 Au13 138.8 . . ?
Au0Y Au37 Ag3F 66.8 . . ?
Au21 Au37 Ag3F 65.0 . . ?
Au1F Au37 Ag3F 65.5 . . ?
Ag35 Au37 Ag3F 110.8 . . ?
Ag3E Au37 Ag3F 108.7 . . ?
Au35 Au37 Ag3F 56.0 . . ?
Ag3I Au37 Ag3F 117.1 . . ?
Ag3B Au37 Ag3F 117.1 . . ?
Ag38 Au37 Ag3F 112.5 . . ?
Au31 Au37 Ag3F 55.4 . . ?
Au13 Au37 Ag3F 164.9 . . ?
Au0Z Au38 Au1D 119.9 . . ?
Au0Z Au38 Au3 167.9 . . ?
Au1D Au38 Au3 61.4 . . ?
Au0Z Au38 Ag3Q 64.6 . . ?
Au1D Au38 Ag3Q 111.8 . . ?
Au3 Au38 Ag3Q 127.1 . . ?
Au0Z Au38 Au36 111.8 . . ?
Au1D Au38 Au36 111.2 . . ?
Au3 Au38 Au36 59.2 . . ?
Ag3Q Au38 Au36 130.4 . . ?
Au0Z Au38 Ag3N 127.6 . . ?
Au1D Au38 Ag3N 60.0 . . ?
Au3 Au38 Ag3N 64.2 . . ?
Ag3Q Au38 Ag3N 68.3 . . ?
Au36 Au38 Ag3N 115.7 . . ?
Au0Z Au38 Ag2U 62.8 . . ?
Au1D Au38 Ag2U 177.1 . . ?
Au3 Au38 Ag2U 115.7 . . ?
Ag3Q Au38 Ag2U 70.0 . . ?
Au36 Au38 Ag2U 66.2 . . ?
Ag3N Au38 Ag2U 119.5 . . ?
Au0Z Au38 Au0U 57.9 . . ?
Au1D Au38 Au0U 118.8 . . ?
Au3 Au38 Au0U 110.3 . . ?
Ag3Q Au38 Au0U 116.3 . . ?
Au36 Au38 Au0U 59.2 . . ?
Ag3N Au38 Au0U 174.4 . . ?
Ag2U Au38 Au0U 61.4 . . ?
Au0Z Au38 Au1I 63.2 . . ?
Au1D Au38 Au1I 62.5 . . ?
Au3 Au38 Au1I 122.3 . . ?
Ag3Q Au38 Au1I 65.6 . . ?
Au36 Au38 Au1I 161.3 . . ?
Ag3N Au38 Au1I 77.6 . . ?
Ag2U Au38 Au1I 120.4 . . ?
Au0U Au38 Au1I 106.9 . . ?
Au0Z Au38 Ag3L 125.3 . . ?
Au1D Au38 Ag3L 111.6 . . ?
Au3 Au38 Ag3L 59.5 . . ?
Ag3Q Au38 Ag3L 80.9 . . ?
Au36 Au38 Ag3L 61.0 . . ?
Ag3N Au38 Ag3L 65.6 . . ?
Ag2U Au38 Ag3L 66.1 . . ?
Au0U Au38 Ag3L 111.4 . . ?
Au1I Au38 Ag3L 137.4 . . ?
Au0Z Au38 Ag2E 106.6 . . ?
Au1D Au38 Ag2E 62.7 . . ?
Au3 Au38 Ag2E 62.6 . . ?
Ag3Q Au38 Ag2E 166.5 . . ?
Au36 Au38 Ag2E 61.4 . . ?
Ag3N Au38 Ag2E 114.7 . . ?
Ag2U Au38 Ag2E 116.1 . . ?
Au0U Au38 Ag2E 61.6 . . ?
Au1I Au38 Ag2E 101.7 . . ?
Ag3L Au38 Ag2E 112.5 . . ?
Au0Z Au38 Ag3F 65.8 . . ?
Au1D Au38 Ag3F 63.8 . . ?
Au3 Au38 Ag3F 107.4 . . ?
Ag3Q Au38 Ag3F 115.0 . . ?
Au36 Au38 Ag3F 105.4 . . ?
Ag3N Au38 Ag3F 118.7 . . ?
Ag2U Au38 Ag3F 117.8 . . ?
Au0U Au38 Ag3F 62.8 . . ?
Au1I Au38 Ag3F 55.8 . . ?
Ag3L Au38 Ag3F 164.1 . . ?
Ag2E Au38 Ag3F 51.7 . . ?
C1_33 Au18 C1_32 172.2 . . ?
C1_33 Au18 Ag3B 121.0 . . ?
C1_32 Au18 Ag3B 57.5 . . ?
C1_33 Au18 Au0Y 95.3 . . ?
C1_32 Au18 Au0Y 89.5 . . ?
Ag3B Au18 Au0Y 55.0 . . ?
C1_33 Au18 Ag38 59.1 . . ?
C1_32 Au18 Ag38 119.8 . . ?
Ag3B Au18 Ag38 62.4 . . ?
Au0Y Au18 Ag38 54.9 . . ?
C1_33 Au18 Ag31 44.9 . . ?
C1_32 Au18 Ag31 142.0 . . ?
Ag3B Au18 Ag31 104.5 . . ?
Au0Y Au18 Ag31 55.9 . . ?
Ag38 Au18 Ag31 55.5 . . ?
C1_33 Au18 Ag2Y 96.6 . . ?
C1_32 Au18 Ag2Y 91.2 . . ?
Ag3B Au18 Ag2Y 100.8 . . ?
Au0Y Au18 Ag2Y 54.5 . . ?
Ag38 Au18 Ag2Y 100.3 . . ?
Ag31 Au18 Ag2Y 57.3 . . ?
C1_9 Au19 C1_6 173.6 . . ?
C1_9 Au19 Au0C 93.7 . . ?
C1_6 Au19 Au0C 88.1 . . ?
C1_9 Au19 Ag2Z 68.7 . . ?
C1_6 Au19 Ag2Z 107.5 . . ?
Au0C Au19 Ag2Z 56.5 . . ?
C1_9 Au19 Ag2A 139.5 . . ?
C1_6 Au19 Ag2A 45.4 . . ?
Au0C Au19 Ag2A 53.2 . . ?
Ag2Z Au19 Ag2A 102.1 . . ?
Au36 Au1A Au1B 116.9 . . ?
Au36 Au1A Au0W 111.0 . . ?
Au1B Au1A Au0W 61.9 . . ?
Au36 Au1A Au0U 60.4 . . ?
Au1B Au1A Au0U 111.0 . . ?
Au0W Au1A Au0U 59.1 . . ?
Au36 Au1A Ag3D 173.8 . . ?
Au1B Au1A Ag3D 62.5 . . ?
Au0W Au1A Ag3D 63.0 . . ?
Au0U Au1A Ag3D 113.6 . . ?
Au36 Au1A Ag40 116.2 . . ?
Au1B Au1A Ag40 60.2 . . ?
Au0W Au1A Ag40 116.7 . . ?
Au0U Au1A Ag40 169.2 . . ?
Ag3D Au1A Ag40 69.2 . . ?
Au36 Au1A Ag3P 61.0 . . ?
Au1B Au1A Ag3P 122.0 . . ?
Au0W Au1A Ag3P 171.9 . . ?
Au0U Au1A Ag3P 113.3 . . ?
Ag3D Au1A Ag3P 125.0 . . ?
Ag40 Au1A Ag3P 70.2 . . ?
Au36 Au1A Ag2W 62.2 . . ?
Au1B Au1A Ag2W 171.9 . . ?
Au0W Au1A Ag2W 110.4 . . ?
Au0U Au1A Ag2W 61.2 . . ?
Ag3D Au1A Ag2W 117.5 . . ?
Ag40 Au1A Ag2W 127.8 . . ?
Ag3P Au1A Ag2W 65.3 . . ?
Au36 Au1A Ag2X 109.8 . . ?
Au1B Au1A Ag2X 113.6 . . ?
Au0W Au1A Ag2X 58.6 . . ?
Au0U Au1A Ag2X 57.7 . . ?
Ag3D Au1A Ag2X 66.2 . . ?
Ag40 Au1A Ag2X 130.3 . . ?
Ag3P Au1A Ag2X 121.1 . . ?
Ag2W Au1A Ag2X 61.2 . . ?
Au36 Au1A Au16 119.3 . . ?
Au1B Au1A Au16 113.1 . . ?
Au0W Au1A Au16 121.9 . . ?
Au0U Au1A Au16 126.6 . . ?
Ag3D Au1A Au16 65.2 . . ?
Ag40 Au1A Au16 64.3 . . ?
Ag3P Au1A Au16 64.4 . . ?
Ag2W Au1A Au16 72.6 . . ?
Ag2X Au1A Au16 77.7 . . ?
Au36 Au1A Ag2E 62.1 . . ?
Au1B Au1A Ag2E 61.0 . . ?
Au0W Au1A Ag2E 62.5 . . ?
Au0U Au1A Ag2E 62.1 . . ?
Ag3D Au1A Ag2E 114.2 . . ?
Ag40 Au1A Ag2E 107.1 . . ?
Ag3P Au1A Ag2E 112.2 . . ?
Ag2W Au1A Ag2E 113.9 . . ?
Ag2X Au1A Ag2E 110.4 . . ?
Au16 Au1A Ag2E 171.2 . . ?
Au36 Au1A Ag3Z 64.4 . . ?
Au1B Au1A Ag3Z 60.0 . . ?
Au0W Au1A Ag3Z 106.2 . . ?
Au0U Au1A Ag3Z 107.1 . . ?
Ag3D Au1A Ag3Z 117.8 . . ?
Ag40 Au1A Ag3Z 63.5 . . ?
Ag3P Au1A Ag3Z 72.4 . . ?
Ag2W Au1A Ag3Z 122.9 . . ?
Ag2X Au1A Ag3Z 161.9 . . ?
Au16 Au1A Ag3Z 120.3 . . ?
Ag2E Au1A Ag3Z 51.6 . . ?
Au1A Au1B Au1H 125.1 . . ?
Au1A Au1B Au32 112.5 . . ?
Au1H Au1B Au32 59.9 . . ?
Au1A Au1B Ag40 61.8 . . ?
Au1H Au1B Ag40 120.4 . . ?
Au32 Au1B Ag40 173.7 . . ?
Au1A Au1B Au0W 59.5 . . ?
Au1H Au1B Au0W 112.9 . . ?
Au32 Au1B Au0W 60.2 . . ?
Ag40 Au1B Au0W 115.9 . . ?
Au1A Au1B Ag3V 125.3 . . ?
Au1H Au1B Ag3V 61.8 . . ?
Au32 Au1B Ag3V 113.8 . . ?
Ag40 Au1B Ag3V 69.9 . . ?
Au0W Au1B Ag3V 174.0 . . ?
Au1A Au1B Ag3D 59.9 . . ?
Au1H Au1B Ag3D 170.4 . . ?
Au32 Au1B Ag3D 111.1 . . ?
Ag40 Au1B Ag3D 68.9 . . ?
Au0W Au1B Ag3D 61.3 . . ?
Ag3V Au1B Ag3D 123.5 . . ?
Au1A Au1B Ag39 169.8 . . ?
Au1H Au1B Ag39 60.5 . . ?
Au32 Au1B Ag39 61.7 . . ?
Ag40 Au1B Ag39 124.4 . . ?
Au0W Au1B Ag39 111.1 . . ?
Ag3V Au1B Ag39 64.3 . . ?
Ag3D Au1B Ag39 113.2 . . ?
Au1A Au1B Ag2E 64.4 . . ?
Au1H Au1B Ag2E 65.4 . . ?
Au32 Au1B Ag2E 63.3 . . ?
Ag40 Au1B Ag2E 110.8 . . ?
Au0W Au1B Ag2E 62.9 . . ?
Ag3V Au1B Ag2E 115.0 . . ?
Ag3D Au1B Ag2E 114.9 . . ?
Ag39 Au1B Ag2E 116.1 . . ?
Au1A Au1B Au17 118.8 . . ?
Au1H Au1B Au17 110.6 . . ?
Au32 Au1B Au17 116.1 . . ?
Ag40 Au1B Au17 70.0 . . ?
Au0W Au1B Au17 120.7 . . ?
Ag3V Au1B Au17 61.2 . . ?
Ag3D Au1B Au17 69.3 . . ?
Ag39 Au1B Au17 61.2 . . ?
Ag2E Au1B Au17 175.8 . . ?
Au1A Au1B Ag3Z 68.0 . . ?
Au1H Au1B Ag3Z 65.7 . . ?
Au32 Au1B Ag3Z 109.1 . . ?
Ag40 Au1B Ag3Z 66.9 . . ?
Au0W Au1B Ag3Z 110.3 . . ?
Ag3V Au1B Ag3Z 70.6 . . ?
Ag3D Au1B Ag3Z 122.8 . . ?
Ag39 Au1B Ag3Z 121.1 . . ?
Ag2E Au1B Ag3Z 54.5 . . ?
Au17 Au1B Ag3Z 123.4 . . ?
Au1A Au1B Ag2Y 106.8 . . ?
Au1H Au1B Ag2Y 109.5 . . ?
Au32 Au1B Ag2Y 57.8 . . ?
Ag40 Au1B Ag2Y 125.1 . . ?
Au0W Au1B Ag2Y 56.3 . . ?
Ag3V Au1B Ag2Y 121.7 . . ?
Ag3D Au1B Ag2Y 61.1 . . ?
Ag39 Au1B Ag2Y 63.2 . . ?
Ag2E Au1B Ag2Y 109.5 . . ?
Au17 Au1B Ag2Y 72.6 . . ?
Ag3Z Au1B Ag2Y 164.0 . . ?
C1_16 Au1C C1_15 166.6 . . ?
C1_16 Au1C Ag2O 68.0 . . ?
C1_15 Au1C Ag2O 116.3 . . ?
C1_16 Au1C Au0N 106.1 . . ?
C1_15 Au1C Au0N 86.9 . . ?
Ag2O Au1C Au0N 64.9 . . ?
C1_16 Au1C Ag2J 131.1 . . ?
C1_15 Au1C Ag2J 53.3 . . ?
Ag2O Au1C Ag2J 63.6 . . ?
Au0N Au1C Ag2J 57.8 . . ?
C1_16 Au1C Ag2N 52.1 . . ?
C1_15 Au1C Ag2N 141.2 . . ?
Ag2O Au1C Ag2N 65.5 . . ?
Au0N Au1C Ag2N 57.7 . . ?
Ag2J Au1C Ag2N 109.3 . . ?
Au1K Au1D Au38 120.6 . . ?
Au1K Au1D Ag3U 64.4 . . ?
Au38 Au1D Ag3U 115.0 . . ?
Au1K Au1D Ag3N 126.5 . . ?
Au38 Au1D Ag3N 61.2 . . ?
Ag3U Au1D Ag3N 68.3 . . ?
Au1K Au1D Au2 113.8 . . ?
Au38 Au1D Au2 110.2 . . ?
Ag3U Au1D Au2 126.5 . . ?
Ag3N Au1D Au2 113.7 . . ?
Au1K Au1D Au3 169.1 . . ?
Au38 Au1D Au3 59.9 . . ?
Ag3U Au1D Au3 126.1 . . ?
Ag3N Au1D Au3 64.1 . . ?
Au2 Au1D Au3 58.7 . . ?
Au1K Au1D Au34 58.7 . . ?
Au38 Au1D Au34 121.1 . . ?
Ag3U Au1D Au34 114.0 . . ?
Ag3N Au1D Au34 173.3 . . ?
Au2 Au1D Au34 59.7 . . ?
Au3 Au1D Au34 110.9 . . ?
Au1K Au1D Ag3J 62.2 . . ?
Au38 Au1D Ag3J 177.1 . . ?
Ag3U Au1D Ag3J 66.5 . . ?
Ag3N Au1D Ag3J 118.1 . . ?
Au2 Au1D Ag3J 67.4 . . ?
Au3 Au1D Ag3J 117.2 . . ?
Au34 Au1D Ag3J 59.3 . . ?
Au1K Au1D Au1I 64.8 . . ?
Au38 Au1D Au1I 60.9 . . ?
Ag3U Au1D Au1I 70.7 . . ?
Ag3N Au1D Au1I 77.4 . . ?
Au2 Au1D Au1I 161.5 . . ?
Au3 Au1D Au1I 119.4 . . ?
Au34 Au1D Au1I 109.3 . . ?
Ag3J Au1D Au1I 121.9 . . ?
Au1K Au1D Ag3R 125.4 . . ?
Au38 Au1D Ag3R 110.2 . . ?
Ag3U Au1D Ag3R 77.8 . . ?
Ag3N Au1D Ag3R 63.5 . . ?
Au2 Au1D Ag3R 60.5 . . ?
Au3 Au1D Ag3R 59.6 . . ?
Au34 Au1D Ag3R 110.4 . . ?
Ag3J Au1D Ag3R 67.4 . . ?
Au1I Au1D Ag3R 136.6 . . ?
Au1K Au1D Ag2E 107.4 . . ?
Au38 Au1D Ag2E 63.5 . . ?
Ag3U Au1D Ag2E 170.1 . . ?
Ag3N Au1D Ag2E 116.3 . . ?
Au2 Au1D Ag2E 60.9 . . ?
Au3 Au1D Ag2E 62.4 . . ?
Au34 Au1D Ag2E 62.6 . . ?
Ag3J Au1D Ag2E 115.5 . . ?
Au1I Au1D Ag2E 101.2 . . ?
Ag3R Au1D Ag2E 112.1 . . ?
Au1K Au1D Ag3F 65.6 . . ?
Au38 Au1D Ag3F 65.4 . . ?
Ag3U Au1D Ag3F 117.9 . . ?
Ag3N Au1D Ag3F 121.2 . . ?
Au2 Au1D Ag3F 105.9 . . ?
Au3 Au1D Ag3F 107.5 . . ?
Au34 Au1D Ag3F 63.9 . . ?
Ag3J Au1D Ag3F 116.4 . . ?
Au1I Au1D Ag3F 56.0 . . ?
Ag3R Au1D Ag3F 164.3 . . ?
Ag2E Au1D Ag3F 52.3 . . ?
C1_30 Au1E C1_31 168.2 . . ?
C1_30 Au1E Ag30 57.0 . . ?
C1_31 Au1E Ag30 134.7 . . ?
C1_30 Au1E Au31 101.3 . . ?
C1_31 Au1E Au31 87.9 . . ?
Ag30 Au1E Au31 61.7 . . ?
C1_30 Au1E Ag3C 92.3 . . ?
C1_31 Au1E Ag3C 85.0 . . ?
Ag30 Au1E Ag3C 107.5 . . ?
Au31 Au1E Ag3C 64.3 . . ?
C1_30 Au1E Ag2X 41.0 . . ?
C1_31 Au1E Ag2X 140.9 . . ?
Ag30 Au1E Ag2X 59.6 . . ?
Au31 Au1E Ag2X 67.7 . . ?
Ag3C Au1E Ag2X 57.3 . . ?
Au0Z Au1F Au21 118.0 . . ?
Au0Z Au1F Au37 121.7 . . ?
Au21 Au1F Au37 60.0 . . ?
Au0Z Au1F Ag3A 61.9 . . ?
Au21 Au1F Ag3A 175.9 . . ?
Au37 Au1F Ag3A 116.3 . . ?
Au0Z Au1F Ag3I 176.1 . . ?
Au21 Au1F Ag3I 61.5 . . ?
Au37 Au1F Ag3I 61.7 . . ?
Ag3A Au1F Ag3I 119.0 . . ?
Au0Z Au1F Ag3W 101.7 . . ?
Au21 Au1F Ag3W 63.7 . . ?
Au37 Au1F Ag3W 119.9 . . ?
Ag3A Au1F Ag3W 120.4 . . ?
Ag3I Au1F Ag3W 74.6 . . ?
Au0Z Au1F Ag35 113.9 . . ?
Au21 Au1F Ag35 114.6 . . ?
Au37 Au1F Ag35 60.1 . . ?
Ag3A Au1F Ag35 62.9 . . ?
Ag3I Au1F Ag35 69.1 . . ?
Ag3W Au1F Ag35 136.8 . . ?
Au0Z Au1F Au31 65.9 . . ?
Au21 Au1F Au31 109.6 . . ?
Au37 Au1F Au31 62.8 . . ?
Ag3A Au1F Au31 66.4 . . ?
Ag3I Au1F Au31 118.0 . . ?
Ag3W Au1F Au31 162.1 . . ?
Ag35 Au1F Au31 60.8 . . ?
Au0Z Au1F Ag3H 59.5 . . ?
Au21 Au1F Ag3H 116.3 . . ?
Au37 Au1F Ag3H 176.4 . . ?
Ag3A Au1F Ag3H 67.4 . . ?
Ag3I Au1F Ag3H 117.0 . . ?
Ag3W Au1F Ag3H 56.7 . . ?
Ag35 Au1F Ag3H 123.1 . . ?
Au31 Au1F Ag3H 119.9 . . ?
Au0Z Au1F Au1I 61.3 . . ?
Au21 Au1F Au1I 60.4 . . ?
Au37 Au1F Au1I 106.4 . . ?
Ag3A Au1F Au1I 120.8 . . ?
Ag3I Au1F Au1I 116.6 . . ?
Ag3W Au1F Au1I 58.7 . . ?
Ag35 Au1F Au1I 162.2 . . ?
Au31 Au1F Au1I 103.4 . . ?
Ag3H Au1F Au1I 70.9 . . ?
Au0Z Au1F Au14 115.5 . . ?
Au21 Au1F Au14 122.0 . . ?
Au37 Au1F Au14 107.4 . . ?
Ag3A Au1F Au14 60.0 . . ?
Ag3I Au1F Au14 63.7 . . ?
Ag3W Au1F Au14 85.3 . . ?
Ag35 Au1F Au14 58.2 . . ?
Au31 Au1F Au14 111.3 . . ?
Ag3H Au1F Au14 74.2 . . ?
Au1I Au1F Au14 139.6 . . ?
Au0Z Au1F Ag3F 65.8 . . ?
Au21 Au1F Ag3F 64.4 . . ?
Au37 Au1F Ag3F 63.3 . . ?
Ag3A Au1F Ag3F 112.8 . . ?
Ag3I Au1F Ag3F 116.1 . . ?
Ag3W Au1F Ag3F 108.8 . . ?
Ag35 Au1F Ag3F 107.7 . . ?
Au31 Au1F Ag3F 55.2 . . ?
Ag3H Au1F Ag3F 115.8 . . ?
Au1I Au1F Ag3F 54.5 . . ?
Au14 Au1F Ag3F 165.6 . . ?
C1_8 Au1G C1_42 171.2 . . ?
C1_8 Au1G Ag2W 63.3 . . ?
C1_42 Au1G Ag2W 125.4 . . ?
C1_8 Au1G Au36 95.0 . . ?
C1_42 Au1G Au36 91.5 . . ?
Ag2W Au1G Au36 58.8 . . ?
C1_8 Au1G Ag3P 125.9 . . ?
C1_42 Au1G Ag3P 62.7 . . ?
Ag2W Au1G Ag3P 62.7 . . ?
Au36 Au1G Ag3P 56.8 . . ?
C1_8 Au1G Ag3T 138.4 . . ?
C1_42 Au1G Ag3T 44.3 . . ?
Ag2W Au1G Ag3T 107.0 . . ?
Au36 Au1G Ag3T 52.4 . . ?
Ag3P Au1G Ag3T 61.9 . . ?
Au2 Au1H Au1B 114.3 . . ?
Au2 Au1H Au32 110.0 . . ?
Au1B Au1H Au32 60.6 . . ?
Au2 Au1H Au34 61.1 . . ?
Au1B Au1H Au34 110.2 . . ?
Au32 Au1H Au34 59.3 . . ?
Au2 Au1H Ag3O 62.8 . . ?
Au1B Au1H Ag3O 172.5 . . ?
Au32 Au1H Ag3O 113.1 . . ?
Au34 Au1H Ag3O 62.3 . . ?
Au2 Au1H Ag41 60.1 . . ?
Au1B Au1H Ag41 119.7 . . ?
Au32 Au1H Ag41 169.9 . . ?
Au34 Au1H Ag41 113.7 . . ?
Ag3O Au1H Ag41 65.7 . . ?
Au2 Au1H Ag39 172.5 . . ?
Au1B Au1H Ag39 62.1 . . ?
Au32 Au1H Ag39 62.5 . . ?
Au34 Au1H Ag39 113.0 . . ?
Ag3O Au1H Ag39 119.8 . . ?
Ag41 Au1H Ag39 127.4 . . ?
Au2 Au1H Ag3V 120.4 . . ?
Au1B Au1H Ag3V 60.6 . . ?
Au32 Au1H Ag3V 113.5 . . ?
Au34 Au1H Ag3V 170.8 . . ?
Ag3O Au1H Ag3V 126.9 . . ?
Ag41 Au1H Ag3V 72.6 . . ?
Ag39 Au1H Ag3V 64.5 . . ?
Au2 Au1H Ag34 113.7 . . ?
Au1B Au1H Ag34 111.2 . . ?
Au32 Au1H Ag34 58.3 . . ?
Au34 Au1H Ag34 59.3 . . ?
Ag3O Au1H Ag34 65.7 . . ?
Ag41 Au1H Ag34 126.1 . . ?
Ag39 Au1H Ag34 63.8 . . ?
Ag3V Au1H Ag34 123.2 . . ?
Au2 Au1H Au15 113.7 . . ?
Au1B Au1H Au15 119.3 . . ?
Au32 Au1H Au15 128.6 . . ?
Au34 Au1H Au15 124.5 . . ?
Ag3O Au1H Au15 67.5 . . ?
Ag41 Au1H Au15 60.9 . . ?
Ag39 Au1H Au15 73.3 . . ?
Ag3V Au1H Au15 64.0 . . ?
Ag34 Au1H Au15 80.0 . . ?
Au2 Au1H Ag2E 60.5 . . ?
Au1B Au1H Ag2E 60.1 . . ?
Au32 Au1H Ag2E 61.6 . . ?
Au34 Au1H Ag2E 62.3 . . ?
Ag3O Au1H Ag2E 113.9 . . ?
Ag41 Au1H Ag2E 109.1 . . ?
Ag39 Au1H Ag2E 113.0 . . ?
Ag3V Au1H Ag2E 109.8 . . ?
Ag34 Au1H Ag2E 110.7 . . ?
Au15 Au1H Ag2E 169.0 . . ?
Au2 Au1H Ag3Z 61.7 . . ?
Au1B Au1H Ag3Z 61.0 . . ?
Au32 Au1H Ag3Z 106.1 . . ?
Au34 Au1H Ag3Z 107.1 . . ?
Ag3O Au1H Ag3Z 119.8 . . ?
Ag41 Au1H Ag3Z 67.9 . . ?
Ag39 Au1H Ag3Z 118.3 . . ?
Ag3V Au1H Ag3Z 68.4 . . ?
Ag34 Au1H Ag3Z 162.6 . . ?
Au15 Au1H Ag3Z 117.4 . . ?
Ag2E Au1H Ag3Z 51.9 . . ?
Ag3F Au1I Au38 68.2 . . ?
Ag3F Au1I Ag3W 119.1 . . ?
Au38 Au1I Ag3W 147.7 . . ?
Ag3F Au1I Au21 67.4 . . ?
Au38 Au1I Au21 135.7 . . ?
Ag3W Au1I Au21 61.3 . . ?
Ag3F Au1I Au1D 66.6 . . ?
Au38 Au1I Au1D 56.6 . . ?
Ag3W Au1I Au1D 155.4 . . ?
Au21 Au1I Au1D 104.9 . . ?
Ag3F Au1I Au0Z 68.2 . . ?
Au38 Au1I Au0Z 55.9 . . ?
Ag3W Au1I Au0Z 95.8 . . ?
Au21 Au1I Au0Z 105.6 . . ?
Au1D Au1I Au0Z 108.0 . . ?
Ag3F Au1I Au1K 66.0 . . ?
Au38 Au1I Au1K 106.7 . . ?
Ag3W Au1I Au1K 104.6 . . ?
Au21 Au1I Au1K 54.3 . . ?
Au1D Au1I Au1K 53.9 . . ?
Au0Z Au1I Au1K 134.1 . . ?
Ag3F Au1I Au1F 66.5 . . ?
Au38 Au1I Au1F 105.7 . . ?
Ag3W Au1I Au1F 58.1 . . ?
Au21 Au1I Au1F 54.7 . . ?
Au1D Au1I Au1F 133.1 . . ?
Au0Z Au1I Au1F 53.9 . . ?
Au1K Au1I Au1F 104.4 . . ?
Ag3F Au1I Au10 166.0 . . ?
Au38 Au1I Au10 101.3 . . ?
Ag3W Au1I Au10 74.8 . . ?
Au21 Au1I Au10 122.5 . . ?
Au1D Au1I Au10 100.1 . . ?
Au0Z Au1I Au10 114.5 . . ?
Au1K Au1I Au10 110.4 . . ?
Au1F Au1I Au10 126.8 . . ?
Ag3F Au1I Ag3Q 117.5 . . ?
Au38 Au1I Ag3Q 56.0 . . ?
Ag3W Au1I Ag3Q 97.6 . . ?
Au21 Au1I Ag3Q 154.0 . . ?
Au1D Au1I Ag3Q 100.0 . . ?
Au0Z Au1I Ag3Q 58.8 . . ?
Au1K Au1I Ag3Q 151.7 . . ?
Au1F Au1I Ag3Q 102.2 . . ?
Au10 Au1I Ag3Q 58.8 . . ?
Ag3F Au1I Ag3X 114.9 . . ?
Au38 Au1I Ag3X 151.0 . . ?
Ag3W Au1I Ag3X 58.6 . . ?
Au21 Au1I Ag3X 56.8 . . ?
Au1D Au1I Ag3X 96.9 . . ?
Au0Z Au1I Ag3X 153.1 . . ?
Au1K Au1I Ag3X 55.6 . . ?
Au1F Au1I Ag3X 101.4 . . ?
Au10 Au1I Ag3X 69.5 . . ?
Ag3Q Au1I Ag3X 127.5 . . ?
Ag3F Au1I Ag3U 111.5 . . ?
Au38 Au1I Ag3U 97.7 . . ?
Ag3W Au1I Ag3U 106.8 . . ?
Au21 Au1I Ag3U 98.8 . . ?
Au1D Au1I Ag3U 52.6 . . ?
Au0Z Au1I Ag3U 152.6 . . ?
Au1K Au1I Ag3U 54.8 . . ?
Au1F Au1I Ag3U 152.9 . . ?
Au10 Au1I Ag3U 59.3 . . ?
Ag3Q Au1I Ag3U 102.2 . . ?
Ag3X Au1I Ag3U 53.6 . . ?
C1_46 Au1J C1_19 165.5 . . ?
C1_46 Au1J Au0J 99.5 . . ?
C1_19 Au1J Au0J 94.0 . . ?
C1_46 Au1J Ag3M 46.5 . . ?
C1_19 Au1J Ag3M 146.7 . . ?
Au0J Au1J Ag3M 53.0 . . ?
C1_46 Au1J Ag2Z 134.6 . . ?
C1_19 Au1J Ag2Z 51.1 . . ?
Au0J Au1J Ag2Z 56.2 . . ?
Ag3M Au1J Ag2Z 99.3 . . ?
C1_46 Au1J Ag2M 144.0 . . ?
C1_19 Au1J Ag2M 50.1 . . ?
Au0J Au1J Ag2M 54.1 . . ?
Ag3M Au1J Ag2M 102.9 . . ?
Ag2Z Au1J Ag2M 55.4 . . ?
Au1D Au1K Au21 117.9 . . ?
Au1D Au1K Au34 63.6 . . ?
Au21 Au1K Au34 120.4 . . ?
Au1D Au1K Ag3S 177.3 . . ?
Au21 Au1K Ag3S 63.6 . . ?
Au34 Au1K Ag3S 118.0 . . ?
Au1D Au1K Ag3X 109.4 . . ?
Au21 Au1K Ag3X 62.3 . . ?
Au34 Au1K Ag3X 172.9 . . ?
Ag3S Au1K Ag3X 69.1 . . ?
Au1D Au1K Ag3J 62.1 . . ?
Au21 Au1K Ag3J 178.9 . . ?
Au34 Au1K Ag3J 60.7 . . ?
Ag3S Au1K Ag3J 116.3 . . ?
Ag3X Au1K Ag3J 116.6 . . ?
Au1D Au1K Ag3U 59.2 . . ?
Au21 Au1K Ag3U 114.3 . . ?
Au34 Au1K Ag3U 113.6 . . ?
Ag3S Au1K Ag3U 118.3 . . ?
Ag3X Au1K Ag3U 60.3 . . ?
Ag3J Au1K Ag3U 64.7 . . ?
Au1D Au1K Ag3G 116.6 . . ?
Au21 Au1K Ag3G 113.1 . . ?
Au34 Au1K Ag3G 59.3 . . ?
Ag3S Au1K Ag3G 63.8 . . ?
Ag3X Au1K Ag3G 126.7 . . ?
Ag3J Au1K Ag3G 67.6 . . ?
Ag3U Au1K Ag3G 125.6 . . ?
Au1D Au1K Au35 109.6 . . ?
Au21 Au1K Au35 65.3 . . ?
Au34 Au1K Au35 60.4 . . ?
Ag3S Au1K Au35 73.1 . . ?
Ag3X Au1K Au35 124.7 . . ?
Ag3J Au1K Au35 115.8 . . ?
Ag3U Au1K Au35 167.8 . . ?
Ag3G Au1K Au35 62.1 . . ?
Au1D Au1K Au1I 61.3 . . ?
Au21 Au1K Au1I 60.9 . . ?
Au34 Au1K Au1I 110.2 . . ?
Ag3S Au1K Au1I 119.1 . . ?
Ag3X Au1K Au1I 64.7 . . ?
Ag3J Au1K Au1I 118.7 . . ?
Ag3U Au1K Au1I 67.6 . . ?
Ag3G Au1K Au1I 164.7 . . ?
Au35 Au1K Au1I 103.5 . . ?
Au1D Au1K Au11 116.0 . . ?
Au21 Au1K Au11 111.6 . . ?
Au34 Au1K Au11 119.5 . . ?
Ag3S Au1K Au11 61.3 . . ?
Ag3X Au1K Au11 62.4 . . ?
Ag3J Au1K Au11 67.6 . . ?
Ag3U Au1K Au11 65.1 . . ?
Ag3G Au1K Au11 73.9 . . ?
Au35 Au1K Au11 127.0 . . ?
Au1I Au1K Au11 121.1 . . ?
Au1D Au1K Ag3F 64.6 . . ?
Au21 Au1K Ag3F 65.2 . . ?
Au34 Au1K Ag3F 64.8 . . ?
Ag3S Au1K Ag3F 118.0 . . ?
Ag3X Au1K Ag3F 113.1 . . ?
Ag3J Au1K Ag3F 115.6 . . ?
Ag3U Au1K Ag3F 113.0 . . ?
Ag3G Au1K Ag3F 109.9 . . ?
Au35 Au1K Ag3F 55.1 . . ?
Au1I Au1K Ag3F 54.9 . . ?
Au11 Au1K Ag3F 175.6 . . ?
C1_1 Ag1P C2_1 29.2 . . ?
C1_1 Ag1P Au04 129.9 . . ?
C2_1 Ag1P Au04 146.1 . . ?
C1_1 Ag1P Au08 85.4 . . ?
C2_1 Ag1P Au08 114.5 . . ?
Au04 Ag1P Au08 57.3 . . ?
C1_1 Ag1P Au0D 132.1 . . ?
C2_1 Ag1P Au0D 148.0 . . ?
Au04 Ag1P Au0D 62.7 . . ?
Au08 Ag1P Au0D 63.8 . . ?
C1_1 Ag1P Au0I 168.8 . . ?
C2_1 Ag1P Au0I 139.8 . . ?
Au04 Ag1P Au0I 57.0 . . ?
Au08 Ag1P Au0I 105.4 . . ?
Au0D Ag1P Au0I 57.6 . . ?
C1_1 Ag1P Ag2I 118.4 . . ?
C2_1 Ag1P Ag2I 102.8 . . ?
Au04 Ag1P Ag2I 109.4 . . ?
Au08 Ag1P Ag2I 119.3 . . ?
Au0D Ag1P Ag2I 59.5 . . ?
Au0I Ag1P Ag2I 59.4 . . ?
C1_1 Ag1P Ag2C 112.5 . . ?
C2_1 Ag1P Ag2C 98.9 . . ?
Au04 Ag1P Ag2C 60.6 . . ?
Au08 Ag1P Ag2C 109.4 . . ?
Au0D Ag1P Ag2C 112.0 . . ?
Au0I Ag1P Ag2C 61.4 . . ?
Ag2I Ag1P Ag2C 109.9 . . ?
C1_1 Ag1P Ag2R 73.7 . . ?
C2_1 Ag1P Ag2R 91.7 . . ?
Au04 Ag1P Ag2R 106.2 . . ?
Au08 Ag1P Ag2R 58.4 . . ?
Au0D Ag1P Ag2R 59.3 . . ?
Au0I Ag1P Ag2R 114.4 . . ?
Ag2I Ag1P Ag2R 75.2 . . ?
Ag2C Ag1P Ag2R 166.7 . . ?
C1_47 Ag1Z C2_47 30.9 . . ?
C1_47 Ag1Z Au0F 103.5 . . ?
C2_47 Ag1Z Au0F 133.7 . . ?
C1_47 Ag1Z Au0D 156.5 . . ?
C2_47 Ag1Z Au0D 151.6 . . ?
Au0F Ag1Z Au0D 63.2 . . ?
C1_47 Ag1Z Ag37 135.5 . . ?
C2_47 Ag1Z Ag37 108.2 . . ?
Au0F Ag1Z Ag37 117.5 . . ?
Au0D Ag1Z Ag37 65.7 . . ?
C1_47 Ag1Z Ag2I 102.7 . . ?
C2_47 Ag1Z Ag2I 93.0 . . ?
Au0F Ag1Z Ag2I 92.0 . . ?
Au0D Ag1Z Ag2I 60.8 . . ?
Ag37 Ag1Z Ag2I 92.7 . . ?
C1_47 Ag1Z Ag2K 80.2 . . ?
C2_47 Ag1Z Ag2K 101.0 . . ?
Au0F Ag1Z Ag2K 62.8 . . ?
Au0D Ag1Z Ag2K 107.4 . . ?
Ag37 Ag1Z Ag2K 103.0 . . ?
Ag2I Ag1Z Ag2K 154.3 . . ?
C1_47 Ag1Z Au0G 137.4 . . ?
C2_47 Ag1Z Au0G 145.6 . . ?
Au0F Ag1Z Au0G 64.5 . . ?
Au0D Ag1Z Au0G 57.2 . . ?
Ag37 Ag1Z Au0G 58.5 . . ?
Ag2I Ag1Z Au0G 117.8 . . ?
Ag2K Ag1Z Au0G 57.7 . . ?
C1_47 Ag1Z Au7 84.0 . . ?
C2_47 Ag1Z Au7 74.8 . . ?
Au0F Ag1Z Au7 120.9 . . ?
Au0D Ag1Z Au7 119.4 . . ?
Ag37 Ag1Z Au7 61.2 . . ?
Ag2I Ag1Z Au7 144.3 . . ?
Ag2K Ag1Z Au7 61.1 . . ?
Au0G Ag1Z Au7 71.1 . . ?
C1_47 Ag1Z Au8 33.7 . . ?
C2_47 Ag1Z Au8 63.9 . . ?
Au0F Ag1Z Au8 73.2 . . ?
Au0D Ag1Z Au8 136.0 . . ?
Ag37 Ag1Z Au8 148.1 . . ?
Ag2I Ag1Z Au8 117.8 . . ?
Ag2K Ag1Z Au8 52.9 . . ?
Au0G Ag1Z Au8 109.1 . . ?
Au7 Ag1Z Au8 87.3 . . ?
C1_5 Ag23 C2_5 29.4 . . ?
C1_5 Ag23 Au0B 164.0 . . ?
C2_5 Ag23 Au0B 134.8 . . ?
C1_5 Ag23 Au09 132.9 . . ?
C2_5 Ag23 Au09 148.6 . . ?
Au0B Ag23 Au09 60.6 . . ?
C1_5 Ag23 Au07 133.7 . . ?
C2_5 Ag23 Au07 148.6 . . ?
Au0B Ag23 Au07 57.0 . . ?
Au09 Ag23 Au07 61.0 . . ?
C1_5 Ag23 Au0H 91.3 . . ?
C2_5 Ag23 Au0H 120.7 . . ?
Au0B Ag23 Au0H 104.4 . . ?
Au09 Ag23 Au0H 58.4 . . ?
Au07 Ag23 Au0H 56.7 . . ?
C1_5 Ag23 Ag2T 77.4 . . ?
C2_5 Ag23 Ag2T 91.6 . . ?
Au0B Ag23 Ag2T 107.3 . . ?
Au09 Ag23 Ag2T 110.5 . . ?
Au07 Ag23 Ag2T 58.6 . . ?
Au0H Ag23 Ag2T 61.5 . . ?
C1_5 Ag23 Ag2B 118.7 . . ?
C2_5 Ag23 Ag2B 103.6 . . ?
Au0B Ag23 Ag2B 57.9 . . ?
Au09 Ag23 Ag2B 58.0 . . ?
Au07 Ag23 Ag2B 105.4 . . ?
Au0H Ag23 Ag2B 113.3 . . ?
Ag2T Ag23 Ag2B 163.8 . . ?
C1_5 Ag23 Ag2S 74.7 . . ?
C2_5 Ag23 Ag2S 93.6 . . ?
Au0B Ag23 Ag2S 116.5 . . ?
Au09 Ag23 Ag2S 58.6 . . ?
Au07 Ag23 Ag2S 105.2 . . ?
Au0H Ag23 Ag2S 56.1 . . ?
Ag2T Ag23 Ag2S 109.5 . . ?
Ag2B Ag23 Ag2S 75.4 . . ?
C1_5 Ag23 Ag28 115.7 . . ?
C2_5 Ag23 Ag28 102.0 . . ?
Au0B Ag23 Ag28 57.0 . . ?
Au09 Ag23 Ag28 108.0 . . ?
Au07 Ag23 Ag28 57.0 . . ?
Au0H Ag23 Ag28 107.6 . . ?
Ag2T Ag23 Ag28 61.9 . . ?
Ag2B Ag23 Ag28 108.7 . . ?
Ag2S Ag23 Ag28 162.1 . . ?
C1_5 Ag23 Au0T 35.6 . . ?
C2_5 Ag23 Au0T 64.9 . . ?
Au0B Ag23 Au0T 160.2 . . ?
Au09 Ag23 Au0T 103.8 . . ?
Au07 Ag23 Au0T 105.6 . . ?
Au0H Ag23 Au0T 55.8 . . ?
Ag2T Ag23 Au0T 64.8 . . ?
Ag2B Ag23 Au0T 126.7 . . ?
Ag2S Ag23 Au0T 55.2 . . ?
Ag28 Ag23 Au0T 124.4 . . ?
C2_17 Ag24 C1_17 30.1 . . ?
C2_17 Ag24 Au01 134.7 . . ?
C1_17 Ag24 Au01 160.6 . . ?
C2_17 Ag24 Au04 146.4 . . ?
C1_17 Ag24 Au04 126.9 . . ?
Au01 Ag24 Au04 56.7 . . ?
C2_17 Ag24 Au03 149.4 . . ?
C1_17 Ag24 Au03 134.4 . . ?
Au01 Ag24 Au03 65.0 . . ?
Au04 Ag24 Au03 60.8 . . ?
C2_17 Ag24 Au0E 115.9 . . ?
C1_17 Ag24 Au0E 85.8 . . ?
Au01 Ag24 Au0E 107.7 . . ?
Au04 Ag24 Au0E 56.4 . . ?
Au03 Ag24 Au0E 61.2 . . ?
C2_17 Ag24 Ag2P 89.7 . . ?
C1_17 Ag24 Ag2P 74.0 . . ?
Au01 Ag24 Ag2P 124.8 . . ?
Au04 Ag24 Ag2P 107.0 . . ?
Au03 Ag24 Ag2P 62.2 . . ?
Au0E Ag24 Ag2P 58.1 . . ?
C2_17 Ag24 Ag2L 98.5 . . ?
C1_17 Ag24 Ag2L 107.6 . . ?
Au01 Ag24 Ag2L 55.7 . . ?
Au04 Ag24 Ag2L 60.0 . . ?
Au03 Ag24 Ag2L 111.7 . . ?
Au0E Ag24 Ag2L 107.2 . . ?
Ag2P Ag24 Ag2L 165.4 . . ?
C2_17 Ag24 Ag2Q 114.2 . . ?
C1_17 Ag24 Ag2Q 133.0 . . ?
Au01 Ag24 Ag2Q 55.5 . . ?
Au04 Ag24 Ag2Q 97.6 . . ?
Au03 Ag24 Ag2Q 52.0 . . ?
Au0E Ag24 Ag2Q 111.8 . . ?
Ag2P Ag24 Ag2Q 79.5 . . ?
Ag2L Ag24 Ag2Q 107.7 . . ?
C1_14 Ag27 C1_2 107.5 . . ?
C1_14 Ag27 C1_22 106.6 . . ?
C1_2 Ag27 C1_22 109.7 . . ?
C1_14 Ag27 Au0K 140.1 . . ?
C1_2 Ag27 Au0K 108.2 . . ?
C1_22 Ag27 Au0K 77.3 . . ?
C1_14 Ag27 Au01 82.3 . . ?
C1_2 Ag27 Au01 137.7 . . ?
C1_22 Ag27 Au01 106.3 . . ?
Au0K Ag27 Au01 59.2 . . ?
C1_14 Ag27 Au08 114.6 . . ?
C1_2 Ag27 Au08 80.3 . . ?
C1_22 Ag27 Au08 132.4 . . ?
Au0K Ag27 Au08 55.9 . . ?
Au01 Ag27 Au08 58.9 . . ?
C1_14 Ag27 Ag2L 56.6 . . ?
C1_2 Ag27 Ag2L 94.4 . . ?
C1_22 Ag27 Ag2L 154.6 . . ?
Au0K Ag27 Ag2L 103.3 . . ?
Au01 Ag27 Ag2L 56.0 . . ?
Au08 Ag27 Ag2L 58.0 . . ?
C1_14 Ag27 Au33 143.4 . . ?
C1_2 Ag27 Au33 85.8 . . ?
C1_22 Ag27 Au33 37.7 . . ?
Au0K Ag27 Au33 56.8 . . ?
Au01 Ag27 Au33 111.0 . . ?
Au08 Ag27 Au33 101.0 . . ?
Ag2L Ag27 Au33 158.5 . . ?
C1_14 Ag27 Au0O 39.6 . . ?
C1_2 Ag27 Au0O 147.0 . . ?
C1_22 Ag27 Au0O 85.4 . . ?
Au0K Ag27 Au0O 103.6 . . ?
Au01 Ag27 Au0O 56.3 . . ?
Au08 Ag27 Au0O 111.8 . . ?
Ag2L Ag27 Au0O 69.7 . . ?
Au33 Ag27 Au0O 119.6 . . ?
C1_14 Ag27 Ag2F 94.1 . . ?
C1_2 Ag27 Ag2F 155.6 . . ?
C1_22 Ag27 Ag2F 51.4 . . ?
Au0K Ag27 Ag2F 56.5 . . ?
Au01 Ag27 Ag2F 55.1 . . ?
Au08 Ag27 Ag2F 101.4 . . ?
Ag2L Ag27 Ag2F 107.2 . . ?
Au33 Ag27 Ag2F 69.9 . . ?
Au0O Ag27 Ag2F 55.2 . . ?
C1_14 Ag27 Ag2G 155.4 . . ?
C1_2 Ag27 Ag2G 52.3 . . ?
C1_22 Ag27 Ag2G 94.8 . . ?
Au0K Ag27 Ag2G 56.0 . . ?
Au01 Ag27 Ag2G 103.7 . . ?
Au08 Ag27 Ag2G 53.7 . . ?
Ag2L Ag27 Ag2G 106.6 . . ?
Au33 Ag27 Ag2G 57.1 . . ?
Au0O Ag27 Ag2G 158.7 . . ?
Ag2F Ag27 Ag2G 109.0 . . ?
C1_14 Ag27 Au0S 97.2 . . ?
C1_2 Ag27 Au0S 35.0 . . ?
C1_22 Ag27 Au0S 143.4 . . ?
Au0K Ag27 Au0S 101.8 . . ?
Au01 Ag27 Au0S 104.1 . . ?
Au08 Ag27 Au0S 53.2 . . ?
Ag2L Ag27 Au0S 61.9 . . ?
Au33 Ag27 Au0S 111.2 . . ?
Au0O Ag27 Au0S 129.1 . . ?
Ag2F Ag27 Au0S 154.6 . . ?
Ag2G Ag27 Au0S 58.2 . . ?
Cl2 Ag28 C1_4 102.7 . . ?
Cl2 Ag28 Au06 145.4 . . ?
C1_4 Ag28 Au06 107.1 . . ?
Cl2 Ag28 Au0B 139.2 . . ?
C1_4 Ag28 Au0B 84.8 . . ?
Au06 Ag28 Au0B 61.7 . . ?
Cl2 Ag28 Au07 108.0 . . ?
C1_4 Ag28 Au07 140.7 . . ?
Au06 Ag28 Au07 56.0 . . ?
Au0B Ag28 Au07 55.9 . . ?
Cl2 Ag28 Ag2T 52.0 . . ?
C1_4 Ag28 Ag2T 145.8 . . ?
Au06 Ag28 Ag2T 105.2 . . ?
Au0B Ag28 Ag2T 100.8 . . ?
Au07 Ag28 Ag2T 56.0 . . ?
Cl2 Ag28 Ag2A 149.6 . . ?
C1_4 Ag28 Ag2A 50.3 . . ?
Au06 Ag28 Ag2A 56.8 . . ?
Au0B Ag28 Ag2A 61.4 . . ?
Au07 Ag28 Ag2A 102.5 . . ?
Ag2T Ag28 Ag2A 158.5 . . ?
Cl2 Ag28 Ag23 84.6 . . ?
C1_4 Ag28 Ag23 104.6 . . ?
Au06 Ag28 Ag23 104.1 . . ?
Au0B Ag28 Ag23 55.0 . . ?
Au07 Ag28 Ag23 55.9 . . ?
Ag2T Ag28 Ag23 56.0 . . ?
Ag2A Ag28 Ag23 113.3 . . ?
Cl2 Ag28 Ag2H 90.5 . . ?
C1_4 Ag28 Ag2H 148.5 . . ?
Au06 Ag28 Ag2H 55.0 . . ?
Au0B Ag28 Ag2H 103.7 . . ?
Au07 Ag28 Ag2H 55.5 . . ?
Ag2T Ag28 Ag2H 63.4 . . ?
Ag2A Ag28 Ag2H 107.1 . . ?
Ag23 Ag28 Ag2H 105.1 . . ?
Cl2 Ag28 Au0Q 110.5 . . ?
C1_4 Ag28 Au0Q 35.9 . . ?
Au06 Ag28 Au0Q 103.9 . . ?
Au0B Ag28 Au0Q 55.3 . . ?
Au07 Ag28 Au0Q 108.5 . . ?
Ag2T Ag28 Au0Q 123.7 . . ?
Ag2A Ag28 Au0Q 58.0 . . ?
Ag23 Ag28 Au0Q 70.8 . . ?
Ag2H Ag28 Au0Q 157.6 . . ?
C1_9 Ag29 C2_9 28.8 . . ?
C1_9 Ag29 Au0K 158.2 . . ?
C2_9 Ag29 Au0K 137.9 . . ?
C1_9 Ag29 Au05 138.6 . . ?
C2_9 Ag29 Au05 163.2 . . ?
Au0K Ag29 Au05 58.1 . . ?
C1_9 Ag29 Au0C 84.4 . . ?
C2_9 Ag29 Au0C 113.2 . . ?
Au0K Ag29 Au0C 103.0 . . ?
Au05 Ag29 Au0C 57.6 . . ?
C1_9 Ag29 Au0P 115.3 . . ?
C2_9 Ag29 Au0P 130.8 . . ?
Au0K Ag29 Au0P 56.7 . . ?
Au05 Ag29 Au0P 58.4 . . ?
Au0C Ag29 Au0P 56.0 . . ?
C1_9 Ag29 Ag2F 137.9 . . ?
C2_9 Ag29 Ag2F 121.3 . . ?
Au0K Ag29 Ag2F 58.6 . . ?
Au05 Ag29 Ag2F 58.3 . . ?
Au0C Ag29 Ag2F 111.4 . . ?
Au0P Ag29 Ag2F 105.3 . . ?
C1_9 Ag29 Ag2D 90.5 . . ?
C2_9 Ag29 Ag2D 106.2 . . ?
Au0K Ag29 Ag2D 110.9 . . ?
Au05 Ag29 Ag2D 57.3 . . ?
Au0C Ag29 Ag2D 58.3 . . ?
Au0P Ag29 Ag2D 104.4 . . ?
Ag2F Ag29 Ag2D 68.8 . . ?
C1_9 Ag29 Ag2V 103.2 . . ?
C2_9 Ag29 Ag2V 93.9 . . ?
Au0K Ag29 Ag2V 55.2 . . ?
Au05 Ag29 Ag2V 102.0 . . ?
Au0C Ag29 Ag2V 104.9 . . ?
Au0P Ag29 Ag2V 53.8 . . ?
Ag2F Ag29 Ag2V 109.3 . . ?
Ag2D Ag29 Ag2V 157.6 . . ?
C1_9 Ag29 Ag2Z 61.5 . . ?
C2_9 Ag29 Ag2Z 80.4 . . ?
Au0K Ag29 Ag2Z 106.1 . . ?
Au05 Ag29 Ag2Z 101.1 . . ?
Au0C Ag29 Ag2Z 53.7 . . ?
Au0P Ag29 Ag2Z 53.9 . . ?
Ag2F Ag29 Ag2Z 158.3 . . ?
Ag2D Ag29 Ag2Z 107.4 . . ?
Ag2V Ag29 Ag2Z 65.7 . . ?
C1_6 Ag2A C1_4 107.2 . . ?
C1_6 Ag2A C1_23 104.7 . . ?
C1_4 Ag2A C1_23 114.8 . . ?
C1_6 Ag2A Au0C 80.1 . . ?
C1_4 Ag2A Au0C 134.1 . . ?
C1_23 Ag2A Au0C 106.3 . . ?
C1_6 Ag2A Au06 138.7 . . ?
C1_4 Ag2A Au06 107.4 . . ?
C1_23 Ag2A Au06 80.2 . . ?
Au0C Ag2A Au06 59.6 . . ?
C1_6 Ag2A Au0B 105.9 . . ?
C1_4 Ag2A Au0B 81.0 . . ?
C1_23 Ag2A Au0B 139.0 . . ?
Au0C Ag2A Au0B 54.1 . . ?
Au06 Ag2A Au0B 58.8 . . ?
C1_6 Ag2A Au0Q 86.4 . . ?
C1_4 Ag2A Au0Q 38.4 . . ?
C1_23 Ag2A Au0Q 153.0 . . ?
Au0C Ag2A Au0Q 99.7 . . ?
Au06 Ag2A Au0Q 107.8 . . ?
Au0B Ag2A Au0Q 55.5 . . ?
C1_6 Ag2A Ag28 149.7 . . ?
C1_4 Ag2A Ag28 51.4 . . ?
C1_23 Ag2A Ag28 104.2 . . ?
Au0C Ag2A Ag28 100.1 . . ?
Au06 Ag2A Ag28 56.0 . . ?
Au0B Ag2A Ag28 54.6 . . ?
Au0Q Ag2A Ag28 63.6 . . ?
C1_6 Ag2A Au0M 142.7 . . ?
C1_4 Ag2A Au0M 93.3 . . ?
C1_23 Ag2A Au0M 38.0 . . ?
Au0C Ag2A Au0M 107.7 . . ?
Au06 Ag2A Au0M 55.2 . . ?
Au0B Ag2A Au0M 107.9 . . ?
Au0Q Ag2A Au0M 126.2 . . ?
Ag28 Ag2A Au0M 66.6 . . ?
C1_6 Ag2A Ag2D 97.4 . . ?
C1_4 Ag2A Ag2D 154.0 . . ?
C1_23 Ag2A Ag2D 48.6 . . ?
Au0C Ag2A Ag2D 57.8 . . ?
Au06 Ag2A Ag2D 54.7 . . ?
Au0B Ag2A Ag2D 100.7 . . ?
Au0Q Ag2A Ag2D 155.7 . . ?
Ag28 Ag2A Ag2D 108.4 . . ?
Au0M Ag2A Ag2D 61.2 . . ?
C1_6 Ag2A Au19 34.8 . . ?
C1_4 Ag2A Au19 141.3 . . ?
C1_23 Ag2A Au19 89.8 . . ?
Au0C Ag2A Au19 53.8 . . ?
Au06 Ag2A Au19 105.8 . . ?
Au0B Ag2A Au19 100.1 . . ?
Au0Q Ag2A Au19 111.6 . . ?
Ag28 Ag2A Au19 153.4 . . ?
Au0M Ag2A Au19 122.0 . . ?
Ag2D Ag2A Au19 64.4 . . ?
Cl3 Ag2B C1_45 116.3 . . ?
Cl3 Ag2B C2_45 102.9 . . ?
C1_45 Ag2B C2_45 28.1 . . ?
Cl3 Ag2B Au0J 135.1 . . ?
C1_45 Ag2B Au0J 107.0 . . ?
C2_45 Ag2B Au0J 109.9 . . ?
Cl3 Ag2B Au0B 137.3 . . ?
C1_45 Ag2B Au0B 80.9 . . ?
C2_45 Ag2B Au0B 106.3 . . ?
Au0J Ag2B Au0B 59.3 . . ?
Cl3 Ag2B Au09 91.9 . . ?
C1_45 Ag2B Au09 140.8 . . ?
C2_45 Ag2B Au09 165.0 . . ?
Au0J Ag2B Au09 58.7 . . ?
Au0B Ag2B Au09 60.2 . . ?
Cl3 Ag2B Ag23 81.0 . . ?
C1_45 Ag2B Ag23 98.4 . . ?
C2_45 Ag2B Ag23 122.4 . . ?
Au0J Ag2B Ag23 104.9 . . ?
Au0B Ag2B Ag23 57.1 . . ?
Au09 Ag2B Ag23 57.6 . . ?
Cl3 Ag2B Ag2M 164.4 . . ?
C1_45 Ag2B Ag2M 51.2 . . ?
C2_45 Ag2B Ag2M 61.6 . . ?
Au0J Ag2B Ag2M 55.8 . . ?
Au0B Ag2B Ag2M 55.3 . . ?
Au09 Ag2B Ag2M 103.6 . . ?
Ag23 Ag2B Ag2M 108.4 . . ?
C1_27 Ag2C Cl6 113.5 . . ?
C1_27 Ag2C C2_27 26.6 . . ?
Cl6 Ag2C C2_27 96.9 . . ?
C1_27 Ag2C Au0E 110.9 . . ?
Cl6 Ag2C Au0E 131.2 . . ?
C2_27 Ag2C Au0E 114.8 . . ?
C1_27 Ag2C Au04 138.0 . . ?
Cl6 Ag2C Au04 99.9 . . ?
C2_27 Ag2C Au04 162.7 . . ?
Au0E Ag2C Au04 55.7 . . ?
C1_27 Ag2C Ag1P 97.7 . . ?
Cl6 Ag2C Ag1P 88.5 . . ?
C2_27 Ag2C Ag1P 119.4 . . ?
Au0E Ag2C Ag1P 105.0 . . ?
Au04 Ag2C Ag1P 57.0 . . ?
C1_27 Ag2C Au0I 83.9 . . ?
Cl6 Ag2C Au0I 144.5 . . ?
C2_27 Ag2C Au0I 108.4 . . ?
Au0E Ag2C Au0I 58.8 . . ?
Au04 Ag2C Au0I 54.6 . . ?
Ag1P Ag2C Au0I 57.6 . . ?
C1_27 Ag2C Ag2J 53.1 . . ?
Cl6 Ag2C Ag2J 155.6 . . ?
C2_27 Ag2C Ag2J 62.2 . . ?
Au0E Ag2C Ag2J 57.8 . . ?
Au04 Ag2C Ag2J 102.3 . . ?
Ag1P Ag2C Ag2J 112.2 . . ?
Au0I Ag2C Ag2J 59.4 . . ?
C1_27 Ag2C Au0V 96.3 . . ?
Cl6 Ag2C Au0V 99.4 . . ?
C2_27 Ag2C Au0V 78.5 . . ?
Au0E Ag2C Au0V 55.9 . . ?
Au04 Ag2C Au0V 102.9 . . ?
Ag1P Ag2C Au0V 159.6 . . ?
Au0I Ag2C Au0V 109.6 . . ?
Ag2J Ag2C Au0V 65.7 . . ?
C1_23 Ag2D Cl5 121.3 . . ?
C1_23 Ag2D C2_23 26.6 . . ?
Cl5 Ag2D C2_23 100.9 . . ?
C1_23 Ag2D Au06 84.5 . . ?
Cl5 Ag2D Au06 149.9 . . ?
C2_23 Ag2D Au06 108.0 . . ?
C1_23 Ag2D Au05 139.9 . . ?
Cl5 Ag2D Au05 96.7 . . ?
C2_23 Ag2D Au05 161.7 . . ?
Au06 Ag2D Au05 55.6 . . ?
C1_23 Ag2D Au0C 107.8 . . ?
Cl5 Ag2D Au0C 118.7 . . ?
C2_23 Ag2D Au0C 109.3 . . ?
Au06 Ag2D Au0C 59.0 . . ?
Au05 Ag2D Au0C 57.0 . . ?
C1_23 Ag2D Ag29 150.5 . . ?
Cl5 Ag2D Ag29 62.4 . . ?
C2_23 Ag2D Ag29 128.3 . . ?
Au06 Ag2D Ag29 103.7 . . ?
Au05 Ag2D Ag29 57.1 . . ?
Au0C Ag2D Ag29 56.8 . . ?
C1_23 Ag2D Ag2A 53.4 . . ?
Cl5 Ag2D Ag2A 150.4 . . ?
C2_23 Ag2D Ag2A 62.2 . . ?
Au06 Ag2D Ag2A 56.6 . . ?
Au05 Ag2D Ag2A 99.8 . . ?
Au0C Ag2D Ag2A 54.5 . . ?
Ag29 Ag2D Ag2A 107.4 . . ?
C1_23 Ag2D Au0M 37.1 . . ?
Cl5 Ag2D Au0M 137.9 . . ?
C2_23 Ag2D Au0M 63.6 . . ?
Au06 Ag2D Au0M 54.9 . . ?
Au05 Ag2D Au0M 105.7 . . ?
Au0C Ag2D Au0M 103.4 . . ?
Ag29 Ag2D Au0M 158.2 . . ?
Ag2A Ag2D Au0M 59.2 . . ?
Ag3Z Ag2E Ag3F 178.0 . . ?
Ag3Z Ag2E Au1B 64.1 . . ?
Ag3F Ag2E Au1B 115.5 . . ?
Ag3Z Ag2E Au2 64.5 . . ?
Ag3F Ag2E Au2 114.0 . . ?
Au1B Ag2E Au2 103.3 . . ?
Ag3Z Ag2E Au36 68.1 . . ?
Ag3F Ag2E Au36 113.8 . . ?
Au1B Ag2E Au36 103.8 . . ?
Au2 Ag2E Au36 105.1 . . ?
Ag3Z Ag2E Au0U 115.2 . . ?
Ag3F Ag2E Au0U 66.8 . . ?
Au1B Ag2E Au0U 99.9 . . ?
Au2 Ag2E Au0U 152.9 . . ?
Au36 Ag2E Au0U 55.2 . . ?
Ag3Z Ag2E Au32 111.0 . . ?
Ag3F Ag2E Au32 67.7 . . ?
Au1B Ag2E Au32 55.9 . . ?
Au2 Ag2E Au32 98.5 . . ?
Au36 Ag2E Au32 152.4 . . ?
Au0U Ag2E Au32 106.1 . . ?
Ag3Z Ag2E Au0W 113.3 . . ?
Ag3F Ag2E Au0W 67.3 . . ?
Au1B Ag2E Au0W 56.8 . . ?
Au2 Ag2E Au0W 152.8 . . ?
Au36 Ag2E Au0W 98.1 . . ?
Au0U Ag2E Au0W 54.1 . . ?
Au32 Ag2E Au0W 55.8 . . ?
Ag3Z Ag2E Au1D 112.6 . . ?
Ag3F Ag2E Au1D 66.8 . . ?
Au1B Ag2E Au1D 152.6 . . ?
Au2 Ag2E Au1D 55.7 . . ?
Au36 Ag2E Au1D 99.1 . . ?
Au0U Ag2E Au1D 105.4 . . ?
Au32 Ag2E Au1D 106.0 . . ?
Au0W Ag2E Au1D 134.1 . . ?
Ag3Z Ag2E Au3 66.3 . . ?
Ag3F Ag2E Au3 114.1 . . ?
Au1B Ag2E Au3 130.4 . . ?
Au2 Ag2E Au3 54.7 . . ?
Au36 Ag2E Au3 54.5 . . ?
Au0U Ag2E Au3 99.2 . . ?
Au32 Ag2E Au3 152.4 . . ?
Au0W Ag2E Au3 151.7 . . ?
Au1D Ag2E Au3 55.5 . . ?
Ag3Z Ag2E Au1A 67.9 . . ?
Ag3F Ag2E Au1A 113.6 . . ?
Au1B Ag2E Au1A 54.6 . . ?
Au2 Ag2E Au1A 132.4 . . ?
Au36 Ag2E Au1A 54.1 . . ?
Au0U Ag2E Au1A 55.0 . . ?
Au32 Ag2E Au1A 99.1 . . ?
Au0W Ag2E Au1A 54.4 . . ?
Au1D Ag2E Au1A 152.1 . . ?
Au3 Ag2E Au1A 104.5 . . ?
Ag3Z Ag2E Au38 113.8 . . ?
Ag3F Ag2E Au38 67.5 . . ?
Au1B Ag2E Au38 153.6 . . ?
Au2 Ag2E Au38 98.4 . . ?
Au36 Ag2E Au38 55.3 . . ?
Au0U Ag2E Au38 55.8 . . ?
Au32 Ag2E Au38 135.2 . . ?
Au0W Ag2E Au38 106.4 . . ?
Au1D Ag2E Au38 53.8 . . ?
Au3 Ag2E Au38 54.4 . . ?
Au1A Ag2E Au38 99.4 . . ?
Cl5 Ag2F C1_22 99.0 . . ?
Cl5 Ag2F C2_22 94.6 . . ?
C1_22 Ag2F C2_22 26.4 . . ?
Cl5 Ag2F Au01 149.0 . . ?
C1_22 Ag2F Au01 110.2 . . ?
C2_22 Ag2F Au01 116.2 . . ?
Cl5 Ag2F Au0K 119.5 . . ?
C1_22 Ag2F Au0K 77.8 . . ?
C2_22 Ag2F Au0K 102.5 . . ?
Au01 Ag2F Au0K 59.5 . . ?
Cl5 Ag2F Au05 96.4 . . ?
C1_22 Ag2F Au05 134.2 . . ?
C2_22 Ag2F Au05 159.7 . . ?
Au01 Ag2F Au05 55.5 . . ?
Au0K Ag2F Au05 57.1 . . ?
Cl5 Ag2F Au0O 132.3 . . ?
C1_22 Ag2F Au0O 91.2 . . ?
C2_22 Ag2F Au0O 74.8 . . ?
Au01 Ag2F Au0O 59.4 . . ?
Au0K Ag2F Au0O 108.2 . . ?
Au05 Ag2F Au0O 109.3 . . ?
Cl5 Ag2F Ag29 63.3 . . ?
C1_22 Ag2F Ag29 92.2 . . ?
C2_22 Ag2F Ag29 113.7 . . ?
Au01 Ag2F Ag29 104.0 . . ?
Au0K Ag2F Ag29 56.6 . . ?
Au05 Ag2F Ag29 57.6 . . ?
Au0O Ag2F Ag29 163.2 . . ?
Cl5 Ag2F Ag27 152.0 . . ?
C1_22 Ag2F Ag27 53.6 . . ?
C2_22 Ag2F Ag27 63.3 . . ?
Au01 Ag2F Ag27 56.8 . . ?
Au0K Ag2F Ag27 55.4 . . ?
Au05 Ag2F Ag27 100.4 . . ?
Au0O Ag2F Ag27 61.6 . . ?
Ag29 Ag2F Ag27 108.0 . . ?
Cl5 Ag2F Ag2Q 98.6 . . ?
C1_22 Ag2F Ag2Q 158.9 . . ?
C2_22 Ag2F Ag2Q 140.0 . . ?
Au01 Ag2F Ag2Q 55.8 . . ?
Au0K Ag2F Ag2Q 103.2 . . ?
Au05 Ag2F Ag2Q 54.5 . . ?
Au0O Ag2F Ag2Q 68.3 . . ?
Ag29 Ag2F Ag2Q 106.0 . . ?
Ag27 Ag2F Ag2Q 109.3 . . ?
C1_48 Ag2G C1_20 114.7 . . ?
C1_48 Ag2G C1_2 107.7 . . ?
C1_20 Ag2G C1_2 111.0 . . ?
C1_48 Ag2G Au08 102.0 . . ?
C1_20 Ag2G Au08 135.0 . . ?
C1_2 Ag2G Au08 79.5 . . ?
C1_48 Ag2G Au0L 79.2 . . ?
C1_20 Ag2G Au0L 103.6 . . ?
C1_2 Ag2G Au0L 136.7 . . ?
Au08 Ag2G Au0L 57.4 . . ?
C1_48 Ag2G Au0K 138.6 . . ?
C1_20 Ag2G Au0K 79.0 . . ?
C1_2 Ag2G Au0K 102.1 . . ?
Au08 Ag2G Au0K 56.0 . . ?
Au0L Ag2G Au0K 59.5 . . ?
C1_48 Ag2G Au33 152.8 . . ?
C1_20 Ag2G Au33 38.8 . . ?
C1_2 Ag2G Au33 84.3 . . ?
Au08 Ag2G Au33 104.2 . . ?
Au0L Ag2G Au33 109.2 . . ?
Au0K Ag2G Au33 56.6 . . ?
C1_48 Ag2G Ag2V 104.5 . . ?
C1_20 Ag2G Ag2V 45.9 . . ?
C1_2 Ag2G Ag2V 146.8 . . ?
Au08 Ag2G Ag2V 101.5 . . ?
Au0L Ag2G Ag2V 57.7 . . ?
Au0K Ag2G Ag2V 55.6 . . ?
Au33 Ag2G Ag2V 63.1 . . ?
C1_48 Ag2G Au9 39.3 . . ?
C1_20 Ag2G Au9 87.3 . . ?
C1_2 Ag2G Au9 146.7 . . ?
Au08 Ag2G Au9 107.5 . . ?
Au0L Ag2G Au9 57.0 . . ?
Au0K Ag2G Au9 108.7 . . ?
Au33 Ag2G Au9 123.2 . . ?
Ag2V Ag2G Au9 65.2 . . ?
C1_48 Ag2G Ag2R 46.7 . . ?
C1_20 Ag2G Ag2R 150.5 . . ?
C1_2 Ag2G Ag2R 97.7 . . ?
Au08 Ag2G Ag2R 55.3 . . ?
Au0L Ag2G Ag2R 55.3 . . ?
Au0K Ag2G Ag2R 102.0 . . ?
Au33 Ag2G Ag2R 158.2 . . ?
Ag2V Ag2G Ag2R 110.2 . . ?
Au9 Ag2G Ag2R 64.2 . . ?
C1_48 Ag2G Au0S 85.7 . . ?
C1_20 Ag2G Au0S 147.6 . . ?
C1_2 Ag2G Au0S 36.7 . . ?
Au08 Ag2G Au0S 55.1 . . ?
Au0L Ag2G Au0S 104.9 . . ?
Au0K Ag2G Au0S 102.7 . . ?
Au33 Ag2G Au0S 115.5 . . ?
Ag2V Ag2G Au0S 156.4 . . ?
Au9 Ag2G Au0S 121.3 . . ?
Ag2R Ag2G Au0S 61.5 . . ?
C1_48 Ag2G Ag27 146.7 . . ?
C1_20 Ag2G Ag27 97.3 . . ?
C1_2 Ag2G Ag27 48.3 . . ?
Au08 Ag2G Ag27 56.1 . . ?
Au0L Ag2G Ag27 103.1 . . ?
Au0K Ag2G Ag27 53.8 . . ?
Au33 Ag2G Ag27 58.5 . . ?
Ag2V Ag2G Ag27 104.5 . . ?
Au9 Ag2G Ag27 160.1 . . ?
Ag2R Ag2G Ag27 107.1 . . ?
Au0S Ag2G Ag27 61.4 . . ?
C2_13 Ag2H C1_13 28.9 . . ?
C2_13 Ag2H Au06 111.6 . . ?
C1_13 Ag2H Au06 83.7 . . ?
C2_13 Ag2H Au03 156.6 . . ?
C1_13 Ag2H Au03 136.2 . . ?
Au06 Ag2H Au03 66.7 . . ?
C2_13 Ag2H Au07 140.4 . . ?
C1_13 Ag2H Au07 128.2 . . ?
Au06 Ag2H Au07 56.7 . . ?
Au03 Ag2H Au07 59.9 . . ?
C2_13 Ag2H Au0A 135.5 . . ?
C1_13 Ag2H Au0A 163.0 . . ?
Au06 Ag2H Au0A 108.2 . . ?
Au03 Ag2H Au0A 60.8 . . ?
Au07 Ag2H Au0A 55.9 . . ?
C2_13 Ag2H Ag2P 108.8 . . ?
C1_13 Ag2H Ag2P 124.8 . . ?
Au06 Ag2H Ag2P 127.2 . . ?
Au03 Ag2H Ag2P 62.6 . . ?
Au07 Ag2H Ag2P 106.3 . . ?
Au0A Ag2H Ag2P 57.8 . . ?
C2_13 Ag2H Ag28 85.2 . . ?
C1_13 Ag2H Ag28 74.5 . . ?
Au06 Ag2H Ag28 55.9 . . ?
Au03 Ag2H Ag28 109.8 . . ?
Au07 Ag2H Ag28 56.4 . . ?
Au0A Ag2H Ag28 101.6 . . ?
Ag2P Ag2H Ag28 159.4 . . ?
C2_13 Ag2H Ag2T 99.5 . . ?
C1_13 Ag2H Ag2T 113.6 . . ?
Au06 Ag2H Ag2T 101.3 . . ?
Au03 Ag2H Ag2T 103.7 . . ?
Au07 Ag2H Ag2T 54.0 . . ?
Au0A Ag2H Ag2T 53.1 . . ?
Ag2P Ag2H Ag2T 104.1 . . ?
Ag28 Ag2H Ag2T 57.6 . . ?
C1_11 Ag2I Cl7 123.8 . . ?
C1_11 Ag2I Au0I 88.8 . . ?
Cl7 Ag2I Au0I 143.2 . . ?
C1_11 Ag2I Au0D 144.4 . . ?
Cl7 Ag2I Au0D 91.8 . . ?
Au0I Ag2I Au0D 57.3 . . ?
C1_11 Ag2I Ag1Z 115.7 . . ?
Cl7 Ag2I Ag1Z 91.7 . . ?
Au0I Ag2I Ag1Z 87.7 . . ?
Au0D Ag2I Ag1Z 58.0 . . ?
C1_11 Ag2I Ag1P 115.3 . . ?
Cl7 Ag2I Ag1P 89.3 . . ?
Au0I Ag2I Ag1P 58.9 . . ?
Au0D Ag2I Ag1P 58.8 . . ?
Ag1Z Ag2I Ag1P 116.8 . . ?
C1_11 Ag2I Au0R 41.1 . . ?
Cl7 Ag2I Au0R 134.6 . . ?
Au0I Ag2I Au0R 59.1 . . ?
Au0D Ag2I Au0R 114.0 . . ?
Ag1Z Ag2I Au0R 133.5 . . ?
Ag1P Ag2I Au0R 75.2 . . ?
C1_11 Ag2I Ag3K 57.3 . . ?
Cl7 Ag2I Ag3K 156.0 . . ?
Au0I Ag2I Ag3K 54.0 . . ?
Au0D Ag2I Ag3K 90.9 . . ?
Ag1Z Ag2I Ag3K 69.8 . . ?
Ag1P Ag2I Ag3K 112.3 . . ?
Au0R Ag2I Ag3K 64.5 . . ?
C1_15 Ag2J C1_27 110.6 . . ?
C1_15 Ag2J C1_25 105.8 . . ?
C1_27 Ag2J C1_25 104.9 . . ?
C1_15 Ag2J Au0E 136.1 . . ?
C1_27 Ag2J Au0E 109.3 . . ?
C1_25 Ag2J Au0E 80.5 . . ?
C1_15 Ag2J Au0N 80.1 . . ?
C1_27 Ag2J Au0N 137.9 . . ?
C1_25 Ag2J Au0N 111.0 . . ?
Au0E Ag2J Au0N 57.9 . . ?
C1_15 Ag2J Au0I 109.8 . . ?
C1_27 Ag2J Au0I 82.8 . . ?
C1_25 Ag2J Au0I 138.0 . . ?
Au0E Ag2J Au0I 58.4 . . ?
Au0N Ag2J Au0I 55.9 . . ?
C1_15 Ag2J Au0R 89.0 . . ?
C1_27 Ag2J Au0R 39.3 . . ?
C1_25 Ag2J Au0R 144.0 . . ?
Au0E Ag2J Au0R 111.4 . . ?
Au0N Ag2J Au0R 103.7 . . ?
Au0I Ag2J Au0R 58.6 . . ?
C1_15 Ag2J Au1C 39.1 . . ?
C1_27 Ag2J Au1C 148.3 . . ?
C1_25 Ag2J Au1C 82.1 . . ?
Au0E Ag2J Au1C 102.3 . . ?
Au0N Ag2J Au1C 60.2 . . ?
Au0I Ag2J Au1C 112.9 . . ?
Au0R Ag2J Au1C 125.0 . . ?
C1_15 Ag2J Ag2C 157.8 . . ?
C1_27 Ag2J Ag2C 52.0 . . ?
C1_25 Ag2J Ag2C 93.2 . . ?
Au0E Ag2J Ag2C 57.4 . . ?
Au0N Ag2J Ag2C 104.0 . . ?
Au0I Ag2J Ag2C 58.7 . . ?
Au0R Ag2J Ag2C 68.7 . . ?
Au1C Ag2J Ag2C 159.7 . . ?
C1_15 Ag2J Ag2O 94.8 . . ?
C1_27 Ag2J Ag2O 148.4 . . ?
C1_25 Ag2J Ag2O 48.1 . . ?
Au0E Ag2J Ag2O 56.7 . . ?
Au0N Ag2J Ag2O 63.0 . . ?
Au0I Ag2J Ag2O 106.6 . . ?
Au0R Ag2J Ag2O 165.1 . . ?
Au1C Ag2J Ag2O 56.0 . . ?
Ag2C Ag2J Ag2O 106.6 . . ?
C1_44 Ag2K Au09 140.7 . . ?
C1_44 Ag2K Au8 92.5 . . ?
Au09 Ag2K Au8 124.8 . . ?
C1_44 Ag2K Ag3M 61.7 . . ?
Au09 Ag2K Ag3M 81.7 . . ?
Au8 Ag2K Ag3M 153.5 . . ?
C1_44 Ag2K Ag2S 121.6 . . ?
Au09 Ag2K Ag2S 63.0 . . ?
Au8 Ag2K Ag2S 78.2 . . ?
Ag3M Ag2K Ag2S 119.3 . . ?
C1_44 Ag2K Au0G 107.3 . . ?
Au09 Ag2K Au0G 60.2 . . ?
Au8 Ag2K Au0G 130.2 . . ?
Ag3M Ag2K Au0G 59.8 . . ?
Ag2S Ag2K Au0G 122.6 . . ?
C1_44 Ag2K Ag1Z 97.7 . . ?
Au09 Ag2K Ag1Z 106.2 . . ?
Au8 Ag2K Ag1Z 69.9 . . ?
Ag3M Ag2K Ag1Z 105.6 . . ?
Ag2S Ag2K Ag1Z 130.1 . . ?
Au0G Ag2K Ag1Z 62.6 . . ?
C1_44 Ag2K Au0F 153.6 . . ?
Au09 Ag2K Au0F 59.2 . . ?
Au8 Ag2K Au0F 78.0 . . ?
Ag3M Ag2K Au0F 122.1 . . ?
Ag2S Ag2K Au0F 80.9 . . ?
Au0G Ag2K Au0F 63.9 . . ?
Ag1Z Ag2K Au0F 56.0 . . ?
C1_44 Ag2K Au7 40.1 . . ?
Au09 Ag2K Au7 130.6 . . ?
Au8 Ag2K Au7 97.8 . . ?
Ag3M Ag2K Au7 59.0 . . ?
Ag2S Ag2K Au7 161.5 . . ?
Au0G Ag2K Au7 73.8 . . ?
Ag1Z Ag2K Au7 62.9 . . ?
Au0F Ag2K Au7 116.2 . . ?
Cl6 Ag2L C1_14 114.4 . . ?
Cl6 Ag2L Au01 142.0 . . ?
C1_14 Ag2L Au01 81.3 . . ?
Cl6 Ag2L Au08 132.2 . . ?
C1_14 Ag2L Au08 109.9 . . ?
Au01 Ag2L Au08 60.9 . . ?
Cl6 Ag2L Au04 100.1 . . ?
C1_14 Ag2L Au04 136.4 . . ?
Au01 Ag2L Au04 55.2 . . ?
Au08 Ag2L Au04 54.8 . . ?
Cl6 Ag2L Ag27 156.2 . . ?
C1_14 Ag2L Ag27 50.3 . . ?
Au01 Ag2L Ag27 60.1 . . ?
Au08 Ag2L Ag27 59.7 . . ?
Au04 Ag2L Ag27 102.7 . . ?
Cl6 Ag2L Ag24 85.8 . . ?
C1_14 Ag2L Ag24 100.1 . . ?
Au01 Ag2L Ag24 56.7 . . ?
Au08 Ag2L Ag24 103.5 . . ?
Au04 Ag2L Ag24 55.1 . . ?
Ag27 Ag2L Ag24 113.1 . . ?
Cl6 Ag2L Au0S 104.0 . . ?
C1_14 Ag2L Au0S 94.9 . . ?
Au01 Ag2L Au0S 109.0 . . ?
Au08 Ag2L Au0S 54.4 . . ?
Au04 Ag2L Au0S 102.1 . . ?
Ag27 Ag2L Au0S 64.3 . . ?
Ag24 Ag2L Au0S 156.8 . . ?
C1_19 Ag2M C1_45 113.8 . . ?
C1_19 Ag2M Au0B 147.5 . . ?
C1_45 Ag2M Au0B 78.6 . . ?
C1_19 Ag2M Au0J 89.2 . . ?
C1_45 Ag2M Au0J 102.4 . . ?
Au0B Ag2M Au0J 58.4 . . ?
C1_19 Ag2M Au0C 110.1 . . ?
C1_45 Ag2M Au0C 133.7 . . ?
Au0B Ag2M Au0C 56.1 . . ?
Au0J Ag2M Au0C 63.8 . . ?
C1_19 Ag2M Ag2Z 52.6 . . ?
C1_45 Ag2M Ag2Z 154.6 . . ?
Au0B Ag2M Ag2Z 103.2 . . ?
Au0J Ag2M Ag2Z 60.0 . . ?
Au0C Ag2M Ag2Z 58.2 . . ?
C1_19 Ag2M Au0Q 147.8 . . ?
C1_45 Ag2M Au0Q 39.5 . . ?
Au0B Ag2M Au0Q 59.2 . . ?
Au0J Ag2M Au0Q 111.3 . . ?
Au0C Ag2M Au0Q 101.4 . . ?
Ag2Z Ag2M Au0Q 159.5 . . ?
C1_19 Ag2M Au1J 38.9 . . ?
C1_45 Ag2M Au1J 94.9 . . ?
Au0B Ag2M Au1J 113.5 . . ?
Au0J Ag2M Au1J 59.0 . . ?
Au0C Ag2M Au1J 110.6 . . ?
Ag2Z Ag2M Au1J 60.9 . . ?
Au0Q Ag2M Au1J 133.2 . . ?
C1_19 Ag2M Ag2B 110.0 . . ?
C1_45 Ag2M Ag2B 48.2 . . ?
Au0B Ag2M Ag2B 54.6 . . ?
Au0J Ag2M Ag2B 54.2 . . ?
Au0C Ag2M Ag2B 103.0 . . ?
Ag2Z Ag2M Ag2B 112.0 . . ?
Au0Q Ag2M Ag2B 67.9 . . ?
Au1J Ag2M Ag2B 72.2 . . ?
C1_16 Ag2N C1_10 103.5 . . ?
C1_16 Ag2N C1_7 96.8 . . ?
C1_10 Ag2N C1_7 113.3 . . ?
C1_16 Ag2N Au0H 151.7 . . ?
C1_10 Ag2N Au0H 81.5 . . ?
C1_7 Ag2N Au0H 106.9 . . ?
C1_16 Ag2N Au0A 111.6 . . ?
C1_10 Ag2N Au0A 141.3 . . ?
C1_7 Ag2N Au0A 78.8 . . ?
Au0H Ag2N Au0A 59.9 . . ?
C1_16 Ag2N Au0N 94.6 . . ?
C1_10 Ag2N Au0N 104.6 . . ?
C1_7 Ag2N Au0N 136.4 . . ?
Au0H Ag2N Au0N 57.5 . . ?
Au0A Ag2N Au0N 58.0 . . ?
C1_16 Ag2N Au1C 38.2 . . ?
C1_10 Ag2N Au1C 97.4 . . ?
C1_7 Ag2N Au1C 131.8 . . ?
Au0H Ag2N Au1C 113.9 . . ?
Au0A Ag2N Au1C 100.1 . . ?
Au0N Ag2N Au1C 59.2 . . ?
C1_16 Ag2N Au0T 139.4 . . ?
C1_10 Ag2N Au0T 39.8 . . ?
C1_7 Ag2N Au0T 88.2 . . ?
Au0H Ag2N Au0T 58.5 . . ?
Au0A Ag2N Au0T 108.9 . . ?
Au0N Ag2N Au0T 109.3 . . ?
Au1C Ag2N Au0T 134.9 . . ?
C1_16 Ag2N Ag2T 140.4 . . ?
C1_10 Ag2N Ag2T 104.8 . . ?
C1_7 Ag2N Ag2T 46.3 . . ?
Au0H Ag2N Ag2T 60.6 . . ?
Au0A Ag2N Ag2T 55.8 . . ?
Au0N Ag2N Ag2T 104.4 . . ?
Au1C Ag2N Ag2T 155.5 . . ?
Au0T Ag2N Ag2T 65.3 . . ?
C1_16 Ag2N Ag2O 57.0 . . ?
C1_10 Ag2N Ag2O 151.6 . . ?
C1_7 Ag2N Ag2O 91.0 . . ?
Au0H Ag2N Ag2O 106.3 . . ?
Au0A Ag2N Ag2O 54.9 . . ?
Au0N Ag2N Ag2O 61.1 . . ?
Au1C Ag2N Ag2O 54.2 . . ?
Au0T Ag2N Ag2O 163.5 . . ?
Ag2T Ag2N Ag2O 102.7 . . ?
C1_16 Ag2N Au0X 80.0 . . ?
C1_10 Ag2N Au0X 149.8 . . ?
C1_7 Ag2N Au0X 37.3 . . ?
Au0H Ag2N Au0X 109.8 . . ?
Au0A Ag2N Au0X 56.1 . . ?
Au0N Ag2N Au0X 105.0 . . ?
Au1C Ag2N Au0X 102.7 . . ?
Au0T Ag2N Au0X 122.1 . . ?
Ag2T Ag2N Au0X 61.8 . . ?
Ag2O Ag2N Au0X 54.0 . . ?
C1_25 Ag2O Au0A 142.1 . . ?
C1_25 Ag2O Au0E 85.6 . . ?
Au0A Ag2O Au0E 57.2 . . ?
C1_25 Ag2O Au1C 89.9 . . ?
Au0A Ag2O Au1C 106.7 . . ?
Au0E Ag2O Au1C 106.4 . . ?
C1_25 Ag2O Au0X 140.4 . . ?
Au0A Ag2O Au0X 60.6 . . ?
Au0E Ag2O Au0X 111.3 . . ?
Au1C Ag2O Au0X 116.8 . . ?
C1_25 Ag2O Ag2J 56.0 . . ?
Au0A Ag2O Ag2J 102.7 . . ?
Au0E Ag2O Ag2J 57.3 . . ?
Au1C Ag2O Ag2J 60.4 . . ?
Au0X Ag2O Ag2J 162.6 . . ?
C1_25 Ag2O Au0V 39.4 . . ?
Au0A Ag2O Au0V 105.8 . . ?
Au0E Ag2O Au0V 58.0 . . ?
Au1C Ag2O Au0V 122.7 . . ?
Au0X Ag2O Au0V 120.1 . . ?
Ag2J Ag2O Au0V 67.2 . . ?
C1_25 Ag2O Au0N 111.1 . . ?
Au0A Ag2O Au0N 56.1 . . ?
Au0E Ag2O Au0N 55.3 . . ?
Au1C Ag2O Au0N 58.9 . . ?
Au0X Ag2O Au0N 107.9 . . ?
Ag2J Ag2O Au0N 55.2 . . ?
Au0V Ag2O Au0N 107.4 . . ?
C1_25 Ag2O Ag2P 99.0 . . ?
Au0A Ag2O Ag2P 55.6 . . ?
Au0E Ag2O Ag2P 56.0 . . ?
Au1C Ag2O Ag2P 159.2 . . ?
Au0X Ag2O Ag2P 66.7 . . ?
Ag2J Ag2O Ag2P 109.5 . . ?
Au0V Ag2O Ag2P 60.5 . . ?
Au0N Ag2O Ag2P 100.2 . . ?
C1_25 Ag2O Ag2N 150.1 . . ?
Au0A Ag2O Ag2N 56.7 . . ?
Au0E Ag2O Ag2N 101.2 . . ?
Au1C Ag2O Ag2N 60.2 . . ?
Au0X Ag2O Ag2N 64.0 . . ?
Ag2J Ag2O Ag2N 103.4 . . ?
Au0V Ag2O Ag2N 159.2 . . ?
Au0N Ag2O Ag2N 54.6 . . ?
Ag2P Ag2O Ag2N 109.0 . . ?
C1_3 Ag2P Cl1 115.9 . . ?
C1_3 Ag2P C2_3 28.4 . . ?
Cl1 Ag2P C2_3 104.3 . . ?
C1_3 Ag2P Au0A 87.4 . . ?
Cl1 Ag2P Au0A 127.6 . . ?
C2_3 Ag2P Au0A 113.6 . . ?
C1_3 Ag2P Au0E 112.7 . . ?
Cl1 Ag2P Au0E 131.3 . . ?
C2_3 Ag2P Au0E 116.9 . . ?
Au0A Ag2P Au0E 57.2 . . ?
C1_3 Ag2P Ag2H 99.9 . . ?
Cl1 Ag2P Ag2H 69.8 . . ?
C2_3 Ag2P Ag2H 122.0 . . ?
Au0A Ag2P Ag2H 59.8 . . ?
Au0E Ag2P Ag2H 105.3 . . ?
C1_3 Ag2P Ag24 153.2 . . ?
Cl1 Ag2P Ag24 75.6 . . ?
C2_3 Ag2P Ag24 128.2 . . ?
Au0A Ag2P Ag24 104.8 . . ?
Au0E Ag2P Ag24 59.1 . . ?
Ag2H Ag2P Ag24 106.8 . . ?
C1_3 Ag2P Au03 145.2 . . ?
Cl1 Ag2P Au03 81.9 . . ?
C2_3 Ag2P Au03 172.8 . . ?
Au0A Ag2P Au03 59.3 . . ?
Au0E Ag2P Au03 59.5 . . ?
Ag2H Ag2P Au03 56.3 . . ?
Ag24 Ag2P Au03 56.5 . . ?
C1_3 Ag2P Au0V 86.4 . . ?
Cl1 Ag2P Au0V 122.2 . . ?
C2_3 Ag2P Au0V 70.1 . . ?
Au0A Ag2P Au0V 104.5 . . ?
Au0E Ag2P Au0V 57.2 . . ?
Ag2H Ag2P Au0V 162.3 . . ?
Ag24 Ag2P Au0V 67.6 . . ?
Au03 Ag2P Au0V 110.0 . . ?
C1_3 Ag2P Ag2O 57.1 . . ?
Cl1 Ag2P Ag2O 172.9 . . ?
C2_3 Ag2P Ag2O 69.0 . . ?
Au0A Ag2P Ag2O 55.8 . . ?
Au0E Ag2P Ag2O 55.6 . . ?
Ag2H Ag2P Ag2O 111.1 . . ?
Ag24 Ag2P Ag2O 110.3 . . ?
Au03 Ag2P Ag2O 104.6 . . ?
Au0V Ag2P Ag2O 58.7 . . ?
C1_12 Ag2Q C2_12 28.4 . . ?
C1_12 Ag2Q Cl1 99.3 . . ?
C2_12 Ag2Q Cl1 93.6 . . ?
C1_12 Ag2Q Au03 143.8 . . ?
C2_12 Ag2Q Au03 171.5 . . ?
Cl1 Ag2Q Au03 84.6 . . ?
C1_12 Ag2Q Au05 111.3 . . ?
C2_12 Ag2Q Au05 118.9 . . ?
Cl1 Ag2Q Au05 147.3 . . ?
Au03 Ag2Q Au05 63.9 . . ?
C1_12 Ag2Q Au01 82.9 . . ?
C2_12 Ag2Q Au01 109.5 . . ?
Cl1 Ag2Q Au01 120.5 . . ?
Au03 Ag2Q Au01 64.8 . . ?
Au05 Ag2Q Au01 55.3 . . ?
C1_12 Ag2Q Au06 145.7 . . ?
C2_12 Ag2Q Au06 126.3 . . ?
Cl1 Ag2Q Au06 107.1 . . ?
Au03 Ag2Q Au06 62.0 . . ?
Au05 Ag2Q Au06 51.4 . . ?
Au01 Ag2Q Au06 101.6 . . ?
C1_12 Ag2Q Ag2F 55.9 . . ?
C2_12 Ag2Q Ag2F 68.5 . . ?
Cl1 Ag2Q Ag2F 153.7 . . ?
Au03 Ag2Q Ag2F 110.2 . . ?
Au05 Ag2Q Ag2F 55.5 . . ?
Au01 Ag2Q Ag2F 54.1 . . ?
Au06 Ag2Q Ag2F 99.1 . . ?
C1_12 Ag2Q Ag24 93.5 . . ?
C2_12 Ag2Q Ag24 117.2 . . ?
Cl1 Ag2Q Ag24 67.7 . . ?
Au03 Ag2Q Ag24 54.5 . . ?
Au05 Ag2Q Ag24 98.2 . . ?
Au01 Ag2Q Ag24 52.8 . . ?
Au06 Ag2Q Ag24 116.5 . . ?
Ag2F Ag2Q Ag24 102.6 . . ?
C1_48 Ag2R Cl7 109.5 . . ?
C1_48 Ag2R Au08 108.4 . . ?
Cl7 Ag2R Au08 142.0 . . ?
C1_48 Ag2R Au0L 83.5 . . ?
Cl7 Ag2R Au0L 129.3 . . ?
Au08 Ag2R Au0L 57.9 . . ?
C1_48 Ag2R Au0D 139.1 . . ?
Cl7 Ag2R Au0D 89.1 . . ?
Au08 Ag2R Au0D 63.0 . . ?
Au0L Ag2R Au0D 57.6 . . ?
C1_48 Ag2R Ag37 86.6 . . ?
Cl7 Ag2R Ag37 75.4 . . ?
Au08 Ag2R Ag37 109.2 . . ?
Au0L Ag2R Ag37 56.1 . . ?
Au0D Ag2R Ag37 62.6 . . ?
C1_48 Ag2R Ag1P 154.4 . . ?
Cl7 Ag2R Ag1P 86.0 . . ?
Au08 Ag2R Ag1P 57.8 . . ?
Au0L Ag2R Ag1P 102.6 . . ?
Au0D Ag2R Ag1P 57.9 . . ?
Ag37 Ag2R Ag1P 117.5 . . ?
C1_48 Ag2R Ag2G 52.8 . . ?
Cl7 Ag2R Ag2G 162.3 . . ?
Au08 Ag2R Ag2G 55.7 . . ?
Au0L Ag2R Ag2G 56.1 . . ?
Au0D Ag2R Ag2G 105.5 . . ?
Ag37 Ag2R Ag2G 102.1 . . ?
Ag1P Ag2R Ag2G 110.1 . . ?
C1_48 Ag2R Au0S 88.0 . . ?
Cl7 Ag2R Au0S 124.6 . . ?
Au08 Ag2R Au0S 54.5 . . ?
Au0L Ag2R Au0S 104.0 . . ?
Au0D Ag2R Au0S 111.4 . . ?
Ag37 Ag2R Au0S 159.9 . . ?
Ag1P Ag2R Au0S 66.4 . . ?
Ag2G Ag2R Au0S 59.7 . . ?
C1_21 Ag2S C2_21 28.0 . . ?
C1_21 Ag2S Cl3 115.5 . . ?
C2_21 Ag2S Cl3 99.9 . . ?
C1_21 Ag2S Au0H 109.9 . . ?
C2_21 Ag2S Au0H 123.4 . . ?
Cl3 Ag2S Au0H 134.4 . . ?
C1_21 Ag2S Ag2K 78.4 . . ?
C2_21 Ag2S Ag2K 100.9 . . ?
Cl3 Ag2S Ag2K 88.2 . . ?
Au0H Ag2S Ag2K 96.2 . . ?
C1_21 Ag2S Au09 129.4 . . ?
C2_21 Ag2S Au09 156.7 . . ?
Cl3 Ag2S Au09 88.1 . . ?
Au0H Ag2S Au09 58.3 . . ?
Ag2K Ag2S Au09 57.1 . . ?
C1_21 Ag2S Au0T 100.2 . . ?
C2_21 Ag2S Au0T 86.8 . . ?
Cl3 Ag2S Au0T 114.2 . . ?
Au0H Ag2S Au0T 60.3 . . ?
Ag2K Ag2S Au0T 154.9 . . ?
Au09 Ag2S Au0T 110.0 . . ?
C1_21 Ag2S Ag23 164.2 . . ?
C2_21 Ag2S Ag23 147.0 . . ?
Cl3 Ag2S Ag23 77.8 . . ?
Au0H Ag2S Ag23 58.3 . . ?
Ag2K Ag2S Ag23 111.8 . . ?
Au09 Ag2S Ag23 56.0 . . ?
Au0T Ag2S Ag23 65.2 . . ?
C1_21 Ag2S Ag36 54.6 . . ?
C2_21 Ag2S Ag36 72.0 . . ?
Cl3 Ag2S Ag36 169.9 . . ?
Au0H Ag2S Ag36 55.3 . . ?
Ag2K Ag2S Ag36 87.5 . . ?
Au09 Ag2S Ag36 97.2 . . ?
Au0T Ag2S Ag36 72.1 . . ?
Ag23 Ag2S Ag36 112.3 . . ?
C1_7 Ag2T Cl2 98.1 . . ?
C1_7 Ag2T Au0A 86.9 . . ?
Cl2 Ag2T Au0A 141.5 . . ?
C1_7 Ag2T Au07 143.3 . . ?
Cl2 Ag2T Au07 107.7 . . ?
Au0A Ag2T Au07 56.7 . . ?
C1_7 Ag2T Ag23 149.9 . . ?
Cl2 Ag2T Ag23 88.1 . . ?
Au0A Ag2T Ag23 106.5 . . ?
Au07 Ag2T Ag23 58.5 . . ?
C1_7 Ag2T Au0H 111.9 . . ?
Cl2 Ag2T Au0H 146.1 . . ?
Au0A Ag2T Au0H 58.7 . . ?
Au07 Ag2T Au0H 55.5 . . ?
Ag23 Ag2T Au0H 58.1 . . ?
C1_7 Ag2T Ag2N 56.9 . . ?
Cl2 Ag2T Ag2N 151.2 . . ?
Au0A Ag2T Ag2N 58.4 . . ?
Au07 Ag2T Ag2N 101.1 . . ?
Ag23 Ag2T Ag2N 106.9 . . ?
Au0H Ag2T Ag2N 55.0 . . ?
C1_7 Ag2T Ag28 141.5 . . ?
Cl2 Ag2T Ag28 50.7 . . ?
Au0A Ag2T Ag28 104.6 . . ?
Au07 Ag2T Ag28 57.1 . . ?
Ag23 Ag2T Ag28 62.2 . . ?
Au0H Ag2T Ag28 105.3 . . ?
Ag2N Ag2T Ag28 158.1 . . ?
C1_7 Ag2T Au0X 36.7 . . ?
Cl2 Ag2T Au0X 108.0 . . ?
Au0A Ag2T Au0X 56.7 . . ?
Au07 Ag2T Au0X 108.7 . . ?
Ag23 Ag2T Au0X 162.6 . . ?
Au0H Ag2T Au0X 105.5 . . ?
Ag2N Ag2T Au0X 61.8 . . ?
Ag28 Ag2T Au0X 123.1 . . ?
C1_7 Ag2T Ag2H 103.3 . . ?
Cl2 Ag2T Ag2H 86.7 . . ?
Au0A Ag2T Ag2H 55.2 . . ?
Au07 Ag2T Ag2H 54.1 . . ?
Ag23 Ag2T Ag2H 106.4 . . ?
Au0H Ag2T Ag2H 100.7 . . ?
Ag2N Ag2T Ag2H 111.3 . . ?
Ag28 Ag2T Ag2H 59.1 . . ?
Au0X Ag2T Ag2H 69.0 . . ?
C1_7 Ag2T Au0T 88.9 . . ?
Cl2 Ag2T Au0T 113.7 . . ?
Au0A Ag2T Au0T 104.5 . . ?
Au07 Ag2T Au0T 103.5 . . ?
Ag23 Ag2T Au0T 61.9 . . ?
Au0H Ag2T Au0T 54.1 . . ?
Ag2N Ag2T Au0T 57.3 . . ?
Ag28 Ag2T Au0T 122.0 . . ?
Au0X Ag2T Au0T 114.9 . . ?
Ag2H Ag2T Au0T 154.8 . . ?
C1_8 Ag2U C2_8 27.7 . . ?
C1_8 Ag2U Cl12 87.3 . . ?
C2_8 Ag2U Cl12 85.4 . . ?
C1_8 Ag2U Au38 138.0 . . ?
C2_8 Ag2U Au38 164.7 . . ?
Cl12 Ag2U Au38 88.3 . . ?
C1_8 Ag2U Au0U 113.2 . . ?
C2_8 Ag2U Au0U 124.5 . . ?
Cl12 Ag2U Au0U 147.6 . . ?
Au38 Ag2U Au0U 59.5 . . ?
C1_8 Ag2U Au0Z 157.9 . . ?
C2_8 Ag2U Au0Z 138.4 . . ?
Cl12 Ag2U Au0Z 112.0 . . ?
Au38 Ag2U Au0Z 56.9 . . ?
Au0U Ag2U Au0Z 55.5 . . ?
C1_8 Ag2U Au36 84.5 . . ?
C2_8 Ag2U Au36 111.7 . . ?
Cl12 Ag2U Au36 105.0 . . ?
Au38 Ag2U Au36 56.6 . . ?
Au0U Ag2U Au36 55.6 . . ?
Au0Z Ag2U Au36 100.1 . . ?
C1_8 Ag2U Ag3C 100.4 . . ?
C2_8 Ag2U Ag3C 87.7 . . ?
Cl12 Ag2U Ag3C 148.8 . . ?
Au38 Ag2U Ag3C 104.7 . . ?
Au0U Ag2U Ag3C 55.2 . . ?
Au0Z Ag2U Ag3C 57.5 . . ?
Au36 Ag2U Ag3C 105.9 . . ?
C1_8 Ag2U Ag3L 88.5 . . ?
C2_8 Ag2U Ag3L 107.8 . . ?
Cl12 Ag2U Ag3L 49.6 . . ?
Au38 Ag2U Ag3L 58.1 . . ?
Au0U Ag2U Ag3L 103.9 . . ?
Au0Z Ag2U Ag3L 112.1 . . ?
Au36 Ag2U Ag3L 55.8 . . ?
Ag3C Ag2U Ag3L 159.0 . . ?
C1_8 Ag2U Ag2W 56.5 . . ?
C2_8 Ag2U Ag2W 71.9 . . ?
Cl12 Ag2U Ag2W 137.8 . . ?
Au38 Ag2U Ag2W 104.2 . . ?
Au0U Ag2U Ag2W 56.9 . . ?
Au0Z Ag2U Ag2W 108.4 . . ?
Au36 Ag2U Ag2W 55.6 . . ?
Ag3C Ag2U Ag2W 67.0 . . ?
Ag3L Ag2U Ag2W 103.7 . . ?
C1_8 Ag2U Ag3Q 142.0 . . ?
C2_8 Ag2U Ag3Q 130.0 . . ?
Cl12 Ag2U Ag3Q 55.0 . . ?
Au38 Ag2U Ag3Q 54.6 . . ?
Au0U Ag2U Ag3Q 102.8 . . ?
Au0Z Ag2U Ag3Q 57.3 . . ?
Au36 Ag2U Ag3Q 107.6 . . ?
Ag3C Ag2U Ag3Q 110.0 . . ?
Ag3L Ag2U Ag3Q 71.1 . . ?
Ag2W Ag2U Ag3Q 158.1 . . ?
C1_8 Ag2U Au6 114.0 . . ?
C2_8 Ag2U Au6 86.3 . . ?
Cl12 Ag2U Au6 88.2 . . ?
Au38 Ag2U Au6 107.5 . . ?
Au0U Ag2U Au6 104.4 . . ?
Au0Z Ag2U Au6 58.3 . . ?
Au36 Ag2U Au6 158.2 . . ?
Ag3C Ag2U Au6 61.0 . . ?
Ag3L Ag2U Au6 132.2 . . ?
Ag2W Ag2U Au6 124.0 . . ?
Ag3Q Ag2U Au6 65.5 . . ?
C1_20 Ag2V Cl16 116.7 . . ?
C1_20 Ag2V C2_20 27.9 . . ?
Cl16 Ag2V C2_20 101.0 . . ?
C1_20 Ag2V Au0P 142.9 . . ?
Cl16 Ag2V Au0P 93.7 . . ?
C2_20 Ag2V Au0P 165.1 . . ?
C1_20 Ag2V Au0K 85.5 . . ?
Cl16 Ag2V Au0K 140.0 . . ?
C2_20 Ag2V Au0K 110.6 . . ?
Au0P Ag2V Au0K 57.5 . . ?
C1_20 Ag2V Au0L 110.1 . . ?
Cl16 Ag2V Au0L 129.1 . . ?
C2_20 Ag2V Au0L 111.8 . . ?
Au0P Ag2V Au0L 55.4 . . ?
Au0K Ag2V Au0L 59.6 . . ?
C1_20 Ag2V Ag32 150.4 . . ?
Cl16 Ag2V Ag32 70.4 . . ?
C2_20 Ag2V Ag32 125.7 . . ?
Au0P Ag2V Ag32 57.2 . . ?
Au0K Ag2V Ag32 107.1 . . ?
Au0L Ag2V Ag32 59.0 . . ?
C1_20 Ag2V Ag2G 54.2 . . ?
Cl16 Ag2V Ag2G 162.1 . . ?
C2_20 Ag2V Ag2G 63.8 . . ?
Au0P Ag2V Ag2G 101.3 . . ?
Au0K Ag2V Ag2G 57.8 . . ?
Au0L Ag2V Ag2G 55.9 . . ?
Ag32 Ag2V Ag2G 109.7 . . ?
C1_20 Ag2V Ag29 101.6 . . ?
Cl16 Ag2V Ag29 87.5 . . ?
C2_20 Ag2V Ag29 126.0 . . ?
Au0P Ag2V Ag29 56.7 . . ?
Au0K Ag2V Ag29 54.3 . . ?
Au0L Ag2V Ag29 102.0 . . ?
Ag32 Ag2V Ag29 107.5 . . ?
Ag2G Ag2V Ag29 109.0 . . ?
C1_20 Ag2V Au33 35.8 . . ?
Cl16 Ag2V Au33 126.6 . . ?
C2_20 Ag2V Au33 63.6 . . ?
Au0P Ag2V Au33 109.2 . . ?
Au0K Ag2V Au33 55.0 . . ?
Au0L Ag2V Au33 102.9 . . ?
Ag32 Ag2V Au33 161.1 . . ?
Ag2G Ag2V Au33 57.2 . . ?
Ag29 Ag2V Au33 68.7 . . ?
C1_29 Ag2W Cl9 97.7 . . ?
C1_29 Ag2W C1_8 109.9 . . ?
Cl9 Ag2W C1_8 93.4 . . ?
C1_29 Ag2W Au1A 85.9 . . ?
Cl9 Ag2W Au1A 122.4 . . ?
C1_8 Ag2W Au1A 139.2 . . ?
C1_29 Ag2W Au0U 142.7 . . ?
Cl9 Ag2W Au0U 94.5 . . ?
C1_8 Ag2W Au0U 104.3 . . ?
Au1A Ag2W Au0U 58.1 . . ?
C1_29 Ag2W Au36 112.4 . . ?
Cl9 Ag2W Au36 149.2 . . ?
C1_8 Ag2W Au36 82.6 . . ?
Au1A Ag2W Au36 56.7 . . ?
Au0U Ag2W Au36 57.6 . . ?
C1_29 Ag2W Au1G 86.3 . . ?
Cl9 Ag2W Au1G 130.0 . . ?
C1_8 Ag2W Au1G 40.5 . . ?
Au1A Ag2W Au1G 107.6 . . ?
Au0U Ag2W Au1G 111.9 . . ?
Au36 Ag2W Au1G 61.2 . . ?
C1_29 Ag2W Ag2X 99.3 . . ?
Cl9 Ag2W Ag2X 62.1 . . ?
C1_8 Ag2W Ag2X 144.4 . . ?
Au1A Ag2W Ag2X 60.6 . . ?
Au0U Ag2W Ag2X 56.7 . . ?
Au36 Ag2W Ag2X 105.1 . . ?
Au1G Ag2W Ag2X 166.2 . . ?
C1_29 Ag2W Ag3P 55.9 . . ?
Cl9 Ag2W Ag3P 153.2 . . ?
C1_8 Ag2W Ag3P 100.1 . . ?
Au1A Ag2W Ag3P 57.2 . . ?
Au0U Ag2W Ag3P 104.4 . . ?
Au36 Ag2W Ag3P 56.6 . . ?
Au1G Ag2W Ag3P 59.6 . . ?
Ag2X Ag2W Ag3P 113.3 . . ?
C1_29 Ag2W Ag2U 155.1 . . ?
Cl9 Ag2W Ag2U 94.2 . . ?
C1_8 Ag2W Ag2U 47.4 . . ?
Au1A Ag2W Ag2U 106.0 . . ?
Au0U Ag2W Ag2U 57.0 . . ?
Au36 Ag2W Ag2U 60.9 . . ?
Au1G Ag2W Ag2U 69.4 . . ?
Ag2X Ag2W Ag2U 105.6 . . ?
Ag3P Ag2W Ag2U 112.1 . . ?
C1_30 Ag2X C2_30 28.0 . . ?
C1_30 Ag2X Au0U 133.6 . . ?
C2_30 Ag2X Au0U 160.6 . . ?
C1_30 Ag2X Au0W 109.3 . . ?
C2_30 Ag2X Au0W 123.5 . . ?
Au0U Ag2X Au0W 59.0 . . ?
C1_30 Ag2X Cl9 89.7 . . ?
C2_30 Ag2X Cl9 84.4 . . ?
Au0U Ag2X Cl9 90.6 . . ?
Au0W Ag2X Cl9 149.5 . . ?
C1_30 Ag2X Au1A 157.8 . . ?
C2_30 Ag2X Au1A 140.8 . . ?
Au0U Ag2X Au1A 58.4 . . ?
Au0W Ag2X Au1A 57.6 . . ?
Cl9 Ag2X Au1A 110.2 . . ?
C1_30 Ag2X Ag2W 141.8 . . ?
C2_30 Ag2X Ag2W 127.5 . . ?
Au0U Ag2X Ag2W 60.3 . . ?
Au0W Ag2X Ag2W 107.0 . . ?
Cl9 Ag2X Ag2W 52.3 . . ?
Au1A Ag2X Ag2W 58.2 . . ?
C1_30 Ag2X Ag3D 103.4 . . ?
C2_30 Ag2X Ag3D 90.7 . . ?
Au0U Ag2X Ag3D 104.7 . . ?
Au0W Ag2X Ag3D 58.4 . . ?
Cl9 Ag2X Ag3D 141.6 . . ?
Au1A Ag2X Ag3D 54.9 . . ?
Ag2W Ag2X Ag3D 105.4 . . ?
C1_30 Ag2X Ag30 53.2 . . ?
C2_30 Ag2X Ag30 70.7 . . ?
Au0U Ag2X Ag30 102.0 . . ?
Au0W Ag2X Ag30 56.2 . . ?
Cl9 Ag2X Ag30 138.4 . . ?
Au1A Ag2X Ag30 110.1 . . ?
Ag2W Ag2X Ag30 161.7 . . ?
Ag3D Ag2X Ag30 73.2 . . ?
C1_30 Ag2X Ag3C 91.4 . . ?
C2_30 Ag2X Ag3C 108.4 . . ?
Au0U Ag2X Ag3C 55.3 . . ?
Au0W Ag2X Ag3C 104.0 . . ?
Cl9 Ag2X Ag3C 50.3 . . ?
Au1A Ag2X Ag3C 108.6 . . ?
Ag2W Ag2X Ag3C 68.4 . . ?
Ag3D Ag2X Ag3C 159.8 . . ?
Ag30 Ag2X Ag3C 106.4 . . ?
C1_30 Ag2X Au1E 36.6 . . ?
C2_30 Ag2X Au1E 63.4 . . ?
Au0U Ag2X Au1E 97.4 . . ?
Au0W Ag2X Au1E 96.9 . . ?
Cl9 Ag2X Au1E 84.2 . . ?
Au1A Ag2X Au1E 150.7 . . ?
Ag2W Ag2X Au1E 127.3 . . ?
Ag3D Ag2X Au1E 127.0 . . ?
Ag30 Ag2X Au1E 55.2 . . ?
Ag3C Ag2X Au1E 60.4 . . ?
C1_35 Ag2Y C2_35 27.4 . . ?
C1_35 Ag2Y Cl8 88.4 . . ?
C2_35 Ag2Y Cl8 85.8 . . ?
C1_35 Ag2Y Au0W 133.5 . . ?
C2_35 Ag2Y Au0W 159.9 . . ?
Cl8 Ag2Y Au0W 87.7 . . ?
C1_35 Ag2Y Au32 111.8 . . ?
C2_35 Ag2Y Au32 124.2 . . ?
Cl8 Ag2Y Au32 147.0 . . ?
Au0W Ag2Y Au32 59.4 . . ?
C1_35 Ag2Y Au0Y 160.5 . . ?
C2_35 Ag2Y Au0Y 143.4 . . ?
Cl8 Ag2Y Au0Y 110.0 . . ?
Au0W Ag2Y Au0Y 56.5 . . ?
Au32 Ag2Y Au0Y 55.4 . . ?
C1_35 Ag2Y Ag3D 83.1 . . ?
C2_35 Ag2Y Ag3D 102.4 . . ?
Cl8 Ag2Y Ag3D 50.8 . . ?
Au0W Ag2Y Ag3D 59.2 . . ?
Au32 Ag2Y Ag3D 104.1 . . ?
Au0Y Ag2Y Ag3D 113.2 . . ?
C1_35 Ag2Y Ag31 102.8 . . ?
C2_35 Ag2Y Ag31 90.8 . . ?
Cl8 Ag2Y Ag31 148.3 . . ?
Au0W Ag2Y Ag31 104.6 . . ?
Au32 Ag2Y Ag31 54.7 . . ?
Au0Y Ag2Y Ag31 58.2 . . ?
Ag3D Ag2Y Ag31 158.7 . . ?
C1_35 Ag2Y Au1B 80.3 . . ?
C2_35 Ag2Y Au1B 107.2 . . ?
Cl8 Ag2Y Au1B 106.2 . . ?
Au0W Ag2Y Au1B 56.6 . . ?
Au32 Ag2Y Au1B 55.3 . . ?
Au0Y Ag2Y Au1B 99.7 . . ?
Ag3D Ag2Y Au1B 55.5 . . ?
Ag31 Ag2Y Au1B 104.9 . . ?
C1_35 Ag2Y Ag39 54.6 . . ?
C2_35 Ag2Y Ag39 69.4 . . ?
Cl8 Ag2Y Ag39 138.7 . . ?
Au0W Ag2Y Ag39 104.2 . . ?
Au32 Ag2Y Ag39 57.6 . . ?
Au0Y Ag2Y Ag39 109.4 . . ?
Ag3D Ag2Y Ag39 101.7 . . ?
Ag31 Ag2Y Ag39 67.3 . . ?
Au1B Ag2Y Ag39 54.9 . . ?
C1_35 Ag2Y Ag30 141.8 . . ?
C2_35 Ag2Y Ag30 131.8 . . ?
Cl8 Ag2Y Ag30 53.4 . . ?
Au0W Ag2Y Ag30 54.9 . . ?
Au32 Ag2Y Ag30 102.8 . . ?
Au0Y Ag2Y Ag30 56.9 . . ?
Ag3D Ag2Y Ag30 73.0 . . ?
Ag31 Ag2Y Ag30 110.3 . . ?
Au1B Ag2Y Ag30 108.2 . . ?
Ag39 Ag2Y Ag30 158.6 . . ?
C1_35 Ag2Y Au18 118.1 . . ?
C2_35 Ag2Y Au18 90.8 . . ?
Cl8 Ag2Y Au18 88.4 . . ?
Au0W Ag2Y Au18 108.1 . . ?
Au32 Ag2Y Au18 103.2 . . ?
Au0Y Ag2Y Au18 58.3 . . ?
Ag3D Ag2Y Au18 135.0 . . ?
Ag31 Ag2Y Au18 60.1 . . ?
Au1B Ag2Y Au18 157.3 . . ?
Ag39 Ag2Y Au18 123.2 . . ?
Ag30 Ag2Y Au18 66.4 . . ?
C1_19 Ag2Z Cl16 108.8 . . ?
C1_19 Ag2Z Au0C 111.6 . . ?
Cl16 Ag2Z Au0C 139.0 . . ?
C1_19 Ag2Z Au0P 143.0 . . ?
Cl16 Ag2Z Au0P 93.2 . . ?
Au0C Ag2Z Au0P 56.8 . . ?
C1_19 Ag2Z Au0J 88.3 . . ?
Cl16 Ag2Z Au0J 124.6 . . ?
Au0C Ag2Z Au0J 63.3 . . ?
Au0P Ag2Z Au0J 54.7 . . ?
C1_19 Ag2Z Ag2M 53.5 . . ?
Cl16 Ag2Z Ag2M 162.0 . . ?
Au0C Ag2Z Ag2M 58.9 . . ?
Au0P Ag2Z Ag2M 100.6 . . ?
Au0J Ag2Z Ag2M 58.0 . . ?
C1_19 Ag2Z Au19 89.5 . . ?
Cl16 Ag2Z Au19 119.1 . . ?
Au0C Ag2Z Au19 56.0 . . ?
Au0P Ag2Z Au19 105.6 . . ?
Au0J Ag2Z Au19 113.0 . . ?
Ag2M Ag2Z Au19 68.1 . . ?
C1_19 Ag2Z Au1J 40.1 . . ?
Cl16 Ag2Z Au1J 101.2 . . ?
Au0C Ag2Z Au1J 113.6 . . ?
Au0P Ag2Z Au1J 107.8 . . ?
Au0J Ag2Z Au1J 59.5 . . ?
Ag2M Ag2Z Au1J 63.7 . . ?
Au19 Ag2Z Au1J 125.0 . . ?
C1_19 Ag2Z Ag32 107.9 . . ?
Cl16 Ag2Z Ag32 66.5 . . ?
Au0C Ag2Z Ag32 106.0 . . ?
Au0P Ag2Z Ag32 53.8 . . ?
Au0J Ag2Z Ag32 58.2 . . ?
Ag2M Ag2Z Ag32 113.2 . . ?
Au19 Ag2Z Ag32 159.4 . . ?
Au1J Ag2Z Ag32 69.0 . . ?
C1_19 Ag2Z Ag29 151.6 . . ?
Cl16 Ag2Z Ag29 86.3 . . ?
Au0C Ag2Z Ag29 54.4 . . ?
Au0P Ag2Z Ag29 55.2 . . ?
Au0J Ag2Z Ag29 102.9 . . ?
Ag2M Ag2Z Ag29 111.0 . . ?
Au19 Ag2Z Ag29 62.2 . . ?
Au1J Ag2Z Ag29 162.2 . . ?
Ag32 Ag2Z Ag29 100.1 . . ?
C1_32 Ag30 C2_32 27.8 . . ?
C1_32 Ag30 C1_30 126.6 . . ?
C2_32 Ag30 C1_30 98.9 . . ?
C1_32 Ag30 Cl8 84.4 . . ?
C2_32 Ag30 Cl8 86.2 . . ?
C1_30 Ag30 Cl8 91.1 . . ?
C1_32 Ag30 Au0W 132.9 . . ?
C2_32 Ag30 Au0W 160.4 . . ?
C1_30 Ag30 Au0W 100.1 . . ?
Cl8 Ag30 Au0W 88.6 . . ?
C1_32 Ag30 Au0Y 83.0 . . ?
C2_32 Ag30 Au0Y 108.5 . . ?
C1_30 Ag30 Au0Y 146.1 . . ?
Cl8 Ag30 Au0Y 109.9 . . ?
Au0W Ag30 Au0Y 56.0 . . ?
C1_32 Ag30 Au1E 114.8 . . ?
C2_32 Ag30 Au1E 93.3 . . ?
C1_30 Ag30 Au1E 41.9 . . ?
Cl8 Ag30 Au1E 132.3 . . ?
Au0W Ag30 Au1E 104.2 . . ?
Au0Y Ag30 Au1E 115.3 . . ?
C1_32 Ag30 Ag3B 53.9 . . ?
C2_32 Ag30 Ag3B 64.9 . . ?
C1_30 Ag30 Ag3B 125.1 . . ?
Cl8 Ag30 Ag3B 135.2 . . ?
Au0W Ag30 Ag3B 107.2 . . ?
Au0Y Ag30 Ag3B 55.3 . . ?
Au1E Ag30 Ag3B 85.0 . . ?
C1_32 Ag30 Au31 122.2 . . ?
C2_32 Ag30 Au31 127.5 . . ?
C1_30 Ag30 Au31 88.5 . . ?
Cl8 Ag30 Au31 146.0 . . ?
Au0W Ag30 Au31 58.2 . . ?
Au0Y Ag30 Au31 59.2 . . ?
Au1E Ag30 Au31 59.4 . . ?
Ag3B Ag30 Au31 68.5 . . ?
C1_32 Ag30 Ag2X 167.6 . . ?
C2_32 Ag30 Ag2X 142.6 . . ?
C1_30 Ag30 Ag2X 44.5 . . ?
Cl8 Ag30 Ag2X 87.1 . . ?
Au0W Ag30 Ag2X 55.7 . . ?
Au0Y Ag30 Ag2X 108.4 . . ?
Au1E Ag30 Ag2X 65.3 . . ?
Ag3B Ag30 Ag2X 136.5 . . ?
Au31 Ag30 Ag2X 69.1 . . ?
C1_32 Ag30 Ag2Y 84.0 . . ?
C2_32 Ag30 Ag2Y 107.3 . . ?
C1_30 Ag30 Ag2Y 133.8 . . ?
Cl8 Ag30 Ag2Y 54.6 . . ?
Au0W Ag30 Ag2Y 55.0 . . ?
Au0Y Ag30 Ag2Y 55.6 . . ?
Au1E Ag30 Ag2Y 159.2 . . ?
Ag3B Ag30 Ag2Y 100.5 . . ?
Au31 Ag30 Ag2Y 103.8 . . ?
Ag2X Ag30 Ag2Y 98.4 . . ?
C1_33 Ag31 Cl10 108.8 . . ?
C1_33 Ag31 C2_33 26.9 . . ?
Cl10 Ag31 C2_33 91.3 . . ?
C1_33 Ag31 Au32 145.5 . . ?
Cl10 Ag31 Au32 96.4 . . ?
C2_33 Ag31 Au32 171.7 . . ?
C1_33 Ag31 Au0Y 91.7 . . ?
Cl10 Ag31 Au0Y 148.1 . . ?
C2_33 Ag31 Au0Y 115.5 . . ?
Au32 Ag31 Au0Y 56.3 . . ?
C1_33 Ag31 Ag38 60.4 . . ?
Cl10 Ag31 Ag38 154.2 . . ?
C2_33 Ag31 Ag38 69.2 . . ?
Au32 Ag31 Ag38 104.3 . . ?
Au0Y Ag31 Ag38 57.6 . . ?
C1_33 Ag31 Ag34 157.9 . . ?
Cl10 Ag31 Ag34 58.6 . . ?
C2_33 Ag31 Ag34 131.0 . . ?
Au32 Ag31 Ag34 56.5 . . ?
Au0Y Ag31 Ag34 108.0 . . ?
Ag38 Ag31 Ag34 122.0 . . ?
C1_33 Ag31 Ag2Y 95.1 . . ?
Cl10 Ag31 Ag2Y 95.7 . . ?
C2_33 Ag31 Ag2Y 117.9 . . ?
Au32 Ag31 Ag2Y 58.4 . . ?
Au0Y Ag31 Ag2Y 57.3 . . ?
Ag38 Ag31 Ag2Y 108.1 . . ?
Ag34 Ag31 Ag2Y 103.9 . . ?
C1_33 Ag31 Au4 101.2 . . ?
Cl10 Ag31 Au4 92.9 . . ?
C2_33 Ag31 Au4 82.0 . . ?
Au32 Ag31 Au4 100.6 . . ?
Au0Y Ag31 Au4 107.2 . . ?
Ag38 Ag31 Au4 68.5 . . ?
Ag34 Ag31 Au4 64.0 . . ?
Ag2Y Ag31 Au4 158.0 . . ?
C1_33 Ag31 Au18 37.7 . . ?
Cl10 Ag31 Au18 127.1 . . ?
C2_33 Ag31 Au18 64.5 . . ?
Au32 Ag31 Au18 108.1 . . ?
Au0Y Ag31 Au18 59.0 . . ?
Ag38 Ag31 Au18 60.4 . . ?
Ag34 Ag31 Au18 164.5 . . ?
Ag2Y Ag31 Au18 62.6 . . ?
Au4 Ag31 Au18 125.8 . . ?
C1_33 Ag31 Au35 119.5 . . ?
Cl10 Ag31 Au35 125.1 . . ?
C2_33 Ag31 Au35 121.2 . . ?
Au32 Ag31 Au35 56.1 . . ?
Au0Y Ag31 Au35 56.5 . . ?
Ag38 Ag31 Au35 59.1 . . ?
Ag34 Ag31 Au35 67.0 . . ?
Ag2Y Ag31 Au35 103.9 . . ?
Au4 Ag31 Au35 55.1 . . ?
Au18 Ag31 Au35 107.3 . . ?
C1_49 Ag32 C2_49 28.5 . . ?
C1_49 Ag32 Au0P 127.4 . . ?
C2_49 Ag32 Au0P 147.3 . . ?
C1_49 Ag32 Au0G 124.2 . . ?
C2_49 Ag32 Au0G 139.7 . . ?
Au0P Ag32 Au0G 64.9 . . ?
C1_49 Ag32 Au0L 84.5 . . ?
C2_49 Ag32 Au0L 113.0 . . ?
Au0P Ag32 Au0L 54.8 . . ?
Au0G Ag32 Au0L 58.8 . . ?
C1_49 Ag32 Ag3M 125.9 . . ?
C2_49 Ag32 Ag3M 109.3 . . ?
Au0P Ag32 Ag3M 102.9 . . ?
Au0G Ag32 Ag3M 57.3 . . ?
Au0L Ag32 Ag3M 115.5 . . ?
C1_49 Ag32 Au0J 178.5 . . ?
C2_49 Ag32 Au0J 150.0 . . ?
Au0P Ag32 Au0J 53.5 . . ?
Au0G Ag32 Au0J 57.2 . . ?
Au0L Ag32 Au0J 96.9 . . ?
Ag3M Ag32 Au0J 53.8 . . ?
C1_49 Ag32 Ag2V 74.5 . . ?
C2_49 Ag32 Ag2V 90.9 . . ?
Au0P Ag32 Ag2V 56.6 . . ?
Au0G Ag32 Ag2V 110.1 . . ?
Au0L Ag32 Ag2V 57.8 . . ?
Ag3M Ag32 Ag2V 159.2 . . ?
Au0J Ag32 Ag2V 105.9 . . ?
C1_49 Ag32 Ag2Z 125.0 . . ?
C2_49 Ag32 Ag2Z 113.7 . . ?
Au0P Ag32 Ag2Z 54.8 . . ?
Au0G Ag32 Ag2Z 106.1 . . ?
Au0L Ag32 Ag2Z 106.3 . . ?
Ag3M Ag32 Ag2Z 98.2 . . ?
Au0J Ag32 Ag2Z 54.2 . . ?
Ag2V Ag32 Ag2Z 68.0 . . ?
Cl18 Ag33 Ag3Z 73.8 . . ?
Cl18 Ag33 Ag3T 146.0 . . ?
Ag3Z Ag33 Ag3T 75.4 . . ?
Cl18 Ag33 Ag3P 91.7 . . ?
Ag3Z Ag33 Ag3P 75.7 . . ?
Ag3T Ag33 Ag3P 66.9 . . ?
C1_24 Ag34 C2_24 28.7 . . ?
C1_24 Ag34 Au32 132.8 . . ?
C2_24 Ag34 Au32 161.5 . . ?
C1_24 Ag34 Cl10 94.4 . . ?
C2_24 Ag34 Cl10 90.1 . . ?
Au32 Ag34 Cl10 91.7 . . ?
C1_24 Ag34 Au34 105.7 . . ?
C2_24 Ag34 Au34 117.7 . . ?
Au32 Ag34 Au34 58.9 . . ?
Cl10 Ag34 Au34 150.6 . . ?
C1_24 Ag34 Au1H 155.1 . . ?
C2_24 Ag34 Au1H 137.7 . . ?
Au32 Ag34 Au1H 58.5 . . ?
Cl10 Ag34 Au1H 108.3 . . ?
Au34 Ag34 Au1H 58.1 . . ?
C1_24 Ag34 Ag39 146.0 . . ?
C2_24 Ag34 Ag39 132.8 . . ?
Au32 Ag34 Ag39 60.0 . . ?
Cl10 Ag34 Ag39 51.6 . . ?
Au34 Ag34 Ag39 106.5 . . ?
Au1H Ag34 Ag39 57.3 . . ?
C1_24 Ag34 Ag31 92.4 . . ?
C2_24 Ag34 Ag31 112.0 . . ?
Au32 Ag34 Ag31 56.1 . . ?
Cl10 Ag34 Ag31 52.6 . . ?
Au34 Ag34 Ag31 104.4 . . ?
Au1H Ag34 Ag31 109.3 . . ?
Ag39 Ag34 Ag31 69.2 . . ?
C1_24 Ag34 Ag3O 100.2 . . ?
C2_24 Ag34 Ag3O 85.2 . . ?
Au32 Ag34 Ag3O 105.0 . . ?
Cl10 Ag34 Ag3O 139.4 . . ?
Au34 Ag34 Ag3O 58.3 . . ?
Au1H Ag34 Ag3O 55.8 . . ?
Ag39 Ag34 Ag3O 105.8 . . ?
Ag31 Ag34 Ag3O 160.8 . . ?
C1_24 Ag34 Ag3G 50.5 . . ?
C2_24 Ag34 Ag3G 67.0 . . ?
Au32 Ag34 Ag3G 100.9 . . ?
Cl10 Ag34 Ag3G 140.9 . . ?
Au34 Ag34 Ag3G 55.3 . . ?
Au1H Ag34 Ag3G 109.8 . . ?
Ag39 Ag34 Ag3G 160.2 . . ?
Ag31 Ag34 Ag3G 105.7 . . ?
Ag3O Ag34 Ag3G 72.5 . . ?
C1_24 Ag34 Au4 36.8 . . ?
C2_24 Ag34 Au4 64.5 . . ?
Au32 Ag34 Au4 97.2 . . ?
Cl10 Ag34 Au4 86.7 . . ?
Au34 Ag34 Au4 96.6 . . ?
Au1H Ag34 Au4 150.8 . . ?
Ag39 Ag34 Au4 127.6 . . ?
Ag31 Ag34 Au4 59.6 . . ?
Ag3O Ag34 Au4 126.2 . . ?
Ag3G Ag34 Au4 55.3 . . ?
Cl14 Ag35 C1_56 93.0 . . ?
Cl14 Ag35 Au37 110.6 . . ?
C1_56 Ag35 Au37 103.7 . . ?
Cl14 Ag35 Ag3B 55.1 . . ?
C1_56 Ag35 Ag3B 125.5 . . ?
Au37 Ag35 Ag3B 60.9 . . ?
Cl14 Ag35 Au1F 168.4 . . ?
C1_56 Ag35 Au1F 90.1 . . ?
Au37 Ag35 Au1F 57.8 . . ?
Ag3B Ag35 Au1F 114.4 . . ?
Cl14 Ag35 Au14 124.7 . . ?
C1_56 Ag35 Au14 41.7 . . ?
Au37 Ag35 Au14 110.2 . . ?
Ag3B Ag35 Au14 164.8 . . ?
Au1F Ag35 Au14 63.8 . . ?
Cl14 Ag35 Au31 116.4 . . ?
C1_56 Ag35 Au31 149.9 . . ?
Au37 Ag35 Au31 61.6 . . ?
Ag3B Ag35 Au31 72.7 . . ?
Au1F Ag35 Au31 59.8 . . ?
Au14 Ag35 Au31 115.2 . . ?
Cl14 Ag35 Ag3A 132.1 . . ?
C1_56 Ag35 Ag3A 101.4 . . ?
Au37 Ag35 Ag3A 109.8 . . ?
Ag3B Ag35 Ag3A 133.0 . . ?
Au1F Ag35 Ag3A 57.8 . . ?
Au14 Ag35 Ag3A 60.2 . . ?
Au31 Ag35 Ag3A 64.2 . . ?
Cl14 Ag35 Ag3I 120.0 . . ?
C1_56 Ag35 Ag3I 49.6 . . ?
Au37 Ag35 Ag3I 56.0 . . ?
Ag3B Ag35 Ag3I 105.3 . . ?
Au1F Ag35 Ag3I 55.0 . . ?
Au14 Ag35 Ag3I 60.7 . . ?
Au31 Ag35 Ag3I 105.7 . . ?
Ag3A Ag35 Ag3I 103.6 . . ?
Cl4 Ag36 C1_21 92.2 . . ?
Cl4 Ag36 Au0H 156.3 . . ?
C1_21 Ag36 Au0H 105.2 . . ?
Cl4 Ag36 Au0N 99.2 . . ?
C1_21 Ag36 Au0N 155.1 . . ?
Au0H Ag36 Au0N 58.7 . . ?
Cl4 Ag36 Au8 70.1 . . ?
C1_21 Ag36 Au8 39.9 . . ?
Au0H Ag36 Au8 113.6 . . ?
Au0N Ag36 Au8 124.8 . . ?
Cl4 Ag36 Ag3K 50.4 . . ?
C1_21 Ag36 Ag3K 113.4 . . ?
Au0H Ag36 Ag3K 106.8 . . ?
Au0N Ag36 Ag3K 60.6 . . ?
Au8 Ag36 Ag3K 73.8 . . ?
Cl4 Ag36 Au0F 105.8 . . ?
C1_21 Ag36 Au0F 99.1 . . ?
Au0H Ag36 Au0F 56.1 . . ?
Au0N Ag36 Au0F 56.5 . . ?
Au8 Ag36 Au0F 74.1 . . ?
Ag3K Ag36 Au0F 58.1 . . ?
Cl4 Ag36 Ag2S 139.1 . . ?
C1_21 Ag36 Ag2S 48.9 . . ?
Au0H Ag36 Ag2S 56.4 . . ?
Au0N Ag36 Ag2S 112.8 . . ?
Au8 Ag36 Ag2S 70.9 . . ?
Ag3K Ag36 Ag2S 126.6 . . ?
Au0F Ag36 Ag2S 74.4 . . ?
C1_18 Ag37 Au0L 149.0 . . ?
C1_18 Ag37 Ag1Z 91.6 . . ?
Au0L Ag37 Ag1Z 108.8 . . ?
C1_18 Ag37 Au0G 111.7 . . ?
Au0L Ag37 Au0G 61.4 . . ?
Ag1Z Ag37 Au0G 63.6 . . ?
C1_18 Ag37 Au9 99.3 . . ?
Au0L Ag37 Au9 61.7 . . ?
Ag1Z Ag37 Au9 169.0 . . ?
Au0G Ag37 Au9 112.6 . . ?
C1_18 Ag37 Ag2R 141.1 . . ?
Au0L Ag37 Ag2R 59.4 . . ?
Ag1Z Ag37 Ag2R 100.2 . . ?
Au0G Ag37 Ag2R 106.8 . . ?
Au9 Ag37 Ag2R 70.6 . . ?
C1_18 Ag37 Au0D 147.9 . . ?
Au0L Ag37 Au0D 56.6 . . ?
Ag1Z Ag37 Au0D 56.3 . . ?
Au0G Ag37 Au0D 55.9 . . ?
Au9 Ag37 Au0D 112.8 . . ?
Ag2R Ag37 Au0D 57.2 . . ?
C1_18 Ag37 Au7 39.3 . . ?
Au0L Ag37 Au7 131.0 . . ?
Ag1Z Ag37 Au7 64.1 . . ?
Au0G Ag37 Au7 74.2 . . ?
Au9 Ag37 Au7 125.8 . . ?
Ag2R Ag37 Au7 162.5 . . ?
Au0D Ag37 Au7 113.8 . . ?
C1_38 Ag38 C2_38 26.8 . . ?
C1_38 Ag38 C1_33 97.8 . . ?
C2_38 Ag38 C1_33 96.9 . . ?
C1_38 Ag38 Au0Y 135.4 . . ?
C2_38 Ag38 Au0Y 162.2 . . ?
C1_33 Ag38 Au0Y 86.2 . . ?
C1_38 Ag38 Au37 114.9 . . ?
C2_38 Ag38 Au37 121.8 . . ?
C1_33 Ag38 Au37 141.1 . . ?
Au0Y Ag38 Au37 55.9 . . ?
C1_38 Ag38 Ag31 89.3 . . ?
C2_38 Ag38 Ag31 108.6 . . ?
C1_33 Ag38 Ag31 47.6 . . ?
Au0Y Ag38 Ag31 61.1 . . ?
Au37 Ag38 Ag31 109.6 . . ?
C1_38 Ag38 Au13 92.5 . . ?
C2_38 Ag38 Au13 75.1 . . ?
C1_33 Ag38 Au13 137.8 . . ?
Au0Y Ag38 Au13 114.0 . . ?
Au37 Ag38 Au13 64.3 . . ?
Ag31 Ag38 Au13 173.8 . . ?
C1_38 Ag38 Ag3E 58.9 . . ?
C2_38 Ag38 Ag3E 66.0 . . ?
C1_33 Ag38 Ag3E 155.5 . . ?
Au0Y Ag38 Ag3E 105.0 . . ?
Au37 Ag38 Ag3E 57.5 . . ?
Ag31 Ag38 Ag3E 119.0 . . ?
Au13 Ag38 Ag3E 57.5 . . ?
C1_38 Ag38 Au18 136.9 . . ?
C2_38 Ag38 Au18 129.7 . . ?
C1_33 Ag38 Au18 39.1 . . ?
Au0Y Ag38 Au18 61.4 . . ?
Au37 Ag38 Au18 106.1 . . ?
Ag31 Ag38 Au18 64.1 . . ?
Au13 Ag38 Au18 117.7 . . ?
Ag3E Ag38 Au18 163.6 . . ?
C1_38 Ag38 Au35 78.3 . . ?
C2_38 Ag38 Au35 102.9 . . ?
C1_33 Ag38 Au35 115.0 . . ?
Au0Y Ag38 Au35 60.3 . . ?
Au37 Ag38 Au35 56.6 . . ?
Ag31 Ag38 Au35 67.4 . . ?
Au13 Ag38 Au35 107.2 . . ?
Ag3E Ag38 Au35 56.6 . . ?
Au18 Ag38 Au35 116.4 . . ?
C1_38 Ag38 Ag3B 163.0 . . ?
C2_38 Ag38 Ag3B 141.1 . . ?
C1_33 Ag38 Ag3B 96.1 . . ?
Au0Y Ag38 Ag3B 55.2 . . ?
Au37 Ag38 Ag3B 56.8 . . ?
Ag31 Ag38 Ag3B 107.2 . . ?
Au13 Ag38 Ag3B 70.7 . . ?
Ag3E Ag38 Ag3B 108.2 . . ?
Au18 Ag38 Ag3B 57.3 . . ?
Au35 Ag38 Ag3B 104.4 . . ?
C1_59 Ag39 Cl10 99.7 . . ?
C1_59 Ag39 C1_35 110.5 . . ?
Cl10 Ag39 C1_35 98.9 . . ?
C1_59 Ag39 Au1H 83.9 . . ?
Cl10 Ag39 Au1H 117.6 . . ?
C1_35 Ag39 Au1H 138.3 . . ?
C1_59 Ag39 Au1B 108.8 . . ?
Cl10 Ag39 Au1B 149.7 . . ?
C1_35 Ag39 Au1B 80.9 . . ?
Au1H Ag39 Au1B 57.4 . . ?
C1_59 Ag39 Au32 140.8 . . ?
Cl10 Ag39 Au32 93.7 . . ?
C1_35 Ag39 Au32 103.4 . . ?
Au1H Ag39 Au32 57.4 . . ?
Au1B Ag39 Au32 57.4 . . ?
C1_59 Ag39 Au17 83.9 . . ?
Cl10 Ag39 Au17 135.2 . . ?
C1_35 Ag39 Au17 40.8 . . ?
Au1H Ag39 Au17 107.2 . . ?
Au1B Ag39 Au17 60.2 . . ?
Au32 Ag39 Au17 111.5 . . ?
C1_59 Ag39 Ag34 101.4 . . ?
Cl10 Ag39 Ag34 59.4 . . ?
C1_35 Ag39 Ag34 144.4 . . ?
Au1H Ag39 Ag34 58.9 . . ?
Au1B Ag39 Ag34 103.8 . . ?
Au32 Ag39 Ag34 55.3 . . ?
Au17 Ag39 Ag34 163.9 . . ?
C1_59 Ag39 Ag3V 51.8 . . ?
Cl10 Ag39 Ag3V 150.3 . . ?
C1_35 Ag39 Ag3V 99.3 . . ?
Au1H Ag39 Ag3V 58.2 . . ?
Au1B Ag39 Ag3V 57.1 . . ?
Au32 Ag39 Ag3V 104.5 . . ?
Au17 Ag39 Ag3V 58.5 . . ?
Ag34 Ag39 Ag3V 113.0 . . ?
C1_59 Ag39 Ag2Y 155.3 . . ?
Cl10 Ag39 Ag2Y 95.5 . . ?
C1_35 Ag39 Ag2Y 47.4 . . ?
Au1H Ag39 Ag2Y 106.1 . . ?
Au1B Ag39 Ag2Y 61.9 . . ?
Au32 Ag39 Ag2Y 56.3 . . ?
Au17 Ag39 Ag2Y 71.7 . . ?
Ag34 Ag39 Ag2Y 103.1 . . ?
Ag3V Ag39 Ag2Y 114.1 . . ?
C1_31 Ag3A C1_52 117.2 . . ?
C1_31 Ag3A C1_28 97.5 . . ?
C1_52 Ag3A C1_28 94.8 . . ?
C1_31 Ag3A Au1F 117.7 . . ?
C1_52 Ag3A Au1F 85.9 . . ?
C1_28 Ag3A Au1F 139.9 . . ?
C1_31 Ag3A Au0Z 136.1 . . ?
C1_52 Ag3A Au0Z 106.1 . . ?
C1_28 Ag3A Au0Z 85.3 . . ?
Au1F Ag3A Au0Z 56.4 . . ?
C1_31 Ag3A Ag3C 88.9 . . ?
C1_52 Ag3A Ag3C 140.0 . . ?
C1_28 Ag3A Ag3C 49.6 . . ?
Au1F Ag3A Ag3C 109.3 . . ?
Au0Z Ag3A Ag3C 60.0 . . ?
C1_31 Ag3A Au14 94.3 . . ?
C1_52 Ag3A Au14 42.8 . . ?
C1_28 Ag3A Au14 135.9 . . ?
Au1F Ag3A Au14 63.6 . . ?
Au0Z Ag3A Au14 113.8 . . ?
Ag3C Ag3A Au14 172.9 . . ?
C1_31 Ag3A Ag35 59.8 . . ?
C1_52 Ag3A Ag35 101.1 . . ?
C1_28 Ag3A Ag35 156.5 . . ?
Au1F Ag3A Ag35 59.3 . . ?
Au0Z Ag3A Ag35 106.5 . . ?
Ag3C Ag3A Ag35 118.6 . . ?
Au14 Ag3A Ag35 58.3 . . ?
C1_31 Ag3A Au31 79.5 . . ?
C1_52 Ag3A Au31 143.1 . . ?
C1_28 Ag3A Au31 116.5 . . ?
Au1F Ag3A Au31 57.6 . . ?
Au0Z Ag3A Au31 60.8 . . ?
Ag3C Ag3A Au31 66.9 . . ?
Au14 Ag3A Au31 107.4 . . ?
Ag35 Ag3A Au31 57.0 . . ?
C1_31 Ag3A Au6 135.8 . . ?
C1_52 Ag3A Au6 76.0 . . ?
C1_28 Ag3A Au6 38.3 . . ?
Au1F Ag3A Au6 104.6 . . ?
Au0Z Ag3A Au6 60.3 . . ?
Ag3C Ag3A Au6 64.6 . . ?
Au14 Ag3A Au6 116.4 . . ?
Ag35 Ag3A Au6 163.9 . . ?
Au31 Ag3A Au6 116.4 . . ?
C1_31 Ag3A Ag3H 166.0 . . ?
C1_52 Ag3A Ag3H 51.4 . . ?
C1_28 Ag3A Ag3H 92.1 . . ?
Au1F Ag3A Ag3H 57.7 . . ?
Au0Z Ag3A Ag3H 54.7 . . ?
Ag3C Ag3A Ag3H 105.1 . . ?
Au14 Ag3A Ag3H 71.7 . . ?
Ag35 Ag3A Ag3H 111.4 . . ?
Au31 Ag3A Ag3H 105.3 . . ?
Au6 Ag3A Ag3H 54.2 . . ?
Cl14 Ag3B C1_32 107.3 . . ?
Cl14 Ag3B C1_34 82.0 . . ?
C1_32 Ag3B C1_34 107.7 . . ?
Cl14 Ag3B Au0Y 157.6 . . ?
C1_32 Ag3B Au0Y 84.8 . . ?
C1_34 Ag3B Au0Y 112.8 . . ?
Cl14 Ag3B Ag35 56.3 . . ?
C1_32 Ag3B Ag35 143.7 . . ?
C1_34 Ag3B Ag35 101.9 . . ?
Au0Y Ag3B Ag35 102.8 . . ?
Cl14 Ag3B Au37 109.9 . . ?
C1_32 Ag3B Au37 141.4 . . ?
C1_34 Ag3B Au37 87.6 . . ?
Au0Y Ag3B Au37 56.6 . . ?
Ag35 Ag3B Au37 58.9 . . ?
Cl14 Ag3B Au18 137.7 . . ?
C1_32 Ag3B Au18 40.8 . . ?
C1_34 Ag3B Au18 84.6 . . ?
Au0Y Ag3B Au18 63.0 . . ?
Ag35 Ag3B Au18 165.8 . . ?
Au37 Ag3B Au18 109.4 . . ?
Cl14 Ag3B Ag30 112.3 . . ?
C1_32 Ag3B Ag30 51.4 . . ?
C1_34 Ag3B Ag30 156.6 . . ?
Au0Y Ag3B Ag30 60.4 . . ?
Ag35 Ag3B Ag30 101.5 . . ?
Au37 Ag3B Ag30 103.6 . . ?
Au18 Ag3B Ag30 72.4 . . ?
Cl14 Ag3B Ag38 135.3 . . ?
C1_32 Ag3B Ag38 101.1 . . ?
C1_34 Ag3B Ag38 56.5 . . ?
Au0Y Ag3B Ag38 56.3 . . ?
Ag35 Ag3B Ag38 112.7 . . ?
Au37 Ag3B Ag38 57.6 . . ?
Au18 Ag3B Ag38 60.3 . . ?
Ag30 Ag3B Ag38 112.4 . . ?
C1_28 Ag3C Cl9 107.1 . . ?
C1_28 Ag3C Au0U 146.1 . . ?
Cl9 Ag3C Au0U 97.3 . . ?
C1_28 Ag3C Au0Z 91.8 . . ?
Cl9 Ag3C Au0Z 149.3 . . ?
Au0U Ag3C Au0Z 56.9 . . ?
C1_28 Ag3C Ag3A 61.1 . . ?
Cl9 Ag3C Ag3A 151.1 . . ?
Au0U Ag3C Ag3A 105.7 . . ?
Au0Z Ag3C Ag3A 59.4 . . ?
C1_28 Ag3C Ag2U 94.8 . . ?
Cl9 Ag3C Ag2U 95.8 . . ?
Au0U Ag3C Ag2U 58.9 . . ?
Au0Z Ag3C Ag2U 57.9 . . ?
Ag3A Ag3C Ag2U 110.8 . . ?
C1_28 Ag3C Ag2X 158.5 . . ?
Cl9 Ag3C Ag2X 59.2 . . ?
Au0U Ag3C Ag2X 55.4 . . ?
Au0Z Ag3C Ag2X 108.0 . . ?
Ag3A Ag3C Ag2X 121.9 . . ?
Ag2U Ag3C Ag2X 102.7 . . ?
C1_28 Ag3C Au6 37.3 . . ?
Cl9 Ag3C Au6 126.2 . . ?
Au0U Ag3C Au6 108.9 . . ?
Au0Z Ag3C Au6 59.2 . . ?
Ag3A Ag3C Au6 62.0 . . ?
Ag2U Ag3C Au6 63.1 . . ?
Ag2X Ag3C Au6 164.1 . . ?
C1_28 Ag3C Au1E 104.0 . . ?
Cl9 Ag3C Au1E 90.3 . . ?
Au0U Ag3C Au1E 98.9 . . ?
Au0Z Ag3C Au1E 108.6 . . ?
Ag3A Ag3C Au1E 69.4 . . ?
Ag2U Ag3C Au1E 157.5 . . ?
Ag2X Ag3C Au1E 62.3 . . ?
Au6 Ag3C Au1E 128.6 . . ?
C1_28 Ag3C Au31 121.4 . . ?
Cl9 Ag3C Au31 124.1 . . ?
Au0U Ag3C Au31 56.0 . . ?
Au0Z Ag3C Au31 58.3 . . ?
Ag3A Ag3C Au31 60.3 . . ?
Ag2U Ag3C Au31 105.3 . . ?
Ag2X Ag3C Au31 65.8 . . ?
Au6 Ag3C Au31 109.4 . . ?
Au1E Ag3C Au31 54.2 . . ?
C1_54 Ag3D Cl8 114.3 . . ?
C1_54 Ag3D Au1A 93.7 . . ?
Cl8 Ag3D Au1A 144.7 . . ?
C1_54 Ag3D Au1B 113.5 . . ?
Cl8 Ag3D Au1B 122.0 . . ?
Au1A Ag3D Au1B 57.6 . . ?
C1_54 Ag3D Au0W 150.9 . . ?
Cl8 Ag3D Au0W 90.7 . . ?
Au1A Ag3D Au0W 57.8 . . ?
Au1B Ag3D Au0W 58.6 . . ?
C1_54 Ag3D Ag2Y 149.7 . . ?
Cl8 Ag3D Ag2Y 58.7 . . ?
Au1A Ag3D Ag2Y 106.8 . . ?
Au1B Ag3D Ag2Y 63.4 . . ?
Au0W Ag3D Ag2Y 56.3 . . ?
C1_54 Ag3D Au16 39.3 . . ?
Cl8 Ag3D Au16 132.5 . . ?
Au1A Ag3D Au16 59.9 . . ?
Au1B Ag3D Au16 105.3 . . ?
Au0W Ag3D Au16 112.5 . . ?
Ag2Y Ag3D Au16 166.7 . . ?
C1_54 Ag3D Ag2X 107.4 . . ?
Cl8 Ag3D Ag2X 91.0 . . ?
Au1A Ag3D Ag2X 58.9 . . ?
Au1B Ag3D Ag2X 104.2 . . ?
Au0W Ag3D Ag2X 54.9 . . ?
Ag2Y Ag3D Ag2X 102.3 . . ?
Au16 Ag3D Ag2X 72.7 . . ?
C1_54 Ag3D Ag40 59.7 . . ?
Cl8 Ag3D Ag40 157.5 . . ?
Au1A Ag3D Ag40 56.0 . . ?
Au1B Ag3D Ag40 54.5 . . ?
Au0W Ag3D Ag40 102.5 . . ?
Ag2Y Ag3D Ag40 114.2 . . ?
Au16 Ag3D Ag40 58.6 . . ?
Ag2X Ag3D Ag40 111.5 . . ?
C1_54 Ag3D Au17 84.6 . . ?
Cl8 Ag3D Au17 98.1 . . ?
Au1A Ag3D Au17 106.0 . . ?
Au1B Ag3D Au17 56.4 . . ?
Au0W Ag3D Au17 107.5 . . ?
Ag2Y Ag3D Au17 68.6 . . ?
Au16 Ag3D Au17 112.0 . . ?
Ag2X Ag3D Au17 160.5 . . ?
Ag40 Ag3D Au17 60.7 . . ?
C1_50 Ag3E Cl13 91.8 . . ?
C1_50 Ag3E C1_38 113.9 . . ?
Cl13 Ag3E C1_38 79.0 . . ?
C1_50 Ag3E Ag3S 124.0 . . ?
Cl13 Ag3E Ag3S 55.9 . . ?
C1_38 Ag3E Ag3S 103.8 . . ?
C1_50 Ag3E Au37 91.5 . . ?
Cl13 Ag3E Au37 169.4 . . ?
C1_38 Ag3E Au37 108.7 . . ?
Ag3S Ag3E Au37 114.3 . . ?
C1_50 Ag3E Au21 102.4 . . ?
Cl13 Ag3E Au21 111.7 . . ?
C1_38 Ag3E Au21 142.0 . . ?
Ag3S Ag3E Au21 61.3 . . ?
Au37 Ag3E Au21 57.8 . . ?
C1_50 Ag3E Au13 42.3 . . ?
Cl13 Ag3E Au13 121.5 . . ?
C1_38 Ag3E Au13 89.1 . . ?
Ag3S Ag3E Au13 165.3 . . ?
Au37 Ag3E Au13 66.8 . . ?
Au21 Ag3E Au13 112.1 . . ?
C1_50 Ag3E Au35 151.6 . . ?
Cl13 Ag3E Au35 116.1 . . ?
C1_38 Ag3E Au35 78.4 . . ?
Ag3S Ag3E Au35 73.3 . . ?
Au37 Ag3E Au35 60.1 . . ?
Au21 Ag3E Au35 64.1 . . ?
Au13 Ag3E Au35 116.9 . . ?
C1_50 Ag3E Ag38 103.0 . . ?
Cl13 Ag3E Ag38 128.4 . . ?
C1_38 Ag3E Ag38 49.7 . . ?
Ag3S Ag3E Ag38 133.1 . . ?
Au37 Ag3E Ag38 60.3 . . ?
Au21 Ag3E Ag38 112.7 . . ?
Au13 Ag3E Ag38 61.1 . . ?
Au35 Ag3E Ag38 64.4 . . ?
C1_50 Ag3E Ag3I 49.7 . . ?
Cl13 Ag3E Ag3I 120.4 . . ?
C1_38 Ag3E Ag3I 151.2 . . ?
Ag3S Ag3E Ag3I 104.8 . . ?
Au37 Ag3E Ag3I 55.7 . . ?
Au21 Ag3E Ag3I 54.9 . . ?
Au13 Ag3E Ag3I 62.9 . . ?
Au35 Ag3E Ag3I 107.1 . . ?
Ag38 Ag3E Ag3I 106.1 . . ?
Ag2E Ag3F Au35 110.0 . . ?
Ag2E Ag3F Au31 110.0 . . ?
Au35 Ag3F Au31 108.3 . . ?
Ag2E Ag3F Au1I 109.9 . . ?
Au35 Ag3F Au1I 109.7 . . ?
Au31 Ag3F Au1I 108.8 . . ?
Ag2E Ag3F Au37 149.8 . . ?
Au35 Ag3F Au37 56.8 . . ?
Au31 Ag3F Au37 58.5 . . ?
Au1I Ag3F Au37 100.3 . . ?
Ag2E Ag3F Au0U 60.9 . . ?
Au35 Ag3F Au0U 151.6 . . ?
Au31 Ag3F Au0U 57.5 . . ?
Au1I Ag3F Au0U 98.6 . . ?
Au37 Ag3F Au0U 116.0 . . ?
Ag2E Ag3F Au1D 61.0 . . ?
Au35 Ag3F Au1D 99.5 . . ?
Au31 Ag3F Au1D 152.0 . . ?
Au1I Ag3F Au1D 57.4 . . ?
Au37 Ag3F Au1D 142.4 . . ?
Au0U Ag3F Au1D 98.3 . . ?
Ag2E Ag3F Au0W 60.6 . . ?
Au35 Ag3F Au0W 100.6 . . ?
Au31 Ag3F Au0W 56.4 . . ?
Au1I Ag3F Au0W 149.5 . . ?
Au37 Ag3F Au0W 93.2 . . ?
Au0U Ag3F Au0W 51.1 . . ?
Au1D Ag3F Au0W 121.6 . . ?
Ag2E Ag3F Au34 61.3 . . ?
Au35 Ag3F Au34 56.0 . . ?
Au31 Ag3F Au34 149.6 . . ?
Au1I Ag3F Au34 101.4 . . ?
Au37 Ag3F Au34 112.8 . . ?
Au0U Ag3F Au34 122.2 . . ?
Au1D Ag3F Au34 53.0 . . ?
Au0W Ag3F Au34 98.2 . . ?
Ag2E Ag3F Au1K 101.5 . . ?
Au35 Ag3F Au1K 58.0 . . ?
Au31 Ag3F Au1K 148.5 . . ?
Au1I Ag3F Au1K 59.1 . . ?
Au37 Ag3F Au1K 93.3 . . ?
Au0U Ag3F Au1K 146.9 . . ?
Au1D Ag3F Au1K 49.8 . . ?
Au0W Ag3F Au1K 147.6 . . ?
Au34 Ag3F Au1K 50.2 . . ?
Ag2E Ag3F Au21 151.2 . . ?
Au35 Ag3F Au21 60.2 . . ?
Au31 Ag3F Au21 98.8 . . ?
Au1I Ag3F Au21 56.8 . . ?
Au37 Ag3F Au21 51.1 . . ?
Au0U Ag3F Au21 140.7 . . ?
Au1D Ag3F Au21 92.6 . . ?
Au0W Ag3F Au21 144.2 . . ?
Au34 Ag3F Au21 94.4 . . ?
Au1K Ag3F Au21 49.8 . . ?
Ag2E Ag3F Au32 60.4 . . ?
Au35 Ag3F Au32 57.5 . . ?
Au31 Ag3F Au32 99.0 . . ?
Au1I Ag3F Au32 152.1 . . ?
Au37 Ag3F Au32 92.2 . . ?
Au0U Ag3F Au32 98.1 . . ?
Au1D Ag3F Au32 98.1 . . ?
Au0W Ag3F Au32 52.3 . . ?
Au34 Ag3F Au32 50.8 . . ?
Au1K Ag3F Au32 95.7 . . ?
Au21 Ag3F Au32 117.7 . . ?
C1_41 Ag3G C1_24 128.2 . . ?
C1_41 Ag3G C2_41 29.0 . . ?
C1_24 Ag3G C2_41 100.6 . . ?
C1_41 Ag3G Cl11 77.1 . . ?
C1_24 Ag3G Cl11 91.4 . . ?
C2_41 Ag3G Cl11 84.3 . . ?
C1_41 Ag3G Au34 130.7 . . ?
C1_24 Ag3G Au34 98.3 . . ?
C2_41 Ag3G Au34 159.6 . . ?
Cl11 Ag3G Au34 87.9 . . ?
C1_41 Ag3G Au1K 84.1 . . ?
C1_24 Ag3G Au1K 145.9 . . ?
C2_41 Ag3G Au1K 108.6 . . ?
Cl11 Ag3G Au1K 108.2 . . ?
Au34 Ag3G Au1K 56.3 . . ?
C1_41 Ag3G Au4 120.9 . . ?
C1_24 Ag3G Au4 42.2 . . ?
C2_41 Ag3G Au4 95.3 . . ?
Cl11 Ag3G Au4 132.9 . . ?
Au34 Ag3G Au4 103.8 . . ?
Au1K Ag3G Au4 116.3 . . ?
C1_41 Ag3G Ag3S 59.5 . . ?
C1_24 Ag3G Ag3S 126.8 . . ?
C2_41 Ag3G Ag3S 65.8 . . ?
Cl11 Ag3G Ag3S 133.9 . . ?
Au34 Ag3G Ag3S 107.9 . . ?
Au1K Ag3G Ag3S 55.7 . . ?
Au4 Ag3G Ag3S 86.3 . . ?
C1_41 Ag3G Au35 127.4 . . ?
C1_24 Ag3G Au35 89.1 . . ?
C2_41 Ag3G Au35 129.1 . . ?
Cl11 Ag3G Au35 145.9 . . ?
Au34 Ag3G Au35 58.4 . . ?
Au1K Ag3G Au35 59.0 . . ?
Au4 Ag3G Au35 60.1 . . ?
Ag3S Ag3G Au35 68.5 . . ?
C1_41 Ag3G Ag34 162.9 . . ?
C1_24 Ag3G Ag34 42.8 . . ?
C2_41 Ag3G Ag34 142.5 . . ?
Cl11 Ag3G Ag34 87.9 . . ?
Au34 Ag3G Ag34 55.6 . . ?
Au1K Ag3G Ag34 108.7 . . ?
Au4 Ag3G Ag34 64.3 . . ?
Ag3S Ag3G Ag34 137.0 . . ?
Au35 Ag3G Ag34 69.7 . . ?
C1_41 Ag3G Ag3J 79.0 . . ?
C1_24 Ag3G Ag3J 132.3 . . ?
C2_41 Ag3G Ag3J 105.6 . . ?
Cl11 Ag3G Ag3J 53.4 . . ?
Au34 Ag3G Ag3J 55.2 . . ?
Au1K Ag3G Ag3J 55.2 . . ?
Au4 Ag3G Ag3J 159.0 . . ?
Ag3S Ag3G Ag3J 100.3 . . ?
Au35 Ag3G Ag3J 103.6 . . ?
Ag34 Ag3G Ag3J 98.7 . . ?
C1_37 Ag3H Cl15 100.4 . . ?
C1_37 Ag3H C1_52 106.7 . . ?
Cl15 Ag3H C1_52 92.8 . . ?
C1_37 Ag3H Ag3W 140.9 . . ?
Cl15 Ag3H Ag3W 58.4 . . ?
C1_52 Ag3H Ag3W 106.7 . . ?
C1_37 Ag3H Au0Z 88.6 . . ?
Cl15 Ag3H Au0Z 157.1 . . ?
C1_52 Ag3H Au0Z 104.9 . . ?
Ag3W Ag3H Au0Z 101.8 . . ?
C1_37 Ag3H Au6 42.6 . . ?
Cl15 Ag3H Au6 134.7 . . ?
C1_52 Ag3H Au6 79.6 . . ?
Ag3W Ag3H Au6 166.0 . . ?
Au0Z Ag3H Au6 64.3 . . ?
C1_37 Ag3H Au1F 144.4 . . ?
Cl15 Ag3H Au1F 113.8 . . ?
C1_52 Ag3H Au1F 82.3 . . ?
Ag3W Ag3H Au1F 60.4 . . ?
Au0Z Ag3H Au1F 55.9 . . ?
Au6 Ag3H Au1F 109.3 . . ?
C1_37 Ag3H Ag3Q 53.1 . . ?
Cl15 Ag3H Ag3Q 109.3 . . ?
C1_52 Ag3H Ag3Q 151.6 . . ?
Ag3W Ag3H Ag3Q 100.1 . . ?
Au0Z Ag3H Ag3Q 59.7 . . ?
Au6 Ag3H Ag3Q 72.2 . . ?
Au1F Ag3H Ag3Q 103.6 . . ?
C1_37 Ag3H Ag3A 104.9 . . ?
Cl15 Ag3H Ag3A 138.6 . . ?
C1_52 Ag3H Ag3A 48.7 . . ?
Ag3W Ag3H Ag3A 112.3 . . ?
Au0Z Ag3H Ag3A 56.2 . . ?
Au6 Ag3H Ag3A 62.3 . . ?
Au1F Ag3H Ag3A 55.0 . . ?
Ag3Q Ag3H Ag3A 112.1 . . ?
C1_36 Ag3I C1_50 111.3 . . ?
C1_36 Ag3I C1_56 97.4 . . ?
C1_50 Ag3I C1_56 104.8 . . ?
C1_36 Ag3I Au21 90.9 . . ?
C1_50 Ag3I Au21 99.4 . . ?
C1_56 Ag3I Au21 149.4 . . ?
C1_36 Ag3I Au1F 96.1 . . ?
C1_50 Ag3I Au1F 144.7 . . ?
C1_56 Ag3I Au1F 92.9 . . ?
Au21 Ag3I Au1F 56.8 . . ?
C1_36 Ag3I Au37 145.6 . . ?
C1_50 Ag3I Au37 88.1 . . ?
C1_56 Ag3I Au37 104.9 . . ?
Au21 Ag3I Au37 57.1 . . ?
Au1F Ag3I Au37 57.5 . . ?
C1_36 Ag3I Au12 39.2 . . ?
C1_50 Ag3I Au12 88.9 . . ?
C1_56 Ag3I Au12 135.5 . . ?
Au21 Ag3I Au12 62.4 . . ?
Au1F Ag3I Au12 99.7 . . ?
Au37 Ag3I Au12 117.9 . . ?
C1_36 Ag3I Au14 78.6 . . ?
C1_50 Ag3I Au14 144.0 . . ?
C1_56 Ag3I Au14 39.3 . . ?
Au21 Ag3I Au14 115.4 . . ?
Au1F Ag3I Au14 61.3 . . ?
Au37 Ag3I Au14 102.6 . . ?
Au12 Ag3I Au14 114.6 . . ?
C1_36 Ag3I Au13 147.0 . . ?
C1_50 Ag3I Au13 37.0 . . ?
C1_56 Ag3I Au13 87.1 . . ?
Au21 Ag3I Au13 101.8 . . ?
Au1F Ag3I Au13 116.4 . . ?
Au37 Ag3I Au13 61.3 . . ?
Au12 Ag3I Au13 123.1 . . ?
Au14 Ag3I Au13 121.0 . . ?
C1_36 Ag3I Ag35 131.6 . . ?
C1_50 Ag3I Ag35 112.7 . . ?
C1_56 Ag3I Ag35 52.4 . . ?
Au21 Ag3I Ag35 100.9 . . ?
Au1F Ag3I Ag35 55.9 . . ?
Au37 Ag3I Ag35 54.4 . . ?
Au12 Ag3I Ag35 155.3 . . ?
Au14 Ag3I Ag35 53.9 . . ?
Au13 Ag3I Ag35 76.1 . . ?
C1_36 Ag3I Ag3E 119.6 . . ?
C1_50 Ag3I Ag3E 47.0 . . ?
C1_56 Ag3I Ag3E 138.6 . . ?
Au21 Ag3I Ag3E 54.6 . . ?
Au1F Ag3I Ag3E 100.3 . . ?
Au37 Ag3I Ag3E 54.2 . . ?
Au12 Ag3I Ag3E 80.8 . . ?
Au14 Ag3I Ag3E 156.8 . . ?
Au13 Ag3I Ag3E 51.9 . . ?
Ag35 Ag3I Ag3E 104.9 . . ?
C1_53 Ag3J C2_53 27.6 . . ?
C1_53 Ag3J Cl11 85.9 . . ?
C2_53 Ag3J Cl11 86.1 . . ?
C1_53 Ag3J Au34 133.2 . . ?
C2_53 Ag3J Au34 160.3 . . ?
Cl11 Ag3J Au34 88.0 . . ?
C1_53 Ag3J Au1D 113.0 . . ?
C2_53 Ag3J Au1D 123.0 . . ?
Cl11 Ag3J Au1D 147.6 . . ?
Au34 Ag3J Au1D 59.8 . . ?
C1_53 Ag3J Au1K 161.9 . . ?
C2_53 Ag3J Au1K 142.5 . . ?
Cl11 Ag3J Au1K 111.0 . . ?
Au34 Ag3J Au1K 56.8 . . ?
Au1D Ag3J Au1K 55.7 . . ?
C1_53 Ag3J Ag3U 104.1 . . ?
C2_53 Ag3J Ag3U 89.5 . . ?
Cl11 Ag3J Ag3U 148.3 . . ?
Au34 Ag3J Ag3U 105.1 . . ?
Au1D Ag3J Ag3U 55.1 . . ?
Au1K Ag3J Ag3U 58.1 . . ?
C1_53 Ag3J Ag3O 83.0 . . ?
C2_53 Ag3J Ag3O 104.2 . . ?
Cl11 Ag3J Ag3O 50.5 . . ?
Au34 Ag3J Ag3O 58.2 . . ?
Au1D Ag3J Ag3O 103.8 . . ?
Au1K Ag3J Ag3O 112.4 . . ?
Ag3U Ag3J Ag3O 158.9 . . ?
C1_53 Ag3J Au2 81.6 . . ?
C2_53 Ag3J Au2 108.1 . . ?
Cl11 Ag3J Au2 105.7 . . ?
Au34 Ag3J Au2 55.8 . . ?
Au1D Ag3J Au2 55.1 . . ?
Au1K Ag3J Au2 99.2 . . ?
Ag3U Ag3J Au2 105.5 . . ?
Ag3O Ag3J Au2 55.3 . . ?
C1_53 Ag3J Ag3R 56.2 . . ?
C2_53 Ag3J Ag3R 69.7 . . ?
Cl11 Ag3J Ag3R 136.9 . . ?
Au34 Ag3J Ag3R 102.9 . . ?
Au1D Ag3J Ag3R 57.0 . . ?
Au1K Ag3J Ag3R 109.7 . . ?
Ag3U Ag3J Ag3R 69.0 . . ?
Ag3O Ag3J Ag3R 100.5 . . ?
Au2 Ag3J Ag3R 53.8 . . ?
C1_53 Ag3J Ag3G 140.1 . . ?
C2_53 Ag3J Ag3G 132.6 . . ?
Cl11 Ag3J Ag3G 54.2 . . ?
Au34 Ag3J Ag3G 54.6 . . ?
Au1D Ag3J Ag3G 103.0 . . ?
Au1K Ag3J Ag3G 57.2 . . ?
Ag3U Ag3J Ag3G 110.5 . . ?
Ag3O Ag3J Ag3G 71.9 . . ?
Au2 Ag3J Ag3G 107.0 . . ?
Ag3R Ag3J Ag3G 157.2 . . ?
C1_53 Ag3J Au11 117.9 . . ?
C2_53 Ag3J Au11 90.3 . . ?
Cl11 Ag3J Au11 88.7 . . ?
Au34 Ag3J Au11 108.3 . . ?
Au1D Ag3J Au11 103.6 . . ?
Au1K Ag3J Au11 58.4 . . ?
Ag3U Ag3J Au11 60.0 . . ?
Ag3O Ag3J Au11 134.3 . . ?
Au2 Ag3J Au11 157.0 . . ?
Ag3R Ag3J Au11 125.1 . . ?
Ag3G Ag3J Au11 66.7 . . ?
Cl4 Ag3K C1_11 109.2 . . ?
Cl4 Ag3K Au0I 158.2 . . ?
C1_11 Ag3K Au0I 85.0 . . ?
Cl4 Ag3K Au0F 115.1 . . ?
C1_11 Ag3K Au0F 130.6 . . ?
Au0I Ag3K Au0F 60.9 . . ?
Cl4 Ag3K Au0N 101.1 . . ?
C1_11 Ag3K Au0N 133.5 . . ?
Au0I Ag3K Au0N 58.0 . . ?
Au0F Ag3K Au0N 56.6 . . ?
Cl4 Ag3K Ag36 56.5 . . ?
C1_11 Ag3K Ag36 165.7 . . ?
Au0I Ag3K Ag36 109.0 . . ?
Au0F Ag3K Ag36 61.8 . . ?
Au0N Ag3K Ag36 57.0 . . ?
Cl4 Ag3K Ag2I 142.6 . . ?
C1_11 Ag3K Ag2I 46.2 . . ?
Au0I Ag3K Ag2I 59.0 . . ?
Au0F Ag3K Ag2I 84.6 . . ?
Au0N Ag3K Ag2I 116.2 . . ?
Ag36 Ag3K Ag2I 144.0 . . ?
Cl4 Ag3K Au0R 125.0 . . ?
C1_11 Ag3K Au0R 37.8 . . ?
Au0I Ag3K Au0R 57.7 . . ?
Au0F Ag3K Au0R 118.0 . . ?
Au0N Ag3K Au0R 95.8 . . ?
Ag36 Ag3K Au0R 149.2 . . ?
Ag2I Ag3K Au0R 57.5 . . ?
Cl12 Ag3L C1_26 118.2 . . ?
Cl12 Ag3L Au3 148.6 . . ?
C1_26 Ag3L Au3 88.9 . . ?
Cl12 Ag3L Au36 119.1 . . ?
C1_26 Ag3L Au36 110.3 . . ?
Au3 Ag3L Au36 57.7 . . ?
Cl12 Ag3L Au38 92.7 . . ?
C1_26 Ag3L Au38 146.8 . . ?
Au3 Ag3L Au38 58.2 . . ?
Au36 Ag3L Au38 57.9 . . ?
Cl12 Ag3L Ag3T 149.9 . . ?
C1_26 Ag3L Ag3T 54.3 . . ?
Au3 Ag3L Ag3T 58.7 . . ?
Au36 Ag3L Ag3T 56.1 . . ?
Au38 Ag3L Ag3T 104.8 . . ?
Cl12 Ag3L Ag3N 95.0 . . ?
C1_26 Ag3L Ag3N 106.0 . . ?
Au3 Ag3L Ag3N 60.2 . . ?
Au36 Ag3L Ag3N 105.0 . . ?
Au38 Ag3L Ag3N 55.9 . . ?
Ag3T Ag3L Ag3N 115.0 . . ?
Cl12 Ag3L Ag2U 58.3 . . ?
C1_26 Ag3L Ag2U 150.9 . . ?
Au3 Ag3L Ag2U 105.9 . . ?
Au36 Ag3L Ag2U 61.2 . . ?
Au38 Ag3L Ag2U 55.8 . . ?
Ag3T Ag3L Ag2U 112.3 . . ?
Ag3N Ag3L Ag2U 103.1 . . ?
Cl12 Ag3L Au1 135.3 . . ?
C1_26 Ag3L Au1 37.6 . . ?
Au3 Ag3L Au1 58.9 . . ?
Au36 Ag3L Au1 105.6 . . ?
Au38 Ag3L Au1 111.5 . . ?
Ag3T Ag3L Au1 60.1 . . ?
Ag3N Ag3L Au1 71.5 . . ?
Ag2U Ag3L Au1 164.7 . . ?
C1_46 Ag3M C1_44 109.1 . . ?
C1_46 Ag3M Au0J 100.5 . . ?
C1_44 Ag3M Au0J 145.5 . . ?
C1_46 Ag3M Ag2K 151.3 . . ?
C1_44 Ag3M Ag2K 48.8 . . ?
Au0J Ag3M Ag2K 97.1 . . ?
C1_46 Ag3M Au0G 147.4 . . ?
C1_44 Ag3M Au0G 98.5 . . ?
Au0J Ag3M Au0G 61.3 . . ?
Ag2K Ag3M Au0G 61.3 . . ?
C1_46 Ag3M Au7 112.5 . . ?
C1_44 Ag3M Au7 41.7 . . ?
Au0J Ag3M Au7 138.0 . . ?
Ag2K Ag3M Au7 65.4 . . ?
Au0G Ag3M Au7 77.2 . . ?
C1_46 Ag3M Ag32 89.7 . . ?
C1_44 Ag3M Ag32 131.7 . . ?
Au0J Ag3M Ag32 64.1 . . ?
Ag2K Ag3M Ag32 118.4 . . ?
Au0G Ag3M Ag32 58.5 . . ?
Au7 Ag3M Ag32 90.0 . . ?
C1_46 Ag3M Au1J 38.9 . . ?
C1_44 Ag3M Au1J 144.8 . . ?
Au0J Ag3M Au1J 61.6 . . ?
Ag2K Ag3M Au1J 149.6 . . ?
Au0G Ag3M Au1J 116.6 . . ?
Au7 Ag3M Au1J 144.9 . . ?
Ag32 Ag3M Au1J 73.7 . . ?
C1_43 Ag3N C2_43 28.4 . . ?
C1_43 Ag3N Au1D 134.0 . . ?
C2_43 Ag3N Au1D 162.4 . . ?
C1_43 Ag3N Au38 108.2 . . ?
C2_43 Ag3N Au38 118.9 . . ?
Au1D Ag3N Au38 58.8 . . ?
C1_43 Ag3N Cl17 90.4 . . ?
C2_43 Ag3N Cl17 88.8 . . ?
Au1D Ag3N Cl17 91.1 . . ?
Au38 Ag3N Cl17 149.7 . . ?
C1_43 Ag3N Au3 156.0 . . ?
C2_43 Ag3N Au3 137.1 . . ?
Au1D Ag3N Au3 58.6 . . ?
Au38 Ag3N Au3 57.4 . . ?
Cl17 Ag3N Au3 111.3 . . ?
C1_43 Ag3N Ag3R 144.3 . . ?
C2_43 Ag3N Ag3R 131.2 . . ?
Au1D Ag3N Ag3R 60.6 . . ?
Au38 Ag3N Ag3R 106.2 . . ?
Cl17 Ag3N Ag3R 54.3 . . ?
Au3 Ag3N Ag3R 57.1 . . ?
C1_43 Ag3N Ag3L 101.3 . . ?
C2_43 Ag3N Ag3L 85.3 . . ?
Au1D Ag3N Ag3L 105.2 . . ?
Au38 Ag3N Ag3L 58.6 . . ?
Cl17 Ag3N Ag3L 142.3 . . ?
Au3 Ag3N Ag3L 55.3 . . ?
Ag3R Ag3N Ag3L 104.6 . . ?
C1_43 Ag3N Ag3U 91.4 . . ?
C2_43 Ag3N Ag3U 112.1 . . ?
Au1D Ag3N Ag3U 55.7 . . ?
Au38 Ag3N Ag3U 103.3 . . ?
Cl17 Ag3N Ag3U 51.2 . . ?
Au3 Ag3N Ag3U 109.9 . . ?
Ag3R Ag3N Ag3U 71.5 . . ?
Ag3L Ag3N Ag3U 160.3 . . ?
C1_43 Ag3N Ag3Q 52.7 . . ?
C2_43 Ag3N Ag3Q 68.0 . . ?
Au1D Ag3N Ag3Q 101.2 . . ?
Au38 Ag3N Ag3Q 55.6 . . ?
Cl17 Ag3N Ag3Q 138.1 . . ?
Au3 Ag3N Ag3Q 109.3 . . ?
Ag3R Ag3N Ag3Q 160.7 . . ?
Ag3L Ag3N Ag3Q 72.6 . . ?
Ag3U Ag3N Ag3Q 104.5 . . ?
C1_43 Ag3N Au10 37.1 . . ?
C2_43 Ag3N Au10 64.9 . . ?
Au1D Ag3N Au10 97.6 . . ?
Au38 Ag3N Au10 97.2 . . ?
Cl17 Ag3N Au10 83.3 . . ?
Au3 Ag3N Au10 150.9 . . ?
Ag3R Ag3N Au10 128.7 . . ?
Ag3L Ag3N Au10 126.5 . . ?
Ag3U Ag3N Au10 58.8 . . ?
Ag3Q Ag3N Au10 55.6 . . ?
C1_55 Ag3O Cl11 114.4 . . ?
C1_55 Ag3O Au1H 92.7 . . ?
Cl11 Ag3O Au1H 146.2 . . ?
C1_55 Ag3O Au34 149.6 . . ?
Cl11 Ag3O Au34 90.8 . . ?
Au1H Ag3O Au34 58.1 . . ?
C1_55 Ag3O Au2 116.1 . . ?
Cl11 Ag3O Au2 119.8 . . ?
Au1H Ag3O Au2 57.3 . . ?
Au34 Ag3O Au2 57.9 . . ?
C1_55 Ag3O Ag41 60.5 . . ?
Cl11 Ag3O Ag41 153.7 . . ?
Au1H Ag3O Ag41 57.4 . . ?
Au34 Ag3O Ag41 104.0 . . ?
Au2 Ag3O Ag41 55.8 . . ?
C1_55 Ag3O Ag3J 152.3 . . ?
Cl11 Ag3O Ag3J 56.9 . . ?
Au1H Ag3O Ag3J 106.8 . . ?
Au34 Ag3O Ag3J 56.1 . . ?
Au2 Ag3O Ag3J 63.0 . . ?
Ag41 Ag3O Ag3J 114.1 . . ?
C1_55 Ag3O Ag34 103.3 . . ?
Cl11 Ag3O Ag34 94.3 . . ?
Au1H Ag3O Ag34 58.5 . . ?
Au34 Ag3O Ag34 55.8 . . ?
Au2 Ag3O Ag34 103.8 . . ?
Ag41 Ag3O Ag34 112.0 . . ?
Ag3J Ag3O Ag34 103.6 . . ?
C1_55 Ag3O Au15 37.2 . . ?
Cl11 Ag3O Au15 137.6 . . ?
Au1H Ag3O Au15 58.4 . . ?
Au34 Ag3O Au15 112.4 . . ?
Au2 Ag3O Au15 102.6 . . ?
Ag41 Ag3O Au15 55.8 . . ?
Ag3J Ag3O Au15 164.6 . . ?
Ag34 Ag3O Au15 73.2 . . ?
C1_55 Ag3O Au5 89.1 . . ?
Cl11 Ag3O Au5 95.2 . . ?
Au1H Ag3O Au5 105.4 . . ?
Au34 Ag3O Au5 106.0 . . ?
Au2 Ag3O Au5 55.9 . . ?
Ag41 Ag3O Au5 60.1 . . ?
Ag3J Ag3O Au5 67.3 . . ?
Ag34 Ag3O Au5 159.6 . . ?
Au15 Ag3O Au5 110.5 . . ?
C1_29 Ag3P Au36 107.1 . . ?
C1_29 Ag3P Au1A 81.9 . . ?
Au36 Ag3P Au1A 57.4 . . ?
C1_29 Ag3P Au1G 80.9 . . ?
Au36 Ag3P Au1G 61.1 . . ?
Au1A Ag3P Au1G 106.3 . . ?
C1_29 Ag3P Ag33 158.3 . . ?
Au36 Ag3P Ag33 94.0 . . ?
Au1A Ag3P Ag33 106.2 . . ?
Au1G Ag3P Ag33 114.8 . . ?
C1_29 Ag3P Ag2W 48.8 . . ?
Au36 Ag3P Ag2W 58.4 . . ?
Au1A Ag3P Ag2W 57.6 . . ?
Au1G Ag3P Ag2W 57.7 . . ?
Ag33 Ag3P Ag2W 152.1 . . ?
C1_29 Ag3P Au16 40.3 . . ?
Au36 Ag3P Au16 111.9 . . ?
Au1A Ag3P Au16 59.7 . . ?
Au1G Ag3P Au16 118.6 . . ?
Ag33 Ag3P Au16 126.6 . . ?
Ag2W Ag3P Au16 68.0 . . ?
C1_29 Ag3P Ag3T 144.6 . . ?
Au36 Ag3P Ag3T 54.0 . . ?
Au1A Ag3P Ag3T 104.2 . . ?
Au1G Ag3P Ag3T 63.8 . . ?
Ag33 Ag3P Ag3T 54.1 . . ?
Ag2W Ag3P Ag3T 104.8 . . ?
Au16 Ag3P Ag3T 163.9 . . ?
C1_29 Ag3P Ag40 98.3 . . ?
Au36 Ag3P Ag40 101.4 . . ?
Au1A Ag3P Ag40 54.9 . . ?
Au1G Ag3P Ag40 160.8 . . ?
Ag33 Ag3P Ag40 71.9 . . ?
Ag2W Ag3P Ag40 107.5 . . ?
Au16 Ag3P Ag40 58.0 . . ?
Ag3T Ag3P Ag40 113.8 . . ?
C1_43 Ag3Q C1_37 121.1 . . ?
C1_43 Ag3Q Au38 102.5 . . ?
C1_37 Ag3Q Au38 136.2 . . ?
C1_43 Ag3Q Cl12 91.1 . . ?
C1_37 Ag3Q Cl12 86.9 . . ?
Au38 Ag3Q Cl12 88.7 . . ?
C1_43 Ag3Q Au0Z 148.3 . . ?
C1_37 Ag3Q Au0Z 84.5 . . ?
Au38 Ag3Q Au0Z 56.5 . . ?
Cl12 Ag3Q Au0Z 110.0 . . ?
C1_43 Ag3Q Au10 41.4 . . ?
C1_37 Ag3Q Au10 110.6 . . ?
Au38 Ag3Q Au10 104.4 . . ?
Cl12 Ag3Q Au10 132.2 . . ?
Au0Z Ag3Q Au10 115.6 . . ?
C1_43 Ag3Q Au1I 91.1 . . ?
C1_37 Ag3Q Au1I 119.8 . . ?
Au38 Ag3Q Au1I 58.4 . . ?
Cl12 Ag3Q Au1I 146.6 . . ?
Au0Z Ag3Q Au1I 58.3 . . ?
Au10 Ag3Q Au1I 60.4 . . ?
C1_43 Ag3Q Ag3H 124.2 . . ?
C1_37 Ag3Q Ag3H 51.4 . . ?
Au38 Ag3Q Ag3H 108.0 . . ?
Cl12 Ag3Q Ag3H 134.3 . . ?
Au0Z Ag3Q Ag3H 55.4 . . ?
Au10 Ag3Q Ag3H 85.6 . . ?
Au1I Ag3Q Ag3H 68.4 . . ?
C1_43 Ag3Q Ag3N 46.5 . . ?
C1_37 Ag3Q Ag3N 166.4 . . ?
Au38 Ag3Q Ag3N 56.1 . . ?
Cl12 Ag3Q Ag3N 88.0 . . ?
Au0Z Ag3Q Ag3N 109.0 . . ?
Au10 Ag3Q Ag3N 64.6 . . ?
Au1I Ag3Q Ag3N 69.9 . . ?
Ag3H Ag3Q Ag3N 136.9 . . ?
C1_43 Ag3Q Ag2U 135.6 . . ?
C1_37 Ag3Q Ag2U 87.6 . . ?
Au38 Ag3Q Ag2U 55.4 . . ?
Cl12 Ag3Q Ag2U 54.7 . . ?
Au0Z Ag3Q Ag2U 55.6 . . ?
Au10 Ag3Q Ag2U 159.8 . . ?
Au1I Ag3Q Ag2U 103.4 . . ?
Ag3H Ag3Q Ag2U 100.1 . . ?
Ag3N Ag3Q Ag2U 99.6 . . ?
C1_57 Ag3R Cl17 99.5 . . ?
C1_57 Ag3R Au3 89.4 . . ?
Cl17 Ag3R Au3 120.1 . . ?
C1_57 Ag3R Au2 113.9 . . ?
Cl17 Ag3R Au2 146.1 . . ?
Au3 Ag3R Au2 57.3 . . ?
C1_57 Ag3R Au1D 146.7 . . ?
Cl17 Ag3R Au1D 91.3 . . ?
Au3 Ag3R Au1D 58.3 . . ?
Au2 Ag3R Au1D 57.5 . . ?
C1_57 Ag3R Au5 84.8 . . ?
Cl17 Ag3R Au5 131.5 . . ?
Au3 Ag3R Au5 108.2 . . ?
Au2 Ag3R Au5 60.8 . . ?
Au1D Ag3R Au5 111.2 . . ?
C1_57 Ag3R Ag3N 103.4 . . ?
Cl17 Ag3R Ag3N 59.4 . . ?
Au3 Ag3R Ag3N 60.8 . . ?
Au2 Ag3R Ag3N 104.9 . . ?
Au1D Ag3R Ag3N 55.9 . . ?
Au5 Ag3R Ag3N 165.7 . . ?
C1_57 Ag3R Ag3Y 58.8 . . ?
Cl17 Ag3R Ag3Y 156.6 . . ?
Au3 Ag3R Ag3Y 56.3 . . ?
Au2 Ag3R Ag3Y 55.1 . . ?
Au1D Ag3R Ag3Y 102.8 . . ?
Au5 Ag3R Ag3Y 60.3 . . ?
Ag3N Ag3R Ag3Y 113.7 . . ?
C1_57 Ag3R Ag3J 154.0 . . ?
Cl17 Ag3R Ag3J 90.7 . . ?
Au3 Ag3R Ag3J 106.1 . . ?
Au2 Ag3R Ag3J 61.8 . . ?
Au1D Ag3R Ag3J 55.6 . . ?
Au5 Ag3R Ag3J 70.7 . . ?
Ag3N Ag3R Ag3J 102.4 . . ?
Ag3Y Ag3R Ag3J 112.7 . . ?
C1_57 Ag3R Au1 37.2 . . ?
Cl17 Ag3R Au1 98.6 . . ?
Au3 Ag3R Au1 57.4 . . ?
Au2 Ag3R Au1 104.3 . . ?
Au1D Ag3R Au1 110.3 . . ?
Au5 Ag3R Au1 111.6 . . ?
Ag3N Ag3R Au1 71.4 . . ?
Ag3Y Ag3R Au1 59.1 . . ?
Ag3J Ag3R Au1 163.5 . . ?
Cl13 Ag3S C2_39 85.3 . . ?
Cl13 Ag3S Au1K 156.1 . . ?
C2_39 Ag3S Au1K 116.5 . . ?
Cl13 Ag3S Ag3E 56.1 . . ?
C2_39 Ag3S Ag3E 119.7 . . ?
Au1K Ag3S Ag3E 102.1 . . ?
Cl13 Ag3S Au21 110.4 . . ?
C2_39 Ag3S Au21 105.5 . . ?
Au1K Ag3S Au21 56.6 . . ?
Ag3E Ag3S Au21 59.8 . . ?
Cl13 Ag3S Au11 138.7 . . ?
C2_39 Ag3S Au11 69.3 . . ?
Au1K Ag3S Au11 63.2 . . ?
Ag3E Ag3S Au11 165.2 . . ?
Au21 Ag3S Au11 107.6 . . ?
Cl13 Ag3S Ag3G 110.8 . . ?
C2_39 Ag3S Ag3G 137.2 . . ?
Au1K Ag3S Ag3G 60.5 . . ?
Ag3E Ag3S Ag3G 101.4 . . ?
Au21 Ag3S Ag3G 105.1 . . ?
Au11 Ag3S Ag3G 73.4 . . ?
Cl13 Ag3S Ag3X 136.5 . . ?
C2_39 Ag3S Ag3X 63.7 . . ?
Au1K Ag3S Ag3X 56.7 . . ?
Ag3E Ag3S Ag3X 112.6 . . ?
Au21 Ag3S Ag3X 56.1 . . ?
Au11 Ag3S Ag3X 59.1 . . ?
Ag3G Ag3S Ag3X 112.7 . . ?
C1_42 Ag3T C1_26 94.0 . . ?
C1_42 Ag3T Au36 89.4 . . ?
C1_26 Ag3T Au36 112.9 . . ?
C1_42 Ag3T Ag33 89.6 . . ?
C1_26 Ag3T Ag33 148.0 . . ?
Au36 Ag3T Ag33 98.9 . . ?
C1_42 Ag3T Au3 144.6 . . ?
C1_26 Ag3T Au3 87.2 . . ?
Au36 Ag3T Au3 58.2 . . ?
Ag33 Ag3T Au3 107.7 . . ?
C1_42 Ag3T Ag3L 96.2 . . ?
C1_26 Ag3T Ag3L 53.6 . . ?
Au36 Ag3T Ag3L 59.4 . . ?
Ag33 Ag3T Ag3L 157.3 . . ?
Au3 Ag3T Ag3L 56.8 . . ?
C1_42 Ag3T Au1 132.4 . . ?
C1_26 Ag3T Au1 38.7 . . ?
Au36 Ag3T Au1 110.5 . . ?
Ag33 Ag3T Au1 126.7 . . ?
Au3 Ag3T Au1 59.5 . . ?
Ag3L Ag3T Au1 63.0 . . ?
C1_42 Ag3T Ag3P 55.7 . . ?
C1_26 Ag3T Ag3P 144.4 . . ?
Au36 Ag3T Ag3P 55.4 . . ?
Ag33 Ag3T Ag3P 59.0 . . ?
Au3 Ag3T Ag3P 106.9 . . ?
Ag3L Ag3T Ag3P 106.8 . . ?
Au1 Ag3T Ag3P 165.7 . . ?
C1_42 Ag3T Au1G 36.6 . . ?
C1_26 Ag3T Au1G 90.5 . . ?
Au36 Ag3T Au1G 57.4 . . ?
Ag33 Ag3T Au1G 110.4 . . ?
Au3 Ag3T Au1G 108.1 . . ?
Ag3L Ag3T Au1G 65.3 . . ?
Au1 Ag3T Au1G 122.9 . . ?
Ag3P Ag3T Au1G 54.3 . . ?
C1_40 Ag3U Cl17 106.0 . . ?
C1_40 Ag3U C2_40 26.7 . . ?
Cl17 Ag3U C2_40 90.8 . . ?
C1_40 Ag3U Au1D 145.6 . . ?
Cl17 Ag3U Au1D 96.7 . . ?
C2_40 Ag3U Au1D 171.6 . . ?
C1_40 Ag3U Ag3X 61.7 . . ?
Cl17 Ag3U Ag3X 152.8 . . ?
C2_40 Ag3U Ag3X 67.7 . . ?
Au1D Ag3U Ag3X 106.2 . . ?
C1_40 Ag3U Au1K 92.7 . . ?
Cl17 Ag3U Au1K 147.9 . . ?
C2_40 Ag3U Au1K 115.3 . . ?
Au1D Ag3U Au1K 56.4 . . ?
Ag3X Ag3U Au1K 59.3 . . ?
C1_40 Ag3U Ag3J 93.5 . . ?
Cl17 Ag3U Ag3J 95.1 . . ?
C2_40 Ag3U Ag3J 117.2 . . ?
Au1D Ag3U Ag3J 58.4 . . ?
Ag3X Ag3U Ag3J 109.2 . . ?
Au1K Ag3U Ag3J 57.2 . . ?
C1_40 Ag3U Ag3N 158.2 . . ?
Cl17 Ag3U Ag3N 58.6 . . ?
C2_40 Ag3U Ag3N 132.0 . . ?
Au1D Ag3U Ag3N 56.0 . . ?
Ag3X Ag3U Ag3N 124.1 . . ?
Au1K Ag3U Ag3N 108.2 . . ?
Ag3J Ag3U Ag3N 102.7 . . ?
C1_40 Ag3U Au10 104.2 . . ?
Cl17 Ag3U Au10 90.2 . . ?
C2_40 Ag3U Au10 82.7 . . ?
Au1D Ag3U Au10 101.1 . . ?
Ag3X Ag3U Au10 71.4 . . ?
Au1K Ag3U Au10 110.6 . . ?
Ag3J Ag3U Au10 159.3 . . ?
Ag3N Ag3U Au10 63.4 . . ?
C1_40 Ag3U Au11 37.0 . . ?
Cl17 Ag3U Au11 126.0 . . ?
C2_40 Ag3U Au11 63.6 . . ?
Au1D Ag3U Au11 108.6 . . ?
Ag3X Ag3U Au11 60.0 . . ?
Au1K Ag3U Au11 59.3 . . ?
Ag3J Ag3U Au11 63.0 . . ?
Ag3N Ag3U Au11 164.3 . . ?
Au10 Ag3U Au11 128.1 . . ?
C1_40 Ag3U Au1I 122.4 . . ?
Cl17 Ag3U Au1I 125.4 . . ?
C2_40 Ag3U Au1I 121.4 . . ?
Au1D Ag3U Au1I 56.7 . . ?
Ag3X Ag3U Au1I 60.7 . . ?
Au1K Ag3U Au1I 57.6 . . ?
Ag3J Ag3U Au1I 104.8 . . ?
Ag3N Ag3U Au1I 67.5 . . ?
Au10 Ag3U Au1I 56.6 . . ?
Au11 Ag3U Au1I 108.3 . . ?
C1_59 Ag3V C1_60 107.3 . . ?
C1_59 Ag3V Au1B 112.0 . . ?
C1_60 Ag3V Au1B 86.9 . . ?
C1_59 Ag3V Au1H 84.2 . . ?
C1_60 Ag3V Au1H 144.2 . . ?
Au1B Ag3V Au1H 57.6 . . ?
C1_59 Ag3V Au17 85.4 . . ?
C1_60 Ag3V Au17 43.1 . . ?
Au1B Ag3V Au17 61.1 . . ?
Au1H Ag3V Au17 107.2 . . ?
C1_59 Ag3V Ag39 53.4 . . ?
C1_60 Ag3V Ag39 102.0 . . ?
Au1B Ag3V Ag39 58.6 . . ?
Au1H Ag3V Ag39 57.3 . . ?
Au17 Ag3V Ag39 59.3 . . ?
C1_59 Ag3V Au15 40.1 . . ?
C1_60 Ag3V Au15 145.8 . . ?
Au1B Ag3V Au15 112.2 . . ?
Au1H Ag3V Au15 59.2 . . ?
Au17 Ag3V Au15 121.3 . . ?
Ag39 Ag3V Au15 68.6 . . ?
C1_59 Ag3V Ag40 149.6 . . ?
C1_60 Ag3V Ag40 50.1 . . ?
Au1B Ag3V Ag40 54.4 . . ?
Au1H Ag3V Ag40 104.1 . . ?
Au17 Ag3V Ag40 64.2 . . ?
Ag39 Ag3V Ag40 106.3 . . ?
Au15 Ag3V Ag40 162.9 . . ?
C1_36 Ag3W Cl15 93.1 . . ?
C1_36 Ag3W C1_51 118.4 . . ?
Cl15 Ag3W C1_51 85.5 . . ?
C1_36 Ag3W Ag3H 118.3 . . ?
Cl15 Ag3W Ag3H 56.7 . . ?
C1_51 Ag3W Ag3H 111.6 . . ?
C1_36 Ag3W Au12 41.9 . . ?
Cl15 Ag3W Au12 121.8 . . ?
C1_51 Ag3W Au12 88.7 . . ?
Ag3H Ag3W Au12 158.7 . . ?
C1_36 Ag3W Au1F 94.4 . . ?
Cl15 Ag3W Au1F 114.5 . . ?
C1_51 Ag3W Au1F 141.2 . . ?
Ag3H Ag3W Au1F 62.9 . . ?
Au12 Ag3W Au1F 105.4 . . ?
C1_36 Ag3W Au1I 146.3 . . ?
Cl15 Ag3W Au1I 118.5 . . ?
C1_51 Ag3W Au1I 78.1 . . ?
Ag3H Ag3W Au1I 75.4 . . ?
Au12 Ag3W Au1I 116.7 . . ?
Au1F Ag3W Au1I 63.2 . . ?
C1_36 Ag3W Au21 87.4 . . ?
Cl15 Ag3W Au21 170.2 . . ?
C1_51 Ag3W Au21 102.8 . . ?
Ag3H Ag3W Au21 114.7 . . ?
Au12 Ag3W Au21 64.2 . . ?
Au1F Ag3W Au21 55.7 . . ?
Au1I Ag3W Au21 59.5 . . ?
C1_36 Ag3W Ag3X 104.3 . . ?
Cl15 Ag3W Ag3X 130.7 . . ?
C1_51 Ag3W Ag3X 45.5 . . ?
Ag3H Ag3W Ag3X 136.9 . . ?
Au12 Ag3W Ag3X 62.4 . . ?
Au1F Ag3W Ag3X 109.7 . . ?
Au1I Ag3W Ag3X 65.0 . . ?
Au21 Ag3W Ag3X 58.3 . . ?
C1_51 Ag3X C1_39 114.1 . . ?
C1_51 Ag3X C2_51 26.6 . . ?
C1_39 Ag3X C2_51 87.5 . . ?
C1_51 Ag3X Au1K 134.7 . . ?
C1_39 Ag3X Au1K 110.1 . . ?
C2_51 Ag3X Au1K 159.6 . . ?
C1_51 Ag3X Au21 119.6 . . ?
C1_39 Ag3X Au21 83.8 . . ?
C2_51 Ag3X Au21 118.8 . . ?
Au1K Ag3X Au21 55.8 . . ?
C1_51 Ag3X Ag3U 85.7 . . ?
C1_39 Ag3X Ag3U 148.1 . . ?
C2_51 Ag3X Ag3U 109.7 . . ?
Au1K Ag3X Ag3U 60.4 . . ?
Au21 Ag3X Ag3U 108.8 . . ?
C1_51 Ag3X Ag3W 60.4 . . ?
C1_39 Ag3X Ag3W 96.2 . . ?
C2_51 Ag3X Ag3W 60.4 . . ?
Au1K Ag3X Ag3W 106.1 . . ?
Au21 Ag3X Ag3W 60.7 . . ?
Ag3U Ag3X Ag3W 115.7 . . ?
C1_51 Ag3X Au12 94.1 . . ?
C1_39 Ag3X Au12 40.0 . . ?
C2_51 Ag3X Au12 72.4 . . ?
Au1K Ag3X Au12 114.3 . . ?
Au21 Ag3X Au12 62.8 . . ?
Ag3U Ag3X Au12 170.1 . . ?
Ag3W Ag3X Au12 56.4 . . ?
C1_51 Ag3X Au11 132.2 . . ?
C1_39 Ag3X Au11 83.8 . . ?
C2_51 Ag3X Au11 133.5 . . ?
Au1K Ag3X Au11 61.2 . . ?
Au21 Ag3X Au11 105.5 . . ?
Ag3U Ag3X Au11 64.7 . . ?
Ag3W Ag3X Au11 166.0 . . ?
Au12 Ag3X Au11 121.3 . . ?
C1_51 Ag3X Au1I 80.1 . . ?
C1_39 Ag3X Au1I 139.3 . . ?
C2_51 Ag3X Au1I 100.4 . . ?
Au1K Ag3X Au1I 59.7 . . ?
Au21 Ag3X Au1I 57.3 . . ?
Ag3U Ag3X Au1I 65.7 . . ?
Ag3W Ag3X Au1I 56.4 . . ?
Au12 Ag3X Au1I 104.5 . . ?
Au11 Ag3X Au1I 115.6 . . ?
C1_51 Ag3X Ag3S 168.2 . . ?
C1_39 Ag3X Ag3S 55.9 . . ?
C2_51 Ag3X Ag3S 142.7 . . ?
Au1K Ag3X Ag3S 54.3 . . ?
Au21 Ag3X Ag3S 56.3 . . ?
Ag3U Ag3X Ag3S 106.1 . . ?
Ag3W Ag3X Ag3S 112.1 . . ?
Au12 Ag3X Ag3S 74.2 . . ?
Au11 Ag3X Ag3S 56.5 . . ?
Au1I Ag3X Ag3S 103.6 . . ?
C1_58 Ag3Y Au2 92.2 . . ?
C1_58 Ag3Y Au3 149.0 . . ?
Au2 Ag3Y Au3 58.5 . . ?
C1_58 Ag3Y Au5 45.6 . . ?
Au2 Ag3Y Au5 60.2 . . ?
Au3 Ag3Y Au5 105.4 . . ?
C1_58 Ag3Y Ag3R 100.6 . . ?
Au2 Ag3Y Ag3R 57.8 . . ?
Au3 Ag3Y Ag3R 56.9 . . ?
Au5 Ag3Y Ag3R 56.6 . . ?
C1_58 Ag3Y Ag41 52.9 . . ?
Au2 Ag3Y Ag41 55.7 . . ?
Au3 Ag3Y Ag41 108.3 . . ?
Au5 Ag3Y Ag41 62.2 . . ?
Ag3R Ag3Y Ag41 104.5 . . ?
C1_58 Ag3Y Au1 133.8 . . ?
Au2 Ag3Y Au1 109.9 . . ?
Au3 Ag3Y Au1 59.2 . . ?
Au5 Ag3Y Au1 111.9 . . ?
Ag3R Ag3Y Au1 63.2 . . ?
Ag41 Ag3Y Au1 165.5 . . ?
C1_58 Ag3Y Ag3Z 114.2 . . ?
Au2 Ag3Y Ag3Z 59.6 . . ?
Au3 Ag3Y Ag3Z 61.9 . . ?
Au5 Ag3Y Ag3Z 113.9 . . ?
Ag3R Ag3Y Ag3Z 107.8 . . ?
Ag41 Ag3Y Ag3Z 62.9 . . ?
Au1 Ag3Y Ag3Z 112.0 . . ?
Ag2E Ag3Z Ag33 150.4 . . ?
Ag2E Ag3Z Au1B 61.4 . . ?
Ag33 Ag3Z Au1B 128.8 . . ?
Ag2E Ag3Z Au2 61.3 . . ?
Ag33 Ag3Z Au2 129.3 . . ?
Au1B Ag3Z Au2 99.6 . . ?
Ag2E Ag3Z Au1H 63.0 . . ?
Ag33 Ag3Z Au1H 146.6 . . ?
Au1B Ag3Z Au1H 53.3 . . ?
Au2 Ag3Z Au1H 52.6 . . ?
Ag2E Ag3Z Au3 61.4 . . ?
Ag33 Ag3Z Au3 101.2 . . ?
Au1B Ag3Z Au3 122.8 . . ?
Au2 Ag3Z Au3 52.6 . . ?
Au1H Ag3Z Au3 100.5 . . ?
Ag2E Ag3Z Au36 59.8 . . ?
Ag33 Ag3Z Au36 90.6 . . ?
Au1B Ag3Z Au36 97.2 . . ?
Au2 Ag3Z Au36 98.0 . . ?
Au1H Ag3Z Au36 122.8 . . ?
Au3 Ag3Z Au36 51.3 . . ?
Ag2E Ag3Z Ag40 105.3 . . ?
Ag33 Ag3Z Ag40 75.5 . . ?
Au1B Ag3Z Ag40 53.5 . . ?
Au2 Ag3Z Ag40 151.3 . . ?
Au1H Ag3Z Ag40 99.0 . . ?
Au3 Ag3Z Ag40 146.6 . . ?
Au36 Ag3Z Ag40 95.3 . . ?
Ag2E Ag3Z Au1A 60.5 . . ?
Ag33 Ag3Z Au1A 101.9 . . ?
Au1B Ag3Z Au1A 52.0 . . ?
Au2 Ag3Z Au1A 121.8 . . ?
Au1H Ag3Z Au1A 100.1 . . ?
Au3 Ag3Z Au1A 97.2 . . ?
Au36 Ag3Z Au1A 50.3 . . ?
Ag40 Ag3Z Au1A 52.6 . . ?
Ag2E Ag3Z Ag3Y 104.7 . . ?
Ag33 Ag3Z Ag3Y 77.0 . . ?
Au1B Ag3Z Ag3Y 150.1 . . ?
Au2 Ag3Z Ag3Y 52.4 . . ?
Au1H Ag3Z Ag3Y 97.0 . . ?
Au3 Ag3Z Ag3Y 52.3 . . ?
Au36 Ag3Z Ag3Y 97.2 . . ?
Ag40 Ag3Z Ag3Y 149.8 . . ?
Au1A Ag3Z Ag3Y 147.5 . . ?
Ag2E Ag3Z Ag41 104.8 . . ?
Ag33 Ag3Z Ag41 100.7 . . ?
Au1B Ag3Z Ag41 98.9 . . ?
Au2 Ag3Z Ag41 51.6 . . ?
Au1H Ag3Z Ag41 51.7 . . ?
Au3 Ag3Z Ag41 96.5 . . ?
Au36 Ag3Z Ag41 147.6 . . ?
Ag40 Ag3Z Ag41 116.9 . . ?
Au1A Ag3Z Ag41 150.6 . . ?
Ag3Y Ag3Z Ag41 57.0 . . ?
Cl18 Ag40 C1_60 86.2 . . ?
Cl18 Ag40 Au1B 111.8 . . ?
C1_60 Ag40 Au1B 88.5 . . ?
Cl18 Ag40 Au1A 117.7 . . ?
C1_60 Ag40 Au1A 143.4 . . ?
Au1B Ag40 Au1A 57.9 . . ?
Cl18 Ag40 Au16 127.6 . . ?
C1_60 Ag40 Au16 128.4 . . ?
Au1B Ag40 Au16 107.6 . . ?
Au1A Ag40 Au16 59.8 . . ?
Cl18 Ag40 Ag3Z 61.3 . . ?
C1_60 Ag40 Ag3Z 113.6 . . ?
Au1B Ag40 Ag3Z 59.6 . . ?
Au1A Ag40 Ag3Z 64.0 . . ?
Au16 Ag40 Ag3Z 116.8 . . ?
Cl18 Ag40 Ag3D 167.9 . . ?
C1_60 Ag40 Ag3D 96.2 . . ?
Au1B Ag40 Ag3D 56.6 . . ?
Au1A Ag40 Ag3D 54.8 . . ?
Au16 Ag40 Ag3D 59.2 . . ?
Ag3Z Ag40 Ag3D 107.2 . . ?
Cl18 Ag40 Ag3V 69.7 . . ?
C1_60 Ag40 Ag3V 51.0 . . ?
Au1B Ag40 Ag3V 55.6 . . ?
Au1A Ag40 Ag3V 109.0 . . ?
Au16 Ag40 Ag3V 161.7 . . ?
Ag3Z Ag40 Ag3V 63.4 . . ?
Ag3D Ag40 Ag3V 102.7 . . ?
Cl18 Ag40 Ag3P 78.0 . . ?
C1_60 Ag40 Ag3P 161.3 . . ?
Au1B Ag40 Ag3P 106.7 . . ?
Au1A Ag40 Ag3P 54.9 . . ?
Au16 Ag40 Ag3P 58.2 . . ?
Ag3Z Ag40 Ag3P 67.4 . . ?
Ag3D Ag40 Ag3P 101.2 . . ?
Ag3V Ag40 Ag3P 129.6 . . ?
Cl18 Ag40 Au17 117.2 . . ?
C1_60 Ag40 Au17 38.5 . . ?
Au1B Ag40 Au17 57.0 . . ?
Au1A Ag40 Au17 105.3 . . ?
Au16 Ag40 Au17 112.9 . . ?
Ag3Z Ag40 Au17 107.4 . . ?
Ag3D Ag40 Au17 61.1 . . ?
Ag3V Ag40 Au17 53.6 . . ?
Ag3P Ag40 Au17 160.2 . . ?
C1_58 Ag41 Au2 91.1 . . ?
C1_58 Ag41 Au1H 148.9 . . ?
Au2 Ag41 Au1H 58.2 . . ?
C1_58 Ag41 Au15 137.7 . . ?
Au2 Ag41 Au15 112.7 . . ?
Au1H Ag41 Au15 61.6 . . ?
C1_58 Ag41 Ag3O 104.7 . . ?
Au2 Ag41 Ag3O 59.0 . . ?
Au1H Ag41 Ag3O 56.9 . . ?
Au15 Ag41 Ag3O 64.6 . . ?
C1_58 Ag41 Ag3Y 51.6 . . ?
Au2 Ag41 Ag3Y 55.6 . . ?
Au1H Ag41 Ag3Y 106.4 . . ?
Au15 Ag41 Ag3Y 167.7 . . ?
Ag3O Ag41 Ag3Y 107.4 . . ?
C1_58 Ag41 Au5 43.4 . . ?
Au2 Ag41 Au5 58.2 . . ?
Au1H Ag41 Au5 108.0 . . ?
Au15 Ag41 Au5 121.7 . . ?
Ag3O Ag41 Au5 63.9 . . ?
Ag3Y Ag41 Au5 57.3 . . ?
C1_58 Ag41 Ag3Z 110.3 . . ?
Au2 Ag41 Ag3Z 58.5 . . ?
Au1H Ag41 Ag3Z 60.4 . . ?
Au15 Ag41 Ag3Z 111.9 . . ?
Ag3O Ag41 Ag3Z 107.0 . . ?
Ag3Y Ag41 Ag3Z 60.2 . . ?
Au5 Ag41 Ag3Z 107.7 . . ?
C1_26 Au1 C1_57 161.2 . . ?
C1_26 Au1 Au3 97.1 . . ?
C1_57 Au1 Au3 98.0 . . ?
C1_26 Au1 Ag3T 55.5 . . ?
C1_57 Au1 Ag3T 126.9 . . ?
Au3 Au1 Ag3T 55.9 . . ?
C1_26 Au1 Ag3Y 120.2 . . ?
C1_57 Au1 Ag3Y 61.7 . . ?
Au3 Au1 Ag3Y 54.6 . . ?
Ag3T Au1 Ag3Y 66.0 . . ?
C1_26 Au1 Ag3L 52.8 . . ?
C1_57 Au1 Ag3L 145.9 . . ?
Au3 Au1 Ag3L 53.7 . . ?
Ag3T Au1 Ag3L 57.0 . . ?
Ag3Y Au1 Ag3L 104.5 . . ?
C1_26 Au1 Ag3R 147.5 . . ?
C1_57 Au1 Ag3R 50.9 . . ?
Au3 Au1 Ag3R 53.6 . . ?
Ag3T Au1 Ag3R 106.0 . . ?
Ag3Y Au1 Ag3R 57.7 . . ?
Ag3L Au1 Ag3R 95.0 . . ?
Au1H Au2 Au3 124.0 . . ?
Au1H Au2 Ag3Y 120.4 . . ?
Au3 Au2 Ag3Y 61.5 . . ?
Au1H Au2 Au1D 113.7 . . ?
Au3 Au2 Au1D 61.0 . . ?
Ag3Y Au2 Au1D 115.9 . . ?
Au1H Au2 Ag41 61.7 . . ?
Au3 Au2 Ag41 122.4 . . ?
Ag3Y Au2 Ag41 68.8 . . ?
Au1D Au2 Ag41 175.2 . . ?
Au1H Au2 Au34 60.1 . . ?
Au3 Au2 Au34 114.1 . . ?
Ag3Y Au2 Au34 175.4 . . ?
Au1D Au2 Au34 61.0 . . ?
Ag41 Au2 Au34 114.2 . . ?
Au1H Au2 Ag3R 172.1 . . ?
Au3 Au2 Ag3R 60.9 . . ?
Ag3Y Au2 Ag3R 67.0 . . ?
Au1D Au2 Ag3R 62.0 . . ?
Ag41 Au2 Ag3R 122.3 . . ?
Au34 Au2 Ag3R 112.7 . . ?
Au1H Au2 Ag3O 59.9 . . ?
Au3 Au2 Ag3O 172.2 . . ?
Ag3Y Au2 Ag3O 123.6 . . ?
Au1D Au2 Ag3O 111.5 . . ?
Ag41 Au2 Ag3O 65.2 . . ?
Au34 Au2 Ag3O 61.0 . . ?
Ag3R Au2 Ag3O 114.5 . . ?
Au1H Au2 Au5 119.0 . . ?
Au3 Au2 Au5 110.8 . . ?
Ag3Y Au2 Au5 64.3 . . ?
Au1D Au2 Au5 114.8 . . ?
Ag41 Au2 Au5 68.0 . . ?
Au34 Au2 Au5 119.9 . . ?
Ag3R Au2 Au5 60.5 . . ?
Ag3O Au2 Au5 69.4 . . ?
Au1H Au2 Ag2E 65.6 . . ?
Au3 Au2 Ag2E 64.0 . . ?
Ag3Y Au2 Ag2E 111.8 . . ?
Au1D Au2 Ag2E 63.3 . . ?
Ag41 Au2 Ag2E 114.3 . . ?
Au34 Au2 Ag2E 63.9 . . ?
Ag3R Au2 Ag2E 115.3 . . ?
Ag3O Au2 Ag2E 115.7 . . ?
Au5 Au2 Ag2E 174.9 . . ?
Au1H Au2 Ag3Z 65.7 . . ?
Au3 Au2 Ag3Z 65.9 . . ?
Ag3Y Au2 Ag3Z 67.9 . . ?
Au1D Au2 Ag3Z 110.2 . . ?
Ag41 Au2 Ag3Z 69.9 . . ?
Au34 Au2 Ag3Z 109.3 . . ?
Ag3R Au2 Ag3Z 121.6 . . ?
Ag3O Au2 Ag3Z 120.7 . . ?
Au5 Au2 Ag3Z 124.6 . . ?
Ag2E Au2 Ag3Z 54.2 . . ?
Au1H Au2 Ag3J 107.8 . . ?
Au3 Au2 Ag3J 110.8 . . ?
Ag3Y Au2 Ag3J 125.7 . . ?
Au1D Au2 Ag3J 57.6 . . ?
Ag41 Au2 Ag3J 121.3 . . ?
Au34 Au2 Ag3J 56.4 . . ?
Ag3R Au2 Ag3J 64.4 . . ?
Ag3O Au2 Ag3J 61.6 . . ?
Au5 Au2 Ag3J 71.7 . . ?
Ag2E Au2 Ag3J 109.7 . . ?
Ag3Z Au2 Ag3J 163.7 . . ?
Au2 Au3 Au36 117.9 . . ?
Au2 Au3 Au38 110.4 . . ?
Au36 Au3 Au38 60.9 . . ?
Au2 Au3 Ag3L 172.0 . . ?
Au36 Au3 Ag3L 62.6 . . ?
Au38 Au3 Ag3L 62.4 . . ?
Au2 Au3 Au1D 60.2 . . ?
Au36 Au3 Au1D 110.4 . . ?
Au38 Au3 Au1D 58.7 . . ?
Ag3L Au3 Au1D 111.9 . . ?
Au2 Au3 Ag3Y 60.0 . . ?
Au36 Au3 Ag3Y 120.6 . . ?
Au38 Au3 Ag3Y 170.2 . . ?
Ag3L Au3 Ag3Y 127.3 . . ?
Au1D Au3 Ag3Y 113.8 . . ?
Au2 Au3 Ag3R 61.8 . . ?
Au36 Au3 Ag3R 171.9 . . ?
Au38 Au3 Ag3R 111.2 . . ?
Ag3L Au3 Ag3R 116.4 . . ?
Au1D Au3 Ag3R 62.0 . . ?
Ag3Y Au3 Ag3R 66.8 . . ?
Au2 Au3 Ag3T 123.1 . . ?
Au36 Au3 Ag3T 59.5 . . ?
Au38 Au3 Ag3T 112.6 . . ?
Ag3L Au3 Ag3T 64.5 . . ?
Au1D Au3 Ag3T 169.8 . . ?
Ag3Y Au3 Ag3T 74.1 . . ?
Ag3R Au3 Ag3T 128.1 . . ?
Au2 Au3 Ag3N 109.2 . . ?
Au36 Au3 Ag3N 112.1 . . ?
Au38 Au3 Ag3N 58.4 . . ?
Ag3L Au3 Ag3N 64.5 . . ?
Au1D Au3 Ag3N 57.3 . . ?
Ag3Y Au3 Ag3N 124.5 . . ?
Ag3R Au3 Ag3N 62.0 . . ?
Ag3T Au3 Ag3N 124.4 . . ?
Au2 Au3 Au1 117.0 . . ?
Au36 Au3 Au1 116.2 . . ?
Au38 Au3 Au1 122.8 . . ?
Ag3L Au3 Au1 67.4 . . ?
Au1D Au3 Au1 123.7 . . ?
Ag3Y Au3 Au1 66.2 . . ?
Ag3R Au3 Au1 68.9 . . ?
Ag3T Au3 Au1 64.7 . . ?
Ag3N Au3 Au1 76.6 . . ?
Au2 Au3 Ag2E 61.2 . . ?
Au36 Au3 Ag2E 62.0 . . ?
Au38 Au3 Ag2E 63.0 . . ?
Ag3L Au3 Ag2E 115.2 . . ?
Au1D Au3 Ag2E 62.1 . . ?
Ag3Y Au3 Ag2E 108.4 . . ?
Ag3R Au3 Ag2E 113.8 . . ?
Ag3T Au3 Ag2E 110.0 . . ?
Ag3N Au3 Ag2E 110.5 . . ?
Au1 Au3 Ag2E 173.0 . . ?
Au2 Au3 Ag3Z 61.4 . . ?
Au36 Au3 Ag3Z 65.3 . . ?
Au38 Au3 Ag3Z 109.0 . . ?
Ag3L Au3 Ag3Z 123.0 . . ?
Au1D Au3 Ag3Z 106.3 . . ?
Ag3Y Au3 Ag3Z 65.7 . . ?
Ag3R Au3 Ag3Z 118.4 . . ?
Ag3T Au3 Ag3Z 70.5 . . ?
Ag3N Au3 Ag3Z 162.4 . . ?
Au1 Au3 Ag3Z 120.7 . . ?
Ag2E Au3 Ag3Z 52.3 . . ?
C1_38 Au4 C1_24 174.9 . . ?
C1_38 Au4 Ag3G 128.8 . . ?
C1_24 Au4 Ag3G 54.2 . . ?
C1_38 Au4 Au35 87.1 . . ?
C1_24 Au4 Au35 97.9 . . ?
Ag3G Au4 Au35 60.3 . . ?
C1_38 Au4 Ag31 90.8 . . ?
C1_24 Au4 Ag31 92.0 . . ?
Ag3G Au4 Ag31 107.2 . . ?
Au35 Au4 Ag31 65.7 . . ?
C1_38 Au4 Ag34 144.5 . . ?
C1_24 Au4 Ag34 39.7 . . ?
Ag3G Au4 Ag34 60.3 . . ?
Au35 Au4 Ag34 68.2 . . ?
Ag31 Au4 Ag34 56.4 . . ?
C1_53 Au5 C1_58 165.6 . . ?
C1_53 Au5 Ag3R 65.6 . . ?
C1_58 Au5 Ag3R 116.2 . . ?
C1_53 Au5 Au2 97.0 . . ?
C1_58 Au5 Au2 95.6 . . ?
Ag3R Au5 Au2 58.7 . . ?
C1_53 Au5 Ag3Y 128.7 . . ?
C1_58 Au5 Ag3Y 55.3 . . ?
Ag3R Au5 Ag3Y 63.1 . . ?
Au2 Au5 Ag3Y 55.5 . . ?
C1_53 Au5 Ag41 140.7 . . ?
C1_58 Au5 Ag41 53.6 . . ?
Ag3R Au5 Ag41 108.1 . . ?
Au2 Au5 Ag41 53.9 . . ?
Ag3Y Au5 Ag41 60.5 . . ?
C1_53 Au5 Ag3O 86.3 . . ?
C1_58 Au5 Ag3O 106.7 . . ?
Ag3R Au5 Ag3O 101.7 . . ?
Au2 Au5 Ag3O 54.7 . . ?
Ag3Y Au5 Ag3O 103.6 . . ?
Ag41 Au5 Ag3O 56.0 . . ?
C1_28 Au6 C1_37 168.9 . . ?
C1_28 Au6 Ag3H 120.5 . . ?
C1_37 Au6 Ag3H 57.4 . . ?
C1_28 Au6 Au0Z 94.9 . . ?
C1_37 Au6 Au0Z 92.2 . . ?
Ag3H Au6 Au0Z 56.1 . . ?
C1_28 Au6 Ag3A 57.8 . . ?
C1_37 Au6 Ag3A 120.9 . . ?
Ag3H Au6 Ag3A 63.5 . . ?
Au0Z Au6 Ag3A 54.6 . . ?
C1_28 Au6 Ag3C 45.9 . . ?
C1_37 Au6 Ag3C 143.9 . . ?
Ag3H Au6 Ag3C 103.7 . . ?
Au0Z Au6 Ag3C 54.2 . . ?
Ag3A Au6 Ag3C 53.4 . . ?
C1_28 Au6 Ag2U 95.8 . . ?
C1_37 Au6 Ag2U 95.3 . . ?
Ag3H Au6 Ag2U 101.7 . . ?
Au0Z Au6 Ag2U 53.8 . . ?
Ag3A Au6 Ag2U 98.5 . . ?
Ag3C Au6 Ag2U 55.9 . . ?
C1_18 Au7 C1_44 170.1 . . ?
C1_18 Au7 Ag3M 122.9 . . ?
C1_44 Au7 Ag3M 61.7 . . ?
C1_18 Au7 Ag37 49.2 . . ?
C1_44 Au7 Ag37 140.6 . . ?
Ag3M Au7 Ag37 92.7 . . ?
C1_18 Au7 Ag2K 143.1 . . ?
C1_44 Au7 Ag2K 46.7 . . ?
Ag3M Au7 Ag2K 55.5 . . ?
Ag37 Au7 Ag2K 94.6 . . ?
C1_18 Au7 Ag1Z 91.1 . . ?
C1_44 Au7 Ag1Z 97.1 . . ?
Ag3M Au7 Ag1Z 97.7 . . ?
Ag37 Au7 Ag1Z 54.7 . . ?
Ag2K Au7 Ag1Z 56.0 . . ?
C1_47 Au8 C1_21 173.0 . . ?
C1_47 Au8 Ag2K 91.8 . . ?
C1_21 Au8 Ag2K 89.2 . . ?
C1_47 Au8 Ag36 124.6 . . ?
C1_21 Au8 Ag36 62.1 . . ?
Ag2K Au8 Ag36 93.4 . . ?
C1_47 Au8 Ag1Z 42.9 . . ?
C1_21 Au8 Ag1Z 141.5 . . ?
Ag2K Au8 Ag1Z 57.2 . . ?
Ag36 Au8 Ag1Z 98.5 . . ?
C1_49 Au9 C1_48 179.6 . . ?
C1_49 Au9 Au0L 92.2 . . ?
C1_48 Au9 Au0L 87.5 . . ?
C1_49 Au9 Ag37 85.4 . . ?
C1_48 Au9 Ag37 94.1 . . ?
Au0L Au9 Ag37 55.7 . . ?
C1_49 Au9 Ag2G 126.4 . . ?
C1_48 Au9 Ag2G 53.7 . . ?
Au0L Au9 Ag2G 55.5 . . ?
Ag37 Au9 Ag2G 103.0 . . ?
C1_43 Au10 C1_51 171.2 . . ?
C1_43 Au10 Ag3Q 56.7 . . ?
C1_51 Au10 Ag3Q 132.1 . . ?
C1_43 Au10 Au1I 103.0 . . ?
C1_51 Au10 Au1I 83.9 . . ?
Ag3Q Au10 Au1I 60.8 . . ?
C1_43 Au10 Ag3U 96.6 . . ?
C1_51 Au10 Ag3U 81.4 . . ?
Ag3Q Au10 Ag3U 107.1 . . ?
Au1I Au10 Ag3U 64.1 . . ?
C1_43 Au10 Ag3N 44.0 . . ?
C1_51 Au10 Ag3N 137.4 . . ?
Ag3Q Au10 Ag3N 59.8 . . ?
Au1I Au10 Ag3N 68.2 . . ?
Ag3U Au10 Ag3N 57.8 . . ?
C1_40 Au11 C1_41 171.1 . . ?
C1_40 Au11 Ag3S 125.9 . . ?
C1_41 Au11 Ag3S 62.6 . . ?
C1_40 Au11 Au1K 100.5 . . ?
C1_41 Au11 Au1K 86.7 . . ?
Ag3S Au11 Au1K 55.4 . . ?
C1_40 Au11 Ag3X 62.5 . . ?
C1_41 Au11 Ag3X 126.3 . . ?
Ag3S Au11 Ag3X 64.3 . . ?
Au1K Au11 Ag3X 56.3 . . ?
C1_40 Au11 Ag3U 49.3 . . ?
C1_41 Au11 Ag3U 134.7 . . ?
Ag3S Au11 Ag3U 104.9 . . ?
Au1K Au11 Ag3U 55.6 . . ?
Ag3X Au11 Ag3U 55.3 . . ?
C1_40 Au11 Ag3J 98.4 . . ?
C1_41 Au11 Ag3J 81.5 . . ?
Ag3S Au11 Ag3J 100.4 . . ?
Au1K Au11 Ag3J 54.0 . . ?
Ag3X Au11 Ag3J 100.7 . . ?
Ag3U Au11 Ag3J 57.0 . . ?
C1_36 Au12 C1_39 171.1 . . ?
C1_36 Au12 Ag3W 61.1 . . ?
C1_39 Au12 Ag3W 120.6 . . ?
C1_36 Au12 Ag3X 122.2 . . ?
C1_39 Au12 Ag3X 59.7 . . ?
Ag3W Au12 Ag3X 61.2 . . ?
C1_36 Au12 Ag3I 53.6 . . ?
C1_39 Au12 Ag3I 135.1 . . ?
Ag3W Au12 Ag3I 72.4 . . ?
Ag3X Au12 Ag3I 110.2 . . ?
C1_36 Au12 Au21 96.3 . . ?
C1_39 Au12 Au21 91.7 . . ?
Ag3W Au12 Au21 60.1 . . ?
Ag3X Au12 Au21 56.7 . . ?
Ag3I Au12 Au21 55.6 . . ?
C1_34 Au13 C1_50 171.1 . . ?
C1_34 Au13 Ag3E 126.5 . . ?
C1_50 Au13 Ag3E 57.0 . . ?
C1_34 Au13 Ag38 65.1 . . ?
C1_50 Au13 Ag38 117.9 . . ?
Ag3E Au13 Ag38 61.5 . . ?
C1_34 Au13 Au37 95.2 . . ?
C1_50 Au13 Au37 93.2 . . ?
Ag3E Au13 Au37 56.3 . . ?
Ag38 Au13 Au37 57.2 . . ?
C1_34 Au13 Ag3I 136.8 . . ?
C1_50 Au13 Ag3I 51.6 . . ?
Ag3E Au13 Ag3I 65.2 . . ?
Ag38 Au13 Ag3I 108.0 . . ?
Au37 Au13 Ag3I 54.0 . . ?
C1_56 Au14 C1_52 168.3 . . ?
C1_56 Au14 Ag35 62.3 . . ?
C1_52 Au14 Ag35 116.5 . . ?
C1_56 Au14 Ag3A 123.0 . . ?
C1_52 Au14 Ag3A 55.1 . . ?
Ag35 Au14 Ag3A 61.5 . . ?
C1_56 Au14 Au1F 99.8 . . ?
C1_52 Au14 Au1F 88.3 . . ?
Ag35 Au14 Au1F 58.0 . . ?
Ag3A Au14 Au1F 56.4 . . ?
C1_56 Au14 Ag3I 54.2 . . ?
C1_52 Au14 Ag3I 137.1 . . ?
Ag35 Au14 Ag3I 65.5 . . ?
Ag3A Au14 Ag3I 107.8 . . ?
Au1F Au14 Ag3I 55.1 . . ?
C1_55 Au15 C1_59 170.6 . . ?
C1_55 Au15 Ag41 66.2 . . ?
C1_59 Au15 Ag41 121.3 . . ?
C1_55 Au15 Au1H 97.6 . . ?
C1_59 Au15 Au1H 91.5 . . ?
Ag41 Au15 Au1H 57.4 . . ?
C1_55 Au15 Ag3V 134.4 . . ?
C1_59 Au15 Ag3V 53.4 . . ?
Ag41 Au15 Ag3V 68.2 . . ?
Au1H Au15 Ag3V 56.8 . . ?
C1_55 Au15 Ag3O 46.8 . . ?
C1_59 Au15 Ag3O 140.7 . . ?
Ag41 Au15 Ag3O 59.6 . . ?
Au1H Au15 Ag3O 54.1 . . ?
Ag3V Au15 Ag3O 107.8 . . ?
C1_54 Au16 C1_29 174.9 . . ?
C1_54 Au16 Au1A 94.4 . . ?
C1_29 Au16 Au1A 90.1 . . ?
C1_54 Au16 Ag40 63.6 . . ?
C1_29 Au16 Ag40 121.2 . . ?
Au1A Au16 Ag40 55.9 . . ?
C1_54 Au16 Ag3P 127.4 . . ?
C1_29 Au16 Ag3P 57.4 . . ?
Au1A Au16 Ag3P 55.9 . . ?
Ag40 Au16 Ag3P 63.8 . . ?
C1_54 Au16 Ag3D 45.5 . . ?
C1_29 Au16 Ag3D 137.2 . . ?
Au1A Au16 Ag3D 54.8 . . ?
Ag40 Au16 Ag3D 62.2 . . ?
Ag3P Au16 Ag3D 107.5 . . ?
C1_35 Au17 C1_60 172.5 . . ?
C1_35 Au17 Au1B 91.5 . . ?
C1_60 Au17 Au1B 94.8 . . ?
C1_35 Au17 Ag3V 122.4 . . ?
C1_60 Au17 Ag3V 58.5 . . ?
Au1B Au17 Ag3V 57.7 . . ?
C1_35 Au17 Ag39 60.3 . . ?
C1_60 Au17 Ag39 120.0 . . ?
Au1B Au17 Ag39 58.5 . . ?
Ag3V Au17 Ag39 62.1 . . ?
C1_35 Au17 Ag40 137.3 . . ?
C1_60 Au17 Ag40 50.2 . . ?
Au1B Au17 Ag40 53.0 . . ?
Ag3V Au17 Ag40 62.2 . . ?
Ag39 Au17 Ag40 106.8 . . ?
C1_35 Au17 Ag3D 82.9 . . ?
C1_60 Au17 Ag3D 104.2 . . ?
Au1B Au17 Ag3D 54.3 . . ?
Ag3V Au17 Ag3D 107.1 . . ?
Ag39 Au17 Ag3D 99.9 . . ?
Ag40 Au17 Ag3D 58.2 . . ?
C2_1 C1_1 Au0S 172.4 . . ?
C2_1 C1_1 Ag1P 75.4 . . ?
Au0S C1_1 Ag1P 105.4 . . ?
C1_1 C2_1 C3_1 166.4 . . ?
C1_1 C2_1 Ag1P 75.4 . . ?
C3_1 C2_1 Ag1P 117.0 . . ?
C4_1 C3_1 C8_1 120.0 . . ?
C4_1 C3_1 C2_1 120.1 . . ?
C8_1 C3_1 C2_1 119.9 . . ?
C3_1 C4_1 C5_1 120.0 . . ?
C6_1 C5_1 C4_1 120.0 . . ?
C6_1 C5_1 C9_1 120.0 . . ?
C4_1 C5_1 C9_1 120.0 . . ?
C5_1 C6_1 C7_1 120.0 . . ?
C8_1 C7_1 C6_1 120.0 . . ?
C8_1 C7_1 C10_1 119.9 . . ?
C6_1 C7_1 C10_1 120.1 . . ?
C7_1 C8_1 C3_1 120.0 . . ?
F3_1 C9_1 F1_1 105.5 . . ?
F3_1 C9_1 F2_1 105.4 . . ?
F1_1 C9_1 F2_1 105.2 . . ?
F3_1 C9_1 C5_1 112.3 . . ?
F1_1 C9_1 C5_1 112.7 . . ?
F2_1 C9_1 C5_1 115.0 . . ?
F4_1 C10_1 F5_1 105.5 . . ?
F4_1 C10_1 F6_1 105.6 . . ?
F5_1 C10_1 F6_1 105.5 . . ?
F4_1 C10_1 C7_1 114.9 . . ?
F5_1 C10_1 C7_1 113.4 . . ?
F6_1 C10_1 C7_1 111.3 . . ?
Ag2P Cl1 Ag2Q 103.2 . . ?
Ag28 Cl2 Ag2T 77.4 . . ?
Ag2B Cl3 Ag2S 96.4 . . ?
Ag3K Cl4 Ag36 73.1 . . ?
Ag2F Cl5 Ag2D 86.7 . . ?
Ag2L Cl6 Ag2C 87.8 . . ?
Ag2I Cl7 Ag2R 91.5 . . ?
Ag3D Cl8 Ag30 91.1 . . ?
Ag3D Cl8 Ag2Y 70.5 . . ?
Ag30 Cl8 Ag2Y 72.0 . . ?
Ag2W Cl9 Ag3C 84.0 . . ?
Ag2W Cl9 Ag2X 65.7 . . ?
Ag3C Cl9 Ag2X 70.6 . . ?
Ag39 Cl10 Ag31 84.4 . . ?
Ag39 Cl10 Ag34 69.0 . . ?
Ag31 Cl10 Ag34 68.8 . . ?
Ag3O Cl11 Ag3J 72.6 . . ?
Ag3O Cl11 Ag3G 89.9 . . ?
Ag3J Cl11 Ag3G 72.4 . . ?
Ag3L Cl12 Ag2U 72.1 . . ?
Ag3L Cl12 Ag3Q 88.1 . . ?
Ag2U Cl12 Ag3Q 70.4 . . ?
Ag3S Cl13 Ag3E 68.1 . . ?
Ag3B Cl14 Ag35 68.6 . . ?
Ag3H Cl15 Ag3W 64.9 . . ?
Ag2Z Cl16 Ag2V 92.4 . . ?
Ag3U Cl17 Ag3R 85.9 . . ?
Ag3U Cl17 Ag3N 70.2 . . ?
Ag3R Cl17 Ag3N 66.2 . . ?
C2_2 C1_2 Au0S 170.3 . . ?
C2_2 C1_2 Ag27 92.9 . . ?
Au0S C1_2 Ag27 96.6 . . ?
C2_2 C1_2 Ag2G 95.4 . . ?
Au0S C1_2 Ag2G 87.9 . . ?
Ag27 C1_2 Ag2G 79.4 . . ?
C1_2 C2_2 C3_2 176.4 . . ?
C4_2 C3_2 C8_2 120.0 . . ?
C4_2 C3_2 C2_2 120.1 . . ?
C8_2 C3_2 C2_2 119.9 . . ?
C3_2 C4_2 C5_2 120.0 . . ?
C6_2 C5_2 C4_2 120.0 . . ?
C6_2 C5_2 C9_2 120.0 . . ?
C4_2 C5_2 C9_2 120.0 . . ?
C5_2 C6_2 C7_2 120.0 . . ?
C8_2 C7_2 C6_2 120.0 . . ?
C8_2 C7_2 C10_2 121.1 . . ?
C6_2 C7_2 C10_2 118.9 . . ?
C7_2 C8_2 C3_2 120.0 . . ?
F3_2 C9_2 F1_2 105.4 . . ?
F3_2 C9_2 F2_2 105.5 . . ?
F1_2 C9_2 F2_2 105.2 . . ?
F3_2 C9_2 C5_2 110.7 . . ?
F1_2 C9_2 C5_2 112.7 . . ?
F2_2 C9_2 C5_2 116.5 . . ?
F6_2 C10_2 F4_2 105.4 . . ?
F6_2 C10_2 F5_2 105.4 . . ?
F4_2 C10_2 F5_2 105.4 . . ?
F6_2 C10_2 C7_2 110.8 . . ?
F4_2 C10_2 C7_2 117.4 . . ?
F5_2 C10_2 C7_2 111.5 . . ?
C2_3 C1_3 Au0X 173.6 . . ?
C2_3 C1_3 Ag2P 83.8 . . ?
Au0X C1_3 Ag2P 102.5 . . ?
C1_3 C2_3 C3_3 170.9 . . ?
C1_3 C2_3 Ag2P 67.8 . . ?
C3_3 C2_3 Ag2P 120.3 . . ?
C8_3 C3_3 C4_3 119.5 . . ?
C8_3 C3_3 C2_3 120.3 . . ?
C4_3 C3_3 C2_3 120.2 . . ?
C5_3 C4_3 C3_3 120.0 . . ?
C4_3 C5_3 C6_3 121.9 . . ?
C4_3 C5_3 C9_3 119.6 . . ?
C6_3 C5_3 C9_3 118.5 . . ?
C7_3 C6_3 C5_3 116.6 . . ?
C6_3 C7_3 C8_3 123.5 . . ?
C6_3 C7_3 C10_3 117.7 . . ?
C8_3 C7_3 C10_3 118.8 . . ?
C3_3 C8_3 C7_3 118.6 . . ?
F2_3 C9_3 F1_3 105.3 . . ?
F2_3 C9_3 F3_3 105.3 . . ?
F1_3 C9_3 F3_3 105.2 . . ?
F2_3 C9_3 C5_3 117.1 . . ?
F1_3 C9_3 C5_3 113.1 . . ?
F3_3 C9_3 C5_3 109.9 . . ?
F4_3 C10_3 F5_3 105.5 . . ?
F4_3 C10_3 F6_3 105.3 . . ?
F5_3 C10_3 F6_3 105.3 . . ?
F4_3 C10_3 C7_3 115.4 . . ?
F5_3 C10_3 C7_3 111.5 . . ?
F6_3 C10_3 C7_3 113.0 . . ?
C2_4 C1_4 Au0Q 175.5 . . ?
C2_4 C1_4 Ag2A 93.9 . . ?
Au0Q C1_4 Ag2A 89.5 . . ?
C2_4 C1_4 Ag28 88.7 . . ?
Au0Q C1_4 Ag28 94.9 . . ?
Ag2A C1_4 Ag28 78.3 . . ?
C1_4 C2_4 C3_4 176.6 . . ?
C8_4 C3_4 C4_4 119.7 . . ?
C8_4 C3_4 C2_4 120.1 . . ?
C4_4 C3_4 C2_4 120.1 . . ?
C5_4 C4_4 C3_4 119.2 . . ?
C4_4 C5_4 C6_4 122.5 . . ?
C4_4 C5_4 C9_4 116.7 . . ?
C6_4 C5_4 C9_4 120.8 . . ?
C7_4 C6_4 C5_4 116.6 . . ?
C6_4 C7_4 C8_4 123.2 . . ?
C6_4 C7_4 C10_4 121.4 . . ?
C8_4 C7_4 C10_4 115.4 . . ?
C3_4 C8_4 C7_4 118.8 . . ?
F1_4 C9_4 F3_4 105.6 . . ?
F1_4 C9_4 F2_4 105.4 . . ?
F3_4 C9_4 F2_4 105.1 . . ?
F1_4 C9_4 C5_4 111.9 . . ?
F3_4 C9_4 C5_4 112.3 . . ?
F2_4 C9_4 C5_4 115.7 . . ?
F5_4 C10_4 F6_4 105.5 . . ?
F5_4 C10_4 F4_4 105.3 . . ?
F6_4 C10_4 F4_4 105.3 . . ?
F5_4 C10_4 C7_4 112.3 . . ?
F6_4 C10_4 C7_4 112.6 . . ?
F4_4 C10_4 C7_4 115.0 . . ?
C2_5 C1_5 Au0T 167.7 . . ?
C2_5 C1_5 Ag23 87.9 . . ?
Au0T C1_5 Ag23 104.4 . . ?
C1_5 C2_5 C3_5 177.0 . . ?
C1_5 C2_5 Ag23 62.7 . . ?
C3_5 C2_5 Ag23 118.1 . . ?
C8_5 C3_5 C4_5 119.2 . . ?
C8_5 C3_5 C2_5 120.8 . . ?
C4_5 C3_5 C2_5 120.1 . . ?
C5_5 C4_5 C3_5 119.2 . . ?
C4_5 C5_5 C6_5 123.2 . . ?
C4_5 C5_5 C9_5 118.9 . . ?
C6_5 C5_5 C9_5 117.9 . . ?
C7_5 C6_5 C5_5 115.7 . . ?
C6_5 C7_5 C8_5 123.6 . . ?
C6_5 C7_5 C10_5 118.1 . . ?
C8_5 C7_5 C10_5 118.4 . . ?
C7_5 C8_5 C3_5 119.2 . . ?
F3_5 C9_5 F1_5 105.1 . . ?
F3_5 C9_5 F2_5 105.2 . . ?
F1_5 C9_5 F2_5 105.4 . . ?
F3_5 C9_5 C5_5 112.6 . . ?
F1_5 C9_5 C5_5 111.6 . . ?
F2_5 C9_5 C5_5 116.0 . . ?
F6_5 C10_5 F4_5 105.4 . . ?
F6_5 C10_5 F5_5 105.1 . . ?
F4_5 C10_5 F5_5 105.2 . . ?
F6_5 C10_5 C7_5 114.0 . . ?
F4_5 C10_5 C7_5 114.7 . . ?
F5_5 C10_5 C7_5 111.5 . . ?
C2_6 C1_6 Au19 164.7 . . ?
C2_6 C1_6 Ag2A 93.5 . . ?
Au19 C1_6 Ag2A 99.8 . . ?
C1_6 C2_6 C3_6 171.1 . . ?
C8_6 C3_6 C4_6 121.0 . . ?
C8_6 C3_6 C2_6 119.6 . . ?
C4_6 C3_6 C2_6 119.4 . . ?
C5_6 C4_6 C3_6 118.5 . . ?
C4_6 C5_6 C6_6 121.9 . . ?
C4_6 C5_6 C9_6 118.4 . . ?
C6_6 C5_6 C9_6 119.7 . . ?
C7_6 C6_6 C5_6 118.4 . . ?
C6_6 C7_6 C8_6 121.9 . . ?
C6_6 C7_6 C10_6 119.4 . . ?
C8_6 C7_6 C10_6 118.7 . . ?
C7_6 C8_6 C3_6 118.4 . . ?
F1_6 C9_6 F2_6 105.3 . . ?
F1_6 C9_6 F3_6 105.0 . . ?
F2_6 C9_6 F3_6 105.3 . . ?
F1_6 C9_6 C5_6 112.2 . . ?
F2_6 C9_6 C5_6 116.2 . . ?
F3_6 C9_6 C5_6 111.9 . . ?
F6_6 C10_6 F4_6 105.3 . . ?
F6_6 C10_6 F5_6 105.2 . . ?
F4_6 C10_6 F5_6 105.1 . . ?
F6_6 C10_6 C7_6 113.2 . . ?
F4_6 C10_6 C7_6 114.6 . . ?
F5_6 C10_6 C7_6 112.6 . . ?
C2_7 C1_7 Au0X 160.2 . . ?
C2_7 C1_7 Ag2T 100.3 . . ?
Au0X C1_7 Ag2T 99.5 . . ?
C2_7 C1_7 Ag2N 97.3 . . ?
Au0X C1_7 Ag2N 88.3 . . ?
Ag2T C1_7 Ag2N 76.8 . . ?
C1_7 C2_7 C3_7 166.2 . . ?
C8_7 C3_7 C4_7 120.0 . . ?
C8_7 C3_7 C2_7 120.0 . . ?
C4_7 C3_7 C2_7 120.0 . . ?
C5_7 C4_7 C3_7 119.0 . . ?
C4_7 C5_7 C6_7 122.6 . . ?
C4_7 C5_7 C9_7 118.8 . . ?
C6_7 C5_7 C9_7 118.6 . . ?
C7_7 C6_7 C5_7 116.6 . . ?
C6_7 C7_7 C8_7 123.3 . . ?
C6_7 C7_7 C10_7 118.5 . . ?
C8_7 C7_7 C10_7 118.3 . . ?
C3_7 C8_7 C7_7 118.5 . . ?
F2_7 C9_7 F3_7 105.3 . . ?
F2_7 C9_7 F1_7 105.3 . . ?
F3_7 C9_7 F1_7 105.3 . . ?
F2_7 C9_7 C5_7 116.8 . . ?
F3_7 C9_7 C5_7 110.7 . . ?
F1_7 C9_7 C5_7 112.5 . . ?
F6_7 C10_7 F4_7 105.3 . . ?
F6_7 C10_7 F5_7 105.4 . . ?
F4_7 C10_7 F5_7 105.4 . . ?
F6_7 C10_7 C7_7 112.2 . . ?
F4_7 C10_7 C7_7 115.0 . . ?
F5_7 C10_7 C7_7 112.7 . . ?
C2_9 C1_9 Au19 161.9 . . ?
C2_9 C1_9 Ag29 82.8 . . ?
Au19 C1_9 Ag29 104.7 . . ?
C1_9 C2_9 C3_9 169.1 . . ?
C1_9 C2_9 Ag29 68.4 . . ?
C3_9 C2_9 Ag29 112.9 . . ?
C8_9 C3_9 C4_9 120.1 . . ?
C8_9 C3_9 C2_9 120.0 . . ?
C4_9 C3_9 C2_9 119.9 . . ?
C5_9 C4_9 C3_9 118.6 . . ?
C4_9 C5_9 C6_9 122.7 . . ?
C4_9 C5_9 C9_9 118.2 . . ?
C6_9 C5_9 C9_9 119.1 . . ?
C7_9 C6_9 C5_9 117.4 . . ?
C6_9 C7_9 C8_9 121.8 . . ?
C6_9 C7_9 C10_9 119.2 . . ?
C8_9 C7_9 C10_9 119.0 . . ?
C3_9 C8_9 C7_9 119.4 . . ?
F2_9 C9_9 F3_9 105.4 . . ?
F2_9 C9_9 F1_9 105.2 . . ?
F3_9 C9_9 F1_9 105.2 . . ?
F2_9 C9_9 C5_9 116.5 . . ?
F3_9 C9_9 C5_9 112.2 . . ?
F1_9 C9_9 C5_9 111.5 . . ?
F4_9 C10_9 F5_9 105.1 . . ?
F4_9 C10_9 F6_9 105.0 . . ?
F5_9 C10_9 F6_9 105.0 . . ?
F4_9 C10_9 C7_9 115.8 . . ?
F5_9 C10_9 C7_9 116.0 . . ?
F6_9 C10_9 C7_9 108.8 . . ?
C2_10 C1_10 Au0T 155.7 . . ?
C2_10 C1_10 Ag2N 113.4 . . ?
Au0T C1_10 Ag2N 86.3 . . ?
C1_10 C2_10 C3_10 173.4 . . ?
C8_10 C3_10 C4_10 119.8 . . ?
C8_10 C3_10 C2_10 120.4 . . ?
C4_10 C3_10 C2_10 119.8 . . ?
C5_10 C4_10 C3_10 120.0 . . ?
C4_10 C5_10 C6_10 121.6 . . ?
C4_10 C5_10 C9_10 118.6 . . ?
C6_10 C5_10 C9_10 119.8 . . ?
C7_10 C6_10 C5_10 116.8 . . ?
C6_10 C7_10 C8_10 123.6 . . ?
C6_10 C7_10 C10_10 119.8 . . ?
C8_10 C7_10 C10_10 116.6 . . ?
C3_10 C8_10 C7_10 118.2 . . ?
F1_10 C9_10 F3_10 105.3 . . ?
F1_10 C9_10 F2_10 105.3 . . ?
F3_10 C9_10 F2_10 105.2 . . ?
F1_10 C9_10 C5_10 110.4 . . ?
F3_10 C9_10 C5_10 113.2 . . ?
F2_10 C9_10 C5_10 116.7 . . ?
F5_10 C10_10 F4_10 105.1 . . ?
F5_10 C10_10 F6_10 105.4 . . ?
F4_10 C10_10 F6_10 105.2 . . ?
F5_10 C10_10 C7_10 114.7 . . ?
F4_10 C10_10 C7_10 118.0 . . ?
F6_10 C10_10 C7_10 107.5 . . ?
C2_11 C1_11 Au0R 158.1 . . ?
C2_11 C1_11 Ag2I 110.0 . . ?
Au0R C1_11 Ag2I 90.6 . . ?
C2_11 C1_11 Ag3K 89.8 . . ?
Au0R C1_11 Ag3K 87.8 . . ?
Ag2I C1_11 Ag3K 76.5 . . ?
C1_11 C2_11 C3_11 164.9 . . ?
C8_11 C3_11 C4_11 119.7 . . ?
C8_11 C3_11 C2_11 120.3 . . ?
C4_11 C3_11 C2_11 120.0 . . ?
C5_11 C4_11 C3_11 119.1 . . ?
C4_11 C5_11 C6_11 122.9 . . ?
C4_11 C5_11 C9_11 119.9 . . ?
C6_11 C5_11 C9_11 117.2 . . ?
C7_11 C6_11 C5_11 116.1 . . ?
C6_11 C7_11 C8_11 123.3 . . ?
C6_11 C7_11 C10_11 118.1 . . ?
C8_11 C7_11 C10_11 118.6 . . ?
C3_11 C8_11 C7_11 118.8 . . ?
F2_11 C9_11 F3_11 105.4 . . ?
F2_11 C9_11 F1_11 105.4 . . ?
F3_11 C9_11 F1_11 105.2 . . ?
F2_11 C9_11 C5_11 115.6 . . ?
F3_11 C9_11 C5_11 113.5 . . ?
F1_11 C9_11 C5_11 110.9 . . ?
F4_11 C10_11 F6_11 105.4 . . ?
F4_11 C10_11 F5_11 105.4 . . ?
F6_11 C10_11 F5_11 105.2 . . ?
F4_11 C10_11 C7_11 114.7 . . ?
F6_11 C10_11 C7_11 112.3 . . ?
F5_11 C10_11 C7_11 113.0 . . ?
C2_12 C1_12 Au0O 175.6 . . ?
C2_12 C1_12 Ag2Q 78.6 . . ?
Au0O C1_12 Ag2Q 105.5 . . ?
C1_12 C2_12 C3_12 173.9 . . ?
C1_12 C2_12 Ag2Q 73.0 . . ?
C3_12 C2_12 Ag2Q 111.6 . . ?
C8_12 C3_12 C4_12 119.2 . . ?
C8_12 C3_12 C2_12 120.5 . . ?
C4_12 C3_12 C2_12 120.3 . . ?
C5_12 C4_12 C3_12 120.0 . . ?
C4_12 C5_12 C6_12 121.7 . . ?
C4_12 C5_12 C9_12 120.6 . . ?
C6_12 C5_12 C9_12 117.8 . . ?
C7_12 C6_12 C5_12 117.7 . . ?
C6_12 C7_12 C8_12 122.2 . . ?
C6_12 C7_12 C10_12 118.5 . . ?
C8_12 C7_12 C10_12 119.3 . . ?
C3_12 C8_12 C7_12 119.3 . . ?
F2_12 C9_12 F1_12 105.2 . . ?
F2_12 C9_12 F3_12 105.3 . . ?
F1_12 C9_12 F3_12 105.1 . . ?
F2_12 C9_12 C5_12 117.1 . . ?
F1_12 C9_12 C5_12 113.3 . . ?
F3_12 C9_12 C5_12 110.0 . . ?
F6_12 C10_12 F4_12 105.3 . . ?
F6_12 C10_12 F5_12 105.0 . . ?
F4_12 C10_12 F5_12 105.2 . . ?
F6_12 C10_12 C7_12 112.1 . . ?
F4_12 C10_12 C7_12 115.6 . . ?
F5_12 C10_12 C7_12 112.7 . . ?
C2_13 C1_13 Au0M 168.7 . . ?
C2_13 C1_13 Ag2H 68.3 . . ?
Au0M C1_13 Ag2H 103.9 . . ?
C1_13 C2_13 C3_13 156.2 . . ?
C1_13 C2_13 Ag2H 82.8 . . ?
C3_13 C2_13 Ag2H 119.2 . . ?
C8_13 C3_13 C4_13 120.0 . . ?
C8_13 C3_13 C2_13 120.1 . . ?
C4_13 C3_13 C2_13 119.9 . . ?
C5_13 C4_13 C3_13 119.0 . . ?
C4_13 C5_13 C6_13 122.8 . . ?
C4_13 C5_13 C9_13 118.9 . . ?
C6_13 C5_13 C9_13 118.4 . . ?
C7_13 C6_13 C5_13 116.4 . . ?
C6_13 C7_13 C8_13 123.4 . . ?
C6_13 C7_13 C10_13 117.4 . . ?
C8_13 C7_13 C10_13 119.2 . . ?
C3_13 C8_13 C7_13 118.4 . . ?
F3_13 C9_13 F1_13 105.6 . . ?
F3_13 C9_13 F2_13 105.3 . . ?
F1_13 C9_13 F2_13 105.3 . . ?
F3_13 C9_13 C5_13 112.3 . . ?
F1_13 C9_13 C5_13 111.5 . . ?
F2_13 C9_13 C5_13 116.1 . . ?
F4_13 C10_13 F6_13 105.4 . . ?
F4_13 C10_13 F5_13 105.4 . . ?
F6_13 C10_13 F5_13 105.2 . . ?
F4_13 C10_13 C7_13 116.9 . . ?
F6_13 C10_13 C7_13 109.4 . . ?
F5_13 C10_13 C7_13 113.6 . . ?
C2_14 C1_14 Au0O 169.9 . . ?
C2_14 C1_14 Ag27 99.3 . . ?
Au0O C1_14 Ag27 90.6 . . ?
C2_14 C1_14 Ag2L 86.6 . . ?
Au0O C1_14 Ag2L 98.2 . . ?
Ag27 C1_14 Ag2L 73.1 . . ?
C1_14 C2_14 C3_14 173.5 . . ?
C4_14 C3_14 C8_14 119.0 . . ?
C4_14 C3_14 C2_14 120.8 . . ?
C8_14 C3_14 C2_14 120.2 . . ?
C5_14 C4_14 C3_14 120.3 . . ?
C4_14 C5_14 C6_14 122.0 . . ?
C4_14 C5_14 C9_14 119.8 . . ?
C6_14 C5_14 C9_14 118.2 . . ?
C7_14 C6_14 C5_14 116.6 . . ?
C6_14 C7_14 C8_14 123.2 . . ?
C6_14 C7_14 C10_14 118.4 . . ?
C8_14 C7_14 C10_14 118.4 . . ?
C7_14 C8_14 C3_14 118.8 . . ?
F2_14 C9_14 F3_14 105.2 . . ?
F2_14 C9_14 F1_14 105.3 . . ?
F3_14 C9_14 F1_14 105.0 . . ?
F2_14 C9_14 C5_14 115.4 . . ?
F3_14 C9_14 C5_14 110.5 . . ?
F1_14 C9_14 C5_14 114.6 . . ?
F6_14 C10_14 F4_14 105.3 . . ?
F6_14 C10_14 F5_14 105.2 . . ?
F4_14 C10_14 F5_14 105.2 . . ?
F6_14 C10_14 C7_14 111.9 . . ?
F4_14 C10_14 C7_14 116.9 . . ?
F5_14 C10_14 C7_14 111.5 . . ?
C2_15 C1_15 Au1C 168.2 . . ?
C2_15 C1_15 Ag2J 102.9 . . ?
Au1C C1_15 Ag2J 87.6 . . ?
C1_15 C2_15 C3_15 166.8 . . ?
C8_15 C3_15 C4_15 120.2 . . ?
C8_15 C3_15 C2_15 120.0 . . ?
C4_15 C3_15 C2_15 119.7 . . ?
C5_15 C4_15 C3_15 119.3 . . ?
C4_15 C5_15 C6_15 121.8 . . ?
C4_15 C5_15 C9_15 119.6 . . ?
C6_15 C5_15 C9_15 118.7 . . ?
C7_15 C6_15 C5_15 117.3 . . ?
C6_15 C7_15 C8_15 123.0 . . ?
C6_15 C7_15 C10_15 118.6 . . ?
C8_15 C7_15 C10_15 118.4 . . ?
C3_15 C8_15 C7_15 118.3 . . ?
F2_15 C9_15 F1_15 105.2 . . ?
F2_15 C9_15 F3_15 105.3 . . ?
F1_15 C9_15 F3_15 105.2 . . ?
F2_15 C9_15 C5_15 115.2 . . ?
F1_15 C9_15 C5_15 113.2 . . ?
F3_15 C9_15 C5_15 112.0 . . ?
F4_15 C10_15 F6_15 105.5 . . ?
F4_15 C10_15 F5_15 105.3 . . ?
F6_15 C10_15 F5_15 105.4 . . ?
F4_15 C10_15 C7_15 116.0 . . ?
F6_15 C10_15 C7_15 112.1 . . ?
F5_15 C10_15 C7_15 111.7 . . ?
C2_16 C1_16 Au1C 165.9 . . ?
C2_16 C1_16 Ag2N 100.5 . . ?
Au1C C1_16 Ag2N 89.7 . . ?
C1_16 C2_16 C3_16 172.9 . . ?
C8_16 C3_16 C4_16 119.6 . . ?
C8_16 C3_16 C2_16 120.4 . . ?
C4_16 C3_16 C2_16 120.0 . . ?
C5_16 C4_16 C3_16 119.9 . . ?
C4_16 C5_16 C6_16 121.7 . . ?
C4_16 C5_16 C9_16 120.0 . . ?
C6_16 C5_16 C9_16 118.3 . . ?
C7_16 C6_16 C5_16 117.0 . . ?
C6_16 C7_16 C8_16 123.0 . . ?
C6_16 C7_16 C10_16 117.4 . . ?
C8_16 C7_16 C10_16 119.6 . . ?
C3_16 C8_16 C7_16 118.7 . . ?
F2_16 C9_16 F3_16 105.3 . . ?
F2_16 C9_16 F1_16 105.1 . . ?
F3_16 C9_16 F1_16 105.2 . . ?
F2_16 C9_16 C5_16 115.6 . . ?
F3_16 C9_16 C5_16 114.3 . . ?
F1_16 C9_16 C5_16 110.4 . . ?
F5_16 C10_16 F4_16 105.1 . . ?
F5_16 C10_16 F6_16 105.0 . . ?
F4_16 C10_16 F6_16 105.1 . . ?
F5_16 C10_16 C7_16 114.7 . . ?
F4_16 C10_16 C7_16 115.0 . . ?
F6_16 C10_16 C7_16 111.0 . . ?
C2_17 C1_17 Au0V 174.7 . . ?
C2_17 C1_17 Ag24 70.6 . . ?
Au0V C1_17 Ag24 106.2 . . ?
C1_17 C2_17 C3_17 162.2 . . ?
C1_17 C2_17 Ag24 79.3 . . ?
C3_17 C2_17 Ag24 117.3 . . ?
C8_17 C3_17 C4_17 119.4 . . ?
C8_17 C3_17 C2_17 120.6 . . ?
C4_17 C3_17 C2_17 120.0 . . ?
C5_17 C4_17 C3_17 119.2 . . ?
C4_17 C5_17 C6_17 122.5 . . ?
C4_17 C5_17 C9_17 119.2 . . ?
C6_17 C5_17 C9_17 118.3 . . ?
C7_17 C6_17 C5_17 117.2 . . ?
C6_17 C7_17 C8_17 122.1 . . ?
C6_17 C7_17 C10_17 116.2 . . ?
C8_17 C7_17 C10_17 121.7 . . ?
C3_17 C8_17 C7_17 119.6 . . ?
F1_17 C9_17 F2_17 105.5 . . ?
F1_17 C9_17 F3_17 105.5 . . ?
F2_17 C9_17 F3_17 105.5 . . ?
F1_17 C9_17 C5_17 113.0 . . ?
F2_17 C9_17 C5_17 114.8 . . ?
F3_17 C9_17 C5_17 111.7 . . ?
F4_17 C10_17 F6_17 105.3 . . ?
F4_17 C10_17 F5_17 105.0 . . ?
F6_17 C10_17 F5_17 104.7 . . ?
F4_17 C10_17 C7_17 115.0 . . ?
F6_17 C10_17 C7_17 111.5 . . ?
F5_17 C10_17 C7_17 114.4 . . ?
C2_18 C1_18 Au7 167.5 . . ?
C2_18 C1_18 Ag37 95.7 . . ?
Au7 C1_18 Ag37 91.5 . . ?
C1_18 C2_18 C3_18 165.2 . . ?
C4_18 C3_18 C8_18 120.0 . . ?
C4_18 C3_18 C2_18 120.1 . . ?
C8_18 C3_18 C2_18 119.9 . . ?
C5_18 C4_18 C3_18 119.8 . . ?
C4_18 C5_18 C6_18 122.0 . . ?
C4_18 C5_18 C9_18 121.1 . . ?
C6_18 C5_18 C9_18 116.9 . . ?
C7_18 C6_18 C5_18 116.8 . . ?
C6_18 C7_18 C8_18 123.2 . . ?
C6_18 C7_18 C10_18 116.1 . . ?
C8_18 C7_18 C10_18 120.7 . . ?
C7_18 C8_18 C3_18 118.2 . . ?
F2_18 C9_18 F1_18 105.3 . . ?
F2_18 C9_18 F3_18 105.3 . . ?
F1_18 C9_18 F3_18 105.2 . . ?
F2_18 C9_18 C5_18 118.7 . . ?
F1_18 C9_18 C5_18 111.1 . . ?
F3_18 C9_18 C5_18 110.3 . . ?
F4_18 C10_18 F6_18 105.2 . . ?
F4_18 C10_18 F5_18 105.1 . . ?
F6_18 C10_18 F5_18 105.1 . . ?
F4_18 C10_18 C7_18 118.9 . . ?
F6_18 C10_18 C7_18 109.8 . . ?
F5_18 C10_18 C7_18 111.8 . . ?
C2_19 C1_19 Au1J 161.6 . . ?
C2_19 C1_19 Ag2Z 107.0 . . ?
Au1J C1_19 Ag2Z 88.8 . . ?
C2_19 C1_19 Ag2M 102.2 . . ?
Au1J C1_19 Ag2M 91.0 . . ?
Ag2Z C1_19 Ag2M 73.9 . . ?
C1_19 C2_19 C3_19 174.4 . . ?
C8_19 C3_19 C4_19 119.8 . . ?
C8_19 C3_19 C2_19 120.1 . . ?
C4_19 C3_19 C2_19 120.1 . . ?
C5_19 C4_19 C3_19 119.9 . . ?
C4_19 C5_19 C6_19 121.7 . . ?
C4_19 C5_19 C9_19 119.2 . . ?
C6_19 C5_19 C9_19 119.1 . . ?
C7_19 C6_19 C5_19 116.5 . . ?
C6_19 C7_19 C8_19 124.0 . . ?
C6_19 C7_19 C10_19 120.9 . . ?
C8_19 C7_19 C10_19 115.1 . . ?
C3_19 C8_19 C7_19 118.1 . . ?
F1_19 C9_19 F3_19 105.3 . . ?
F1_19 C9_19 F2_19 105.1 . . ?
F3_19 C9_19 F2_19 105.1 . . ?
F1_19 C9_19 C5_19 113.0 . . ?
F3_19 C9_19 C5_19 112.0 . . ?
F2_19 C9_19 C5_19 115.4 . . ?
F6_19 C10_19 F5_19 105.5 . . ?
F6_19 C10_19 F4_19 105.4 . . ?
F5_19 C10_19 F4_19 105.3 . . ?
F6_19 C10_19 C7_19 112.5 . . ?
F5_19 C10_19 C7_19 113.5 . . ?
F4_19 C10_19 C7_19 113.8 . . ?
C2_21 C1_21 Au8 164.2 . . ?
C2_21 C1_21 Ag2S 80.1 . . ?
Au8 C1_21 Ag2S 107.3 . . ?
C2_21 C1_21 Ag36 117.7 . . ?
Au8 C1_21 Ag36 77.9 . . ?
Ag2S C1_21 Ag36 76.5 . . ?
C1_21 C2_21 C3_21 166.4 . . ?
C1_21 C2_21 Ag2S 71.9 . . ?
C3_21 C2_21 Ag2S 121.5 . . ?
C8_21 C3_21 C4_21 120.0 . . ?
C8_21 C3_21 C2_21 120.2 . . ?
C4_21 C3_21 C2_21 119.8 . . ?
C5_21 C4_21 C3_21 118.9 . . ?
C4_21 C5_21 C6_21 122.6 . . ?
C4_21 C5_21 C9_21 119.2 . . ?
C6_21 C5_21 C9_21 118.2 . . ?
C7_21 C6_21 C5_21 116.9 . . ?
C6_21 C7_21 C8_21 122.9 . . ?
C6_21 C7_21 C10_21 119.7 . . ?
C8_21 C7_21 C10_21 117.4 . . ?
C3_21 C8_21 C7_21 118.7 . . ?
F2_21 C9_21 F3_21 105.4 . . ?
F2_21 C9_21 F1_21 105.4 . . ?
F3_21 C9_21 F1_21 105.3 . . ?
F2_21 C9_21 C5_21 115.1 . . ?
F3_21 C9_21 C5_21 111.2 . . ?
F1_21 C9_21 C5_21 113.6 . . ?
F6_21 C10_21 F5_21 105.3 . . ?
F6_21 C10_21 F4_21 105.3 . . ?
F5_21 C10_21 F4_21 105.1 . . ?
F6_21 C10_21 C7_21 112.4 . . ?
F5_21 C10_21 C7_21 114.4 . . ?
F4_21 C10_21 C7_21 113.5 . . ?
C2_22 C1_22 Au33 172.8 . . ?
C2_22 C1_22 Ag2F 80.7 . . ?
Au33 C1_22 Ag2F 106.0 . . ?
C2_22 C1_22 Ag27 100.4 . . ?
Au33 C1_22 Ag27 84.3 . . ?
Ag2F C1_22 Ag27 75.0 . . ?
C1_22 C2_22 C3_22 169.0 . . ?
C1_22 C2_22 Ag2F 73.0 . . ?
C3_22 C2_22 Ag2F 114.3 . . ?
C8_22 C3_22 C4_22 119.5 . . ?
C8_22 C3_22 C2_22 120.2 . . ?
C4_22 C3_22 C2_22 120.2 . . ?
C5_22 C4_22 C3_22 120.2 . . ?
C4_22 C5_22 C6_22 121.8 . . ?
C4_22 C5_22 C9_22 118.4 . . ?
C6_22 C5_22 C9_22 119.8 . . ?
C7_22 C6_22 C5_22 116.1 . . ?
C6_22 C7_22 C8_22 124.3 . . ?
C6_22 C7_22 C10_22 119.4 . . ?
C8_22 C7_22 C10_22 116.2 . . ?
C3_22 C8_22 C7_22 118.0 . . ?
F1_22 C9_22 F3_22 105.4 . . ?
F1_22 C9_22 F2_22 105.3 . . ?
F3_22 C9_22 F2_22 105.1 . . ?
F1_22 C9_22 C5_22 112.5 . . ?
F3_22 C9_22 C5_22 111.7 . . ?
F2_22 C9_22 C5_22 116.0 . . ?
F6_22 C10_22 F5_22 105.5 . . ?
F6_22 C10_22 F4_22 105.4 . . ?
F5_22 C10_22 F4_22 105.4 . . ?
F6_22 C10_22 C7_22 111.1 . . ?
F5_22 C10_22 C7_22 112.4 . . ?
F4_22 C10_22 C7_22 116.2 . . ?
C2_23 C1_23 Au0M 173.3 . . ?
C2_23 C1_23 Ag2D 88.0 . . ?
Au0M C1_23 Ag2D 94.1 . . ?
C2_23 C1_23 Ag2A 99.9 . . ?
Au0M C1_23 Ag2A 86.7 . . ?
Ag2D C1_23 Ag2A 78.0 . . ?
C1_23 C2_23 C3_23 176.2 . . ?
C1_23 C2_23 Ag2D 65.4 . . ?
C3_23 C2_23 Ag2D 117.7 . . ?
C8_23 C3_23 C4_23 119.3 . . ?
C8_23 C3_23 C2_23 120.6 . . ?
C4_23 C3_23 C2_23 120.1 . . ?
C5_23 C4_23 C3_23 118.9 . . ?
C4_23 C5_23 C6_23 123.4 . . ?
C4_23 C5_23 C9_23 121.5 . . ?
C6_23 C5_23 C9_23 115.1 . . ?
C7_23 C6_23 C5_23 115.9 . . ?
C6_23 C7_23 C8_23 123.3 . . ?
C6_23 C7_23 C10_23 118.4 . . ?
C8_23 C7_23 C10_23 118.2 . . ?
C3_23 C8_23 C7_23 119.2 . . ?
F2_23 C9_23 F3_23 105.4 . . ?
F2_23 C9_23 F1_23 105.4 . . ?
F3_23 C9_23 F1_23 105.3 . . ?
F2_23 C9_23 C5_23 118.0 . . ?
F3_23 C9_23 C5_23 110.9 . . ?
F1_23 C9_23 C5_23 111.0 . . ?
F6_23 C10_23 F4_23 105.5 . . ?
F6_23 C10_23 F5_23 105.3 . . ?
F4_23 C10_23 F5_23 105.3 . . ?
F6_23 C10_23 C7_23 112.0 . . ?
F4_23 C10_23 C7_23 112.8 . . ?
F5_23 C10_23 C7_23 115.1 . . ?
C2_25 C1_25 Au0V 161.4 . . ?
C2_25 C1_25 Ag2O 103.6 . . ?
Au0V C1_25 Ag2O 91.0 . . ?
C2_25 C1_25 Ag2J 99.7 . . ?
Au0V C1_25 Ag2J 95.0 . . ?
Ag2O C1_25 Ag2J 75.9 . . ?
C1_25 C2_25 C3_25 175.6 . . ?
C8_25 C3_25 C4_25 119.7 . . ?
C8_25 C3_25 C2_25 120.2 . . ?
C4_25 C3_25 C2_25 120.1 . . ?
C5_25 C4_25 C3_25 119.3 . . ?
C4_25 C5_25 C6_25 122.5 . . ?
C4_25 C5_25 C9_25 119.5 . . ?
C6_25 C5_25 C9_25 118.0 . . ?
C7_25 C6_25 C5_25 116.6 . . ?
C6_25 C7_25 C8_25 123.0 . . ?
C6_25 C7_25 C10_25 117.9 . . ?
C8_25 C7_25 C10_25 119.1 . . ?
C7_25 C8_25 C3_25 118.9 . . ?
F3_25 C9_25 F2_25 105.4 . . ?
F3_25 C9_25 F1_25 105.4 . . ?
F2_25 C9_25 F1_25 105.4 . . ?
F3_25 C9_25 C5_25 113.7 . . ?
F2_25 C9_25 C5_25 115.1 . . ?
F1_25 C9_25 C5_25 111.0 . . ?
F6_25 C10_25 F5_25 105.4 . . ?
F6_25 C10_25 F4_25 105.3 . . ?
F5_25 C10_25 F4_25 105.2 . . ?
F6_25 C10_25 C7_25 114.4 . . ?
F5_25 C10_25 C7_25 111.3 . . ?
F4_25 C10_25 C7_25 114.3 . . ?
C2_26 C1_26 Au1 167.8 . . ?
C2_26 C1_26 Ag3L 86.5 . . ?
Au1 C1_26 Ag3L 89.6 . . ?
C2_26 C1_26 Ag3T 104.0 . . ?
Au1 C1_26 Ag3T 85.9 . . ?
Ag3L C1_26 Ag3T 72.1 . . ?
C1_26 C2_26 C3_26 159.8 . . ?
C8_26 C3_26 C4_26 120.0 . . ?
C8_26 C3_26 C2_26 120.2 . . ?
C4_26 C3_26 C2_26 119.8 . . ?
C5_26 C4_26 C3_26 119.6 . . ?
C4_26 C5_26 C6_26 122.2 . . ?
C4_26 C5_26 C9_26 118.2 . . ?
C6_26 C5_26 C9_26 119.6 . . ?
C7_26 C6_26 C5_26 116.5 . . ?
C6_26 C7_26 C8_26 123.7 . . ?
C6_26 C7_26 C10_26 117.8 . . ?
C8_26 C7_26 C10_26 118.5 . . ?
C3_26 C8_26 C7_26 118.0 . . ?
F1_26 C9_26 F2_26 105.5 . . ?
F1_26 C9_26 F3_26 105.3 . . ?
F2_26 C9_26 F3_26 105.2 . . ?
F1_26 C9_26 C5_26 114.5 . . ?
F2_26 C9_26 C5_26 116.3 . . ?
F3_26 C9_26 C5_26 109.1 . . ?
F6_26 C10_26 F5_26 105.4 . . ?
F6_26 C10_26 F4_26 105.4 . . ?
F5_26 C10_26 F4_26 105.2 . . ?
F6_26 C10_26 C7_26 111.6 . . ?
F5_26 C10_26 C7_26 114.5 . . ?
F4_26 C10_26 C7_26 113.9 . . ?
C2_28 C1_28 Au6 164.7 . . ?
C2_28 C1_28 Ag3C 97.5 . . ?
Au6 C1_28 Ag3C 96.8 . . ?
C2_28 C1_28 Ag3A 96.1 . . ?
Au6 C1_28 Ag3A 83.8 . . ?
Ag3C C1_28 Ag3A 69.3 . . ?
C1_28 C2_28 C3_28 171.6 . . ?
C4_28 C3_28 C8_28 120.0 . . ?
C4_28 C3_28 C2_28 120.4 . . ?
C8_28 C3_28 C2_28 119.7 . . ?
C5_28 C4_28 C3_28 119.1 . . ?
C4_28 C5_28 C6_28 122.4 . . ?
C4_28 C5_28 C9_28 119.3 . . ?
C6_28 C5_28 C9_28 118.3 . . ?
C7_28 C6_28 C5_28 116.6 . . ?
C6_28 C7_28 C8_28 123.4 . . ?
C6_28 C7_28 C10_28 118.2 . . ?
C8_28 C7_28 C10_28 118.4 . . ?
C7_28 C8_28 C3_28 118.5 . . ?
F3_28 C9_28 F2_28 105.4 . . ?
F3_28 C9_28 F1_28 105.3 . . ?
F2_28 C9_28 F1_28 105.1 . . ?
F3_28 C9_28 C5_28 113.4 . . ?
F2_28 C9_28 C5_28 114.5 . . ?
F1_28 C9_28 C5_28 112.3 . . ?
F5_28 C10_28 F4_28 105.4 . . ?
F5_28 C10_28 F6_28 105.4 . . ?
F4_28 C10_28 F6_28 105.1 . . ?
F5_28 C10_28 C7_28 113.1 . . ?
F4_28 C10_28 C7_28 115.6 . . ?
F6_28 C10_28 C7_28 111.3 . . ?
C2_8 C1_8 Au1G 166.2 . . ?
C2_8 C1_8 Ag2U 85.4 . . ?
Au1G C1_8 Ag2U 105.5 . . ?
C2_8 C1_8 Ag2W 115.2 . . ?
Au1G C1_8 Ag2W 76.3 . . ?
Ag2U C1_8 Ag2W 76.2 . . ?
C1_8 C2_8 C3_8 174.0 . . ?
C1_8 C2_8 Ag2U 66.9 . . ?
C3_8 C2_8 Ag2U 114.2 . . ?
C4_8 C3_8 C8_8 119.7 . . ?
C4_8 C3_8 C2_8 120.3 . . ?
C8_8 C3_8 C2_8 120.1 . . ?
C5_8 C4_8 C3_8 120.1 . . ?
C4_8 C5_8 C6_8 121.3 . . ?
C4_8 C5_8 C9_8 118.0 . . ?
C6_8 C5_8 C9_8 120.7 . . ?
C7_8 C6_8 C5_8 117.9 . . ?
C6_8 C7_8 C8_8 122.1 . . ?
C6_8 C7_8 C10_8 118.8 . . ?
C8_8 C7_8 C10_8 119.2 . . ?
C7_8 C8_8 C3_8 119.0 . . ?
F3_8 C9_8 F1_8 105.2 . . ?
F3_8 C9_8 F2_8 105.2 . . ?
F1_8 C9_8 F2_8 105.0 . . ?
F3_8 C9_8 C5_8 114.4 . . ?
F1_8 C9_8 C5_8 110.1 . . ?
F2_8 C9_8 C5_8 116.0 . . ?
F4_8 C10_8 F6_8 105.1 . . ?
F4_8 C10_8 F5_8 104.8 . . ?
F6_8 C10_8 F5_8 104.8 . . ?
F4_8 C10_8 C7_8 115.2 . . ?
F6_8 C10_8 C7_8 111.4 . . ?
F5_8 C10_8 C7_8 114.6 . . ?
C2_29 C1_29 Au16 161.8 . . ?
C2_29 C1_29 Ag2W 94.9 . . ?
Au16 C1_29 Ag2W 102.5 . . ?
C2_29 C1_29 Ag3P 107.6 . . ?
Au16 C1_29 Ag3P 82.3 . . ?
Ag2W C1_29 Ag3P 75.4 . . ?
C1_29 C2_29 C3_29 168.9 . . ?
C8_29 C3_29 C4_29 120.2 . . ?
C8_29 C3_29 C2_29 120.1 . . ?
C4_29 C3_29 C2_29 119.8 . . ?
C5_29 C4_29 C3_29 118.6 . . ?
C4_29 C5_29 C6_29 123.1 . . ?
C4_29 C5_29 C9_29 118.8 . . ?
C6_29 C5_29 C9_29 118.1 . . ?
C7_29 C6_29 C5_29 116.6 . . ?
C6_29 C7_29 C8_29 122.6 . . ?
C6_29 C7_29 C10_29 119.4 . . ?
C8_29 C7_29 C10_29 118.0 . . ?
C3_29 C8_29 C7_29 118.9 . . ?
F1_29 C9_29 F3_29 105.4 . . ?
F1_29 C9_29 F2_29 105.4 . . ?
F3_29 C9_29 F2_29 105.3 . . ?
F1_29 C9_29 C5_29 111.0 . . ?
F3_29 C9_29 C5_29 111.4 . . ?
F2_29 C9_29 C5_29 117.5 . . ?
F5_29 C10_29 F4_29 105.2 . . ?
F5_29 C10_29 F6_29 105.1 . . ?
F4_29 C10_29 F6_29 105.1 . . ?
F5_29 C10_29 C7_29 115.1 . . ?
F4_29 C10_29 C7_29 113.4 . . ?
F6_29 C10_29 C7_29 112.0 . . ?
C2_30 C1_30 Au1E 154.8 . . ?
C2_30 C1_30 Ag2X 91.9 . . ?
Au1E C1_30 Ag2X 102.5 . . ?
C2_30 C1_30 Ag30 121.7 . . ?
Au1E C1_30 Ag30 81.1 . . ?
Ag2X C1_30 Ag30 82.3 . . ?
C1_30 C2_30 C3_30 171.2 . . ?
C1_30 C2_30 Ag2X 60.1 . . ?
C3_30 C2_30 Ag2X 112.1 . . ?
C4_30 C3_30 C8_30 119.4 . . ?
C4_30 C3_30 C2_30 120.5 . . ?
C8_30 C3_30 C2_30 120.1 . . ?
C5_30 C4_30 C3_30 120.7 . . ?
C4_30 C5_30 C6_30 121.3 . . ?
C4_30 C5_30 C9_30 120.9 . . ?
C6_30 C5_30 C9_30 117.8 . . ?
C7_30 C6_30 C5_30 116.3 . . ?
C6_30 C7_30 C8_30 124.3 . . ?
C6_30 C7_30 C10_30 119.2 . . ?
C8_30 C7_30 C10_30 116.4 . . ?
C3_30 C8_30 C7_30 118.0 . . ?
F3_30 C9_30 F2_30 105.3 . . ?
F3_30 C9_30 F1_30 104.9 . . ?
F2_30 C9_30 F1_30 105.0 . . ?
F3_30 C9_30 C5_30 113.0 . . ?
F2_30 C9_30 C5_30 114.4 . . ?
F1_30 C9_30 C5_30 113.2 . . ?
F5_30 C10_30 F6_30 105.6 . . ?
F5_30 C10_30 F4_30 105.4 . . ?
F6_30 C10_30 F4_30 105.4 . . ?
F5_30 C10_30 C7_30 112.5 . . ?
F6_30 C10_30 C7_30 112.3 . . ?
F4_30 C10_30 C7_30 114.8 . . ?
C2_31 C1_31 Au1E 158.7 . . ?
C2_31 C1_31 Ag3A 95.0 . . ?
Au1E C1_31 Ag3A 105.7 . . ?
C1_31 C2_31 C3_31 170.3 . . ?
C8_31 C3_31 C4_31 119.7 . . ?
C8_31 C3_31 C2_31 120.3 . . ?
C4_31 C3_31 C2_31 120.1 . . ?
C5_31 C4_31 C3_31 120.1 . . ?
C4_31 C5_31 C6_31 121.8 . . ?
C4_31 C5_31 C9_31 119.0 . . ?
C6_31 C5_31 C9_31 119.2 . . ?
C7_31 C6_31 C5_31 116.4 . . ?
C6_31 C7_31 C8_31 123.9 . . ?
C6_31 C7_31 C10_31 119.2 . . ?
C8_31 C7_31 C10_31 116.9 . . ?
C3_31 C8_31 C7_31 118.1 . . ?
F3_31 C9_31 F1_31 105.2 . . ?
F3_31 C9_31 F2_31 105.3 . . ?
F1_31 C9_31 F2_31 105.3 . . ?
F3_31 C9_31 C5_31 114.7 . . ?
F1_31 C9_31 C5_31 112.3 . . ?
F2_31 C9_31 C5_31 113.4 . . ?
F5_31 C10_31 F4_31 105.5 . . ?
F5_31 C10_31 F6_31 105.3 . . ?
F4_31 C10_31 F6_31 105.3 . . ?
F5_31 C10_31 C7_31 113.4 . . ?
F4_31 C10_31 C7_31 114.9 . . ?
F6_31 C10_31 C7_31 111.6 . . ?
C2_32 C1_32 Au18 174.1 . . ?
C2_32 C1_32 Ag30 79.5 . . ?
Au18 C1_32 Ag30 106.3 . . ?
C2_32 C1_32 Ag3B 101.5 . . ?
Au18 C1_32 Ag3B 81.8 . . ?
Ag30 C1_32 Ag3B 74.7 . . ?
C1_32 C2_32 C3_32 166.9 . . ?
C1_32 C2_32 Ag30 72.8 . . ?
C3_32 C2_32 Ag30 119.9 . . ?
C8_32 C3_32 C4_32 119.8 . . ?
C8_32 C3_32 C2_32 120.3 . . ?
C4_32 C3_32 C2_32 120.0 . . ?
C5_32 C4_32 C3_32 119.7 . . ?
C4_32 C5_32 C6_32 122.0 . . ?
C4_32 C5_32 C9_32 118.3 . . ?
C6_32 C5_32 C9_32 119.7 . . ?
C7_32 C6_32 C5_32 117.2 . . ?
C6_32 C7_32 C8_32 122.9 . . ?
C6_32 C7_32 C10_32 119.6 . . ?
C8_32 C7_32 C10_32 117.5 . . ?
C3_32 C8_32 C7_32 118.5 . . ?
F3_32 C9_32 F1_32 105.5 . . ?
F3_32 C9_32 F2_32 105.4 . . ?
F1_32 C9_32 F2_32 105.2 . . ?
F3_32 C9_32 C5_32 111.7 . . ?
F1_32 C9_32 C5_32 113.4 . . ?
F2_32 C9_32 C5_32 114.8 . . ?
F4_32 C10_32 F5_32 105.3 . . ?
F4_32 C10_32 F6_32 105.4 . . ?
F5_32 C10_32 F6_32 105.1 . . ?
F4_32 C10_32 C7_32 111.7 . . ?
F5_32 C10_32 C7_32 116.8 . . ?
F6_32 C10_32 C7_32 111.6 . . ?
C2_33 C1_33 Au18 167.9 . . ?
C2_33 C1_33 Ag31 94.5 . . ?
Au18 C1_33 Ag31 97.5 . . ?
C2_33 C1_33 Ag38 103.3 . . ?
Au18 C1_33 Ag38 81.7 . . ?
Ag31 C1_33 Ag38 72.0 . . ?
C1_33 C2_33 C3_33 171.1 . . ?
C1_33 C2_33 Ag31 58.6 . . ?
C3_33 C2_33 Ag31 122.6 . . ?
C8_33 C3_33 C4_33 119.3 . . ?
C8_33 C3_33 C2_33 120.4 . . ?
C4_33 C3_33 C2_33 120.3 . . ?
C5_33 C4_33 C3_33 119.0 . . ?
C6_33 C5_33 C4_33 122.8 . . ?
C6_33 C5_33 C9_33 118.9 . . ?
C4_33 C5_33 C9_33 118.2 . . ?
C7_33 C6_33 C5_33 116.8 . . ?
C6_33 C7_33 C8_33 122.4 . . ?
C6_33 C7_33 C10_33 117.8 . . ?
C8_33 C7_33 C10_33 119.8 . . ?
C3_33 C8_33 C7_33 119.7 . . ?
F3_33 C9_33 F2_33 105.4 . . ?
F3_33 C9_33 F1_33 105.4 . . ?
F2_33 C9_33 F1_33 105.4 . . ?
F3_33 C9_33 C5_33 113.4 . . ?
F2_33 C9_33 C5_33 113.5 . . ?
F1_33 C9_33 C5_33 113.0 . . ?
F4_33 C10_33 F6_33 105.1 . . ?
F4_33 C10_33 F5_33 105.2 . . ?
F6_33 C10_33 F5_33 105.2 . . ?
F4_33 C10_33 C7_33 115.9 . . ?
F6_33 C10_33 C7_33 112.8 . . ?
F5_33 C10_33 C7_33 111.7 . . ?
C2_34 C1_34 Au13 171.6 . . ?
C2_34 C1_34 Ag3B 86.8 . . ?
Au13 C1_34 Ag3B 100.9 . . ?
C1_34 C2_34 C3_34 161.8 . . ?
C8_34 C3_34 C4_34 119.5 . . ?
C8_34 C3_34 C2_34 120.7 . . ?
C4_34 C3_34 C2_34 119.9 . . ?
C5_34 C4_34 C3_34 119.9 . . ?
C4_34 C5_34 C6_34 122.6 . . ?
C4_34 C5_34 C9_34 118.9 . . ?
C6_34 C5_34 C9_34 118.6 . . ?
C7_34 C6_34 C5_34 115.8 . . ?
C6_34 C7_34 C8_34 124.0 . . ?
C6_34 C7_34 C10_34 118.9 . . ?
C8_34 C7_34 C10_34 117.1 . . ?
C3_34 C8_34 C7_34 118.2 . . ?
F2_34 C9_34 F3_34 105.4 . . ?
F2_34 C9_34 F1_34 105.5 . . ?
F3_34 C9_34 F1_34 105.5 . . ?
F2_34 C9_34 C5_34 116.8 . . ?
F3_34 C9_34 C5_34 111.7 . . ?
F1_34 C9_34 C5_34 111.1 . . ?
F6_34 C10_34 F5_34 105.4 . . ?
F6_34 C10_34 F4_34 105.5 . . ?
F5_34 C10_34 F4_34 105.6 . . ?
F6_34 C10_34 C7_34 114.5 . . ?
F5_34 C10_34 C7_34 111.0 . . ?
F4_34 C10_34 C7_34 114.1 . . ?
C2_35 C1_35 Au17 160.7 . . ?
C2_35 C1_35 Ag2Y 86.6 . . ?
Au17 C1_35 Ag2Y 110.7 . . ?
C2_35 C1_35 Ag39 114.3 . . ?
Au17 C1_35 Ag39 78.9 . . ?
Ag2Y C1_35 Ag39 77.9 . . ?
C1_35 C2_35 C3_35 174.7 . . ?
C1_35 C2_35 Ag2Y 66.0 . . ?
C3_35 C2_35 Ag2Y 111.4 . . ?
C8_35 C3_35 C4_35 119.6 . . ?
C8_35 C3_35 C2_35 120.6 . . ?
C4_35 C3_35 C2_35 119.8 . . ?
C5_35 C4_35 C3_35 118.8 . . ?
C4_35 C5_35 C6_35 122.7 . . ?
C4_35 C5_35 C9_35 118.9 . . ?
C6_35 C5_35 C9_35 118.5 . . ?
C7_35 C6_35 C5_35 117.0 . . ?
C6_35 C7_35 C8_35 122.2 . . ?
C6_35 C7_35 C10_35 119.4 . . ?
C8_35 C7_35 C10_35 118.4 . . ?
C3_35 C8_35 C7_35 119.7 . . ?
F3_35 C9_35 F1_35 105.3 . . ?
F3_35 C9_35 F2_35 105.4 . . ?
F1_35 C9_35 F2_35 105.1 . . ?
F3_35 C9_35 C5_35 114.7 . . ?
F1_35 C9_35 C5_35 110.8 . . ?
F2_35 C9_35 C5_35 114.7 . . ?
F4_35 C10_35 F5_35 105.4 . . ?
F4_35 C10_35 F6_35 105.2 . . ?
F5_35 C10_35 F6_35 105.4 . . ?
F4_35 C10_35 C7_35 113.1 . . ?
F5_35 C10_35 C7_35 113.8 . . ?
F6_35 C10_35 C7_35 113.1 . . ?
C2_36 C1_36 Au12 152.8 . . ?
C2_36 C1_36 Ag3I 115.5 . . ?
Au12 C1_36 Ag3I 87.3 . . ?
C2_36 C1_36 Ag3W 116.3 . . ?
Au12 C1_36 Ag3W 76.9 . . ?
Ag3I C1_36 Ag3W 88.1 . . ?
C1_36 C2_36 C3_36 172.7 . . ?
C8_36 C3_36 C4_36 120.0 . . ?
C8_36 C3_36 C2_36 120.1 . . ?
C4_36 C3_36 C2_36 119.8 . . ?
C5_36 C4_36 C3_36 119.2 . . ?
C4_36 C5_36 C6_36 122.2 . . ?
C4_36 C5_36 C9_36 119.8 . . ?
C6_36 C5_36 C9_36 118.0 . . ?
C7_36 C6_36 C5_36 117.0 . . ?
C6_36 C7_36 C8_36 123.3 . . ?
C6_36 C7_36 C10_36 118.7 . . ?
C8_36 C7_36 C10_36 118.0 . . ?
C3_36 C8_36 C7_36 118.3 . . ?
F2_36 C9_36 F3_36 105.5 . . ?
F2_36 C9_36 F1_36 105.4 . . ?
F3_36 C9_36 F1_36 105.3 . . ?
F2_36 C9_36 C5_36 114.8 . . ?
F3_36 C9_36 C5_36 113.1 . . ?
F1_36 C9_36 C5_36 111.9 . . ?
F6_36 C10_36 F4_36 105.3 . . ?
F6_36 C10_36 F5_36 105.4 . . ?
F4_36 C10_36 F5_36 105.4 . . ?
F6_36 C10_36 C7_36 112.4 . . ?
F4_36 C10_36 C7_36 114.3 . . ?
F5_36 C10_36 C7_36 113.3 . . ?
C2_37 C1_37 Au6 167.3 . . ?
C2_37 C1_37 Ag3H 111.8 . . ?
Au6 C1_37 Ag3H 79.9 . . ?
C2_37 C1_37 Ag3Q 87.0 . . ?
Au6 C1_37 Ag3Q 101.2 . . ?
Ag3H C1_37 Ag3Q 75.4 . . ?
C1_37 C2_37 C3_37 175.2 . . ?
C8_37 C3_37 C4_37 119.7 . . ?
C8_37 C3_37 C2_37 120.4 . . ?
C4_37 C3_37 C2_37 119.9 . . ?
C5_37 C4_37 C3_37 119.4 . . ?
C4_37 C5_37 C6_37 122.5 . . ?
C4_37 C5_37 C9_37 118.8 . . ?
C6_37 C5_37 C9_37 118.7 . . ?
C7_37 C6_37 C5_37 116.3 . . ?
C6_37 C7_37 C8_37 123.4 . . ?
C6_37 C7_37 C10_37 119.3 . . ?
C8_37 C7_37 C10_37 117.3 . . ?
C3_37 C8_37 C7_37 118.7 . . ?
F1_37 C9_37 F3_37 105.5 . . ?
F1_37 C9_37 F2_37 105.6 . . ?
F3_37 C9_37 F2_37 105.2 . . ?
F1_37 C9_37 C5_37 113.5 . . ?
F3_37 C9_37 C5_37 111.9 . . ?
F2_37 C9_37 C5_37 114.4 . . ?
F5_37 C10_37 F6_37 105.4 . . ?
F5_37 C10_37 F4_37 105.3 . . ?
F6_37 C10_37 F4_37 105.3 . . ?
F5_37 C10_37 C7_37 113.6 . . ?
F6_37 C10_37 C7_37 112.5 . . ?
F4_37 C10_37 C7_37 113.9 . . ?
C2_24 C1_24 Au4 155.8 . . ?
C2_24 C1_24 Ag34 91.3 . . ?
Au4 C1_24 Ag34 103.5 . . ?
C2_24 C1_24 Ag3G 116.8 . . ?
Au4 C1_24 Ag3G 83.6 . . ?
Ag34 C1_24 Ag3G 86.7 . . ?
C1_24 C2_24 C3_24 174.6 . . ?
C1_24 C2_24 Ag34 60.0 . . ?
C3_24 C2_24 Ag34 116.2 . . ?
C4_24 C3_24 C8_24 119.6 . . ?
C4_24 C3_24 C2_24 120.2 . . ?
C8_24 C3_24 C2_24 120.2 . . ?
C5_24 C4_24 C3_24 119.8 . . ?
C4_24 C5_24 C6_24 122.5 . . ?
C4_24 C5_24 C9_24 118.9 . . ?
C6_24 C5_24 C9_24 118.6 . . ?
C7_24 C6_24 C5_24 116.0 . . ?
C6_24 C7_24 C8_24 124.1 . . ?
C6_24 C7_24 C10_24 117.3 . . ?
C8_24 C7_24 C10_24 118.6 . . ?
C3_24 C8_24 C7_24 118.1 . . ?
F3_24 C9_24 F2_24 105.5 . . ?
F3_24 C9_24 F1_24 105.4 . . ?
F2_24 C9_24 F1_24 105.3 . . ?
F3_24 C9_24 C5_24 112.6 . . ?
F2_24 C9_24 C5_24 115.9 . . ?
F1_24 C9_24 C5_24 111.3 . . ?
F4_24 C10_24 F6_24 105.3 . . ?
F4_24 C10_24 F5_24 105.4 . . ?
F6_24 C10_24 F5_24 105.3 . . ?
F4_24 C10_24 C7_24 114.7 . . ?
F6_24 C10_24 C7_24 111.3 . . ?
F5_24 C10_24 C7_24 114.0 . . ?
C2_38 C1_38 Au4 158.5 . . ?
C2_38 C1_38 Ag38 89.2 . . ?
Au4 C1_38 Ag38 103.4 . . ?
C2_38 C1_38 Ag3E 97.4 . . ?
Au4 C1_38 Ag3E 103.0 . . ?
Ag38 C1_38 Ag3E 71.4 . . ?
C1_38 C2_38 C3_38 163.3 . . ?
C1_38 C2_38 Ag38 64.0 . . ?
C3_38 C2_38 Ag38 129.1 . . ?
C4_38 C3_38 C8_38 120.2 . . ?
C4_38 C3_38 C2_38 120.0 . . ?
C8_38 C3_38 C2_38 119.8 . . ?
C5_38 C4_38 C3_38 120.0 . . ?
C4_38 C5_38 C6_38 121.1 . . ?
C4_38 C5_38 C9_38 118.6 . . ?
C6_38 C5_38 C9_38 120.2 . . ?
C7_38 C6_38 C5_38 117.4 . . ?
C6_38 C7_38 C8_38 123.5 . . ?
C6_38 C7_38 C10_38 119.2 . . ?
C8_38 C7_38 C10_38 117.3 . . ?
C3_38 C8_38 C7_38 117.8 . . ?
F3_38 C9_38 F1_38 105.1 . . ?
F3_38 C9_38 F2_38 105.1 . . ?
F1_38 C9_38 F2_38 105.0 . . ?
F3_38 C9_38 C5_38 112.7 . . ?
F1_38 C9_38 C5_38 112.6 . . ?
F2_38 C9_38 C5_38 115.4 . . ?
F4_38 C10_38 F5_38 105.3 . . ?
F4_38 C10_38 F6_38 105.3 . . ?
F5_38 C10_38 F6_38 105.3 . . ?
F4_38 C10_38 C7_38 117.0 . . ?
F5_38 C10_38 C7_38 111.5 . . ?
F6_38 C10_38 C7_38 111.5 . . ?
C2_39 C1_39 Au12 172.5 . . ?
C2_39 C1_39 Ag3X 104.3 . . ?
Au12 C1_39 Ag3X 80.3 . . ?
C1_39 C2_39 C3_39 158.2 . . ?
C1_39 C2_39 Ag3S 81.5 . . ?
C3_39 C2_39 Ag3S 117.0 . . ?
C8_39 C3_39 C4_39 120.2 . . ?
C8_39 C3_39 C2_39 120.1 . . ?
C4_39 C3_39 C2_39 119.7 . . ?
C5_39 C4_39 C3_39 119.0 . . ?
C4_39 C5_39 C6_39 122.5 . . ?
C4_39 C5_39 C9_39 116.6 . . ?
C6_39 C5_39 C9_39 120.9 . . ?
C7_39 C6_39 C5_39 117.1 . . ?
C6_39 C7_39 C8_39 122.2 . . ?
C6_39 C7_39 C10_39 120.9 . . ?
C8_39 C7_39 C10_39 116.9 . . ?
C3_39 C8_39 C7_39 119.0 . . ?
F1_39 C9_39 F2_39 105.3 . . ?
F1_39 C9_39 F3_39 105.4 . . ?
F2_39 C9_39 F3_39 105.4 . . ?
F1_39 C9_39 C5_39 110.1 . . ?
F2_39 C9_39 C5_39 117.4 . . ?
F3_39 C9_39 C5_39 112.3 . . ?
F6_39 C10_39 F4_39 105.3 . . ?
F6_39 C10_39 F5_39 105.3 . . ?
F4_39 C10_39 F5_39 105.0 . . ?
F6_39 C10_39 C7_39 112.6 . . ?
F4_39 C10_39 C7_39 116.1 . . ?
F5_39 C10_39 C7_39 111.7 . . ?
C2_40 C1_40 Au11 172.9 . . ?
C2_40 C1_40 Ag3U 88.3 . . ?
Au11 C1_40 Ag3U 93.7 . . ?
C1_40 C2_40 C3_40 171.9 . . ?
C1_40 C2_40 Ag3U 65.0 . . ?
C3_40 C2_40 Ag3U 122.8 . . ?
C8_40 C3_40 C4_40 119.7 . . ?
C8_40 C3_40 C2_40 120.1 . . ?
C4_40 C3_40 C2_40 120.1 . . ?
C5_40 C4_40 C3_40 119.4 . . ?
C4_40 C5_40 C6_40 122.2 . . ?
C4_40 C5_40 C9_40 119.5 . . ?
C6_40 C5_40 C9_40 118.3 . . ?
C7_40 C6_40 C5_40 116.8 . . ?
C6_40 C7_40 C8_40 123.2 . . ?
C6_40 C7_40 C10_40 118.1 . . ?
C8_40 C7_40 C10_40 118.7 . . ?
C7_40 C8_40 C3_40 118.7 . . ?
F2_40 C9_40 F1_40 105.2 . . ?
F2_40 C9_40 F3_40 105.3 . . ?
F1_40 C9_40 F3_40 105.3 . . ?
F2_40 C9_40 C5_40 116.1 . . ?
F1_40 C9_40 C5_40 111.0 . . ?
F3_40 C9_40 C5_40 113.1 . . ?
F6_40 C10_40 F4_40 105.2 . . ?
F6_40 C10_40 F5_40 105.3 . . ?
F4_40 C10_40 F5_40 105.2 . . ?
F6_40 C10_40 C7_40 111.2 . . ?
F4_40 C10_40 C7_40 117.8 . . ?
F5_40 C10_40 C7_40 111.2 . . ?
C2_41 C1_41 Au11 155.2 . . ?
C2_41 C1_41 Ag3G 84.5 . . ?
Au11 C1_41 Ag3G 113.0 . . ?
C1_41 C2_41 C3_41 167.5 . . ?
C1_41 C2_41 Ag3G 66.5 . . ?
C3_41 C2_41 Ag3G 117.8 . . ?
C8_41 C3_41 C4_41 120.2 . . ?
C8_41 C3_41 C2_41 120.2 . . ?
C4_41 C3_41 C2_41 119.6 . . ?
C5_41 C4_41 C3_41 119.8 . . ?
C6_41 C5_41 C4_41 121.4 . . ?
C6_41 C5_41 C9_41 120.8 . . ?
C4_41 C5_41 C9_41 117.8 . . ?
C7_41 C6_41 C5_41 117.1 . . ?
C6_41 C7_41 C8_41 123.8 . . ?
C6_41 C7_41 C10_41 118.1 . . ?
C8_41 C7_41 C10_41 118.1 . . ?
C3_41 C8_41 C7_41 117.7 . . ?
F1_41 C9_41 F3_41 105.3 . . ?
F1_41 C9_41 F2_41 105.1 . . ?
F3_41 C9_41 F2_41 105.1 . . ?
F1_41 C9_41 C5_41 114.9 . . ?
F3_41 C9_41 C5_41 110.2 . . ?
F2_41 C9_41 C5_41 115.2 . . ?
F4_41 C10_41 F6_41 105.5 . . ?
F4_41 C10_41 F5_41 105.4 . . ?
F6_41 C10_41 F5_41 105.4 . . ?
F4_41 C10_41 C7_41 114.9 . . ?
F6_41 C10_41 C7_41 112.5 . . ?
F5_41 C10_41 C7_41 112.5 . . ?
C2_42 C1_42 Au1G 152.3 . . ?
C2_42 C1_42 Ag3T 103.7 . . ?
Au1G C1_42 Ag3T 99.1 . . ?
C1_42 C2_42 C3_42 164.7 . . ?
C4_42 C3_42 C8_42 119.6 . . ?
C4_42 C3_42 C2_42 120.3 . . ?
C8_42 C3_42 C2_42 120.1 . . ?
C5_42 C4_42 C3_42 120.1 . . ?
C4_42 C5_42 C6_42 121.6 . . ?
C4_42 C5_42 C9_42 119.5 . . ?
C6_42 C5_42 C9_42 118.9 . . ?
C7_42 C6_42 C5_42 117.1 . . ?
C6_42 C7_42 C8_42 123.1 . . ?
C6_42 C7_42 C10_42 119.2 . . ?
C8_42 C7_42 C10_42 117.7 . . ?
C3_42 C8_42 C7_42 118.5 . . ?
F1_42 C9_42 F2_42 105.3 . . ?
F1_42 C9_42 F3_42 105.2 . . ?
F2_42 C9_42 F3_42 105.2 . . ?
F1_42 C9_42 C5_42 112.6 . . ?
F2_42 C9_42 C5_42 115.3 . . ?
F3_42 C9_42 C5_42 112.4 . . ?
F4_42 C10_42 F6_42 105.1 . . ?
F4_42 C10_42 F5_42 105.2 . . ?
F6_42 C10_42 F5_42 105.3 . . ?
F4_42 C10_42 C7_42 114.9 . . ?
F6_42 C10_42 C7_42 112.1 . . ?
F5_42 C10_42 C7_42 113.4 . . ?
C2_43 C1_43 Au10 164.6 . . ?
C2_43 C1_43 Ag3N 85.3 . . ?
Au10 C1_43 Ag3N 98.9 . . ?
C2_43 C1_43 Ag3Q 113.5 . . ?
Au10 C1_43 Ag3Q 81.9 . . ?
Ag3N C1_43 Ag3Q 80.8 . . ?
C1_43 C2_43 C3_43 173.1 . . ?
C1_43 C2_43 Ag3N 66.3 . . ?
C3_43 C2_43 Ag3N 112.8 . . ?
C8_43 C3_43 C4_43 119.6 . . ?
C8_43 C3_43 C2_43 120.3 . . ?
C4_43 C3_43 C2_43 120.1 . . ?
C5_43 C4_43 C3_43 119.3 . . ?
C4_43 C5_43 C6_43 122.3 . . ?
C4_43 C5_43 C9_43 118.8 . . ?
C6_43 C5_43 C9_43 118.9 . . ?
C7_43 C6_43 C5_43 117.3 . . ?
C6_43 C7_43 C8_43 122.4 . . ?
C6_43 C7_43 C10_43 118.7 . . ?
C8_43 C7_43 C10_43 118.8 . . ?
C3_43 C8_43 C7_43 119.1 . . ?
F1_43 C9_43 F2_43 105.3 . . ?
F1_43 C9_43 F3_43 105.3 . . ?
F2_43 C9_43 F3_43 105.2 . . ?
F1_43 C9_43 C5_43 114.6 . . ?
F2_43 C9_43 C5_43 114.6 . . ?
F3_43 C9_43 C5_43 110.9 . . ?
F6_43 C10_43 F4_43 105.2 . . ?
F6_43 C10_43 F5_43 105.2 . . ?
F4_43 C10_43 F5_43 105.1 . . ?
F6_43 C10_43 C7_43 111.3 . . ?
F4_43 C10_43 C7_43 116.8 . . ?
F5_43 C10_43 C7_43 112.4 . . ?
C2_20 C1_20 Au33 171.0 . . ?
C2_20 C1_20 Ag2V 88.2 . . ?
Au33 C1_20 Ag2V 100.2 . . ?
C2_20 C1_20 Ag2G 100.8 . . ?
Au33 C1_20 Ag2G 83.9 . . ?
Ag2V C1_20 Ag2G 79.8 . . ?
C1_20 C2_20 C3_20 172.3 . . ?
C1_20 C2_20 Ag2V 63.9 . . ?
C3_20 C2_20 Ag2V 120.9 . . ?
C4_20 C3_20 C8_20 119.5 . . ?
C4_20 C3_20 C2_20 120.4 . . ?
C8_20 C3_20 C2_20 120.0 . . ?
C5_20 C4_20 C3_20 119.3 . . ?
C4_20 C5_20 C6_20 122.5 . . ?
C4_20 C5_20 C9_20 119.2 . . ?
C6_20 C5_20 C9_20 118.3 . . ?
C7_20 C6_20 C5_20 116.5 . . ?
C6_20 C7_20 C8_20 122.9 . . ?
C6_20 C7_20 C10_20 120.9 . . ?
C8_20 C7_20 C10_20 116.2 . . ?
C7_20 C8_20 C3_20 119.3 . . ?
F3_20 C9_20 F1_20 105.4 . . ?
F3_20 C9_20 F2_20 105.0 . . ?
F1_20 C9_20 F2_20 105.1 . . ?
F3_20 C9_20 C5_20 113.5 . . ?
F1_20 C9_20 C5_20 113.0 . . ?
F2_20 C9_20 C5_20 114.0 . . ?
F6_20 C10_20 F5_20 105.5 . . ?
F6_20 C10_20 F4_20 105.2 . . ?
F5_20 C10_20 F4_20 105.3 . . ?
F6_20 C10_20 C7_20 112.8 . . ?
F5_20 C10_20 C7_20 113.4 . . ?
F4_20 C10_20 C7_20 113.8 . . ?
C2_27 C1_27 Au0R 174.4 . . ?
C2_27 C1_27 Ag2C 84.6 . . ?
Au0R C1_27 Ag2C 100.9 . . ?
C2_27 C1_27 Ag2J 99.4 . . ?
Au0R C1_27 Ag2J 83.4 . . ?
Ag2C C1_27 Ag2J 74.9 . . ?
C1_27 C2_27 C3_27 171.6 . . ?
C1_27 C2_27 Ag2C 68.8 . . ?
C3_27 C2_27 Ag2C 119.5 . . ?
C8_27 C3_27 C4_27 119.2 . . ?
C8_27 C3_27 C2_27 120.4 . . ?
C4_27 C3_27 C2_27 120.4 . . ?
C5_27 C4_27 C3_27 119.6 . . ?
C4_27 C5_27 C6_27 123.2 . . ?
C4_27 C5_27 C9_27 119.7 . . ?
C6_27 C5_27 C9_27 117.1 . . ?
C7_27 C6_27 C5_27 115.0 . . ?
C6_27 C7_27 C8_27 124.7 . . ?
C6_27 C7_27 C10_27 117.3 . . ?
C8_27 C7_27 C10_27 118.0 . . ?
C7_27 C8_27 C3_27 118.3 . . ?
F3_27 C9_27 F1_27 105.7 . . ?
F3_27 C9_27 F2_27 105.4 . . ?
F1_27 C9_27 F2_27 105.5 . . ?
F3_27 C9_27 C5_27 111.8 . . ?
F1_27 C9_27 C5_27 111.0 . . ?
F2_27 C9_27 C5_27 116.6 . . ?
F6_27 C10_27 F4_27 105.6 . . ?
F6_27 C10_27 F5_27 105.6 . . ?
F4_27 C10_27 F5_27 105.3 . . ?
F6_27 C10_27 C7_27 111.9 . . ?
F4_27 C10_27 C7_27 114.7 . . ?
F5_27 C10_27 C7_27 113.0 . . ?
C2_44 C1_44 Au7 145.1 . . ?
C2_44 C1_44 Ag2K 117.5 . . ?
Au7 C1_44 Ag2K 93.2 . . ?
C2_44 C1_44 Ag3M 127.7 . . ?
Au7 C1_44 Ag3M 76.6 . . ?
Ag2K C1_44 Ag3M 69.4 . . ?
C1_44 C2_44 C3_44 162.4 . . ?
C8_44 C3_44 C4_44 119.8 . . ?
C8_44 C3_44 C2_44 120.3 . . ?
C4_44 C3_44 C2_44 120.0 . . ?
C5_44 C4_44 C3_44 119.4 . . ?
C4_44 C5_44 C6_44 122.6 . . ?
C4_44 C5_44 C9_44 120.5 . . ?
C6_44 C5_44 C9_44 116.9 . . ?
C7_44 C6_44 C5_44 116.6 . . ?
C6_44 C7_44 C8_44 123.2 . . ?
C6_44 C7_44 C10_44 117.9 . . ?
C8_44 C7_44 C10_44 119.0 . . ?
C3_44 C8_44 C7_44 118.5 . . ?
F2_44 C9_44 F3_44 105.4 . . ?
F2_44 C9_44 F1_44 105.2 . . ?
F3_44 C9_44 F1_44 105.3 . . ?
F2_44 C9_44 C5_44 118.0 . . ?
F3_44 C9_44 C5_44 111.7 . . ?
F1_44 C9_44 C5_44 110.3 . . ?
F4_44 C10_44 F6_44 105.4 . . ?
F4_44 C10_44 F5_44 105.4 . . ?
F6_44 C10_44 F5_44 105.1 . . ?
F4_44 C10_44 C7_44 113.8 . . ?
F6_44 C10_44 C7_44 111.1 . . ?
F5_44 C10_44 C7_44 115.2 . . ?
C2_45 C1_45 Au0Q 175.4 . . ?
C2_45 C1_45 Ag2B 78.7 . . ?
Au0Q C1_45 Ag2B 105.4 . . ?
C2_45 C1_45 Ag2M 99.9 . . ?
Au0Q C1_45 Ag2M 83.0 . . ?
Ag2B C1_45 Ag2M 80.6 . . ?
C1_45 C2_45 C3_45 163.6 . . ?
C1_45 C2_45 Ag2B 73.2 . . ?
C3_45 C2_45 Ag2B 120.6 . . ?
C4_45 C3_45 C8_45 119.8 . . ?
C4_45 C3_45 C2_45 120.1 . . ?
C8_45 C3_45 C2_45 120.1 . . ?
C5_45 C4_45 C3_45 120.1 . . ?
C4_45 C5_45 C6_45 122.4 . . ?
C4_45 C5_45 C9_45 119.4 . . ?
C6_45 C5_45 C9_45 118.2 . . ?
C7_45 C6_45 C5_45 115.5 . . ?
C6_45 C7_45 C8_45 124.9 . . ?
C6_45 C7_45 C10_45 116.6 . . ?
C8_45 C7_45 C10_45 118.5 . . ?
C3_45 C8_45 C7_45 117.4 . . ?
F2_45 C9_45 F1_45 105.5 . . ?
F2_45 C9_45 F3_45 105.5 . . ?
F1_45 C9_45 F3_45 105.3 . . ?
F2_45 C9_45 C5_45 116.3 . . ?
F1_45 C9_45 C5_45 113.0 . . ?
F3_45 C9_45 C5_45 110.5 . . ?
F4_45 C10_45 F6_45 105.7 . . ?
F4_45 C10_45 F5_45 105.5 . . ?
F6_45 C10_45 F5_45 105.3 . . ?
F4_45 C10_45 C7_45 113.8 . . ?
F6_45 C10_45 C7_45 112.7 . . ?
F5_45 C10_45 C7_45 113.0 . . ?
C2_46 C1_46 Au1J 165.1 . . ?
C2_46 C1_46 Ag3M 100.2 . . ?
Au1J C1_46 Ag3M 94.7 . . ?
C1_46 C2_46 C3_46 166.9 . . ?
C8_46 C3_46 C4_46 119.7 . . ?
C8_46 C3_46 C2_46 120.1 . . ?
C4_46 C3_46 C2_46 120.2 . . ?
C5_46 C4_46 C3_46 119.7 . . ?
C4_46 C5_46 C6_46 121.8 . . ?
C4_46 C5_46 C9_46 118.6 . . ?
C6_46 C5_46 C9_46 119.5 . . ?
C7_46 C6_46 C5_46 117.2 . . ?
C6_46 C7_46 C8_46 122.8 . . ?
C6_46 C7_46 C10_46 120.3 . . ?
C8_46 C7_46 C10_46 116.9 . . ?
C3_46 C8_46 C7_46 118.8 . . ?
F1_46 C9_46 F3_46 105.2 . . ?
F1_46 C9_46 F2_46 105.1 . . ?
F3_46 C9_46 F2_46 105.1 . . ?
F1_46 C9_46 C5_46 113.9 . . ?
F3_46 C9_46 C5_46 111.8 . . ?
F2_46 C9_46 C5_46 114.8 . . ?
F6_46 C10_46 F4_46 105.2 . . ?
F6_46 C10_46 F5_46 105.2 . . ?
F4_46 C10_46 F5_46 105.0 . . ?
F6_46 C10_46 C7_46 115.0 . . ?
F4_46 C10_46 C7_46 113.2 . . ?
F5_46 C10_46 C7_46 112.3 . . ?
C2_47 C1_47 Au8 164.8 . . ?
C2_47 C1_47 Ag1Z 75.4 . . ?
Au8 C1_47 Ag1Z 103.4 . . ?
C1_47 C2_47 C3_47 149.0 . . ?
C1_47 C2_47 Ag1Z 73.7 . . ?
C3_47 C2_47 Ag1Z 136.5 . . ?
C8_47 C3_47 C4_47 120.7 . . ?
C8_47 C3_47 C2_47 119.9 . . ?
C4_47 C3_47 C2_47 119.4 . . ?
C5_47 C4_47 C3_47 119.2 . . ?
C4_47 C5_47 C6_47 122.3 . . ?
C4_47 C5_47 C9_47 119.1 . . ?
C6_47 C5_47 C9_47 118.6 . . ?
C7_47 C6_47 C5_47 116.8 . . ?
C6_47 C7_47 C8_47 123.1 . . ?
C6_47 C7_47 C10_47 116.1 . . ?
C8_47 C7_47 C10_47 120.8 . . ?
C3_47 C8_47 C7_47 117.9 . . ?
F1_47 C9_47 F2_47 105.5 . . ?
F1_47 C9_47 F3_47 105.3 . . ?
F2_47 C9_47 F3_47 105.2 . . ?
F1_47 C9_47 C5_47 111.8 . . ?
F2_47 C9_47 C5_47 116.5 . . ?
F3_47 C9_47 C5_47 111.7 . . ?
F4_47 C10_47 F6_47 105.3 . . ?
F4_47 C10_47 F5_47 105.2 . . ?
F6_47 C10_47 F5_47 105.0 . . ?
F4_47 C10_47 C7_47 116.9 . . ?
F6_47 C10_47 C7_47 110.9 . . ?
F5_47 C10_47 C7_47 112.6 . . ?
C2_48 C1_48 Au9 163.9 . . ?
C2_48 C1_48 Ag2R 94.3 . . ?
Au9 C1_48 Ag2R 101.3 . . ?
C2_48 C1_48 Ag2G 99.4 . . ?
Au9 C1_48 Ag2G 87.0 . . ?
Ag2R C1_48 Ag2G 80.5 . . ?
C1_48 C2_48 C3_48 167.3 . . ?
C8_48 C3_48 C4_48 119.7 . . ?
C8_48 C3_48 C2_48 120.3 . . ?
C4_48 C3_48 C2_48 120.0 . . ?
C5_48 C4_48 C3_48 119.4 . . ?
C4_48 C5_48 C6_48 122.2 . . ?
C4_48 C5_48 C9_48 119.9 . . ?
C6_48 C5_48 C9_48 117.9 . . ?
C7_48 C6_48 C5_48 116.5 . . ?
C6_48 C7_48 C8_48 123.7 . . ?
C6_48 C7_48 C10_48 119.7 . . ?
C8_48 C7_48 C10_48 116.5 . . ?
C3_48 C8_48 C7_48 118.4 . . ?
F1_48 C9_48 F3_48 105.3 . . ?
F1_48 C9_48 F2_48 105.2 . . ?
F3_48 C9_48 F2_48 105.3 . . ?
F1_48 C9_48 C5_48 112.1 . . ?
F3_48 C9_48 C5_48 112.2 . . ?
F2_48 C9_48 C5_48 115.9 . . ?
F6_48 C10_48 F5_48 105.5 . . ?
F6_48 C10_48 F4_48 105.4 . . ?
F5_48 C10_48 F4_48 105.3 . . ?
F6_48 C10_48 C7_48 112.0 . . ?
F5_48 C10_48 C7_48 114.1 . . ?
F4_48 C10_48 C7_48 113.8 . . ?
C2_49 C1_49 Au9 163.2 . . ?
C2_49 C1_49 Ag32 85.4 . . ?
Au9 C1_49 Ag32 110.3 . . ?
C1_49 C2_49 C3_49 167.6 . . ?
C1_49 C2_49 Ag32 66.1 . . ?
C3_49 C2_49 Ag32 126.3 . . ?
C8_49 C3_49 C4_49 120.0 . . ?
C8_49 C3_49 C2_49 120.2 . . ?
C4_49 C3_49 C2_49 119.8 . . ?
C5_49 C4_49 C3_49 119.1 . . ?
C4_49 C5_49 C6_49 122.6 . . ?
C4_49 C5_49 C9_49 119.2 . . ?
C6_49 C5_49 C9_49 118.3 . . ?
C7_49 C6_49 C5_49 116.3 . . ?
C6_49 C7_49 C8_49 123.8 . . ?
C6_49 C7_49 C10_49 120.1 . . ?
C8_49 C7_49 C10_49 116.1 . . ?
C3_49 C8_49 C7_49 118.2 . . ?
F1_49 C9_49 F3_49 105.3 . . ?
F1_49 C9_49 F2_49 105.4 . . ?
F3_49 C9_49 F2_49 105.3 . . ?
F1_49 C9_49 C5_49 113.9 . . ?
F3_49 C9_49 C5_49 110.7 . . ?
F2_49 C9_49 C5_49 115.5 . . ?
F5_49 C10_49 F6_49 105.4 . . ?
F5_49 C10_49 F4_49 105.3 . . ?
F6_49 C10_49 F4_49 105.3 . . ?
F5_49 C10_49 C7_49 114.8 . . ?
F6_49 C10_49 C7_49 109.7 . . ?
F4_49 C10_49 C7_49 115.4 . . ?
C2_50 C1_50 Au13 155.4 . . ?
C2_50 C1_50 Ag3E 123.5 . . ?
Au13 C1_50 Ag3E 80.7 . . ?
C2_50 C1_50 Ag3I 95.4 . . ?
Au13 C1_50 Ag3I 91.4 . . ?
Ag3E C1_50 Ag3I 83.3 . . ?
C1_50 C2_50 C3_50 168.6 . . ?
C8_50 C3_50 C4_50 119.6 . . ?
C8_50 C3_50 C2_50 120.6 . . ?
C4_50 C3_50 C2_50 119.8 . . ?
C5_50 C4_50 C3_50 119.8 . . ?
C4_50 C5_50 C6_50 122.0 . . ?
C4_50 C5_50 C9_50 118.3 . . ?
C6_50 C5_50 C9_50 119.7 . . ?
C7_50 C6_50 C5_50 117.1 . . ?
C6_50 C7_50 C8_50 122.9 . . ?
C6_50 C7_50 C10_50 117.7 . . ?
C8_50 C7_50 C10_50 119.4 . . ?
C3_50 C8_50 C7_50 118.7 . . ?
F3_50 C9_50 F1_50 105.4 . . ?
F3_50 C9_50 F2_50 105.4 . . ?
F1_50 C9_50 F2_50 105.3 . . ?
F3_50 C9_50 C5_50 113.3 . . ?
F1_50 C9_50 C5_50 111.0 . . ?
F2_50 C9_50 C5_50 115.6 . . ?
F6_50 C10_50 F5_50 105.2 . . ?
F6_50 C10_50 F4_50 105.1 . . ?
F5_50 C10_50 F4_50 105.1 . . ?
F6_50 C10_50 C7_50 111.3 . . ?
F5_50 C10_50 C7_50 115.0 . . ?
F4_50 C10_50 C7_50 114.3 . . ?
C2_51 C1_51 Au10 150.4 . . ?
C2_51 C1_51 Ag3X 98.3 . . ?
Au10 C1_51 Ag3X 110.8 . . ?
C2_51 C1_51 Ag3W 84.9 . . ?
Au10 C1_51 Ag3W 97.7 . . ?
Ag3X C1_51 Ag3W 74.1 . . ?
C1_51 C2_51 C3_51 168.7 . . ?
C1_51 C2_51 Ag3X 55.1 . . ?
C3_51 C2_51 Ag3X 129.9 . . ?
C4_51 C3_51 C8_51 119.8 . . ?
C4_51 C3_51 C2_51 120.1 . . ?
C8_51 C3_51 C2_51 120.1 . . ?
C5_51 C4_51 C3_51 120.2 . . ?
C4_51 C5_51 C6_51 121.6 . . ?
C4_51 C5_51 C9_51 118.8 . . ?
C6_51 C5_51 C9_51 119.6 . . ?
C7_51 C6_51 C5_51 117.0 . . ?
C6_51 C7_51 C8_51 123.3 . . ?
C6_51 C7_51 C10_51 119.0 . . ?
C8_51 C7_51 C10_51 117.8 . . ?
C3_51 C8_51 C7_51 118.1 . . ?
F1_51 C9_51 F2_51 105.3 . . ?
F1_51 C9_51 F3_51 105.2 . . ?
F2_51 C9_51 F3_51 105.2 . . ?
F1_51 C9_51 C5_51 112.0 . . ?
F2_51 C9_51 C5_51 115.6 . . ?
F3_51 C9_51 C5_51 112.6 . . ?
F4_51 C10_51 F5_51 105.1 . . ?
F4_51 C10_51 F6_51 105.1 . . ?
F5_51 C10_51 F6_51 105.1 . . ?
F4_51 C10_51 C7_51 115.8 . . ?
F5_51 C10_51 C7_51 113.5 . . ?
F6_51 C10_51 C7_51 111.4 . . ?
C2_52 C1_52 Au14 152.0 . . ?
C2_52 C1_52 Ag3A 125.8 . . ?
Au14 C1_52 Ag3A 82.0 . . ?
C2_52 C1_52 Ag3H 86.5 . . ?
Au14 C1_52 Ag3H 103.8 . . ?
Ag3A C1_52 Ag3H 79.8 . . ?
C1_52 C2_52 C3_52 172.3 . . ?
C8_52 C3_52 C4_52 119.4 . . ?
C8_52 C3_52 C2_52 120.4 . . ?
C4_52 C3_52 C2_52 120.2 . . ?
C5_52 C4_52 C3_52 120.0 . . ?
C4_52 C5_52 C6_52 122.0 . . ?
C4_52 C5_52 C9_52 119.9 . . ?
C6_52 C5_52 C9_52 118.1 . . ?
C7_52 C6_52 C5_52 117.0 . . ?
C6_52 C7_52 C8_52 122.6 . . ?
C6_52 C7_52 C10_52 120.1 . . ?
C8_52 C7_52 C10_52 117.2 . . ?
C3_52 C8_52 C7_52 119.1 . . ?
F2_52 C9_52 F3_52 105.2 . . ?
F2_52 C9_52 F1_52 105.1 . . ?
F3_52 C9_52 F1_52 105.2 . . ?
F2_52 C9_52 C5_52 118.1 . . ?
F3_52 C9_52 C5_52 112.2 . . ?
F1_52 C9_52 C5_52 110.1 . . ?
F6_52 C10_52 F5_52 105.2 . . ?
F6_52 C10_52 F4_52 105.3 . . ?
F5_52 C10_52 F4_52 105.0 . . ?
F6_52 C10_52 C7_52 112.4 . . ?
F5_52 C10_52 C7_52 112.3 . . ?
F4_52 C10_52 C7_52 115.8 . . ?
C2_53 C1_53 Au5 176.7 . . ?
C2_53 C1_53 Ag3J 77.5 . . ?
Au5 C1_53 Ag3J 105.7 . . ?
C1_53 C2_53 C3_53 166.2 . . ?
C1_53 C2_53 Ag3J 74.9 . . ?
C3_53 C2_53 Ag3J 113.8 . . ?
C8_53 C3_53 C4_53 119.8 . . ?
C8_53 C3_53 C2_53 120.2 . . ?
C4_53 C3_53 C2_53 120.0 . . ?
C5_53 C4_53 C3_53 120.0 . . ?
C4_53 C5_53 C6_53 121.8 . . ?
C4_53 C5_53 C9_53 119.1 . . ?
C6_53 C5_53 C9_53 119.1 . . ?
C7_53 C6_53 C5_53 116.6 . . ?
C6_53 C7_53 C8_53 123.6 . . ?
C6_53 C7_53 C10_53 119.1 . . ?
C8_53 C7_53 C10_53 117.3 . . ?
C3_53 C8_53 C7_53 118.2 . . ?
F3_53 C9_53 F1_53 105.2 . . ?
F3_53 C9_53 F2_53 105.2 . . ?
F1_53 C9_53 F2_53 105.3 . . ?
F3_53 C9_53 C5_53 113.0 . . ?
F1_53 C9_53 C5_53 112.9 . . ?
F2_53 C9_53 C5_53 114.4 . . ?
F6_53 C10_53 F5_53 105.3 . . ?
F6_53 C10_53 F4_53 105.1 . . ?
F5_53 C10_53 F4_53 105.3 . . ?
F6_53 C10_53 C7_53 113.5 . . ?
F5_53 C10_53 C7_53 112.0 . . ?
F4_53 C10_53 C7_53 114.8 . . ?
C2_54 C1_54 Au16 158.7 . . ?
C2_54 C1_54 Ag3D 106.1 . . ?
Au16 C1_54 Ag3D 95.2 . . ?
C1_54 C2_54 C3_54 175.6 . . ?
C8_54 C3_54 C4_54 120.3 . . ?
C8_54 C3_54 C2_54 120.0 . . ?
C4_54 C3_54 C2_54 119.7 . . ?
C5_54 C4_54 C3_54 119.3 . . ?
C4_54 C5_54 C6_54 122.1 . . ?
C4_54 C5_54 C9_54 120.1 . . ?
C6_54 C5_54 C9_54 117.8 . . ?
C7_54 C6_54 C5_54 117.2 . . ?
C6_54 C7_54 C8_54 122.9 . . ?
C6_54 C7_54 C10_54 118.1 . . ?
C8_54 C7_54 C10_54 119.0 . . ?
C3_54 C8_54 C7_54 118.1 . . ?
F3_54 C9_54 F2_54 105.4 . . ?
F3_54 C9_54 F1_54 105.3 . . ?
F2_54 C9_54 F1_54 105.3 . . ?
F3_54 C9_54 C5_54 110.7 . . ?
F2_54 C9_54 C5_54 116.6 . . ?
F1_54 C9_54 C5_54 112.7 . . ?
F4_54 C10_54 F6_54 105.2 . . ?
F4_54 C10_54 F5_54 105.2 . . ?
F6_54 C10_54 F5_54 105.2 . . ?
F4_54 C10_54 C7_54 116.1 . . ?
F6_54 C10_54 C7_54 114.4 . . ?
F5_54 C10_54 C7_54 109.8 . . ?
C10_54 F5_54 F6_59 135.3 . . ?
C2_56 C1_56 Au14 169.4 . . ?
C2_56 C1_56 Ag3I 102.4 . . ?
Au14 C1_56 Ag3I 86.5 . . ?
C2_56 C1_56 Ag35 111.2 . . ?
Au14 C1_56 Ag35 76.0 . . ?
Ag3I C1_56 Ag35 78.0 . . ?
C1_56 C2_56 C3_56 176.5 . . ?
C4_56 C3_56 C8_56 119.8 . . ?
C4_56 C3_56 C2_56 120.2 . . ?
C8_56 C3_56 C2_56 120.0 . . ?
C5_56 C4_56 C3_56 119.7 . . ?
C4_56 C5_56 C6_56 122.2 . . ?
C4_56 C5_56 C9_56 118.4 . . ?
C6_56 C5_56 C9_56 119.5 . . ?
C7_56 C6_56 C5_56 116.4 . . ?
C6_56 C7_56 C8_56 123.5 . . ?
C6_56 C7_56 C10_56 118.1 . . ?
C8_56 C7_56 C10_56 118.4 . . ?
C3_56 C8_56 C7_56 118.4 . . ?
F1_56 C9_56 F2_56 105.3 . . ?
F1_56 C9_56 F3_56 105.3 . . ?
F2_56 C9_56 F3_56 105.1 . . ?
F1_56 C9_56 C5_56 112.3 . . ?
F2_56 C9_56 C5_56 116.2 . . ?
F3_56 C9_56 C5_56 111.7 . . ?
F6_56 C10_56 F4_56 105.3 . . ?
F6_56 C10_56 F5_56 105.3 . . ?
F4_56 C10_56 F5_56 105.3 . . ?
F6_56 C10_56 C7_56 110.0 . . ?
F4_56 C10_56 C7_56 117.8 . . ?
F5_56 C10_56 C7_56 112.1 . . ?
C2_55 C1_55 Au15 169.3 . . ?
C2_55 C1_55 Ag3O 93.7 . . ?
Au15 C1_55 Ag3O 95.9 . . ?
C1_55 C2_55 C3_55 167.8 . . ?
C8_55 C3_55 C4_55 119.2 . . ?
C8_55 C3_55 C2_55 120.6 . . ?
C4_55 C3_55 C2_55 120.2 . . ?
C5_55 C4_55 C3_55 120.2 . . ?
C4_55 C5_55 C6_55 122.1 . . ?
C4_55 C5_55 C9_55 120.4 . . ?
C6_55 C5_55 C9_55 117.5 . . ?
C7_55 C6_55 C5_55 116.0 . . ?
C6_55 C7_55 C8_55 124.1 . . ?
C6_55 C7_55 C10_55 118.7 . . ?
C8_55 C7_55 C10_55 117.3 . . ?
C3_55 C8_55 C7_55 118.4 . . ?
F1_55 C9_55 F2_55 105.3 . . ?
F1_55 C9_55 F3_55 105.2 . . ?
F2_55 C9_55 F3_55 105.3 . . ?
F1_55 C9_55 C5_55 111.3 . . ?
F2_55 C9_55 C5_55 117.7 . . ?
F3_55 C9_55 C5_55 111.1 . . ?
F5_55 C10_55 F4_55 105.3 . . ?
F5_55 C10_55 F6_55 105.3 . . ?
F4_55 C10_55 F6_55 105.2 . . ?
F5_55 C10_55 C7_55 114.1 . . ?
F4_55 C10_55 C7_55 115.0 . . ?
F6_55 C10_55 C7_55 111.1 . . ?
C2_57 C1_57 Au1 179.1 . . ?
C2_57 C1_57 Ag3R 88.6 . . ?
Au1 C1_57 Ag3R 91.9 . . ?
C1_57 C2_57 C3_57 169.5 . . ?
C8_57 C3_57 C4_57 119.7 . . ?
C8_57 C3_57 C2_57 120.3 . . ?
C4_57 C3_57 C2_57 120.1 . . ?
C5_57 C4_57 C3_57 120.3 . . ?
C4_57 C5_57 C6_57 121.7 . . ?
C4_57 C5_57 C9_57 119.5 . . ?
C6_57 C5_57 C9_57 118.8 . . ?
C7_57 C6_57 C5_57 116.4 . . ?
C6_57 C7_57 C8_57 124.0 . . ?
C6_57 C7_57 C10_57 118.5 . . ?
C8_57 C7_57 C10_57 117.5 . . ?
C3_57 C8_57 C7_57 117.9 . . ?
F3_57 C9_57 F1_57 105.3 . . ?
F3_57 C9_57 F2_57 105.2 . . ?
F1_57 C9_57 F2_57 105.3 . . ?
F3_57 C9_57 C5_57 114.5 . . ?
F1_57 C9_57 C5_57 110.6 . . ?
F2_57 C9_57 C5_57 115.0 . . ?
F4_57 C10_57 F5_57 105.4 . . ?
F4_57 C10_57 F6_57 105.0 . . ?
F5_57 C10_57 F6_57 105.1 . . ?
F4_57 C10_57 C7_57 116.5 . . ?
F5_57 C10_57 C7_57 112.3 . . ?
F6_57 C10_57 C7_57 111.7 . . ?
C2_58 C1_58 Au5 154.3 . . ?
C2_58 C1_58 Ag3Y 122.0 . . ?
Au5 C1_58 Ag3Y 79.1 . . ?
C2_58 C1_58 Ag41 88.2 . . ?
Au5 C1_58 Ag41 83.0 . . ?
Ag3Y C1_58 Ag41 75.5 . . ?
C1_58 C2_58 C3_58 159.8 . . ?
C8_58 C3_58 C4_58 119.8 . . ?
C8_58 C3_58 C2_58 120.2 . . ?
C4_58 C3_58 C2_58 120.0 . . ?
C5_58 C4_58 C3_58 119.2 . . ?
C4_58 C5_58 C6_58 122.7 . . ?
C4_58 C5_58 C9_58 120.0 . . ?
C6_58 C5_58 C9_58 117.2 . . ?
C7_58 C6_58 C5_58 116.2 . . ?
C6_58 C7_58 C8_58 123.4 . . ?
C6_58 C7_58 C10_58 117.7 . . ?
C8_58 C7_58 C10_58 118.9 . . ?
C3_58 C8_58 C7_58 118.6 . . ?
F2_58 C9_58 F3_58 105.4 . . ?
F2_58 C9_58 F1_58 105.4 . . ?
F3_58 C9_58 F1_58 105.3 . . ?
F2_58 C9_58 C5_58 116.6 . . ?
F3_58 C9_58 C5_58 111.8 . . ?
F1_58 C9_58 C5_58 111.4 . . ?
F4_58 C10_58 F6_58 105.4 . . ?
F4_58 C10_58 F5_58 105.3 . . ?
F6_58 C10_58 F5_58 105.2 . . ?
F4_58 C10_58 C7_58 116.0 . . ?
F6_58 C10_58 C7_58 112.8 . . ?
F5_58 C10_58 C7_58 111.2 . . ?
C2_59 C1_59 Au15 162.4 . . ?
C2_59 C1_59 Ag3V 108.3 . . ?
Au15 C1_59 Ag3V 86.5 . . ?
C2_59 C1_59 Ag39 94.1 . . ?
Au15 C1_59 Ag39 99.0 . . ?
Ag3V C1_59 Ag39 74.8 . . ?
C1_59 C2_59 C3_59 173.3 . . ?
C8_59 C3_59 C4_59 119.4 . . ?
C8_59 C3_59 C2_59 120.3 . . ?
C4_59 C3_59 C2_59 120.3 . . ?
C5_59 C4_59 C3_59 119.4 . . ?
C4_59 C5_59 C6_59 123.4 . . ?
C4_59 C5_59 C9_59 120.9 . . ?
C6_59 C5_59 C9_59 115.7 . . ?
C7_59 C6_59 C5_59 115.2 . . ?
C6_59 C7_59 C8_59 123.9 . . ?
C6_59 C7_59 C10_59 118.0 . . ?
C8_59 C7_59 C10_59 118.1 . . ?
C3_59 C8_59 C7_59 118.8 . . ?
F2_59 C9_59 F3_59 105.5 . . ?
F2_59 C9_59 F1_59 105.5 . . ?
F3_59 C9_59 F1_59 105.3 . . ?
F2_59 C9_59 C5_59 115.5 . . ?
F3_59 C9_59 C5_59 113.1 . . ?
F1_59 C9_59 C5_59 111.2 . . ?
F5_59 C10_59 F4_59 105.3 . . ?
F5_59 C10_59 F6_59 105.4 . . ?
F4_59 C10_59 F6_59 105.6 . . ?
F5_59 C10_59 C7_59 114.7 . . ?
F4_59 C10_59 C7_59 114.6 . . ?
F6_59 C10_59 C7_59 110.4 . . ?
C10_59 F6_59 F5_54 142.3 . . ?
C2_60 C1_60 Au17 168.1 . . ?
C2_60 C1_60 Ag40 99.4 . . ?
Au17 C1_60 Ag40 91.3 . . ?
C2_60 C1_60 Ag3V 108.7 . . ?
Au17 C1_60 Ag3V 78.5 . . ?
Ag40 C1_60 Ag3V 78.9 . . ?
C1_60 C2_60 C3_60 173.2 . . ?
C8_60 C3_60 C4_60 119.8 . . ?
C8_60 C3_60 C2_60 120.2 . . ?
C4_60 C3_60 C2_60 120.0 . . ?
C5_60 C4_60 C3_60 119.3 . . ?
C4_60 C5_60 C6_60 122.2 . . ?
C4_60 C5_60 C9_60 121.2 . . ?
C6_60 C5_60 C9_60 116.6 . . ?
C7_60 C6_60 C5_60 117.0 . . ?
C6_60 C7_60 C8_60 122.9 . . ?
C6_60 C7_60 C10_60 117.1 . . ?
C8_60 C7_60 C10_60 120.0 . . ?
C7_60 C8_60 C3_60 118.8 . . ?
F2_60 C9_60 F1_60 105.3 . . ?
F2_60 C9_60 F3_60 105.2 . . ?
F1_60 C9_60 F3_60 105.2 . . ?
F2_60 C9_60 C5_60 117.0 . . ?
F1_60 C9_60 C5_60 111.6 . . ?
F3_60 C9_60 C5_60 111.6 . . ?
F4_60 C10_60 F5_60 105.3 . . ?
F4_60 C10_60 F6_60 105.3 . . ?
F5_60 C10_60 F6_60 105.2 . . ?
F4_60 C10_60 C7_60 116.2 . . ?
F5_60 C10_60 C7_60 112.1 . . ?
F6_60 C10_60 C7_60 111.9 . . ?

loop_
_geom_bond_atom_site_label_1
_geom_bond_atom_site_label_2
_geom_bond_distance
_geom_bond_site_symmetry_2
_geom_bond_publ_flag
Au21 Au1K 2.7005 . ?
Au21 Au1F 2.7292 . ?
Au21 Au37 2.7541 . ?
Au21 Ag3E 2.8535 . ?
Au21 Ag3I 2.8652 . ?
Au21 Ag3X 2.8903 . ?
Au21 Ag3S 2.8979 . ?
Au21 Au1I 2.9071 . ?
Au21 Ag3W 2.9607 . ?
Au21 Au35 3.0567 . ?
Au21 Au12 3.0749 . ?
Au21 Ag3F 3.2080 . ?
Cl18 Ag33 1.9672 . ?
Cl18 Ag40 2.4488 . ?
Au01 Au04 2.6731 . ?
Au01 Au05 2.6793 . ?
Au01 Ag2L 2.7807 . ?
Au01 Ag24 2.8110 . ?
Au01 Ag2F 2.8485 . ?
Au01 Au0K 2.8502 . ?
Au01 Au08 2.8770 . ?
Au01 Au0O 2.8814 . ?
Au01 Ag27 2.9078 . ?
Au01 Ag2Q 2.9084 . ?
Au01 Au03 3.0372 . ?
Au02 Au03 2.7400 . ?
Au02 Au0G 2.7950 . ?
Au02 Au0D 2.8925 . ?
Au02 Au09 2.9032 . ?
Au02 Au07 2.9243 . ?
Au02 Au04 2.9448 . ?
Au02 Au05 2.9504 . ?
Au02 Au0P 2.9765 . ?
Au02 Au0F 2.9794 . ?
Au03 Ag2Q 2.7513 . ?
Au03 Ag2H 2.8266 . ?
Au03 Au07 2.8385 . ?
Au03 Ag24 2.8428 . ?
Au03 Au04 2.8633 . ?
Au03 Au0A 2.9004 . ?
Au03 Au0E 2.9191 . ?
Au03 Au05 2.9744 . ?
Au03 Ag2P 3.0176 . ?
Au03 Au06 3.1048 . ?
Au04 Au0E 2.6968 . ?
Au04 Au08 2.6992 . ?
Au04 Au0I 2.7005 . ?
Au04 Ag1P 2.8019 . ?
Au04 Ag24 2.8157 . ?
Au04 Ag2C 2.9129 . ?
Au04 Au0D 2.9458 . ?
Au04 Ag2L 2.9732 . ?
Au05 Au06 2.6571 . ?
Au05 Au0K 2.7732 . ?
Au05 Au0C 2.7760 . ?
Au05 Au0P 2.8333 . ?
Au05 Ag2Q 2.8653 . ?
Au05 Ag29 2.8800 . ?
Au05 Ag2D 2.8844 . ?
Au05 Ag2F 2.9015 . ?
Au06 Au07 2.6968 . ?
Au06 Ag2D 2.8148 . ?
Au06 Ag2H 2.8199 . ?
Au06 Au0M 2.8291 . ?
Au06 Au0C 2.8342 . ?
Au06 Ag28 2.8515 . ?
Au06 Ag2A 2.8783 . ?
Au06 Au0B 2.9376 . ?
Au06 Ag2Q 3.2219 . ?
Au07 Au0A 2.6990 . ?
Au07 Au0B 2.7019 . ?
Au07 Au0H 2.7332 . ?
Au07 Ag23 2.8529 . ?
Au07 Ag2T 2.8554 . ?
Au07 Ag2H 2.8592 . ?
Au07 Ag28 2.8895 . ?
Au07 Au09 2.8902 . ?
Au08 Au0K 2.7203 . ?
Au08 Au0L 2.7545 . ?
Au08 Ag1P 2.8249 . ?
Au08 Ag2R 2.8428 . ?
Au08 Au0S 2.8504 . ?
Au08 Ag2G 2.8542 . ?
Au08 Ag2L 2.8906 . ?
Au08 Ag27 2.9424 . ?
Au08 Au0D 3.0002 . ?
Au09 Ag2K 2.7549 . ?
Au09 Au0J 2.7783 . ?
Au09 Au0H 2.8036 . ?
Au09 Au0G 2.8216 . ?
Au09 Au0F 2.8331 . ?
Au09 Ag23 2.8392 . ?
Au09 Au0B 2.8506 . ?
Au09 Ag2B 2.8511 . ?
Au09 Ag2S 2.9231 . ?
Au0A Au0E 2.7272 . ?
Au0A Ag2T 2.8253 . ?
Au0A Au0N 2.8280 . ?
Au0A Ag2P 2.8400 . ?
Au0A Ag2O 2.8468 . ?
Au0A Au0H 2.8660 . ?
Au0A Ag2H 2.9004 . ?
Au0A Ag2N 2.9097 . ?
Au0A Au0X 2.9364 . ?
Au0B Au0C 2.6987 . ?
Au0B Au0J 2.7950 . ?
Au0B Ag23 2.8062 . ?
Au0B Ag2B 2.8294 . ?
Au0B Ag2M 2.8533 . ?
Au0B Ag28 2.8729 . ?
Au0B Au0Q 2.9086 . ?
Au0B Ag2A 3.0925 . ?
Au0C Au0P 2.7324 . ?
Au0C Ag2A 2.8233 . ?
Au0C Au19 2.8435 . ?
Au0C Ag2Z 2.8607 . ?
Au0C Ag2M 2.8822 . ?
Au0C Ag29 2.8858 . ?
Au0C Ag2D 2.9340 . ?
Au0C Au0J 3.0416 . ?
Au0D Au0I 2.7530 . ?
Au0D Au0L 2.7679 . ?
Au0D Au0G 2.7822 . ?
Au0D Ag1Z 2.7917 . ?
Au0D Ag1P 2.8558 . ?
Au0D Ag2I 2.8745 . ?
Au0D Ag2R 2.8962 . ?
Au0D Au0F 2.9127 . ?
Au0D Ag37 3.0584 . ?
Au0E Au0N 2.7928 . ?
Au0E Ag2O 2.8470 . ?
Au0E Ag2C 2.8554 . ?
Au0E Ag2P 2.8599 . ?
Au0E Au0I 2.8628 . ?
Au0E Ag2J 2.8675 . ?
Au0E Ag24 2.8906 . ?
Au0E Au0V 2.9131 . ?
Au0F Ag1Z 2.7670 . ?
Au0F Au0H 2.7724 . ?
Au0F Au0N 2.8111 . ?
Au0F Au0I 2.8811 . ?
Au0F Ag3K 2.9589 . ?
Au0F Ag2K 2.9701 . ?
Au0F Ag36 3.0707 . ?
Au0F Au0G 3.0907 . ?
Au0G Ag3M 2.8231 . ?
Au0G Au0J 2.8446 . ?
Au0G Ag32 2.8595 . ?
Au0G Ag2K 2.8648 . ?
Au0G Au0L 2.8662 . ?
Au0G Ag37 2.8664 . ?
Au0G Ag1Z 3.0090 . ?
Au0G Au0P 3.0613 . ?
Au0H Au0N 2.7722 . ?
Au0H Ag36 2.7983 . ?
Au0H Ag2N 2.8303 . ?
Au0H Ag2S 2.8333 . ?
Au0H Ag23 2.9064 . ?
Au0H Au0T 2.9126 . ?
Au0H Ag2T 3.0093 . ?
Au0I Ag3K 2.7104 . ?
Au0I Au0N 2.7622 . ?
Au0I Ag1P 2.8573 . ?
Au0I Ag2I 2.8713 . ?
Au0I Au0R 2.9318 . ?
Au0I Ag2C 2.9716 . ?
Au0I Ag2J 2.9920 . ?
Au0J Au0P 2.6720 . ?
Au0J Ag3M 2.7595 . ?
Au0J Ag2B 2.8175 . ?
Au0J Ag2M 2.8718 . ?
Au0J Ag2Z 2.9323 . ?
Au0J Au1J 3.0386 . ?
Au0J Ag32 3.0730 . ?
Au0K Au0P 2.7365 . ?
Au0K Ag29 2.8328 . ?
Au0K Ag27 2.8606 . ?
Au0K Ag2V 2.8639 . ?
Au0K Au33 2.8681 . ?
Au0K Au0L 2.8835 . ?
Au0K Ag2F 2.8972 . ?
Au0K Ag2G 2.9369 . ?
Au0L Au0P 2.6823 . ?
Au0L Ag37 2.7473 . ?
Au0L Ag2R 2.8513 . ?
Au0L Ag2G 2.8774 . ?
Au0L Au9 2.9290 . ?
Au0L Ag2V 2.9363 . ?
Au0L Ag32 2.9745 . ?
Au0M C1_13 1.9056 . ?
Au0M C1_23 1.9722 . ?
Au0M Ag2A 3.1994 . ?
Au0M Ag2D 3.2641 . ?
Au0N Ag36 2.8548 . ?
Au0N Ag2J 2.8993 . ?
Au0N Ag2N 2.9272 . ?
Au0N Ag3K 2.9658 . ?
Au0N Au1C 2.9743 . ?
Au0N Ag2O 3.1451 . ?
Au0O C1_12 1.9934 . ?
Au0O C1_14 2.0224 . ?
Au0O Ag2F 2.9624 . ?
Au0O Ag27 3.1747 . ?
Au0P Ag2V 2.8280 . ?
Au0P Ag32 2.8485 . ?
Au0P Ag2Z 2.8834 . ?
Au0P Ag29 2.9296 . ?
Au0Q C1_45 1.9409 . ?
Au0Q C1_4 1.9608 . ?
Au0Q Ag2M 3.0297 . ?
Au0Q Ag2A 3.1543 . ?
Au0Q Ag28 3.3309 . ?
Au0R C1_27 1.9139 . ?
Au0R C1_11 2.0137 . ?
Au0R Ag2J 2.9990 . ?
Au0R Ag2I 3.0635 . ?
Au0R Ag3K 3.2795 . ?
Au0S C1_1 1.9452 . ?
Au0S C1_2 1.9464 . ?
Au0S Ag2G 3.2574 . ?
Au0S Ag2L 3.2959 . ?
Au0S Ag2R 3.3152 . ?
Au0S Ag27 3.3671 . ?
Au0T C1_5 1.9661 . ?
Au0T C1_10 1.9945 . ?
Au0T Ag2S 2.9628 . ?
Au0T Ag2N 3.1124 . ?
Au0T Ag23 3.2756 . ?
Au0T Ag2T 3.3595 . ?
Au0U Au0Z 2.6961 . ?
Au0U Au0W 2.7490 . ?
Au0U Ag3C 2.7724 . ?
Au0U Ag2X 2.7767 . ?
Au0U Au36 2.7878 . ?
Au0U Au1A 2.7963 . ?
Au0U Au38 2.8387 . ?
Au0U Ag2W 2.8867 . ?
Au0U Ag2U 2.8927 . ?
Au0U Au31 2.9182 . ?
Au0U Ag2E 3.0189 . ?
Au0U Ag3F 3.1769 . ?
Au0V C1_17 1.9044 . ?
Au0V C1_25 1.9955 . ?
Au0V Ag2O 3.1402 . ?
Au0V Ag2P 3.1987 . ?
Au0V Ag2C 3.3019 . ?
Au0W Au0Y 2.7122 . ?
Au0W Au1A 2.7741 . ?
Au0W Ag2X 2.8063 . ?
Au0W Ag30 2.8243 . ?
Au0W Ag2Y 2.8283 . ?
Au0W Au32 2.8309 . ?
Au0W Au1B 2.8407 . ?
Au0W Au31 2.8812 . ?
Au0W Ag3D 2.9208 . ?
Au0W Ag2E 3.0235 . ?
Au0W Ag3F 3.2023 . ?
Au0X C1_3 1.9939 . ?
Au0X C1_7 1.9963 . ?
Au0X Ag2O 2.9666 . ?
Au0X Ag2T 3.2947 . ?
Au0X Ag2N 3.2956 . ?
Au0Y Au32 2.6902 . ?
Au0Y Au37 2.7004 . ?
Au0Y Ag3B 2.7870 . ?
Au0Y Ag38 2.8253 . ?
Au0Y Ag2Y 2.9014 . ?
Au0Y Ag31 2.9296 . ?
Au0Y Ag30 2.9460 . ?
Au0Y Au31 2.9793 . ?
Au0Y Au35 3.0094 . ?
Au0Y Au18 3.0314 . ?
Au0Y Ag3F 3.2606 . ?
Au0Z Au1F 2.7023 . ?
Au0Z Au38 2.7233 . ?
Au0Z Ag3H 2.8105 . ?
Au0Z Ag3A 2.8624 . ?
Au0Z Ag3C 2.8799 . ?
Au0Z Ag2U 2.8936 . ?
Au0Z Au1I 2.9352 . ?
Au0Z Ag3Q 2.9498 . ?
Au0Z Au6 3.0503 . ?
Au0Z Au31 3.0579 . ?
Au0Z Ag3F 3.2562 . ?
Au31 Ag3F 2.8624 . ?
Au31 Au1F 2.9136 . ?
Au31 Ag35 2.9445 . ?
Au31 Au37 2.9644 . ?
Au31 Au1E 3.0127 . ?
Au31 Ag30 3.0832 . ?
Au31 Ag3A 3.1617 . ?
Au31 Ag3C 3.3461 . ?
Au32 Au34 2.7526 . ?
Au32 Ag31 2.7646 . ?
Au32 Ag34 2.7780 . ?
Au32 Au1H 2.7827 . ?
Au32 Au1B 2.8029 . ?
Au32 Ag2Y 2.8844 . ?
Au32 Ag39 2.9273 . ?
Au32 Au35 2.9389 . ?
Au32 Ag2E 3.0230 . ?
Au32 Ag3F 3.2160 . ?
Au33 C1_22 1.9366 . ?
Au33 C1_20 1.9543 . ?
Au33 Ag2G 3.1009 . ?
Au33 Ag27 3.1492 . ?
Au33 Ag2V 3.2907 . ?
Au34 Au1K 2.7206 . ?
Au34 Au1H 2.7838 . ?
Au34 Ag3G 2.8105 . ?
Au34 Au2 2.8119 . ?
Au34 Ag34 2.8206 . ?
Au34 Ag3J 2.8342 . ?
Au34 Au1D 2.8496 . ?
Au34 Au35 2.8625 . ?
Au34 Ag3O 2.9014 . ?
Au34 Ag2E 3.0551 . ?
Au34 Ag3F 3.2034 . ?
Au35 Ag3F 2.8575 . ?
Au35 Au37 2.8835 . ?
Au35 Ag3E 2.9082 . ?
Au35 Au1K 2.9527 . ?
Au35 Au4 3.0398 . ?
Au35 Ag3G 3.0451 . ?
Au35 Ag38 3.1396 . ?
Au35 Ag31 3.3766 . ?
Au36 Au1A 2.7435 . ?
Au36 Au3 2.7604 . ?
Au36 Ag3T 2.7975 . ?
Au36 Au38 2.8063 . ?
Au36 Ag3P 2.8470 . ?
Au36 Ag3L 2.8995 . ?
Au36 Ag2W 2.9045 . ?
Au36 Au1G 2.9765 . ?
Au36 Ag2E 2.9944 . ?
Au36 Ag2U 3.0753 . ?
Au36 Ag3Z 3.2145 . ?
Au37 Au1F 2.7745 . ?
Au37 Ag35 2.8430 . ?
Au37 Ag3E 2.8451 . ?
Au37 Ag3I 2.8982 . ?
Au37 Ag3B 2.9021 . ?
Au37 Ag38 2.9306 . ?
Au37 Au13 3.1407 . ?
Au37 Ag3F 3.1759 . ?
Au38 Au1D 2.7470 . ?
Au38 Au3 2.7808 . ?
Au38 Ag3Q 2.7985 . ?
Au38 Ag3N 2.8143 . ?
Au38 Ag2U 2.8260 . ?
Au38 Au1I 2.8749 . ?
Au38 Ag3L 2.9006 . ?
Au38 Ag2E 3.0470 . ?
Au38 Ag3F 3.2233 . ?
Au18 C1_33 1.9757 . ?
Au18 C1_32 1.9821 . ?
Au18 Ag3B 3.0028 . ?
Au18 Ag38 3.0987 . ?
Au18 Ag31 3.2069 . ?
Au18 Ag2Y 3.2834 . ?
Au19 C1_9 1.9214 . ?
Au19 C1_6 1.9535 . ?
Au19 Ag2Z 3.1708 . ?
Au19 Ag2A 3.3711 . ?
Au1A Au1B 2.7486 . ?
Au1A Ag3D 2.8168 . ?
Au1A Ag40 2.8598 . ?
Au1A Ag3P 2.8619 . ?
Au1A Ag2W 2.8753 . ?
Au1A Ag2X 2.9485 . ?
Au1A Au16 2.9828 . ?
Au1A Ag2E 3.0409 . ?
Au1A Ag3Z 3.2364 . ?
Au1B Au1H 2.7700 . ?
Au1B Ag40 2.8158 . ?
Au1B Ag3V 2.8582 . ?
Au1B Ag3D 2.8859 . ?
Au1B Ag39 2.9059 . ?
Au1B Ag2E 2.9513 . ?
Au1B Au17 2.9575 . ?
Au1B Ag3Z 3.0235 . ?
Au1B Ag2Y 3.1333 . ?
Au1C C1_16 1.9064 . ?
Au1C C1_15 1.9106 . ?
Au1C Ag2O 2.8829 . ?
Au1C Ag2J 3.0242 . ?
Au1C Ag2N 3.0842 . ?
Au1D Au1K 2.6901 . ?
Au1D Ag3U 2.7736 . ?
Au1D Ag3N 2.7828 . ?
Au1D Au2 2.7988 . ?
Au1D Au3 2.8211 . ?
Au1D Ag3J 2.8799 . ?
Au1D Au1I 2.9184 . ?
Au1D Ag3R 2.9282 . ?
Au1D Ag2E 3.0257 . ?
Au1D Ag3F 3.1800 . ?
Au1E C1_30 2.0256 . ?
Au1E C1_31 2.0512 . ?
Au1E Ag30 2.9997 . ?
Au1E Ag3C 3.2607 . ?
Au1E Ag2X 3.3189 . ?
Au1F Ag3A 2.8564 . ?
Au1F Ag3I 2.8714 . ?
Au1F Ag3W 2.8785 . ?
Au1F Ag35 2.9007 . ?
Au1F Ag3H 2.9464 . ?
Au1F Au1I 3.0262 . ?
Au1F Au14 3.0699 . ?
Au1F Ag3F 3.2347 . ?
Au1G C1_8 1.9666 . ?
Au1G C1_42 2.0070 . ?
Au1G Ag2W 2.9424 . ?
Au1G Ag3P 3.0043 . ?
Au1G Ag3T 3.3224 . ?
Au1H Au2 2.7472 . ?
Au1H Ag3O 2.8257 . ?
Au1H Ag41 2.8446 . ?
Au1H Ag39 2.8621 . ?
Au1H Ag3V 2.8908 . ?
Au1H Ag34 2.9126 . ?
Au1H Au15 2.9688 . ?
Au1H Ag2E 3.0958 . ?
Au1H Ag3Z 3.1513 . ?
Au1I Ag3F 2.8723 . ?
Au1I Ag3W 2.8981 . ?
Au1I Au1K 3.0116 . ?
Au1I Au10 3.0608 . ?
Au1I Ag3Q 3.0733 . ?
Au1I Ag3X 3.1542 . ?
Au1I Ag3U 3.2962 . ?
Au1J C1_46 1.9765 . ?
Au1J C1_19 2.0496 . ?
Au1J Ag3M 3.1401 . ?
Au1J Ag2Z 3.1785 . ?
Au1J Ag2M 3.2619 . ?
Au1K Ag3S 2.7987 . ?
Au1K Ag3X 2.8802 . ?
Au1K Ag3J 2.8816 . ?
Au1K Ag3U 2.9124 . ?
Au1K Ag3G 2.9493 . ?
Au1K Au11 3.0337 . ?
Au1K Ag3F 3.2051 . ?
Ag1P C1_1 2.3994 . ?
Ag1P C2_1 2.3999 . ?
Ag1P Ag2I 2.9385 . ?
Ag1P Ag2C 2.9615 . ?
Ag1P Ag2R 2.9967 . ?
Ag1Z C1_47 2.2869 . ?
Ag1Z C2_47 2.3058 . ?
Ag1Z Ag37 2.8474 . ?
Ag1Z Ag2I 2.8869 . ?
Ag1Z Ag2K 2.9248 . ?
Ag1Z Au7 3.1406 . ?
Ag1Z Au8 3.2667 . ?
Ag23 C1_5 2.1773 . ?
Ag23 C2_5 2.4475 . ?
Ag23 Ag2T 2.9772 . ?
Ag23 Ag2B 3.0296 . ?
Ag23 Ag2S 3.1104 . ?
Ag23 Ag28 3.1770 . ?
Ag24 C2_17 2.2980 . ?
Ag24 C1_17 2.3934 . ?
Ag24 Ag2P 2.9929 . ?
Ag24 Ag2L 3.1105 . ?
Ag24 Ag2Q 3.3492 . ?
Ag27 C1_14 2.4256 . ?
Ag27 C1_2 2.5328 . ?
Ag27 C1_22 2.6841 . ?
Ag27 Ag2L 3.0156 . ?
Ag27 Ag2F 3.2232 . ?
Ag27 Ag2G 3.3334 . ?
Ag28 Cl2 2.5106 . ?
Ag28 C1_4 2.5292 . ?
Ag28 Ag2T 3.1677 . ?
Ag28 Ag2A 3.1679 . ?
Ag28 Ag2H 3.2192 . ?
Ag29 C1_9 2.3386 . ?
Ag29 C2_9 2.4950 . ?
Ag29 Ag2F 3.0697 . ?
Ag29 Ag2D 3.1216 . ?
Ag29 Ag2V 3.2848 . ?
Ag29 Ag2Z 3.3710 . ?
Ag2A C1_6 2.4347 . ?
Ag2A C1_4 2.4872 . ?
Ag2A C1_23 2.6355 . ?
Ag2A Ag2D 3.2101 . ?
Ag2B Cl3 2.4639 . ?
Ag2B C1_45 2.4651 . ?
Ag2B C2_45 2.5258 . ?
Ag2B Ag2M 3.2626 . ?
Ag2C C1_27 2.4999 . ?
Ag2C Cl6 2.5379 . ?
Ag2C C2_27 2.6695 . ?
Ag2C Ag2J 3.0655 . ?
Ag2D C1_23 2.4626 . ?
Ag2D Cl5 2.5504 . ?
Ag2D C2_23 2.7070 . ?
Ag2E Ag3Z 2.7357 . ?
Ag2E Ag3F 2.7363 . ?
Ag2E Au2 2.9595 . ?
Ag2E Au3 3.0355 . ?
Ag2F Cl5 2.5452 . ?
Ag2F C1_22 2.6085 . ?
Ag2F C2_22 2.6922 . ?
Ag2F Ag2Q 3.3084 . ?
Ag2G C1_48 2.6049 . ?
Ag2G C1_20 2.6236 . ?
Ag2G C1_2 2.6834 . ?
Ag2G Ag2V 3.1833 . ?
Ag2G Au9 3.2275 . ?
Ag2G Ag2R 3.2279 . ?
Ag2H C2_13 2.3446 . ?
Ag2H C1_13 2.5046 . ?
Ag2H Ag2P 2.9745 . ?
Ag2H Ag2T 3.3540 . ?
Ag2I C1_11 2.2889 . ?
Ag2I Cl7 2.4738 . ?
Ag2I Ag3K 3.0822 . ?
Ag2J C1_15 2.4267 . ?
Ag2J C1_27 2.5388 . ?
Ag2J C1_25 2.6600 . ?
Ag2J Ag2O 3.1133 . ?
Ag2K C1_44 2.2508 . ?
Ag2K Au8 2.7750 . ?
Ag2K Ag3M 2.8004 . ?
Ag2K Ag2S 2.8359 . ?
Ag2K Au7 3.0879 . ?
Ag2L Cl6 2.4615 . ?
Ag2L C1_14 2.6327 . ?
Ag2M C1_19 2.5023 . ?
Ag2M C1_45 2.5765 . ?
Ag2M Ag2Z 2.9928 . ?
Ag2N C1_16 2.4329 . ?
Ag2N C1_10 2.5204 . ?
Ag2N C1_7 2.6806 . ?
Ag2N Ag2T 3.1151 . ?
Ag2N Ag2O 3.2345 . ?
Ag2O C1_25 2.3906 . ?
Ag2O Ag2P 3.2049 . ?
Ag2P C1_3 2.3524 . ?
Ag2P Cl1 2.5185 . ?
Ag2P C2_3 2.5264 . ?
Ag2Q C1_12 2.4321 . ?
Ag2Q C2_12 2.4936 . ?
Ag2Q Cl1 2.6644 . ?
Ag2R C1_48 2.3815 . ?
Ag2R Cl7 2.5818 . ?
Ag2R Ag37 2.9887 . ?
Ag2S C1_21 2.4496 . ?
Ag2S C2_21 2.5386 . ?
Ag2S Cl3 2.5746 . ?
Ag2S Ag36 3.1609 . ?
Ag2T C1_7 2.3134 . ?
Ag2T Cl2 2.5565 . ?
Ag2U C1_8 2.3879 . ?
Ag2U C2_8 2.5874 . ?
Ag2U Cl12 2.7961 . ?
Ag2U Ag3C 3.0837 . ?
Ag2U Ag3L 3.1255 . ?
Ag2U Ag2W 3.1523 . ?
Ag2U Ag3Q 3.2279 . ?
Ag2U Au6 3.3186 . ?
Ag2V C1_20 2.3238 . ?
Ag2V Cl16 2.5220 . ?
Ag2V C2_20 2.5865 . ?
Ag2V Ag32 3.0980 . ?
Ag2W C1_29 2.4053 . ?
Ag2W Cl9 2.5723 . ?
Ag2W C1_8 2.7055 . ?
Ag2W Ag2X 2.9635 . ?
Ag2W Ag3P 3.0936 . ?
Ag2X C1_30 2.2279 . ?
Ag2X C2_30 2.5690 . ?
Ag2X Cl9 2.8734 . ?
Ag2X Ag3D 3.1506 . ?
Ag2X Ag30 3.1511 . ?
Ag2X Ag3C 3.1555 . ?
Ag2Y C1_35 2.3875 . ?
Ag2Y C2_35 2.6093 . ?
Ag2Y Cl8 2.7801 . ?
Ag2Y Ag3D 3.0665 . ?
Ag2Y Ag31 3.1136 . ?
Ag2Y Ag39 3.1698 . ?
Ag2Y Ag30 3.2453 . ?
Ag2Z C1_19 2.4736 . ?
Ag2Z Cl16 2.4791 . ?
Ag2Z Ag32 3.3459 . ?
Ag30 C1_32 2.4733 . ?
Ag30 C2_32 2.5459 . ?
Ag30 C1_30 2.5460 . ?
Ag30 Cl8 2.7383 . ?
Ag30 Ag3B 3.0542 . ?
Ag31 C1_33 2.2823 . ?
Ag31 Cl10 2.6196 . ?
Ag31 C2_33 2.6662 . ?
Ag31 Ag38 2.9390 . ?
Ag31 Ag34 3.0749 . ?
Ag31 Au4 3.1826 . ?
Ag32 C1_49 2.2996 . ?
Ag32 C2_49 2.5079 . ?
Ag32 Ag3M 3.0203 . ?
Ag33 Ag3Z 2.8370 . ?
Ag33 Ag3T 2.8769 . ?
Ag33 Ag3P 3.0444 . ?
Ag34 C1_24 2.1769 . ?
Ag34 C2_24 2.5126 . ?
Ag34 Cl10 2.8153 . ?
Ag34 Ag39 3.0532 . ?
Ag34 Ag3O 3.1137 . ?
Ag34 Ag3G 3.1966 . ?
Ag34 Au4 3.3149 . ?
Ag35 Cl14 2.5766 . ?
Ag35 C1_56 2.6518 . ?
Ag35 Ag3B 2.8834 . ?
Ag35 Au14 2.9065 . ?
Ag35 Ag3A 3.0029 . ?
Ag35 Ag3I 3.2736 . ?
Ag36 Cl4 2.6315 . ?
Ag36 C1_21 2.6509 . ?
Ag36 Au8 2.9317 . ?
Ag36 Ag3K 3.0185 . ?
Ag37 C1_18 2.3175 . ?
Ag37 Au9 2.9507 . ?
Ag37 Au7 3.0588 . ?
Ag38 C1_38 2.4017 . ?
Ag38 C2_38 2.6724 . ?
Ag38 C1_33 2.6879 . ?
Ag38 Au13 2.9717 . ?
Ag38 Ag3E 2.9835 . ?
Ag38 Ag3B 3.1599 . ?
Ag39 C1_59 2.5529 . ?
Ag39 Cl10 2.5624 . ?
Ag39 C1_35 2.6429 . ?
Ag39 Au17 2.9871 . ?
Ag39 Ag3V 3.0695 . ?
Ag3A C1_31 2.3571 . ?
Ag3A C1_52 2.4573 . ?
Ag3A C1_28 2.7092 . ?
Ag3A Ag3C 2.8962 . ?
Ag3A Au14 2.9669 . ?
Ag3A Au6 3.1824 . ?
Ag3A Ag3H 3.2185 . ?
Ag3B Cl14 2.5393 . ?
Ag3B C1_32 2.5576 . ?
Ag3B C1_34 2.6329 . ?
Ag3C C1_28 2.3569 . ?
Ag3C Cl9 2.5728 . ?
Ag3C Au6 3.2566 . ?
Ag3D C1_54 2.2416 . ?
Ag3D Cl8 2.5233 . ?
Ag3D Au16 3.1297 . ?
Ag3D Ag40 3.2247 . ?
Ag3D Au17 3.3225 . ?
Ag3E C1_50 2.4312 . ?
Ag3E Cl13 2.5294 . ?
Ag3E C1_38 2.6955 . ?
Ag3E Ag3S 2.8288 . ?
Ag3E Au13 2.8627 . ?
Ag3E Ag3I 3.3021 . ?
Ag3G C1_41 2.2932 . ?
Ag3G C1_24 2.4706 . ?
Ag3G C2_41 2.4895 . ?
Ag3G Cl11 2.7612 . ?
Ag3G Au4 3.0259 . ?
Ag3G Ag3S 3.0400 . ?
Ag3G Ag3J 3.2455 . ?
Ag3H C1_37 2.4974 . ?
Ag3H Cl15 2.5528 . ?
Ag3H C1_52 2.5573 . ?
Ag3H Ag3W 2.7665 . ?
Ag3H Au6 2.9177 . ?
Ag3H Ag3Q 3.0915 . ?
Ag3I C1_36 2.4683 . ?
Ag3I C1_50 2.5378 . ?
Ag3I C1_56 2.5484 . ?
Ag3I Au12 3.0643 . ?
Ag3I Au14 3.1378 . ?
Ag3I Au13 3.2392 . ?
Ag3J C1_53 2.5115 . ?
Ag3J C2_53 2.5392 . ?
Ag3J Cl11 2.7317 . ?
Ag3J Ag3U 3.1004 . ?
Ag3J Ag3O 3.1098 . ?
Ag3J Au2 3.1497 . ?
Ag3J Ag3R 3.2227 . ?
Ag3J Au11 3.2950 . ?
Ag3K Cl4 2.4312 . ?
Ag3K C1_11 2.6683 . ?
Ag3L Cl12 2.5002 . ?
Ag3L C1_26 2.5731 . ?
Ag3L Au3 2.8192 . ?
Ag3L Ag3T 3.0408 . ?
Ag3L Ag3N 3.0948 . ?
Ag3L Au1 3.2298 . ?
Ag3M C1_46 2.2839 . ?
Ag3M C1_44 2.6344 . ?
Ag3M Au7 2.9123 . ?
Ag3N C1_43 2.3154 . ?
Ag3N C2_43 2.5206 . ?
Ag3N Cl17 2.8289 . ?
Ag3N Au3 2.9734 . ?
Ag3N Ag3R 3.0068 . ?
Ag3N Ag3U 3.1178 . ?
Ag3N Ag3Q 3.1514 . ?
Ag3N Au10 3.2934 . ?
Ag3O C1_55 2.3621 . ?
Ag3O Cl11 2.5143 . ?
Ag3O Au2 2.9058 . ?
Ag3O Ag41 3.0762 . ?
Ag3O Au15 3.2223 . ?
Ag3O Au5 3.3321 . ?
Ag3P C1_29 2.6466 . ?
Ag3P Au16 3.1149 . ?
Ag3P Ag3T 3.2651 . ?
Ag3P Ag40 3.2905 . ?
Ag3Q C1_43 2.5392 . ?
Ag3Q C1_37 2.5551 . ?
Ag3Q Cl12 2.8071 . ?
Ag3Q Au10 3.0094 . ?
Ag3R C1_57 2.5753 . ?
Ag3R Cl17 2.6685 . ?
Ag3R Au3 2.8599 . ?
Ag3R Au2 2.8856 . ?
Ag3R Au5 2.9383 . ?
Ag3R Ag3Y 3.1392 . ?
Ag3R Au1 3.3147 . ?
Ag3S Cl13 2.5239 . ?
Ag3S C2_39 2.6999 . ?
Ag3S Au11 2.9816 . ?
Ag3S Ag3X 3.2208 . ?
Ag3T C1_42 2.3488 . ?
Ag3T C1_26 2.5958 . ?
Ag3T Au3 2.8775 . ?
Ag3T Au1 3.1426 . ?
Ag3U C1_40 2.4302 . ?
Ag3U Cl17 2.5843 . ?
Ag3U C2_40 2.6801 . ?
Ag3U Ag3X 2.9103 . ?
Ag3U Au10 3.1517 . ?
Ag3U Au11 3.2005 . ?
Ag3V C1_59 2.4984 . ?
Ag3V C1_60 2.5758 . ?
Ag3V Au17 2.9614 . ?
Ag3V Au15 3.1070 . ?
Ag3V Ag40 3.2525 . ?
Ag3W C1_36 2.5384 . ?
Ag3W Cl15 2.6005 . ?
Ag3W C1_51 2.6859 . ?
Ag3W Au12 2.8239 . ?
Ag3W Ag3X 2.9715 . ?
Ag3X C1_51 2.2049 . ?
Ag3X C1_39 2.6325 . ?
Ag3X C2_51 2.6618 . ?
Ag3X Au12 3.0062 . ?
Ag3X Au11 3.0675 . ?
Ag3Y C1_58 2.5595 . ?
Ag3Y Au2 2.7980 . ?
Ag3Y Au3 2.8416 . ?
Ag3Y Au5 3.0584 . ?
Ag3Y Ag41 3.1615 . ?
Ag3Y Au1 3.1882 . ?
Ag3Y Ag3Z 3.2722 . ?
Ag3Z Au2 3.0467 . ?
Ag3Z Au3 3.1672 . ?
Ag3Z Ag40 3.2235 . ?
Ag3Z Ag41 3.3567 . ?
Ag40 C1_60 2.5442 . ?
Ag40 Au16 3.1097 . ?
Ag40 Au17 3.3115 . ?
Ag41 C1_58 2.6066 . ?
Ag41 Au2 2.8016 . ?
Ag41 Au15 2.9502 . ?
Ag41 Au5 3.2151 . ?
Au1 C1_26 1.9685 . ?
Au1 C1_57 2.0032 . ?
Au1 Au3 2.9941 . ?
Au2 Au3 2.7563 . ?
Au2 Au5 2.9472 . ?
Au4 C1_38 1.9855 . ?
Au4 C1_24 2.0438 . ?
Au5 C1_53 1.9518 . ?
Au5 C1_58 2.2268 . ?
Au6 C1_28 1.9860 . ?
Au6 C1_37 2.0078 . ?
Au7 C1_18 1.9363 . ?
Au7 C1_44 1.9917 . ?
Au8 C1_47 1.8628 . ?
Au8 C1_21 1.9251 . ?
Au9 C1_49 1.9507 . ?
Au9 C1_48 2.0468 . ?
Au10 C1_43 2.0119 . ?
Au10 C1_51 2.0979 . ?
Au11 C1_40 1.9299 . ?
Au11 C1_41 2.0168 . ?
Au12 C1_36 1.9372 . ?
Au12 C1_39 1.9590 . ?
Au13 C1_34 1.9322 . ?
Au13 C1_50 1.9522 . ?
Au14 C1_56 1.9925 . ?
Au14 C1_52 2.0373 . ?
Au15 C1_55 1.9608 . ?
Au15 C1_59 2.0036 . ?
Au16 C1_54 1.9912 . ?
Au16 C1_29 2.0336 . ?
Au17 C1_35 1.9890 . ?
Au17 C1_60 2.0632 . ?
C1_1 C2_1 1.2100 . ?
C2_1 C3_1 1.4784 . ?
C3_1 C4_1 1.3900 . ?
C3_1 C8_1 1.3900 . ?
C4_1 C5_1 1.3900 . ?
C5_1 C6_1 1.3900 . ?
C5_1 C9_1 1.4982 . ?
C6_1 C7_1 1.3900 . ?
C7_1 C8_1 1.3900 . ?
C7_1 C10_1 1.4940 . ?
C9_1 F3_1 1.3292 . ?
C9_1 F1_1 1.3301 . ?
C9_1 F2_1 1.3301 . ?
C10_1 F4_1 1.3291 . ?
C10_1 F5_1 1.3294 . ?
C10_1 F6_1 1.3297 . ?
C1_2 C2_2 1.2062 . ?
C2_2 C3_2 1.4776 . ?
C3_2 C4_2 1.3900 . ?
C3_2 C8_2 1.3900 . ?
C4_2 C5_2 1.3900 . ?
C5_2 C6_2 1.3900 . ?
C5_2 C9_2 1.4966 . ?
C6_2 C7_2 1.3900 . ?
C7_2 C8_2 1.3900 . ?
C7_2 C10_2 1.4954 . ?
C9_2 F3_2 1.3282 . ?
C9_2 F1_2 1.3299 . ?
C9_2 F2_2 1.3304 . ?
C10_2 F6_2 1.3286 . ?
C10_2 F4_2 1.3286 . ?
C10_2 F5_2 1.3300 . ?
C1_3 C2_3 1.2082 . ?
C2_3 C3_3 1.4744 . ?
C3_3 C8_3 1.3892 . ?
C3_3 C4_3 1.3913 . ?
C4_3 C5_3 1.3874 . ?
C5_3 C6_3 1.3888 . ?
C5_3 C9_3 1.4991 . ?
C6_3 C7_3 1.3770 . ?
C7_3 C8_3 1.3918 . ?
C7_3 C10_3 1.4989 . ?
C9_3 F2_3 1.3298 . ?
C9_3 F1_3 1.3301 . ?
C9_3 F3_3 1.3319 . ?
C10_3 F4_3 1.3290 . ?
C10_3 F5_3 1.3293 . ?
C10_3 F6_3 1.3312 . ?
C1_4 C2_4 1.2083 . ?
C2_4 C3_4 1.4784 . ?
C3_4 C8_4 1.3854 . ?
C3_4 C4_4 1.3883 . ?
C4_4 C5_4 1.3851 . ?
C5_4 C6_4 1.3892 . ?
C5_4 C9_4 1.4992 . ?
C6_4 C7_4 1.3674 . ?
C7_4 C8_4 1.3912 . ?
C7_4 C10_4 1.4990 . ?
C9_4 F1_4 1.3277 . ?
C9_4 F3_4 1.3297 . ?
C9_4 F2_4 1.3308 . ?
C10_4 F5_4 1.3286 . ?
C10_4 F6_4 1.3290 . ?
C10_4 F4_4 1.3299 . ?
C1_5 C2_5 1.2014 . ?
C2_5 C3_5 1.4695 . ?
C3_5 C8_5 1.3887 . ?
C3_5 C4_5 1.3968 . ?
C4_5 C5_5 1.3822 . ?
C5_5 C6_5 1.3911 . ?
C5_5 C9_5 1.5006 . ?
C6_5 C7_5 1.3765 . ?
C7_5 C8_5 1.3864 . ?
C7_5 C10_5 1.4998 . ?
C9_5 F3_5 1.3301 . ?
C9_5 F1_5 1.3307 . ?
C9_5 F2_5 1.3307 . ?
C10_5 F6_5 1.3289 . ?
C10_5 F4_5 1.3295 . ?
C10_5 F5_5 1.3314 . ?
C1_6 C2_6 1.2025 . ?
C2_6 C3_6 1.4787 . ?
C3_6 C8_6 1.3945 . ?
C3_6 C4_6 1.3947 . ?
C4_6 C5_6 1.3812 . ?
C5_6 C6_6 1.3912 . ?
C5_6 C9_6 1.5000 . ?
C6_6 C7_6 1.3760 . ?
C7_6 C8_6 1.3905 . ?
C7_6 C10_6 1.5004 . ?
C9_6 F1_6 1.3307 . ?
C9_6 F2_6 1.3308 . ?
C9_6 F3_6 1.3311 . ?
C10_6 F6_6 1.3303 . ?
C10_6 F4_6 1.3314 . ?
C10_6 F5_6 1.3317 . ?
C1_7 C2_7 1.2107 . ?
C2_7 C3_7 1.4785 . ?
C3_7 C8_7 1.3892 . ?
C3_7 C4_7 1.3905 . ?
C4_7 C5_7 1.3843 . ?
C5_7 C6_7 1.3880 . ?
C5_7 C9_7 1.4988 . ?
C6_7 C7_7 1.3718 . ?
C7_7 C8_7 1.3906 . ?
C7_7 C10_7 1.4995 . ?
C9_7 F2_7 1.3281 . ?
C9_7 F3_7 1.3298 . ?
C9_7 F1_7 1.3309 . ?
C10_7 F6_7 1.3292 . ?
C10_7 F4_7 1.3292 . ?
C10_7 F5_7 1.3304 . ?
C1_9 C2_9 1.2127 . ?
C2_9 C3_9 1.4803 . ?
C3_9 C8_9 1.3891 . ?
C3_9 C4_9 1.3917 . ?
C4_9 C5_9 1.3845 . ?
C5_9 C6_9 1.3904 . ?
C5_9 C9_9 1.4996 . ?
C6_9 C7_9 1.3772 . ?
C7_9 C8_9 1.3947 . ?
C7_9 C10_9 1.5006 . ?
C9_9 F2_9 1.3295 . ?
C9_9 F3_9 1.3303 . ?
C9_9 F1_9 1.3316 . ?
C10_9 F4_9 1.3310 . ?
C10_9 F5_9 1.3317 . ?
C10_9 F6_9 1.3329 . ?
C1_10 C2_10 1.2070 . ?
C2_10 C3_10 1.4762 . ?
C3_10 C8_10 1.3850 . ?
C3_10 C4_10 1.3936 . ?
C4_10 C5_10 1.3829 . ?
C5_10 C6_10 1.3929 . ?
C5_10 C9_10 1.4992 . ?
C6_10 C7_10 1.3744 . ?
C7_10 C8_10 1.3936 . ?
C7_10 C10_10 1.4990 . ?
C9_10 F1_10 1.3301 . ?
C9_10 F3_10 1.3305 . ?
C9_10 F2_10 1.3306 . ?
C10_10 F5_10 1.3294 . ?
C10_10 F4_10 1.3311 . ?
C10_10 F6_10 1.3319 . ?
C1_11 C2_11 1.2116 . ?
C2_11 C3_11 1.4777 . ?
C3_11 C8_11 1.3861 . ?
C3_11 C4_11 1.3923 . ?
C4_11 C5_11 1.3839 . ?
C5_11 C6_11 1.3892 . ?
C5_11 C9_11 1.4978 . ?
C6_11 C7_11 1.3748 . ?
C7_11 C8_11 1.3915 . ?
C7_11 C10_11 1.5010 . ?
C9_11 F2_11 1.3284 . ?
C9_11 F3_11 1.3307 . ?
C9_11 F1_11 1.3309 . ?
C10_11 F4_11 1.3295 . ?
C10_11 F6_11 1.3308 . ?
C10_11 F5_11 1.3310 . ?
C1_12 C2_12 1.2082 . ?
C2_12 C3_12 1.4744 . ?
C3_12 C8_12 1.3868 . ?
C3_12 C4_12 1.3906 . ?
C4_12 C5_12 1.3765 . ?
C5_12 C6_12 1.3876 . ?
C5_12 C9_12 1.4996 . ?
C6_12 C7_12 1.3699 . ?
C7_12 C8_12 1.3912 . ?
C7_12 C10_12 1.5003 . ?
C9_12 F2_12 1.3306 . ?
C9_12 F1_12 1.3308 . ?
C9_12 F3_12 1.3308 . ?
C10_12 F6_12 1.3304 . ?
C10_12 F4_12 1.3305 . ?
C10_12 F5_12 1.3331 . ?
C1_13 C2_13 1.2209 . ?
C2_13 C3_13 1.4772 . ?
C3_13 C8_13 1.3903 . ?
C3_13 C4_13 1.3921 . ?
C4_13 C5_13 1.3804 . ?
C5_13 C6_13 1.3899 . ?
C5_13 C9_13 1.4998 . ?
C6_13 C7_13 1.3719 . ?
C7_13 C8_13 1.3904 . ?
C7_13 C10_13 1.4988 . ?
C9_13 F3_13 1.3284 . ?
C9_13 F1_13 1.3289 . ?
C9_13 F2_13 1.3303 . ?
C10_13 F4_13 1.3281 . ?
C10_13 F6_13 1.3298 . ?
C10_13 F5_13 1.3301 . ?
C1_14 C2_14 1.1994 . ?
C2_14 C3_14 1.4715 . ?
C3_14 C4_14 1.3846 . ?
C3_14 C8_14 1.3928 . ?
C4_14 C5_14 1.3825 . ?
C5_14 C6_14 1.3854 . ?
C5_14 C9_14 1.4991 . ?
C6_14 C7_14 1.3757 . ?
C7_14 C8_14 1.3920 . ?
C7_14 C10_14 1.5010 . ?
C9_14 F2_14 1.3298 . ?
C9_14 F3_14 1.3309 . ?
C9_14 F1_14 1.3311 . ?
C10_14 F6_14 1.3298 . ?
C10_14 F4_14 1.3302 . ?
C10_14 F5_14 1.3327 . ?
C1_15 C2_15 1.2134 . ?
C2_15 C3_15 1.4793 . ?
C3_15 C8_15 1.3893 . ?
C3_15 C4_15 1.3931 . ?
C4_15 C5_15 1.3852 . ?
C5_15 C6_15 1.3907 . ?
C5_15 C9_15 1.4990 . ?
C6_15 C7_15 1.3727 . ?
C7_15 C8_15 1.3907 . ?
C7_15 C10_15 1.4983 . ?
C9_15 F2_15 1.3303 . ?
C9_15 F1_15 1.3304 . ?
C9_15 F3_15 1.3305 . ?
C10_15 F4_15 1.3284 . ?
C10_15 F6_15 1.3288 . ?
C10_15 F5_15 1.3312 . ?
C1_16 C2_16 1.1997 . ?
C2_16 C3_16 1.4752 . ?
C3_16 C8_16 1.3874 . ?
C3_16 C4_16 1.3916 . ?
C4_16 C5_16 1.3825 . ?
C5_16 C6_16 1.3912 . ?
C5_16 C9_16 1.4995 . ?
C6_16 C7_16 1.3739 . ?
C7_16 C8_16 1.3913 . ?
C7_16 C10_16 1.5021 . ?
C9_16 F2_16 1.3302 . ?
C9_16 F3_16 1.3308 . ?
C9_16 F1_16 1.3310 . ?
C10_16 F5_16 1.3308 . ?
C10_16 F4_16 1.3313 . ?
C10_16 F6_16 1.3315 . ?
C1_17 C2_17 1.2225 . ?
C2_17 C3_17 1.4774 . ?
C3_17 C8_17 1.3847 . ?
C3_17 C4_17 1.3911 . ?
C4_17 C5_17 1.3823 . ?
C5_17 C6_17 1.3831 . ?
C5_17 C9_17 1.4985 . ?
C6_17 C7_17 1.3748 . ?
C7_17 C8_17 1.3901 . ?
C7_17 C10_17 1.5006 . ?
C9_17 F1_17 1.3278 . ?
C9_17 F2_17 1.3287 . ?
C9_17 F3_17 1.3292 . ?
C10_17 F4_17 1.3290 . ?
C10_17 F6_17 1.3317 . ?
C10_17 F5_17 1.3341 . ?
C1_18 C2_18 1.2105 . ?
C2_18 C3_18 1.4783 . ?
C3_18 C4_18 1.3890 . ?
C3_18 C8_18 1.3927 . ?
C4_18 C5_18 1.3763 . ?
C5_18 C6_18 1.3918 . ?
C5_18 C9_18 1.4984 . ?
C6_18 C7_18 1.3798 . ?
C7_18 C8_18 1.3903 . ?
C7_18 C10_18 1.5004 . ?
C9_18 F2_18 1.3287 . ?
C9_18 F1_18 1.3303 . ?
C9_18 F3_18 1.3305 . ?
C10_18 F4_18 1.3303 . ?
C10_18 F6_18 1.3323 . ?
C10_18 F5_18 1.3327 . ?
C1_19 C2_19 1.2063 . ?
C2_19 C3_19 1.4766 . ?
C3_19 C8_19 1.3876 . ?
C3_19 C4_19 1.3908 . ?
C4_19 C5_19 1.3857 . ?
C5_19 C6_19 1.3914 . ?
C5_19 C9_19 1.5006 . ?
C6_19 C7_19 1.3708 . ?
C7_19 C8_19 1.3886 . ?
C7_19 C10_19 1.4992 . ?
C9_19 F1_19 1.3303 . ?
C9_19 F3_19 1.3307 . ?
C9_19 F2_19 1.3317 . ?
C10_19 F6_19 1.3283 . ?
C10_19 F5_19 1.3301 . ?
C10_19 F4_19 1.3308 . ?
C1_21 C2_21 1.2081 . ?
C2_21 C3_21 1.4788 . ?
C3_21 C8_21 1.3859 . ?
C3_21 C4_21 1.3915 . ?
C4_21 C5_21 1.3841 . ?
C5_21 C6_21 1.3855 . ?
C5_21 C9_21 1.4990 . ?
C6_21 C7_21 1.3692 . ?
C7_21 C8_21 1.3940 . ?
C7_21 C10_21 1.4992 . ?
C9_21 F2_21 1.3291 . ?
C9_21 F3_21 1.3299 . ?
C9_21 F1_21 1.3306 . ?
C10_21 F6_21 1.3300 . ?
C10_21 F5_21 1.3307 . ?
C10_21 F4_21 1.3319 . ?
C1_22 C2_22 1.2122 . ?
C2_22 C3_22 1.4765 . ?
C3_22 C8_22 1.3885 . ?
C3_22 C4_22 1.3891 . ?
C4_22 C5_22 1.3870 . ?
C5_22 C6_22 1.3894 . ?
C5_22 C9_22 1.5004 . ?
C6_22 C7_22 1.3750 . ?
C7_22 C8_22 1.3890 . ?
C7_22 C10_22 1.4988 . ?
C9_22 F1_22 1.3296 . ?
C9_22 F3_22 1.3299 . ?
C9_22 F2_22 1.3312 . ?
C10_22 F6_22 1.3290 . ?
C10_22 F5_22 1.3295 . ?
C10_22 F4_22 1.3302 . ?
C1_23 C2_23 1.2133 . ?
C2_23 C3_23 1.4750 . ?
C3_23 C8_23 1.3856 . ?
C3_23 C4_23 1.3942 . ?
C4_23 C5_23 1.3802 . ?
C5_23 C6_23 1.3894 . ?
C5_23 C9_23 1.4995 . ?
C6_23 C7_23 1.3671 . ?
C7_23 C8_23 1.3913 . ?
C7_23 C10_23 1.4994 . ?
C9_23 F2_23 1.3285 . ?
C9_23 F3_23 1.3302 . ?
C9_23 F1_23 1.3305 . ?
C10_23 F6_23 1.3300 . ?
C10_23 F4_23 1.3301 . ?
C10_23 F5_23 1.3302 . ?
C1_25 C2_25 1.2034 . ?
C2_25 C3_25 1.4762 . ?
C3_25 C8_25 1.3877 . ?
C3_25 C4_25 1.3917 . ?
C4_25 C5_25 1.3810 . ?
C5_25 C6_25 1.3890 . ?
C5_25 C9_25 1.4981 . ?
C6_25 C7_25 1.3766 . ?
C7_25 C8_25 1.3873 . ?
C7_25 C10_25 1.4981 . ?
C9_25 F3_25 1.3290 . ?
C9_25 F2_25 1.3297 . ?
C9_25 F1_25 1.3299 . ?
C10_25 F6_25 1.3283 . ?
C10_25 F5_25 1.3303 . ?
C10_25 F4_25 1.3311 . ?
C1_26 C2_26 1.2170 . ?
C2_26 C3_26 1.4779 . ?
C3_26 C8_26 1.3882 . ?
C3_26 C4_26 1.3922 . ?
C4_26 C5_26 1.3816 . ?
C5_26 C6_26 1.3824 . ?
C5_26 C9_26 1.4976 . ?
C6_26 C7_26 1.3779 . ?
C7_26 C8_26 1.3890 . ?
C7_26 C10_26 1.4991 . ?
C9_26 F1_26 1.3281 . ?
C9_26 F2_26 1.3297 . ?
C9_26 F3_26 1.3321 . ?
C10_26 F6_26 1.3290 . ?
C10_26 F5_26 1.3294 . ?
C10_26 F4_26 1.3308 . ?
C1_28 C2_28 1.2114 . ?
C2_28 C3_28 1.4754 . ?
C3_28 C4_28 1.3889 . ?
C3_28 C8_28 1.3949 . ?
C4_28 C5_28 1.3884 . ?
C5_28 C6_28 1.3904 . ?
C5_28 C9_28 1.5001 . ?
C6_28 C7_28 1.3746 . ?
C7_28 C8_28 1.3880 . ?
C7_28 C10_28 1.4991 . ?
C9_28 F3_28 1.3290 . ?
C9_28 F2_28 1.3310 . ?
C9_28 F1_28 1.3324 . ?
C10_28 F5_28 1.3294 . ?
C10_28 F4_28 1.3299 . ?
C10_28 F6_28 1.3317 . ?
C1_8 C2_8 1.2083 . ?
C2_8 C3_8 1.4748 . ?
C3_8 C4_8 1.3894 . ?
C3_8 C8_8 1.3924 . ?
C4_8 C5_8 1.3830 . ?
C5_8 C6_8 1.3911 . ?
C5_8 C9_8 1.4997 . ?
C6_8 C7_8 1.3804 . ?
C7_8 C8_8 1.3922 . ?
C7_8 C10_8 1.5020 . ?
C9_8 F3_8 1.3289 . ?
C9_8 F1_8 1.3318 . ?
C9_8 F2_8 1.3319 . ?
C10_8 F4_8 1.3314 . ?
C10_8 F6_8 1.3320 . ?
C10_8 F5_8 1.3329 . ?
C1_29 C2_29 1.2076 . ?
C2_29 C3_29 1.4791 . ?
C3_29 C8_29 1.3883 . ?
C3_29 C4_29 1.3929 . ?
C4_29 C5_29 1.3802 . ?
C5_29 C6_29 1.3906 . ?
C5_29 C9_29 1.4992 . ?
C6_29 C7_29 1.3764 . ?
C7_29 C8_29 1.3955 . ?
C7_29 C10_29 1.5004 . ?
C9_29 F1_29 1.3289 . ?
C9_29 F3_29 1.3299 . ?
C9_29 F2_29 1.3299 . ?
C10_29 F5_29 1.3303 . ?
C10_29 F4_29 1.3313 . ?
C10_29 F6_29 1.3314 . ?
C1_30 C2_30 1.2075 . ?
C2_30 C3_30 1.4763 . ?
C3_30 C4_30 1.3881 . ?
C3_30 C8_30 1.3885 . ?
C4_30 C5_30 1.3866 . ?
C5_30 C6_30 1.3935 . ?
C5_30 C9_30 1.5001 . ?
C6_30 C7_30 1.3722 . ?
C7_30 C8_30 1.3911 . ?
C7_30 C10_30 1.4985 . ?
C9_30 F3_30 1.3294 . ?
C9_30 F2_30 1.3300 . ?
C9_30 F1_30 1.3334 . ?
C10_30 F5_30 1.3283 . ?
C10_30 F6_30 1.3286 . ?
C10_30 F4_30 1.3295 . ?
C1_31 C2_31 1.2133 . ?
C2_31 C3_31 1.4744 . ?
C3_31 C8_31 1.3895 . ?
C3_31 C4_31 1.3935 . ?
C4_31 C5_31 1.3857 . ?
C5_31 C6_31 1.3944 . ?
C5_31 C9_31 1.4989 . ?
C6_31 C7_31 1.3751 . ?
C7_31 C8_31 1.3965 . ?
C7_31 C10_31 1.4990 . ?
C9_31 F3_31 1.3296 . ?
C9_31 F1_31 1.3303 . ?
C9_31 F2_31 1.3307 . ?
C10_31 F5_31 1.3289 . ?
C10_31 F4_31 1.3295 . ?
C10_31 F6_31 1.3300 . ?
C1_32 C2_32 1.2063 . ?
C2_32 C3_32 1.4776 . ?
C3_32 C8_32 1.3868 . ?
C3_32 C4_32 1.3883 . ?
C4_32 C5_32 1.3793 . ?
C5_32 C6_32 1.3864 . ?
C5_32 C9_32 1.4975 . ?
C6_32 C7_32 1.3676 . ?
C7_32 C8_32 1.3960 . ?
C7_32 C10_32 1.4997 . ?
C9_32 F3_32 1.3283 . ?
C9_32 F1_32 1.3294 . ?
C9_32 F2_32 1.3301 . ?
C10_32 F4_32 1.3302 . ?
C10_32 F5_32 1.3305 . ?
C10_32 F6_32 1.3319 . ?
C1_33 C2_33 1.2091 . ?
C2_33 C3_33 1.4744 . ?
C3_33 C8_33 1.3879 . ?
C3_33 C4_33 1.3908 . ?
C4_33 C5_33 1.3867 . ?
C5_33 C6_33 1.3857 . ?
C5_33 C9_33 1.4983 . ?
C6_33 C7_33 1.3743 . ?
C7_33 C8_33 1.3884 . ?
C7_33 C10_33 1.4984 . ?
C9_33 F3_33 1.3297 . ?
C9_33 F2_33 1.3300 . ?
C9_33 F1_33 1.3301 . ?
C10_33 F4_33 1.3288 . ?
C10_33 F6_33 1.3303 . ?
C10_33 F5_33 1.3320 . ?
C1_34 C2_34 1.2108 . ?
C2_34 C3_34 1.4781 . ?
C3_34 C8_34 1.3819 . ?
C3_34 C4_34 1.3910 . ?
C4_34 C5_34 1.3726 . ?
C5_34 C6_34 1.3886 . ?
C5_34 C9_34 1.4979 . ?
C6_34 C7_34 1.3693 . ?
C7_34 C8_34 1.3937 . ?
C7_34 C10_34 1.4982 . ?
C9_34 F2_34 1.3288 . ?
C9_34 F3_34 1.3295 . ?
C9_34 F1_34 1.3295 . ?
C10_34 F6_34 1.3287 . ?
C10_34 F5_34 1.3290 . ?
C10_34 F4_34 1.3295 . ?
C1_35 C2_35 1.2027 . ?
C2_35 C3_35 1.4743 . ?
C3_35 C8_35 1.3858 . ?
C3_35 C4_35 1.3964 . ?
C4_35 C5_35 1.3839 . ?
C5_35 C6_35 1.3922 . ?
C5_35 C9_35 1.4999 . ?
C6_35 C7_35 1.3746 . ?
C7_35 C8_35 1.3885 . ?
C7_35 C10_35 1.5005 . ?
C9_35 F3_35 1.3289 . ?
C9_35 F1_35 1.3300 . ?
C9_35 F2_35 1.3301 . ?
C10_35 F4_35 1.3289 . ?
C10_35 F5_35 1.3293 . ?
C10_35 F6_35 1.3299 . ?
C1_36 C2_36 1.2064 . ?
C2_36 C3_36 1.4768 . ?
C3_36 C8_36 1.3895 . ?
C3_36 C4_36 1.3940 . ?
C4_36 C5_36 1.3835 . ?
C5_36 C6_36 1.3872 . ?
C5_36 C9_36 1.4990 . ?
C6_36 C7_36 1.3729 . ?
C7_36 C8_36 1.3903 . ?
C7_36 C10_36 1.4993 . ?
C9_36 F2_36 1.3289 . ?
C9_36 F3_36 1.3299 . ?
C9_36 F1_36 1.3302 . ?
C10_36 F6_36 1.3296 . ?
C10_36 F4_36 1.3301 . ?
C10_36 F5_36 1.3303 . ?
C1_37 C2_37 1.2050 . ?
C2_37 C3_37 1.4761 . ?
C3_37 C8_37 1.3856 . ?
C3_37 C4_37 1.3925 . ?
C4_37 C5_37 1.3813 . ?
C5_37 C6_37 1.3881 . ?
C5_37 C9_37 1.4997 . ?
C6_37 C7_37 1.3768 . ?
C7_37 C8_37 1.3870 . ?
C7_37 C10_37 1.4993 . ?
C9_37 F1_37 1.3284 . ?
C9_37 F3_37 1.3300 . ?
C9_37 F2_37 1.3301 . ?
C10_37 F5_37 1.3288 . ?
C10_37 F6_37 1.3300 . ?
C10_37 F4_37 1.3309 . ?
C1_24 C2_24 1.2079 . ?
C2_24 C3_24 1.4768 . ?
C3_24 C4_24 1.3888 . ?
C3_24 C8_24 1.3901 . ?
C4_24 C5_24 1.3804 . ?
C5_24 C6_24 1.3871 . ?
C5_24 C9_24 1.4987 . ?
C6_24 C7_24 1.3740 . ?
C7_24 C8_24 1.3908 . ?
C7_24 C10_24 1.4984 . ?
C9_24 F3_24 1.3292 . ?
C9_24 F2_24 1.3295 . ?
C9_24 F1_24 1.3301 . ?
C10_24 F4_24 1.3297 . ?
C10_24 F6_24 1.3301 . ?
C10_24 F5_24 1.3302 . ?
C1_38 C2_38 1.2060 . ?
C2_38 C3_38 1.4786 . ?
C3_38 C4_38 1.3891 . ?
C3_38 C8_38 1.3909 . ?
C4_38 C5_38 1.3860 . ?
C5_38 C6_38 1.3913 . ?
C5_38 C9_38 1.5009 . ?
C6_38 C7_38 1.3741 . ?
C7_38 C8_38 1.3911 . ?
C7_38 C10_38 1.5005 . ?
C9_38 F3_38 1.3312 . ?
C9_38 F1_38 1.3317 . ?
C9_38 F2_38 1.3322 . ?
C10_38 F4_38 1.3299 . ?
C10_38 F5_38 1.3303 . ?
C10_38 F6_38 1.3304 . ?
C1_39 C2_39 1.2100 . ?
C2_39 C3_39 1.4810 . ?
C3_39 C8_39 1.3850 . ?
C3_39 C4_39 1.3908 . ?
C4_39 C5_39 1.3785 . ?
C5_39 C6_39 1.3895 . ?
C5_39 C9_39 1.4994 . ?
C6_39 C7_39 1.3800 . ?
C7_39 C8_39 1.3924 . ?
C7_39 C10_39 1.5011 . ?
C9_39 F1_39 1.3295 . ?
C9_39 F2_39 1.3296 . ?
C9_39 F3_39 1.3299 . ?
C10_39 F6_39 1.3277 . ?
C10_39 F4_39 1.3319 . ?
C10_39 F5_39 1.3327 . ?
C1_40 C2_40 1.2039 . ?
C2_40 C3_40 1.4744 . ?
C3_40 C8_40 1.3905 . ?
C3_40 C4_40 1.3919 . ?
C4_40 C5_40 1.3846 . ?
C5_40 C6_40 1.3876 . ?
C5_40 C9_40 1.4994 . ?
C6_40 C7_40 1.3763 . ?
C7_40 C8_40 1.3853 . ?
C7_40 C10_40 1.5002 . ?
C9_40 F2_40 1.3305 . ?
C9_40 F1_40 1.3309 . ?
C9_40 F3_40 1.3313 . ?
C10_40 F6_40 1.3299 . ?
C10_40 F4_40 1.3303 . ?
C10_40 F5_40 1.3311 . ?
C1_41 C2_41 1.2112 . ?
C2_41 C3_41 1.4798 . ?
C3_41 C8_41 1.3850 . ?
C3_41 C4_41 1.3936 . ?
C4_41 C5_41 1.3848 . ?
C5_41 C6_41 1.3844 . ?
C5_41 C9_41 1.4990 . ?
C6_41 C7_41 1.3729 . ?
C7_41 C8_41 1.3894 . ?
C7_41 C10_41 1.4997 . ?
C9_41 F1_41 1.3297 . ?
C9_41 F3_41 1.3307 . ?
C9_41 F2_41 1.3322 . ?
C10_41 F4_41 1.3288 . ?
C10_41 F6_41 1.3296 . ?
C10_41 F5_41 1.3308 . ?
C1_42 C2_42 1.2160 . ?
C2_42 C3_42 1.4771 . ?
C3_42 C4_42 1.3883 . ?
C3_42 C8_42 1.3900 . ?
C4_42 C5_42 1.3845 . ?
C5_42 C6_42 1.3922 . ?
C5_42 C9_42 1.5019 . ?
C6_42 C7_42 1.3735 . ?
C7_42 C8_42 1.3943 . ?
C7_42 C10_42 1.5013 . ?
C9_42 F1_42 1.3306 . ?
C9_42 F2_42 1.3308 . ?
C9_42 F3_42 1.3312 . ?
C10_42 F4_42 1.3305 . ?
C10_42 F6_42 1.3309 . ?
C10_42 F5_42 1.3311 . ?
C1_43 C2_43 1.2035 . ?
C2_43 C3_43 1.4764 . ?
C3_43 C8_43 1.3878 . ?
C3_43 C4_43 1.3912 . ?
C4_43 C5_43 1.3835 . ?
C5_43 C6_43 1.3842 . ?
C5_43 C9_43 1.5012 . ?
C6_43 C7_43 1.3733 . ?
C7_43 C8_43 1.3922 . ?
C7_43 C10_43 1.5014 . ?
C9_43 F1_43 1.3291 . ?
C9_43 F2_43 1.3303 . ?
C9_43 F3_43 1.3311 . ?
C10_43 F6_43 1.3300 . ?
C10_43 F4_43 1.3312 . ?
C10_43 F5_43 1.3325 . ?
C1_20 C2_20 1.2112 . ?
C2_20 C3_20 1.4780 . ?
C3_20 C4_20 1.3867 . ?
C3_20 C8_20 1.3892 . ?
C4_20 C5_20 1.3866 . ?
C5_20 C6_20 1.3955 . ?
C5_20 C9_20 1.5002 . ?
C6_20 C7_20 1.3724 . ?
C7_20 C8_20 1.3886 . ?
C7_20 C10_20 1.4997 . ?
C9_20 F3_20 1.3293 . ?
C9_20 F1_20 1.3298 . ?
C9_20 F2_20 1.3322 . ?
C10_20 F6_20 1.3283 . ?
C10_20 F5_20 1.3295 . ?
C10_20 F4_20 1.3319 . ?
C1_27 C2_27 1.2019 . ?
C2_27 C3_27 1.4744 . ?
C3_27 C8_27 1.3871 . ?
C3_27 C4_27 1.3883 . ?
C4_27 C5_27 1.3812 . ?
C5_27 C6_27 1.3840 . ?
C5_27 C9_27 1.4980 . ?
C6_27 C7_27 1.3715 . ?
C7_27 C8_27 1.3865 . ?
C7_27 C10_27 1.4981 . ?
C9_27 F3_27 1.3268 . ?
C9_27 F1_27 1.3280 . ?
C9_27 F2_27 1.3297 . ?
C10_27 F6_27 1.3273 . ?
C10_27 F4_27 1.3294 . ?
C10_27 F5_27 1.3295 . ?
C1_44 C2_44 1.2088 . ?
C2_44 C3_44 1.4775 . ?
C3_44 C8_44 1.3872 . ?
C3_44 C4_44 1.3905 . ?
C4_44 C5_44 1.3790 . ?
C5_44 C6_44 1.3869 . ?
C5_44 C9_44 1.4994 . ?
C6_44 C7_44 1.3719 . ?
C7_44 C8_44 1.3943 . ?
C7_44 C10_44 1.5002 . ?
C9_44 F2_44 1.3291 . ?
C9_44 F3_44 1.3300 . ?
C9_44 F1_44 1.3306 . ?
C10_44 F4_44 1.3301 . ?
C10_44 F6_44 1.3305 . ?
C10_44 F5_44 1.3310 . ?
C1_45 C2_45 1.2124 . ?
C2_45 C3_45 1.4781 . ?
C3_45 C4_45 1.3884 . ?
C3_45 C8_45 1.3901 . ?
C4_45 C5_45 1.3830 . ?
C5_45 C6_45 1.3869 . ?
C5_45 C9_45 1.4985 . ?
C6_45 C7_45 1.3749 . ?
C7_45 C8_45 1.3941 . ?
C7_45 C10_45 1.4993 . ?
C9_45 F2_45 1.3272 . ?
C9_45 F1_45 1.3301 . ?
C9_45 F3_45 1.3303 . ?
C10_45 F4_45 1.3279 . ?
C10_45 F6_45 1.3285 . ?
C10_45 F5_45 1.3306 . ?
C1_46 C2_46 1.2137 . ?
C2_46 C3_46 1.4754 . ?
C3_46 C8_46 1.3908 . ?
C3_46 C4_46 1.3910 . ?
C4_46 C5_46 1.3884 . ?
C5_46 C6_46 1.3907 . ?
C5_46 C9_46 1.5015 . ?
C6_46 C7_46 1.3738 . ?
C7_46 C8_46 1.3956 . ?
C7_46 C10_46 1.5009 . ?
C9_46 F1_46 1.3311 . ?
C9_46 F3_46 1.3314 . ?
C9_46 F2_46 1.3318 . ?
C10_46 F6_46 1.3290 . ?
C10_46 F4_46 1.3318 . ?
C10_46 F5_46 1.3345 . ?
C1_47 C2_47 1.2223 . ?
C2_47 C3_47 1.4855 . ?
C3_47 C8_47 1.3869 . ?
C3_47 C4_47 1.3883 . ?
C4_47 C5_47 1.3759 . ?
C5_47 C6_47 1.3891 . ?
C5_47 C9_47 1.5007 . ?
C6_47 C7_47 1.3773 . ?
C7_47 C8_47 1.3945 . ?
C7_47 C10_47 1.5004 . ?
C9_47 F1_47 1.3298 . ?
C9_47 F2_47 1.3304 . ?
C9_47 F3_47 1.3324 . ?
C10_47 F4_47 1.3300 . ?
C10_47 F6_47 1.3313 . ?
C10_47 F5_47 1.3322 . ?
C1_48 C2_48 1.2070 . ?
C2_48 C3_48 1.4765 . ?
C3_48 C8_48 1.3868 . ?
C3_48 C4_48 1.3926 . ?
C4_48 C5_48 1.3849 . ?
C5_48 C6_48 1.3919 . ?
C5_48 C9_48 1.4995 . ?
C6_48 C7_48 1.3677 . ?
C7_48 C8_48 1.3892 . ?
C7_48 C10_48 1.4991 . ?
C9_48 F1_48 1.3292 . ?
C9_48 F3_48 1.3299 . ?
C9_48 F2_48 1.3303 . ?
C10_48 F6_48 1.3285 . ?
C10_48 F5_48 1.3294 . ?
C10_48 F4_48 1.3297 . ?
C1_49 C2_49 1.2007 . ?
C2_49 C3_49 1.4760 . ?
C3_49 C8_49 1.3882 . ?
C3_49 C4_49 1.3950 . ?
C4_49 C5_49 1.3845 . ?
C5_49 C6_49 1.3914 . ?
C5_49 C9_49 1.4992 . ?
C6_49 C7_49 1.3684 . ?
C7_49 C8_49 1.3948 . ?
C7_49 C10_49 1.4988 . ?
C9_49 F1_49 1.3303 . ?
C9_49 F3_49 1.3306 . ?
C9_49 F2_49 1.3309 . ?
C10_49 F5_49 1.3299 . ?
C10_49 F6_49 1.3306 . ?
C10_49 F4_49 1.3313 . ?
C1_50 C2_50 1.2155 . ?
C2_50 C3_50 1.4758 . ?
C3_50 C8_50 1.3864 . ?
C3_50 C4_50 1.3944 . ?
C4_50 C5_50 1.3816 . ?
C5_50 C6_50 1.3867 . ?
C5_50 C9_50 1.4992 . ?
C6_50 C7_50 1.3737 . ?
C7_50 C8_50 1.3978 . ?
C7_50 C10_50 1.5009 . ?
C9_50 F3_50 1.3293 . ?
C9_50 F1_50 1.3300 . ?
C9_50 F2_50 1.3308 . ?
C10_50 F6_50 1.3311 . ?
C10_50 F5_50 1.3312 . ?
C10_50 F4_50 1.3324 . ?
C1_51 C2_51 1.2059 . ?
C2_51 C3_51 1.4762 . ?
C3_51 C4_51 1.3889 . ?
C3_51 C8_51 1.3916 . ?
C4_51 C5_51 1.3822 . ?
C5_51 C6_51 1.3892 . ?
C5_51 C9_51 1.5000 . ?
C6_51 C7_51 1.3779 . ?
C7_51 C8_51 1.3960 . ?
C7_51 C10_51 1.5019 . ?
C9_51 F1_51 1.3303 . ?
C9_51 F2_51 1.3303 . ?
C9_51 F3_51 1.3310 . ?
C10_51 F4_51 1.3311 . ?
C10_51 F5_51 1.3318 . ?
C10_51 F6_51 1.3322 . ?
C1_52 C2_52 1.2036 . ?
C2_52 C3_52 1.4741 . ?
C3_52 C8_52 1.3871 . ?
C3_52 C4_52 1.3917 . ?
C4_52 C5_52 1.3799 . ?
C5_52 C6_52 1.3932 . ?
C5_52 C9_52 1.5004 . ?
C6_52 C7_52 1.3749 . ?
C7_52 C8_52 1.3968 . ?
C7_52 C10_52 1.5009 . ?
C9_52 F2_52 1.3307 . ?
C9_52 F3_52 1.3307 . ?
C9_52 F1_52 1.3313 . ?
C10_52 F6_52 1.3299 . ?
C10_52 F5_52 1.3316 . ?
C10_52 F4_52 1.3316 . ?
C1_53 C2_53 1.2071 . ?
C2_53 C3_53 1.4804 . ?
C3_53 C8_53 1.3860 . ?
C3_53 C4_53 1.3896 . ?
C4_53 C5_53 1.3853 . ?
C5_53 C6_53 1.3929 . ?
C5_53 C9_53 1.4996 . ?
C6_53 C7_53 1.3753 . ?
C7_53 C8_53 1.3960 . ?
C7_53 C10_53 1.5000 . ?
C9_53 F3_53 1.3298 . ?
C9_53 F1_53 1.3303 . ?
C9_53 F2_53 1.3315 . ?
C10_53 F6_53 1.3305 . ?
C10_53 F5_53 1.3306 . ?
C10_53 F4_53 1.3315 . ?
C1_54 C2_54 1.2029 . ?
C2_54 C3_54 1.4771 . ?
C3_54 C8_54 1.3902 . ?
C3_54 C4_54 1.3940 . ?
C4_54 C5_54 1.3806 . ?
C5_54 C6_54 1.3892 . ?
C5_54 C9_54 1.4998 . ?
C6_54 C7_54 1.3759 . ?
C7_54 C8_54 1.3970 . ?
C7_54 C10_54 1.5010 . ?
C9_54 F3_54 1.3290 . ?
C9_54 F2_54 1.3296 . ?
C9_54 F1_54 1.3306 . ?
C10_54 F4_54 1.3307 . ?
C10_54 F6_54 1.3309 . ?
C10_54 F5_54 1.3327 . ?
F5_54 F6_59 1.7130 . ?
C1_56 C2_56 1.2022 . ?
C2_56 C3_56 1.4768 . ?
C3_56 C4_56 1.3885 . ?
C3_56 C8_56 1.3908 . ?
C4_56 C5_56 1.3859 . ?
C5_56 C6_56 1.3908 . ?
C5_56 C9_56 1.4997 . ?
C6_56 C7_56 1.3780 . ?
C7_56 C8_56 1.3923 . ?
C7_56 C10_56 1.5003 . ?
C9_56 F1_56 1.3293 . ?
C9_56 F2_56 1.3306 . ?
C9_56 F3_56 1.3310 . ?
C10_56 F6_56 1.3295 . ?
C10_56 F4_56 1.3300 . ?
C10_56 F5_56 1.3308 . ?
C1_55 C2_55 1.2092 . ?
C2_55 C3_55 1.4746 . ?
C3_55 C8_55 1.3848 . ?
C3_55 C4_55 1.3921 . ?
C4_55 C5_55 1.3811 . ?
C5_55 C6_55 1.3911 . ?
C5_55 C9_55 1.5001 . ?
C6_55 C7_55 1.3704 . ?
C7_55 C8_55 1.3939 . ?
C7_55 C10_55 1.4988 . ?
C9_55 F1_55 1.3300 . ?
C9_55 F2_55 1.3302 . ?
C9_55 F3_55 1.3306 . ?
C10_55 F5_55 1.3289 . ?
C10_55 F4_55 1.3300 . ?
C10_55 F6_55 1.3308 . ?
C1_57 C2_57 1.2093 . ?
C2_57 C3_57 1.4768 . ?
C3_57 C8_57 1.3879 . ?
C3_57 C4_57 1.3907 . ?
C4_57 C5_57 1.3813 . ?
C5_57 C6_57 1.3890 . ?
C5_57 C9_57 1.4998 . ?
C6_57 C7_57 1.3765 . ?
C7_57 C8_57 1.3944 . ?
C7_57 C10_57 1.4997 . ?
C9_57 F3_57 1.3299 . ?
C9_57 F1_57 1.3303 . ?
C9_57 F2_57 1.3312 . ?
C10_57 F4_57 1.3308 . ?
C10_57 F5_57 1.3309 . ?
C10_57 F6_57 1.3322 . ?
C1_58 C2_58 1.2118 . ?
C2_58 C3_58 1.4785 . ?
C3_58 C8_58 1.3873 . ?
C3_58 C4_58 1.3904 . ?
C4_58 C5_58 1.3836 . ?
C5_58 C6_58 1.3891 . ?
C5_58 C9_58 1.4997 . ?
C6_58 C7_58 1.3747 . ?
C7_58 C8_58 1.3919 . ?
C7_58 C10_58 1.5002 . ?
C9_58 F2_58 1.3295 . ?
C9_58 F3_58 1.3299 . ?
C9_58 F1_58 1.3304 . ?
C10_58 F4_58 1.3299 . ?
C10_58 F6_58 1.3300 . ?
C10_58 F5_58 1.3309 . ?
C1_59 C2_59 1.2078 . ?
C2_59 C3_59 1.4749 . ?
C3_59 C8_59 1.3881 . ?
C3_59 C4_59 1.3899 . ?
C4_59 C5_59 1.3798 . ?
C5_59 C6_59 1.3939 . ?
C5_59 C9_59 1.4990 . ?
C6_59 C7_59 1.3758 . ?
C7_59 C8_59 1.3932 . ?
C7_59 C10_59 1.5003 . ?
C9_59 F2_59 1.3283 . ?
C9_59 F3_59 1.3297 . ?
C9_59 F1_59 1.3307 . ?
C10_59 F5_59 1.3300 . ?
C10_59 F4_59 1.3303 . ?
C10_59 F6_59 1.3305 . ?
C1_60 C2_60 1.2061 . ?
C2_60 C3_60 1.4751 . ?
C3_60 C8_60 1.3909 . ?
C3_60 C4_60 1.3936 . ?
C4_60 C5_60 1.3839 . ?
C5_60 C6_60 1.3928 . ?
C5_60 C9_60 1.5003 . ?
C6_60 C7_60 1.3735 . ?
C7_60 C8_60 1.3896 . ?
C7_60 C10_60 1.5004 . ?
C9_60 F2_60 1.3299 . ?
C9_60 F1_60 1.3310 . ?
C9_60 F3_60 1.3311 . ?
C10_60 F4_60 1.3301 . ?
C10_60 F5_60 1.3309 . ?
C10_60 F6_60 1.3313 . ?
